data_4119255
loop_
_publ_author_name
'Jing Gao'
'Jun Yan'
'Sebastian Beeg'
'De-Liang Long'
'Leroy Cronin'

_publ_section_title
;
 One-Pot versus Sequential Reactions in the Self-Assembly of Gigantic
 Nanoscale Polyoxotungstates
;
_journal_name_full 'Journal of the American Chemical Society'
_journal_page_first 1796
_journal_page_last 1805
_journal_paper_doi 10.1021/ja309237x
_journal_volume 135
_journal_year 2013
_chemical_formula_moiety '39(K +),19(C2 H8 N +),(H30 Co2 Se8 W118 O416 58-),164(H2 O)'
_chemical_formula_sum 'C38 H510 Co2 K39 N19 Na0 O580 Se8 W118'
_chemical_formula_weight 34485.39
_chemical_name_systematic
;
 ?
;
_space_group_IT_number 2
_symmetry_cell_setting triclinic
_symmetry_space_group_name_Hall '-P 1'
_symmetry_space_group_name_H-M 'P -1'
_atom_sites_solution_hydrogens none
_atom_sites_solution_primary direct
_atom_sites_solution_secondary difmap
_audit_creation_method SHELXL-97
_cell_angle_alpha 74.287(2)
_cell_angle_beta 77.327(2)
_cell_angle_gamma 72.610(2)
_cell_formula_units_Z 2
_cell_length_a 24.2248(9)
_cell_length_b 34.0703(13)
_cell_length_c 38.6487(14)
_cell_measurement_reflns_used 9377
_cell_measurement_temperature 150(2)
_cell_measurement_theta_max 26.43
_cell_measurement_theta_min 2.21
_cell_volume 28968.3(19)
_computing_cell_refinement Apex2
_computing_data_collection Apex2
_computing_data_reduction Apex2
_computing_molecular_graphics Diamond3
_computing_publication_material WinGX
_computing_structure_refinement 'SHELXL-97 (Sheldrick, 2008)'
_computing_structure_solution 'SHELXS-97 (Sheldrick, 2008)'
_diffrn_ambient_temperature 150(2)
_diffrn_measured_fraction_theta_full 0.997
_diffrn_measured_fraction_theta_max 0.997
_diffrn_measurement_device_type 'Bruker ApexII Quasar CCD'
_diffrn_measurement_method '\w & \p scans'
_diffrn_radiation_monochromator graphite
_diffrn_radiation_source 'fine-focus sealed tube'
_diffrn_radiation_type MoK\a
_diffrn_radiation_wavelength 0.71073
_diffrn_reflns_av_R_equivalents 0.0652
_diffrn_reflns_av_sigmaI/netI 0.0706
_diffrn_reflns_limit_h_max 29
_diffrn_reflns_limit_h_min -29
_diffrn_reflns_limit_k_max 42
_diffrn_reflns_limit_k_min -42
_diffrn_reflns_limit_l_max 47
_diffrn_reflns_limit_l_min -47
_diffrn_reflns_number 422073
_diffrn_reflns_theta_full 26.00
_diffrn_reflns_theta_max 26.00
_diffrn_reflns_theta_min 0.89
_diffrn_standards_decay_% none
_exptl_absorpt_coefficient_mu 24.279
_exptl_absorpt_correction_T_max 0.4434
_exptl_absorpt_correction_T_min 0.1587
_exptl_absorpt_correction_type empirical
_exptl_absorpt_process_details SADABS
_exptl_crystal_colour purple
_exptl_crystal_density_diffrn 3.954
_exptl_crystal_density_meas ?
_exptl_crystal_description blcok
_exptl_crystal_F_000 30620
_exptl_crystal_size_max 0.12
_exptl_crystal_size_mid 0.07
_exptl_crystal_size_min 0.04
_refine_diff_density_max 4.83
_refine_diff_density_min -4.83
_refine_diff_density_rms 0.58
_refine_ls_extinction_coef none
_refine_ls_extinction_method none
_refine_ls_goodness_of_fit_ref 1.200
_refine_ls_hydrogen_treatment none
_refine_ls_matrix_type full
_refine_ls_number_parameters 5038
_refine_ls_number_reflns 113476
_refine_ls_number_restraints 0
_refine_ls_restrained_S_all 1.200
_refine_ls_R_factor_all 0.1347
_refine_ls_R_factor_gt 0.0994
_refine_ls_shift/su_max 0.014
_refine_ls_shift/su_mean 0.000
_refine_ls_structure_factor_coef Fsqd
_refine_ls_weighting_details 'calc w=1/[\s^2^(Fo^2^)+(0.0214P)^2^+6658.9028P] where P=(Fo^2^+2Fc^2^)/3'
_refine_ls_weighting_scheme calc
_refine_ls_wR_factor_gt 0.2153
_refine_ls_wR_factor_ref 0.2384
_reflns_number_gt 83704
_reflns_number_total 113476
_reflns_threshold_expression >2\s(I)
_cod_data_source_file ja309237x_si_002_06.cif
_cod_data_source_block compound6
_cod_depositor_comments
;
The following automatic conversions were performed:

'_exptl_crystal_density_meas' value 'none' was changed to '?' - the
value is perceived as not measured.

Automatic conversion script
Id: cif_fix_values 3008 2015-01-20 13:52:24Z robertas 
;
_cod_database_code 4119255

loop_
_symmetry_equiv_pos_as_xyz
'x, y, z'
'-x, -y, -z'

loop_
_atom_site_label
_atom_site_type_symbol
_atom_site_fract_x
_atom_site_fract_y
_atom_site_fract_z
_atom_site_U_iso_or_equiv
_atom_site_adp_type
_atom_site_occupancy
_atom_site_symmetry_multiplicity
_atom_site_calc_flag
_atom_site_refinement_flags
_atom_site_disorder_assembly
_atom_site_disorder_group
W1 W 0.38107(4) 0.15081(3) 0.31576(3) 0.0212(2) Uani 1 1 d . . 1
W2 W 0.24327(4) 0.14753(3) 0.35214(3) 0.0237(2) Uani 1 1 d . . 1
W3 W 0.72855(4) 0.07256(3) 0.21042(3) 0.0251(2) Uani 1 1 d . . 1
W4 W 0.63661(4) 0.13156(3) 0.28753(3) 0.0237(2) Uani 1 1 d . . 1
W5 W 0.32857(4) 0.36325(3) 0.40718(3) 0.0209(2) Uani 0.95 1 d P . 1
W6 W 0.17335(4) 0.24903(3) 0.38612(3) 0.0235(2) Uani 1 1 d . . 1
W7 W 0.22839(4) 0.05070(3) 0.26698(3) 0.0270(2) Uani 1 1 d . . 1
W8 W 0.12026(4) 0.12665(3) 0.31599(3) 0.0265(2) Uani 1 1 d . . 1
W9 W 0.50757(4) 0.08962(3) 0.29062(3) 0.0289(2) Uani 1 1 d . . 1
W10 W 0.33501(4) 0.21358(3) 0.37226(3) 0.0241(2) Uani 1 1 d . . 1
W11 W 0.14137(4) 0.02864(3) 0.46625(3) 0.0284(2) Uani 1 1 d . . 1
W12 W 0.38209(4) -0.00976(3) 0.39565(3) 0.0291(2) Uani 1 1 d . . 1
W13 W 0.49028(4) 0.01992(3) 0.23717(3) 0.0322(2) Uani 1 1 d . . 1
W14 W 0.11716(4) 0.20885(3) 0.48135(3) 0.0271(2) Uani 1 1 d . . 1
W15 W 0.82988(4) -0.02205(3) 0.34221(3) 0.0259(2) Uani 0.95 1 d P . 1
W16 W 0.93078(4) 0.02731(3) 0.28530(3) 0.0257(2) Uani 0.95 1 d P . 1
W17 W 0.97170(5) -0.07870(4) 0.31884(3) 0.0320(3) Uani 0.95 1 d P . 1
W5' W 0.1736(11) 0.4389(8) 0.4279(7) 0.046(6) Uiso 0.05 1 d P A 2
W15' W 0.8886(14) -0.0815(10) 0.3399(9) 0.062(8) Uiso 0.05 1 d P B 2
W16' W 0.8434(10) 0.0271(7) 0.3054(6) 0.038(5) Uiso 0.05 1 d P C 2
W17' W 0.9830(13) -0.0288(9) 0.2799(8) 0.056(7) Uiso 0.05 1 d P D 2
W19' W 0.2707(17) 0.5008(12) 0.3444(11) 0.078(10) Uiso 0.05 1 d P E 2
W20' W 0.3879(13) 0.4430(10) 0.2702(9) 0.060(7) Uiso 0.05 1 d P F 2
W18 W 0.16657(4) 0.10221(3) 0.51216(3) 0.0276(2) Uani 1 1 d . . 1
W19 W 0.31966(4) 0.45149(3) 0.31767(3) 0.0243(2) Uani 0.95 1 d P . 1
W20 W 0.43179(5) 0.40043(3) 0.24065(3) 0.0274(2) Uani 0.95 1 d P . 1
W21 W -0.00237(4) 0.18077(3) 0.36902(3) 0.0326(3) Uani 1 1 d . . 1
W22 W 0.34772(4) 0.25325(3) 0.46882(3) 0.0285(2) Uani 1 1 d . . 1
W23 W 0.05435(4) 0.06646(3) 0.39917(3) 0.0282(2) Uani 1 1 d . . 1
W24 W 0.63940(5) 0.16927(4) 0.19990(3) 0.0335(3) Uani 1 1 d . . 1
W25 W 0.35642(4) 0.06616(3) 0.30019(3) 0.0243(2) Uani 1 1 d . . 1
W26 W 0.02074(4) 0.14938(3) 0.52972(3) 0.0324(2) Uani 1 1 d . . 1
W27 W 0.39185(5) 0.35073(3) 0.32352(3) 0.0288(2) Uani 1 1 d . . 1
W28 W 0.97897(4) 0.01363(3) 0.19081(3) 0.0310(3) Uani 1 1 d . . 1
W29 W 0.22296(4) -0.05352(3) 0.32168(3) 0.0315(2) Uani 1 1 d . . 1
W30 W 0.44701(4) 0.26440(3) 0.38069(3) 0.0239(2) Uani 1 1 d . . 1
W31 W 0.86851(4) 0.10643(3) 0.21390(3) 0.0276(2) Uani 1 1 d . . 1
W32 W -0.00560(4) 0.07127(3) 0.48808(3) 0.0311(2) Uani 1 1 d . . 1
W33 W 0.76765(4) -0.01682(3) 0.15666(3) 0.0328(3) Uani 1 1 d . . 1
W34 W 0.44245(4) 0.48691(3) 0.34421(3) 0.0295(3) Uani 0.95 1 d P . 1
W35 W 0.71264(4) 0.15648(3) 0.11840(3) 0.0301(3) Uani 1 1 d . . 1
W36 W 0.01966(4) 0.25135(3) 0.41117(3) 0.0304(3) Uani 1 1 d . . 1
W37 W 0.68744(4) 0.01477(3) 0.30798(3) 0.0277(2) Uani 1 1 d . . 1
W38 W 0.25952(5) 0.27048(3) 0.55563(3) 0.0318(3) Uani 0.95 1 d P . 1
W39 W 0.27741(4) 0.06508(3) 0.44342(3) 0.0273(2) Uani 1 1 d . . 1
W40 W 0.41647(5) 0.26301(3) 0.54177(3) 0.0316(3) Uani 0.95 1 d P . 1
W34' W 0.3895(13) 0.5413(10) 0.3697(8) 0.059(7) Uiso 0.05 1 d P G 2
W38' W 0.2531(11) 0.2921(8) 0.5449(7) 0.043(6) Uiso 0.05 1 d P H 2
W40' W 0.4605(11) 0.3117(8) 0.5003(7) 0.043(6) Uiso 0.05 1 d P I 2
W43' W 0.1594(12) 0.3892(9) 0.5226(7) 0.048(6) Uiso 0.05 1 d P A 2
W41 W 0.92413(5) -0.05178(4) 0.16114(3) 0.0341(3) Uani 1 1 d . . 1
W42 W 0.47923(5) 0.25052(4) 0.12427(3) 0.0356(3) Uani 1 1 d . . 1
W43 W 0.16392(5) 0.36877(4) 0.53836(3) 0.0342(3) Uani 0.95 1 d P . 1
W44 W -0.07030(4) 0.18586(3) 0.45659(3) 0.0342(3) Uani 1 1 d . . 1
W45 W 0.35758(4) 0.29443(3) 0.17091(3) 0.0305(2) Uani 1 1 d . . 1
W46 W 0.81911(5) -0.10710(3) 0.22374(3) 0.0368(3) Uani 1 1 d . . 1
W47 W 0.77364(5) -0.09421(3) 0.31195(3) 0.0341(3) Uani 1 1 d . . 1
W48 W 0.15429(5) 0.39820(3) 0.24018(3) 0.0338(3) Uani 1 1 d . . 1
W49 W 1.02079(5) -0.09417(4) 0.22353(3) 0.0354(3) Uani 1 1 d . . 1
W50 W 0.21606(5) 0.46505(3) 0.51102(3) 0.0333(3) Uani 0.95 1 d P . 1
W51 W 0.36350(5) 0.45735(3) 0.50009(3) 0.0310(3) Uani 0.95 1 d P . 1
W52 W 0.17321(4) 0.42384(3) 0.44636(3) 0.0285(3) Uani 0.95 1 d P . 1
W53 W 0.19328(6) 0.69105(4) 0.25715(5) 0.0536(4) Uani 0.95 1 d P . 1
W54 W 0.22313(6) 0.60700(4) 0.21641(4) 0.0461(4) Uani 0.95 1 d P . 1
W55 W 0.13853(5) 0.60542(4) 0.30101(4) 0.0436(3) Uani 0.95 1 d P . 1
W56 W 0.16445(4) 0.50648(3) 0.36235(3) 0.0321(3) Uani 0.95 1 d P . 1
W57 W 0.26119(6) 0.67822(4) 0.33797(4) 0.0497(4) Uani 0.95 1 d P . 1
W58 W 0.44244(5) 0.58634(4) 0.28319(4) 0.0433(3) Uani 0.95 1 d P . 1
W59 W 0.38133(6) 0.59330(4) 0.20858(4) 0.0465(4) Uani 0.95 1 d P . 1
W50' W 0.1593(14) 0.5321(10) 0.5317(9) 0.063(8) Uiso 0.05 1 d P A 2
W51' W 0.3094(13) 0.5201(9) 0.5229(8) 0.058(7) Uiso 0.05 1 d P J 2
W52' W 0.1224(12) 0.4819(9) 0.4705(8) 0.053(7) Uiso 0.05 1 d P A 2
W53' W 0.1452(12) 0.7379(9) 0.2737(8) 0.053(7) Uiso 0.05 1 d P K 2
W54' W 0.1800(12) 0.6520(8) 0.2360(8) 0.049(6) Uiso 0.05 1 d P L 2
W55' W 0.0904(11) 0.6529(8) 0.3203(7) 0.043(6) Uiso 0.05 1 d P M 2
W56' W 0.1143(13) 0.5577(9) 0.3852(8) 0.054(7) Uiso 0.05 1 d P N 2
W57' W 0.2098(10) 0.7317(7) 0.3564(6) 0.039(5) Uiso 0.05 1 d P O 2
W58' W 0.4010(12) 0.6366(9) 0.2942(8) 0.053(7) Uiso 0.05 1 d P P 2
W59' W 0.3397(12) 0.6451(9) 0.2192(8) 0.052(7) Uiso 0.05 1 d P Q 2
W60 W 0.31365(4) 0.37621(3) 0.20771(3) 0.0341(3) Uani 1 1 d . . 1
W61 W 0.46188(5) -0.10861(3) 0.37532(4) 0.0411(3) Uani 1 1 d . . 1
W62 W 0.30149(5) -0.03727(4) 0.22800(3) 0.0399(3) Uani 1 1 d . . 1
W63 W 0.30098(5) -0.08431(3) 0.39343(3) 0.0343(3) Uani 1 1 d . . 1
W64 W 0.53246(5) -0.09063(3) 0.28750(4) 0.0448(3) Uani 1 1 d . . 1
W65 W 0.20443(5) 0.59262(3) 0.38191(4) 0.0392(3) Uani 0.95 1 d P . 1
W66 W 0.35184(5) 0.58319(3) 0.37367(4) 0.0380(3) Uani 0.95 1 d P . 1
W67 W 0.32206(5) 0.50222(3) 0.21662(3) 0.0363(3) Uani 0.95 1 d P . 1
W68 W 0.28806(6) 0.43252(4) 0.58630(3) 0.0397(3) Uani 0.95 1 d P . 1
W65' W 0.1512(10) 0.6486(7) 0.4004(6) 0.038(5) Uiso 0.05 1 d P R 2
W66' W 0.2965(10) 0.6383(7) 0.3957(6) 0.038(5) Uiso 0.05 1 d P S 2
W67' W 0.4281(11) 0.5513(8) 0.2484(7) 0.045(6) Uiso 0.05 1 d P T 2
W68' W 0.2804(13) 0.4576(10) 0.5682(8) 0.056(7) Uiso 0.05 1 d P J 2
W69 W 0.21450(4) 0.33487(4) 0.16612(3) 0.0341(3) Uani 1 1 d . . 1
W70 W 0.89631(5) 0.06529(4) 0.02795(3) 0.0446(3) Uani 1 1 d . . 1
W71 W 0.38979(5) 0.32548(4) 0.60374(3) 0.0394(3) Uani 0.95 1 d P . 1
W72 W 0.30807(5) -0.15539(3) 0.34296(4) 0.0444(3) Uani 1 1 d . . 1
W73 W 0.47034(5) -0.17513(3) 0.32099(5) 0.0554(4) Uani 1 1 d . . 1
W74 W 0.38062(5) -0.14068(4) 0.24720(4) 0.0532(3) Uani 1 1 d . . 1
W75 W -0.00295(5) 0.42554(4) 0.24516(4) 0.0462(3) Uani 1 1 d . . 1
W76 W -0.10783(6) 0.46114(5) 0.18848(4) 0.0550(4) Uani 0.95 1 d P . 1
W77 W 0.08075(6) 0.50113(4) 0.18896(4) 0.0492(4) Uani 0.95 1 d P . 1
W78 W -0.02990(6) 0.54177(5) 0.13609(5) 0.0649(5) Uani 0.95 1 d P . 1
W79 W -0.06382(6) 0.47190(6) 0.08879(4) 0.0649(5) Uani 0.95 1 d P . 1
W76' W -0.1531(17) 0.5072(12) 0.2127(11) 0.079(10) Uiso 0.05 1 d P U 2
W77' W 0.0380(13) 0.5459(9) 0.2147(8) 0.058(7) Uiso 0.05 1 d P V 2
W78' W -0.0680(13) 0.5845(9) 0.1588(8) 0.058(7) Uiso 0.05 1 d P W 2
W79' W -0.1002(14) 0.5115(10) 0.1129(9) 0.063(8) Uiso 0.05 1 d P X 2
W80' W 0.0762(13) 0.5508(9) 0.1221(8) 0.058(7) Uiso 0.05 1 d P Y 2
W81' W -0.0331(15) 0.4059(11) 0.1316(9) 0.068(8) Uiso 0.05 1 d P Z 2
W82' W -0.0728(16) 0.3994(12) 0.2288(10) 0.078(10) Uiso 0.05 1 d P A 2
W83' W 0.0453(15) 0.4758(11) 0.0808(9) 0.069(8) Uiso 0.05 1 d P B 2
W80 W 0.11295(6) 0.51251(5) 0.09626(4) 0.0555(4) Uani 0.95 1 d P . 1
W81 W 0.00656(5) 0.36576(5) 0.10407(4) 0.0503(4) Uani 0.95 1 d P . 1
W82 W -0.03020(5) 0.35721(4) 0.20321(4) 0.0435(3) Uani 0.95 1 d P . 1
W83 W 0.08159(6) 0.43846(5) 0.05359(4) 0.0575(4) Uani 0.95 1 d P . 1
W84 W 0.22697(5) 0.42387(5) 0.07735(3) 0.0493(4) Uani 1 1 d . . 1
W85 W 0.09194(5) 0.28355(4) 0.16723(3) 0.0413(3) Uani 1 1 d . . 1
W86 W 0.17190(18) 0.23946(11) 0.02187(10) 0.0391(10) Uani 0.337(4) 1 d P . 1
W87 W 0.2398(2) 0.31801(14) -0.02612(11) 0.0522(14) Uani 0.337(4) 1 d P . 1
W86' W 0.16612(11) 0.25157(12) 0.02039(7) 0.0746(8) Uani 0.663(4) 1 d P . 2
W87' W 0.23457(10) 0.32929(12) -0.02484(7) 0.0643(9) Uani 0.663(4) 1 d P . 2
W88 W 0.32692(5) 0.34948(5) 0.02729(3) 0.0509(4) Uani 1 1 d . . 1
W89 W 0.19301(7) 0.20772(5) 0.11546(4) 0.0569(4) Uani 1 1 d . . 1
W90 W 0.32216(5) 0.25408(4) 0.11136(3) 0.0412(3) Uani 1 1 d . . 1
W91 W 0.45701(6) 0.16829(4) 0.08664(3) 0.0479(3) Uani 1 1 d . . 1
W92 W 0.41061(7) 0.11449(5) 0.03417(4) 0.0628(4) Uani 0.90 1 d P . 1
W93 W 0.47957(6) 0.20212(5) -0.01371(4) 0.0568(4) Uani 0.95 1 d P . 1
W94 W 0.26147(8) 0.13815(6) 0.05536(5) 0.0600(4) Uani 0.85 1 d P . 1
W95 W 0.24218(8) 0.24308(7) -0.06581(5) 0.0691(6) Uani 0.85 1 d P . 1
W96 W 0.32760(8) 0.13469(6) -0.03264(5) 0.0687(5) Uani 0.85 1 d P . 1
W97 W 0.89919(6) 0.24135(5) 0.03930(3) 0.0437(4) Uani 0.90 1 d P . 1
W98 W 0.91195(6) 0.24735(5) -0.05182(4) 0.0523(4) Uani 0.90 1 d P . 1
W94' W 0.2467(4) 0.1573(3) 0.0442(3) 0.025(2) Uiso 0.10 1 d P . 2
W95' W 0.2315(3) 0.2668(2) -0.0722(2) 0.0318(18) Uani 0.15 1 d P . 2
W96' W 0.3154(5) 0.1581(3) -0.0447(3) 0.030(2) Uiso 0.10 1 d P C 2
W97' W 0.7972(8) 0.2703(5) 0.0452(4) 0.069(5) Uani 0.10 1 d P D 2
W98' W 0.9366(7) 0.2338(6) -0.0017(4) 0.069(5) Uani 0.10 1 d P E 2
W99' W 0.8221(8) 0.2784(6) -0.0473(4) 0.078(6) Uani 0.10 1 d P F 2
W99 W 0.77765(6) 0.28785(5) -0.00345(4) 0.0453(4) Uani 0.90 1 d P . 1
W100 W 0.95741(5) 0.12582(4) 0.05900(3) 0.0447(3) Uani 1 1 d . . 1
W101 W 0.97491(5) 0.13103(5) -0.03331(3) 0.0505(4) Uani 1 1 d . . 1
W102 W 0.76983(6) 0.11540(4) -0.02108(3) 0.0475(3) Uani 1 1 d . . 1
W103 W 0.71345(6) 0.22374(5) -0.03823(3) 0.0483(4) Uani 1 1 d . . 1
W104 W 0.64565(5) 0.25299(4) 0.04889(3) 0.0407(3) Uani 1 1 d . . 1
W105 W 0.35211(6) 0.68020(4) 0.24626(4) 0.0558(4) Uani 1 1 d . . 1
W106 W 0.91453(5) -0.14955(3) 0.28607(3) 0.0370(3) Uani 1 1 d . . 1
W107 W 0.74874(5) 0.06166(4) 0.07118(3) 0.0380(3) Uani 1 1 d . . 1
W108 W 0.46677(5) 0.35233(3) 0.51865(3) 0.0335(3) Uani 0.95 1 d P . 1
W109 W 0.45186(5) -0.06111(4) 0.20997(3) 0.0456(3) Uani 1 1 d . . 1
W110 W 0.85610(5) 0.18280(4) 0.12717(3) 0.0342(3) Uani 1 1 d . . 1
W111 W 0.45105(4) 0.40434(3) 0.42718(3) 0.0258(2) Uani 0.95 1 d P . 1
W112 W 0.61527(5) 0.26309(3) 0.14517(3) 0.0335(3) Uani 1 1 d . . 1
W113 W 0.23119(6) 0.33715(4) 0.61445(3) 0.0391(3) Uani 0.95 1 d P . 1
W114 W 0.40349(7) 0.21864(7) -0.08430(4) 0.0864(5) Uani 1 1 d . . 1
W115 W 0.39716(6) 0.30131(6) -0.04719(3) 0.0632(5) Uani 1 1 d . . 1
W116 W 0.84825(6) 0.18028(5) -0.08349(3) 0.0545(4) Uani 1 1 d . . 1
W117 W 0.49054(8) 0.28436(6) 0.27753(5) 0.0243(4) Uani 0.50 1 d P . 1
W118 W 0.55089(8) 0.23990(6) 0.24566(5) 0.0264(5) Uani 0.50 1 d P . 1
W119 W 0.24676(9) 0.30118(7) 0.29692(6) 0.0346(5) Uani 0.50 1 d P . 1
W120 W 0.47094(9) 0.13784(7) 0.18691(6) 0.0330(5) Uani 0.50 1 d P . 1
W205 W 0.3024(13) 0.7283(10) 0.2679(9) 0.060(7) Uiso 0.05 1 d P G 2
W211 W 0.4515(8) 0.4180(6) 0.4129(5) 0.019(4) Uiso 0.05 1 d P J 2
W213 W 0.2232(12) 0.3641(9) 0.6012(8) 0.053(7) Uiso 0.05 1 d P H 2
W251 W 0.3614(10) 0.4762(7) 0.4828(6) 0.036(5) Uiso 0.05 1 d P J 2
W255 W 0.4368(13) 0.3765(9) 0.5592(8) 0.057(7) Uiso 0.05 1 d P J 2
W256 W 0.4125(16) 0.4166(12) 0.5468(10) 0.077(10) Uiso 0.05 1 d P J 2
W257 W 0.2138(13) 0.4853(9) 0.4921(8) 0.054(7) Uiso 0.05 1 d P A 2
W258 W 0.3996(14) 0.4647(10) 0.4504(9) 0.065(8) Uiso 0.05 1 d P J 2
W311 W 0.2759(14) 0.4189(10) 0.4379(9) 0.063(8) Uiso 0.05 1 d P A 2
Se1 Se 0.09921(9) 0.14014(7) 0.43197(6) 0.0219(5) Uani 1 1 d . . 1
Se2 Se 0.37670(10) -0.05923(7) 0.30286(7) 0.0320(6) Uani 1 1 d . . 1
Se3 Se 0.05891(12) 0.42438(10) 0.14986(8) 0.0432(8) Uani 1 1 d . . 1
Se4 Se 0.32533(14) 0.22519(12) 0.01414(8) 0.0581(9) Uani 1 1 d . . 1
Se5 Se 0.82342(12) 0.17538(9) 0.02114(7) 0.0385(7) Uani 1 1 d . . 1
Se6 Se 0.86168(10) -0.02821(7) 0.24878(6) 0.0263(6) Uani 1 1 d . . 1
Se7 Se 0.31640(10) 0.36295(7) 0.51594(7) 0.0296(6) Uani 1 1 d . . 1
Se8 Se 0.29373(11) 0.58070(8) 0.29602(8) 0.0368(7) Uani 1 1 d . . 1
Co1 Co 0.49288(12) 0.17804(9) 0.33377(8) 0.0202(7) Uani 1 1 d . . 1
Co2 Co 0.47221(14) 0.32591(10) 0.18036(9) 0.0281(8) Uani 1 1 d . . 1
K1 K 0.3001(2) 0.47755(18) 0.40941(17) 0.0367(15) Uani 1 1 d . . 1
K2 K 0.8504(3) 0.06961(18) 0.13193(15) 0.0360(14) Uani 1 1 d . . 1
K3 K 0.1797(3) 0.3245(2) 0.07757(18) 0.0528(19) Uani 1 1 d . . 1
K4 K 0.2272(2) 0.03593(18) 0.36786(15) 0.0316(13) Uani 1 1 d . . 1
K5 K 0.0761(2) 0.0364(2) 0.29887(17) 0.0391(15) Uani 1 1 d . . 1
K6 K 0.6261(3) 0.1538(3) 0.03959(19) 0.058(2) Uani 1 1 d . . 1
K7 K 0.2791(3) 0.16656(19) 0.4686(2) 0.0517(19) Uani 1 1 d . . 1
K8 K 0.1751(4) 0.5004(2) 0.2665(2) 0.065(2) Uani 1 1 d . . 1
K9 K 0.1937(3) 0.30929(18) 0.46040(18) 0.0425(15) Uani 1 1 d . . 1
K10 K 0.4915(4) 0.5121(2) 0.4283(3) 0.070(2) Uani 1 1 d . . 1
K11 K 0.9572(4) 0.1515(3) 0.2759(3) 0.079(3) Uani 1 1 d . . 1
K12 K 0.4937(4) 0.2884(3) 0.0226(2) 0.072(3) Uani 1 1 d . . 1
K13 K 0.5413(3) -0.02103(19) 0.3442(2) 0.054(2) Uani 1 1 d . . 1
K14 K 0.6634(3) -0.0316(3) 0.2394(2) 0.057(2) Uani 1 1 d . . 1
K15 K 0.8647(3) 0.9477(3) 0.06775(19) 0.058(2) Uani 1 1 d . . 1
K16 K 0.4853(4) 0.2106(3) 0.2318(2) 0.072(3) Uani 1 1 d . . 1
K17 K 0.4019(4) 0.2726(3) 0.2718(2) 0.069(3) Uani 1 1 d . . 1
K18 K 0.2381(3) 0.4767(3) 0.1519(2) 0.071(3) Uani 1 1 d . . 1
K19 K 0.2973(4) -0.0614(3) 0.4956(3) 0.078(3) Uiso 1 1 d . . 1
K20 K 0.5981(5) 0.0673(3) 0.3844(3) 0.098(4) Uani 1 1 d . . 1
K21 K 0.7593(5) 0.2916(4) 0.0954(3) 0.075(3) Uiso 0.80 1 d P . 1
K22 K 0.1354(5) 0.0269(3) 0.1950(3) 0.091(3) Uiso 1 1 d . . 1
K23 K 0.0173(6) 0.2384(4) 0.1064(4) 0.085(3) Uiso 0.80 1 d P . 1
K24 K 0.2174(4) 0.4535(3) -0.0332(3) 0.086(3) Uiso 1 1 d . . 1
K25 K 0.5506(7) 0.3589(5) 0.0746(4) 0.089(4) Uiso 0.70 1 d P . 1
K26 K 0.4283(7) 0.4549(5) 0.1396(5) 0.083(5) Uiso 0.60 1 d P . 1
K27 K 0.7060(6) -0.0638(4) 0.4118(4) 0.079(4) Uiso 0.70 1 d P . 1
K28 K 0.4686(7) 0.1533(5) 0.4465(4) 0.091(4) Uiso 0.70 1 d P . 1
K29 K 0.3640(8) 0.0607(6) 0.1918(5) 0.074(5) Uiso 0.50 1 d P . 1
K30 K 0.7877(8) 0.0964(6) 0.3184(5) 0.077(5) Uiso 0.50 1 d P . 1
K31 K 0.4933(8) 0.4931(6) 0.2402(5) 0.073(5) Uiso 0.50 1 d P . 1
K33 K 0.5216(9) 0.2763(6) 0.4541(6) 0.085(6) Uiso 0.50 1 d P . 1
K34 K 0.0936(8) 0.3090(6) 0.2584(5) 0.079(5) Uiso 0.50 1 d P . 1
K35 K 1.0136(8) 0.1265(6) 0.1461(5) 0.078(5) Uiso 0.50 1 d P . 1
K36 K 1.1012(10) 0.1064(8) 0.1256(7) 0.079(6) Uiso 0.40 1 d P . 1
O1 O 0.9484(9) -0.2020(5) 0.3015(6) 0.045(6) Uani 1 1 d . . 1
O2 O 1.0260(8) -0.1072(6) 0.3461(5) 0.037(5) Uani 1 1 d . . 1
O3 O 1.0872(8) -0.1276(6) 0.2203(5) 0.042(6) Uani 1 1 d . . 1
O4 O 1.0111(7) -0.0819(5) 0.2701(4) 0.031(4) Uani 1 1 d . . 1
O5 O 0.9714(8) -0.1332(6) 0.2487(5) 0.037(5) Uani 1 1 d . . 1
O6 O 0.9369(7) -0.1205(5) 0.3144(5) 0.034(5) Uani 1 1 d . . 1
O7 O 0.9078(7) -0.0626(5) 0.3528(4) 0.027(4) Uani 1 1 d . . 1
O8 O 0.8713(7) -0.1521(5) 0.2506(5) 0.040(5) Uani 1 1 d . . 1
O10 O 1.0374(7) -0.0426(6) 0.2040(5) 0.041(5) Uani 1 1 d . . 1
O11 O 0.9833(7) -0.0236(6) 0.3085(5) 0.035(5) Uani 1 1 d . . 1
O12 O 0.9942(8) -0.0910(5) 0.1794(5) 0.035(5) Uani 1 1 d . . 1
O13 O 1.0276(8) 0.0438(6) 0.1675(4) 0.041(5) Uani 1 1 d . . 1
O14 O 0.9655(7) -0.0089(6) 0.1533(5) 0.034(5) Uani 1 1 d . . 1
O15 O 0.9393(9) -0.0629(6) 0.1187(6) 0.048(5) Uiso 1 1 d . . 1
O16 O 0.8856(8) -0.0950(5) 0.1905(5) 0.036(5) Uani 1 1 d . . 1
O17 O 0.7941(8) -0.1346(6) 0.2013(6) 0.048(5) Uani 1 1 d . . 1
O18 O 0.7655(8) -0.1091(5) 0.2689(6) 0.045(6) Uani 1 1 d . . 1
O19 O 0.7225(8) -0.1141(5) 0.3448(5) 0.039(5) Uani 1 1 d . . 1
O20 O 0.8105(7) -0.0723(5) 0.3389(5) 0.034(4) Uani 1 1 d . . 1
O21 O 0.7971(8) -0.0153(5) 0.3858(5) 0.038(5) Uani 1 1 d . . 1
O22 O 0.8757(7) 0.0200(6) 0.3288(5) 0.036(5) Uani 1 1 d . . 1
O23 O 0.9590(7) 0.0624(5) 0.2932(4) 0.028(4) Uani 1 1 d . . 1
O24 O 0.9772(7) 0.0144(6) 0.2402(4) 0.032(5) Uani 1 1 d . . 1
O25 O 0.8913(6) -0.0295(5) 0.2855(4) 0.030(4) Uani 1 1 d . . 1
O26 O 0.8388(8) -0.1419(6) 0.3163(5) 0.040(5) Uani 1 1 d . . 1
O27 O 0.8510(8) -0.0774(5) 0.2621(5) 0.038(5) Uani 1 1 d . . 1
O28 O 0.7776(7) -0.0523(6) 0.2079(5) 0.036(5) Uani 1 1 d . . 1
O29 O 0.9096(8) 0.0509(5) 0.1917(4) 0.038(5) Uani 1 1 d . . 1
O30 O 0.8529(7) -0.0139(6) 0.1612(4) 0.033(5) Uani 1 1 d . . 1
O31 O 0.8699(8) 0.0607(5) 0.2584(4) 0.032(4) Uani 1 1 d . . 1
O32 O 0.7756(7) 0.0121(6) 0.3144(5) 0.036(5) Uani 1 1 d . . 1
O33 O 0.7341(6) -0.0397(5) 0.2948(5) 0.030(4) Uani 1 1 d . . 1
O34 O 0.6711(7) -0.0034(6) 0.3549(5) 0.038(5) Uani 1 1 d . . 1
O35 O 0.6274(7) 0.0114(6) 0.2928(5) 0.041(5) Uani 1 1 d . . 1
O36 O 0.6671(6) 0.0727(5) 0.3077(4) 0.023(4) Uani 1 1 d . . 1
O37 O 0.7243(6) 0.0364(5) 0.2529(4) 0.021(3) Uiso 1 1 d . . 1
O38 O 0.9337(6) 0.1163(6) 0.2163(5) 0.037(5) Uani 1 1 d . . 1
O39 O 0.8200(7) 0.1454(6) 0.2338(5) 0.036(5) Uani 1 1 d . . 1
O40 O 0.7951(7) 0.0854(5) 0.2069(5) 0.029(4) Uani 1 1 d . . 1
O41 O 0.9236(8) -0.0378(6) 0.2191(4) 0.036(5) Uani 1 1 d . . 1
O42 O 0.7949(9) -0.0579(6) 0.1348(6) 0.047(5) Uiso 1 1 d . . 1
O43 O 0.6933(7) -0.0114(6) 0.1632(5) 0.041(5) Uani 1 1 d . . 1
O44 O 0.7772(8) 0.0259(6) 0.1138(5) 0.041(5) Uani 1 1 d . . 1
O45 O 0.7734(9) 0.0254(7) 0.0436(5) 0.053(6) Uani 1 1 d . . 1
O46 O 0.8314(8) 0.0763(6) 0.0613(5) 0.040(5) Uani 1 1 d . . 1
O47 O 0.8976(8) 0.1391(6) 0.0933(5) 0.042(5) Uiso 1 1 d . . 1
O48 O 0.9211(9) 0.1940(7) 0.1278(6) 0.053(6) Uani 1 1 d . . 1
O49 O 0.8063(7) 0.2179(6) 0.1521(5) 0.043(6) Uani 1 1 d . . 1
O50 O 0.7827(8) 0.1618(6) 0.1216(5) 0.039(5) Uani 1 1 d . . 1
O51 O 0.7335(8) 0.1082(6) 0.1032(5) 0.041(5) Uani 1 1 d . . 1
O52 O 0.6956(6) 0.1264(5) 0.1709(5) 0.029(4) Uani 1 1 d . . 1
O53 O 0.7499(6) 0.0365(5) 0.1808(4) 0.024(3) Uiso 1 1 d . . 1
O54 O 0.8623(8) 0.1331(6) 0.1638(5) 0.044(5) Uani 1 1 d . . 1
O55 O 0.8489(7) 0.2201(5) 0.0783(5) 0.032(4) Uani 1 1 d . . 1
O56 O 0.7427(9) 0.1125(6) 0.0281(6) 0.048(5) Uiso 1 1 d . . 1
O57 O 0.9460(8) 0.0734(6) 0.0574(5) 0.041(5) Uiso 1 1 d . . 1
O58 O 0.9165(11) 0.0113(8) 0.0336(6) 0.070(8) Uani 1 1 d . . 1
O59 O 1.0153(10) 0.1091(8) 0.0831(6) 0.063(7) Uani 1 1 d . . 1
O60 O 1.0036(8) 0.1220(7) 0.0107(5) 0.049(6) Uani 1 1 d . . 1
O61 O 0.9567(9) 0.0791(6) -0.0151(5) 0.048(6) Uani 1 1 d . . 1
O62 O 1.0379(9) 0.1193(9) -0.0639(7) 0.077(9) Uani 1 1 d . . 1
O63 O 0.9593(9) 0.1911(9) -0.0426(6) 0.067(8) Uani 1 1 d . . 1
O64 O 0.9152(9) 0.1455(8) -0.0656(5) 0.057(7) Uani 1 1 d . . 1
O65 O 0.8702(10) 0.1809(8) -0.1293(5) 0.060(7) Uani 1 1 d . . 1
O66 O 0.9542(11) 0.2727(9) -0.0873(7) 0.075(9) Uani 1 1 d . . 1
O67 O 0.8722(10) 0.2275(7) -0.0763(6) 0.057(7) Uani 1 1 d . . 1
O69 O 0.9483(9) 0.1861(6) 0.0424(5) 0.045(6) Uani 1 1 d . . 1
O70 O 0.9359(10) 0.2632(8) 0.0587(6) 0.065(7) Uani 1 1 d . . 1
O71 O 0.8900(8) 0.1395(6) 0.0175(5) 0.041(5) Uani 1 1 d . . 1
O72 O 0.8462(8) 0.0833(6) -0.0088(5) 0.044(6) Uani 1 1 d . . 1
O73 O 0.8468(9) 0.2201(6) 0.0048(5) 0.047(6) Uani 1 1 d . . 1
O74 O 0.8015(8) 0.1741(7) -0.0165(5) 0.049(6) Uani 1 1 d . . 1
O75 O 0.7714(9) 0.2151(8) -0.0805(5) 0.059(7) Uani 1 1 d . . 1
O76 O 0.8137(9) 0.1329(6) -0.0685(6) 0.047(5) Uiso 1 1 d . . 1
O77 O 0.7452(9) 0.0797(6) -0.0319(5) 0.049(5) Uani 1 1 d . . 1
O78 O 0.7080(8) 0.1673(6) -0.0333(5) 0.042(5) Uani 1 1 d . . 1
O79 O 0.6839(8) 0.2221(7) 0.0109(5) 0.049(6) Uani 1 1 d . . 1
O80 O 0.6543(11) 0.2532(8) -0.0576(5) 0.064(8) Uani 1 1 d . . 1
O81 O 0.7407(10) 0.3380(10) -0.0118(6) 0.082(8) Uani 1 1 d . . 1
O82 O 0.7493(8) 0.2661(6) -0.0350(5) 0.049(6) Uani 1 1 d . . 1
O83 O 0.8336(8) 0.2886(7) 0.0260(5) 0.050(6) Uani 1 1 d . . 1
O84 O 0.7318(8) 0.2661(6) 0.0358(5) 0.048(6) Uani 1 1 d . . 1
O85 O 0.9337(13) 0.2576(10) -0.0129(9) 0.084(9) Uiso 1 1 d . . 1
O86 O 0.8480(13) 0.2930(9) -0.0449(8) 0.081(9) Uiso 1 1 d . . 1
O87 O 0.6193(9) 0.3034(9) 0.0211(6) 0.065(8) Uani 1 1 d . . 1
O88 O 0.6198(9) 0.1532(7) 0.1179(5) 0.046(6) Uani 1 1 d . . 1
O89 O 0.6648(7) 0.1978(5) 0.1507(5) 0.031(4) Uani 1 1 d . . 1
O90 O 0.6755(9) 0.0648(6) 0.0817(5) 0.047(6) Uani 1 1 d . . 1
O91 O 0.6322(8) 0.2709(6) 0.0933(5) 0.042(5) Uiso 1 1 d . . 1
O92 O 0.5874(8) 0.2321(7) 0.0566(5) 0.049(6) Uani 1 1 d . . 1
O93 O 0.6732(8) 0.2774(6) 0.1517(5) 0.045(5) Uani 1 1 d . . 1
O94 O 0.5499(7) 0.2348(6) 0.1355(5) 0.039(5) Uani 1 1 d . . 1
O95 O 0.5989(7) 0.2297(6) 0.1956(4) 0.037(5) Uani 1 1 d . . 1
O96 O 0.7183(7) 0.1899(6) 0.2051(4) 0.032(5) Uani 1 1 d . . 1
O97 O 0.6765(6) 0.1186(5) 0.2372(4) 0.024(4) Uani 1 1 d . . 1
O98 O 0.6375(7) 0.0643(6) 0.2119(5) 0.038(5) Uani 1 1 d . . 1
O99 O 0.6050(7) 0.1820(6) 0.2492(4) 0.038(5) Uani 1 1 d . . 1
O100 O 0.6939(7) 0.1499(5) 0.2929(5) 0.031(4) Uani 1 1 d . . 1
O101 O 0.5815(7) 0.1539(6) 0.1953(5) 0.038(5) Uani 1 1 d . . 1
O102 O 0.5791(6) 0.1479(5) 0.3216(4) 0.023(3) Uiso 1 1 d . . 1
O103 O 0.5724(6) 0.1045(4) 0.2719(4) 0.023(4) Uani 1 1 d . . 1
O105 O 0.4642(10) 0.1946(6) 0.1696(5) 0.050(5) Uani 1 1 d . . 1
O106 O 0.4494(12) 0.1424(8) 0.1312(7) 0.076(8) Uani 1 1 d . . 1
O107 O 0.4818(8) 0.1275(6) 0.2347(5) 0.038(5) Uani 1 1 d . . 1
O108 O 0.4724(8) 0.0670(5) 0.2041(4) 0.035(4) Uani 1 1 d . . 1
O109 O 0.5145(7) 0.0451(5) 0.2685(5) 0.035(4) Uiso 1 1 d . . 1
O110 O 0.4683(6) 0.1433(5) 0.3047(4) 0.023(3) Uiso 1 1 d . . 1
O111 O 0.4189(6) 0.0973(5) 0.2982(4) 0.025(4) Uani 1 1 d . . 1
O112 O 0.5202(8) 0.0617(5) 0.3334(5) 0.035(5) Uani 1 1 d . . 1
O113 O 0.5590(8) -0.0033(7) 0.2173(6) 0.058(6) Uani 1 1 d . . 1
O114 O 0.4059(6) 0.0362(4) 0.2710(4) 0.020(3) Uiso 1 1 d . . 1
O115 O 0.4984(7) -0.0351(5) 0.2822(6) 0.044(5) Uani 1 1 d . . 1
O116 O 0.4453(7) -0.0100(5) 0.2230(5) 0.033(4) Uani 1 1 d . . 1
O117 O 0.4960(9) -0.0568(6) 0.1695(6) 0.058(6) Uani 1 1 d . . 1
O118 O 0.6043(11) -0.0940(8) 0.2724(7) 0.066(7) Uiso 1 1 d . . 1
O119 O 0.5062(7) -0.0899(6) 0.2440(5) 0.042(5) Uani 1 1 d . . 1
O120 O 0.5324(9) -0.1524(6) 0.2989(6) 0.047(5) Uiso 1 1 d . . 1
O121 O 0.4388(9) -0.1146(7) 0.2144(6) 0.055(6) Uiso 1 1 d . . 1
O122 O 0.5034(11) -0.2268(8) 0.3278(7) 0.068(7) Uiso 1 1 d . . 1
O123 O 0.3840(12) -0.1820(8) 0.2296(9) 0.101(9) Uani 1 1 d . . 1
O124 O 0.4440(9) -0.1644(6) 0.2759(7) 0.059(6) Uani 1 1 d . . 1
O125 O 0.3902(8) -0.1748(6) 0.3447(6) 0.053(6) Uani 1 1 d . . 1
O126 O 0.3275(9) -0.1477(7) 0.2904(6) 0.058(6) Uani 1 1 d . . 1
O127 O 0.3201(9) -0.0966(7) 0.2270(6) 0.051(5) Uiso 1 1 d . . 1
O128 O 0.4793(9) -0.1623(7) 0.3637(6) 0.054(6) Uiso 1 1 d . . 1
O129 O 0.4368(7) -0.0982(5) 0.3161(4) 0.028(4) Uiso 1 1 d . . 1
O130 O 0.3784(8) -0.0708(5) 0.2621(5) 0.042(5) Uani 1 1 d . . 1
O131 O 0.5284(7) -0.1011(5) 0.3396(5) 0.036(4) Uani 1 1 d . . 1
O132 O 0.3732(8) -0.0348(7) 0.1979(5) 0.051(5) Uani 1 1 d . . 1
O133 O 0.2944(7) 0.0098(5) 0.2454(5) 0.034(4) Uani 1 1 d . . 1
O134 O 0.2533(8) -0.0177(6) 0.1968(5) 0.044(5) Uani 1 1 d . . 1
O135 O 0.2520(8) -0.0563(5) 0.2724(5) 0.036(4) Uiso 1 1 d . . 1
O136 O 0.3245(7) -0.0826(5) 0.3286(4) 0.032(4) Uani 1 1 d . . 1
O137 O 0.4893(9) -0.1205(6) 0.4154(7) 0.062(7) Uani 1 1 d . . 1
O138 O 0.3841(8) -0.1118(6) 0.3936(5) 0.042(5) Uiso 1 1 d . . 1
O139 O 0.2380(8) -0.1168(6) 0.3339(5) 0.040(5) Uani 1 1 d . . 1
O140 O 0.2977(8) -0.1404(6) 0.3876(5) 0.038(4) Uiso 1 1 d . . 1
O141 O 0.2880(9) -0.2013(6) 0.3557(7) 0.064(7) Uani 1 1 d . . 1
O142 O 0.2750(9) -0.0901(6) 0.4390(5) 0.045(6) Uani 1 1 d . . 1
O143 O 0.2284(7) -0.0611(5) 0.3724(5) 0.031(4) Uiso 1 1 d . . 1
O144 O 0.1488(7) -0.0415(5) 0.3234(4) 0.029(4) Uani 1 1 d . . 1
O145 O 0.3203(7) -0.0337(5) 0.3798(5) 0.031(4) Uiso 1 1 d . . 1
O146 O 0.3872(9) -0.0467(6) 0.4378(6) 0.052(6) Uani 1 1 d . . 1
O147 O 0.2383(6) -0.0033(6) 0.3137(5) 0.035(4) Uani 1 1 d . . 1
O148 O 0.4352(7) -0.0507(5) 0.3667(4) 0.027(4) Uiso 1 1 d . . 1
O149 O 0.4333(7) 0.0178(5) 0.3943(4) 0.027(4) Uani 1 1 d . . 1
O150 O 0.3660(7) 0.0303(5) 0.3434(4) 0.028(4) Uiso 1 1 d . . 1
O151 O 0.2886(6) 0.0589(5) 0.2952(5) 0.031(4) Uani 1 1 d . . 1
O152 O 0.2412(8) 0.0949(6) 0.2337(5) 0.043(5) Uani 1 1 d . . 1
O153 O 0.1786(7) 0.0347(5) 0.2505(5) 0.035(4) Uiso 1 1 d . . 1
O154 O 0.1734(7) 0.0782(5) 0.3023(4) 0.026(4) Uiso 1 1 d . . 1
O155 O 0.1373(8) 0.1670(5) 0.2794(4) 0.034(5) Uani 1 1 d . . 1
O156 O 0.0586(8) 0.1192(6) 0.3073(5) 0.037(4) Uiso 1 1 d . . 1
O157 O 0.1957(6) 0.1275(5) 0.3376(4) 0.025(4) Uani 1 1 d . . 1
O158 O 0.1149(6) 0.0854(5) 0.3681(4) 0.024(4) Uani 1 1 d . . 1
O159 O 0.0351(7) 0.0391(5) 0.3743(4) 0.027(4) Uiso 1 1 d . . 1
O160 O 0.1109(7) 0.0228(5) 0.4275(4) 0.029(4) Uiso 1 1 d . . 1
O161 O 0.2388(8) 0.1920(7) 0.2990(6) 0.048(6) Uani 1 1 d . . 1
O162 O 0.3122(6) 0.1738(4) 0.3496(4) 0.020(3) Uiso 1 1 d . . 1
O163 O 0.3168(7) 0.1184(5) 0.3232(4) 0.028(4) Uiso 1 1 d . . 1
O164 O 0.2550(7) 0.1099(5) 0.3936(4) 0.030(4) Uani 1 1 d . . 1
O165 O 0.1959(6) 0.1904(4) 0.3700(4) 0.018(3) Uiso 1 1 d . . 1
O166 O 0.3337(8) 0.0886(5) 0.4395(5) 0.037(5) Uani 1 1 d . . 1
O167 O 0.2878(8) 0.0251(5) 0.4834(5) 0.034(4) Uani 1 1 d . . 1
O168 O 0.3112(6) 0.0301(5) 0.4099(4) 0.024(4) Uani 1 1 d . . 1
O169 O 0.1994(7) 0.0512(5) 0.4377(4) 0.027(4) Uani 1 1 d . . 1
O170 O 0.0763(7) 0.0953(5) 0.4432(4) 0.028(4) Uani 1 1 d . . 1
O171 O 0.1771(8) -0.0216(6) 0.4838(5) 0.042(5) Uani 1 1 d . . 1
O172 O 0.0624(7) 0.0309(5) 0.4954(5) 0.035(4) Uani 1 1 d . . 1
O173 O -0.0021(7) 0.0571(5) 0.4444(4) 0.024(3) Uiso 1 1 d . . 1
O174 O -0.0586(8) 0.0497(6) 0.5158(5) 0.045(5) Uani 1 1 d . . 1
O175 O -0.0532(7) 0.1266(5) 0.4680(5) 0.038(5) Uani 1 1 d . . 1
O176 O 0.0109(7) 0.1004(6) 0.5183(5) 0.033(4) Uani 1 1 d . . 1
O177 O -0.0350(7) 0.1814(5) 0.4973(5) 0.033(4) Uiso 1 1 d . . 1
O178 O -0.0207(9) 0.1505(6) 0.5712(5) 0.046(5) Uani 1 1 d . . 1
O179 O -0.1420(9) 0.2001(6) 0.4726(5) 0.047(6) Uani 1 1 d . . 1
O180 O 0.0932(8) 0.1138(5) 0.5444(5) 0.039(5) Uani 1 1 d . . 1
O181 O -0.0510(9) 0.2387(7) 0.4385(6) 0.053(6) Uiso 1 1 d . . 1
O182 O -0.0679(7) 0.1834(6) 0.4081(4) 0.039(5) Uani 1 1 d . . 1
O183 O 0.0032(7) 0.1210(5) 0.3885(5) 0.033(5) Uani 1 1 d . . 1
O184 O 0.1460(7) 0.0591(5) 0.5026(5) 0.034(5) Uani 1 1 d . . 1
O185 O 0.2138(8) 0.0767(6) 0.5423(4) 0.035(5) Uani 1 1 d . . 1
O186 O 0.0531(7) 0.1964(5) 0.5207(4) 0.031(4) Uani 1 1 d . . 1
O187 O 0.0960(7) 0.1466(5) 0.4746(4) 0.027(4) Uani 1 1 d . . 1
O188 O 0.0352(7) 0.1749(5) 0.4212(4) 0.029(4) Uani 1 1 d . . 1
O189 O 0.1664(6) 0.1625(5) 0.5077(4) 0.029(4) Uani 1 1 d . . 1
O190 O 0.0526(7) 0.2383(5) 0.4542(4) 0.026(4) Uani 1 1 d . . 1
O191 O 0.1307(8) 0.2491(6) 0.4939(5) 0.040(5) Uani 1 1 d . . 1
O192 O -0.0033(8) 0.3050(6) 0.4010(5) 0.039(4) Uiso 1 1 d . . 1
O193 O 0.0969(7) 0.2435(5) 0.3851(5) 0.027(4) Uani 1 1 d . . 1
O194 O 0.1639(6) 0.2059(5) 0.4375(4) 0.029(4) Uani 1 1 d . . 1
O195 O -0.0004(7) 0.2372(6) 0.3699(4) 0.030(4) Uani 1 1 d . . 1
O196 O -0.0391(8) 0.1919(6) 0.3322(5) 0.037(5) Uani 1 1 d . . 1
O197 O 0.0751(6) 0.1680(5) 0.3487(4) 0.023(4) Uani 1 1 d . . 1
O198 O 0.2176(7) 0.1064(5) 0.4665(4) 0.029(4) Uiso 1 1 d . . 1
O199 O 0.2555(6) 0.2314(5) 0.3899(4) 0.022(4) Uani 1 1 d . . 1
O200 O 0.1819(8) 0.2776(6) 0.3409(5) 0.039(4) Uiso 1 1 d . . 1
O201 O 0.3579(7) 0.1777(5) 0.4093(5) 0.033(5) Uani 1 1 d . . 1
O202 O 0.3003(7) 0.2575(6) 0.3200(5) 0.039(5) Uani 1 1 d . . 1
O203 O 0.4007(7) 0.1924(5) 0.3365(4) 0.029(4) Uani 1 1 d . . 1
O204 O 0.4015(7) 0.1041(5) 0.3709(4) 0.031(5) Uani 1 1 d . . 1
O205 O 0.3627(6) 0.1839(5) 0.2772(5) 0.028(4) Uani 1 1 d . . 1
O206 O 0.3392(9) 0.1152(6) 0.2490(5) 0.046(5) Uani 1 1 d . . 1
O207 O 0.3641(6) 0.2556(5) 0.3720(4) 0.023(4) Uani 1 1 d . . 1
O208 O 0.4824(6) 0.2147(5) 0.3698(4) 0.022(3) Uiso 1 1 d . . 1
O209 O 0.4949(7) 0.1283(5) 0.3826(4) 0.027(4) Uani 1 1 d . . 1
O210 O 0.5063(7) 0.2271(5) 0.2918(5) 0.031(4) Uani 1 1 d . . 1
O211 O 0.4129(7) 0.2507(5) 0.4286(5) 0.031(4) Uiso 1 1 d . . 1
O212 O 0.4481(7) 0.2951(5) 0.3285(4) 0.029(4) Uani 1 1 d . . 1
O213 O 0.5054(6) 0.2792(5) 0.3880(4) 0.025(4) Uani 1 1 d . . 1
O214 O 0.2941(7) 0.2486(5) 0.4471(4) 0.027(4) Uani 1 1 d . . 1
O215 O 0.3695(8) 0.2004(6) 0.4937(5) 0.045(6) Uani 1 1 d . . 1
O216 O 0.3962(7) 0.2745(5) 0.4971(5) 0.032(4) Uani 1 1 d . . 1
O217 O 0.2857(8) 0.2777(5) 0.5054(4) 0.032(5) Uani 1 1 d . . 1
O218 O 0.3311(7) 0.3191(5) 0.4443(5) 0.028(4) Uani 1 1 d . . 1
O219 O 0.2713(7) 0.3317(5) 0.3897(5) 0.034(4) Uani 1 1 d . . 1
O220 O 0.3898(7) 0.3253(5) 0.3764(4) 0.025(4) Uiso 1 1 d . . 1
O221 O 0.4567(8) 0.2127(6) 0.5481(6) 0.046(6) Uani 1 1 d . . 1
O222 O 0.2461(8) 0.2211(5) 0.5668(5) 0.037(5) Uani 1 1 d . . 1
O223 O 0.1856(7) 0.3087(6) 0.5450(5) 0.036(5) Uani 1 1 d . . 1
O224 O 0.2377(9) 0.2840(7) 0.6030(5) 0.048(6) Uani 1 1 d . . 1
O225 O 0.3378(7) 0.2573(5) 0.5643(4) 0.033(4) Uani 1 1 d . . 1
O226 O 0.4083(7) 0.2787(5) 0.5891(5) 0.033(4) Uiso 1 1 d . . 1
O227 O 0.4103(11) 0.3161(7) 0.6445(6) 0.068(6) Uani 1 1 d . . 1
O228 O 0.2000(10) 0.3285(7) 0.6595(6) 0.063(7) Uani 1 1 d . . 1
O229 O 0.3130(9) 0.3186(7) 0.6162(5) 0.050(6) Uani 1 1 d . . 1
O230 O 0.3729(7) 0.3366(6) 0.5404(5) 0.039(5) Uani 1 1 d . . 1
O231 O 0.1678(9) 0.3572(6) 0.5895(5) 0.057(5) Uani 1 1 d . . 1
O232 O 0.2648(8) 0.3433(5) 0.5455(5) 0.039(5) Uani 1 1 d . . 1
O233 O 0.0902(8) 0.3807(7) 0.5374(7) 0.059(7) Uani 1 1 d . . 1
O234 O 0.1937(7) 0.3758(5) 0.4872(5) 0.038(5) Uani 1 1 d . . 1
O235 O 0.4761(8) 0.2917(6) 0.5249(5) 0.041(5) Uiso 1 1 d . . 1
O236 O 0.4549(9) 0.3424(6) 0.5703(6) 0.047(5) Uiso 1 1 d . . 1
O237 O 0.3400(8) 0.4591(6) 0.5527(5) 0.040(4) Uiso 1 1 d . . 1
O238 O 0.3531(10) 0.3827(9) 0.5957(5) 0.073(8) Uani 1 1 d . . 1
O239 O 0.2414(9) 0.3920(7) 0.6043(6) 0.052(5) Uiso 1 1 d . . 1
O240 O 0.2776(9) 0.4553(6) 0.6220(6) 0.053(6) Uani 1 1 d . . 1
O241 O 0.2270(9) 0.4668(6) 0.5596(6) 0.054(6) Uani 1 1 d . . 1
O242 O 0.3016(8) 0.4104(6) 0.5284(5) 0.046(5) Uani 1 1 d . . 1
O243 O 0.1747(7) 0.4229(6) 0.5360(5) 0.039(5) Uani 1 1 d . . 1
O244 O 0.4251(8) 0.4100(6) 0.5180(5) 0.042(5) Uiso 1 1 d . . 1
O245 O 0.4459(8) 0.3612(5) 0.4724(5) 0.034(4) Uani 1 1 d . . 1
O246 O 0.5369(8) 0.3551(6) 0.5110(5) 0.044(5) Uani 1 1 d . . 1
O247 O 0.1624(9) 0.5093(6) 0.5026(6) 0.052(6) Uani 1 1 d . . 1
O248 O 0.2852(7) 0.4892(5) 0.4918(5) 0.033(4) Uiso 1 1 d . . 1
O249 O 0.3983(8) 0.4976(5) 0.4867(6) 0.048(5) Uani 1 1 d . . 1
O250 O 0.3774(7) 0.4359(5) 0.4604(5) 0.034(5) Uani 1 1 d . . 1
O251 O 0.5008(7) 0.4256(5) 0.4384(6) 0.041(5) Uani 1 1 d . . 1
O252 O 0.4956(8) 0.3708(6) 0.3995(5) 0.047(5) Uani 1 1 d . . 1
O253 O 0.0752(6) 0.5410(4) 0.4553(4) 0.017(3) Uiso 1 1 d . I 1
O254 O 0.1105(7) 0.4495(6) 0.4698(6) 0.042(5) Uani 1 1 d . . 1
O255 O 0.2597(6) 0.3984(4) 0.4202(4) 0.024(4) Uani 1 1 d . . 1
O256 O 0.1482(7) 0.3948(6) 0.4251(5) 0.034(5) Uani 1 1 d . . 1
O257 O 0.3368(6) 0.3938(4) 0.3531(4) 0.019(4) Uani 1 1 d . . 1
O258 O 0.3775(7) 0.3873(5) 0.4169(5) 0.035(4) Uani 1 1 d . . 1
O259 O 0.4648(7) 0.3713(5) 0.3350(5) 0.033(4) Uani 1 1 d . . 1
O260 O 0.3353(7) 0.3362(5) 0.3152(5) 0.033(4) Uiso 1 1 d . . 1
O261 O 0.3814(7) 0.4084(5) 0.2915(5) 0.033(4) Uani 1 1 d . . 1
O262 O 0.2618(7) 0.4230(6) 0.2969(5) 0.038(5) Uani 1 1 d . . 1
O263 O 0.3682(7) 0.4707(5) 0.3326(5) 0.030(4) Uani 1 1 d . . 1
O264 O 0.3143(7) 0.4848(5) 0.2757(5) 0.046(5) Uani 1 1 d . . 1
O265 O 0.2527(7) 0.4718(5) 0.3444(5) 0.032(5) Uani 1 1 d . . 1
O266 O 0.4866(7) 0.4496(6) 0.3209(5) 0.040(5) Uani 1 1 d . . 1
O267 O 0.1816(8) 0.4711(6) 0.4065(5) 0.038(4) Uiso 1 1 d . . 1
O268 O 0.2305(8) 0.4436(5) 0.4709(5) 0.046(5) Uani 1 1 d . . 1
O269 O 0.3687(8) 0.5298(6) 0.3646(5) 0.041(5) Uiso 1 1 d . . 1
O270 O 0.4940(7) 0.5047(5) 0.3570(5) 0.035(5) Uani 1 1 d . . 1
O271 O 0.2188(7) 0.5402(5) 0.3734(6) 0.039(5) Uani 1 1 d . . 1
O272 O 0.4222(7) 0.4520(5) 0.3889(5) 0.031(4) Uani 1 1 d . . 1
O273 O 0.3913(9) 0.5753(6) 0.4084(6) 0.055(6) Uani 1 1 d . . 1
O274 O 0.2765(7) 0.5788(5) 0.4018(5) 0.031(4) Uiso 1 1 d . . 1
O275 O 0.1537(7) 0.5920(5) 0.4221(6) 0.039(5) Uani 1 1 d . . 1
O276 O 0.1570(8) 0.6123(6) 0.3438(5) 0.038(4) Uiso 1 1 d . . 1
O277 O 0.2797(8) 0.6028(5) 0.3328(6) 0.042(5) Uani 1 1 d . . 1
O278 O 0.4045(9) 0.5990(6) 0.3285(6) 0.054(6) Uani 1 1 d . . 1
O279 O 0.2070(8) 0.6519(6) 0.3726(6) 0.050(6) Uani 1 1 d . . 1
O280 O 0.3199(8) 0.6443(5) 0.3664(6) 0.043(5) Uani 1 1 d . . 1
O281 O 0.3734(9) 0.6537(6) 0.2078(5) 0.044(5) Uiso 1 1 d . . 1
O282 O 0.4210(8) 0.6449(6) 0.2664(5) 0.045(5) Uiso 1 1 d . . 1
O283 O 0.3190(11) 0.6829(6) 0.2955(7) 0.066(8) Uani 1 1 d . . 1
O284 O 0.2092(10) 0.6907(5) 0.3034(6) 0.057(7) Uani 1 1 d . . 1
O285 O 0.2449(11) 0.7271(8) 0.3477(7) 0.070(7) Uiso 1 1 d . . 1
O286 O 0.1549(9) 0.7418(7) 0.2448(8) 0.072(9) Uani 1 1 d . . 1
O287 O 0.3668(10) 0.7287(7) 0.2292(7) 0.073(8) Uani 1 1 d . . 1
O288 O 0.2739(11) 0.6919(7) 0.2392(7) 0.064(7) Uani 1 1 d . . 1
O289 O 0.1953(9) 0.6660(6) 0.2174(6) 0.045(5) Uiso 1 1 d . . 1
O290 O 0.1310(9) 0.6649(6) 0.2816(6) 0.052(6) Uani 1 1 d . . 1
O291 O 0.3463(9) 0.6055(6) 0.2680(6) 0.050(6) Uani 1 1 d . . 1
O292 O 0.2347(8) 0.6119(6) 0.2744(5) 0.043(5) Uiso 1 1 d . . 1
O293 O 0.5136(9) 0.5774(6) 0.2881(6) 0.049(5) Uiso 1 1 d . . 1
O294 O 0.4490(9) 0.5821(6) 0.2344(7) 0.061(7) Uani 1 1 d . . 1
O295 O 0.4129(10) 0.5900(7) 0.1660(7) 0.071(8) Uani 1 1 d . . 1
O296 O 0.3713(7) 0.5404(6) 0.2271(5) 0.043(5) Uani 1 1 d . . 1
O297 O 0.4295(8) 0.5313(6) 0.3007(5) 0.037(4) Uiso 1 1 d . . 1
O298 O 0.2992(10) 0.6148(6) 0.2023(7) 0.065(7) Uani 1 1 d . . 1
O299 O 0.2064(14) 0.6100(7) 0.1785(8) 0.106(12) Uani 1 1 d . . 1
O300 O 0.1532(8) 0.6005(6) 0.2515(7) 0.052(6) Uani 1 1 d . . 1
O301 O 0.0664(9) 0.6058(6) 0.3110(7) 0.061(8) Uani 1 1 d . . 1
O302 O 0.1746(9) 0.5482(6) 0.3149(7) 0.056(6) Uani 1 1 d . . 1
O303 O 0.1003(8) 0.5370(6) 0.3804(7) 0.057(7) Uani 1 1 d . . 1
O304 O 0.1386(8) 0.4748(6) 0.3450(6) 0.042(5) Uani 1 1 d . . 1
O305 O 0.2654(8) 0.5501(6) 0.2339(5) 0.042(5) Uiso 1 1 d . . 1
O306 O 0.3384(9) 0.5228(7) 0.1711(6) 0.055(6) Uiso 1 1 d . . 1
O307 O 0.3913(8) 0.4570(5) 0.2210(5) 0.041(5) Uani 1 1 d . . 1
O308 O 0.2704(9) 0.4764(6) 0.2173(6) 0.054(6) Uani 1 1 d . . 1
O309 O 0.4900(8) 0.4131(5) 0.2490(5) 0.044(5) Uani 1 1 d . . 1
O310 O 0.4624(8) 0.3771(5) 0.2025(4) 0.034(5) Uani 1 1 d . . 1
O311 O 0.3478(7) 0.3873(6) 0.2386(4) 0.033(4) Uani 1 1 d . . 1
O312 O 0.4402(7) 0.3456(5) 0.2757(4) 0.028(4) Uani 1 1 d . . 1
O313 O 0.3277(10) 0.4142(7) 0.1669(6) 0.055(6) Uani 1 1 d . . 1
O314 O 0.2336(7) 0.4005(6) 0.2210(6) 0.044(5) Uani 1 1 d . . 1
O315 O 0.3812(8) 0.3307(5) 0.1960(5) 0.032(5) Uani 1 1 d . . 1
O316 O 0.4605(10) 0.3733(7) 0.1304(5) 0.050(6) Uani 1 1 d . . 1
O317 O 0.4989(7) 0.2885(5) 0.2264(5) 0.037(5) Uani 1 1 d . . 1
O318 O 0.5549(8) 0.3068(6) 0.1533(5) 0.041(5) Uani 1 1 d . . 1
O319 O 0.4447(6) 0.2799(4) 0.1630(4) 0.018(3) Uiso 1 1 d . . 1
O320 O 0.3640(9) 0.3499(7) 0.1200(5) 0.047(6) Uani 1 1 d . . 1
O321 O 0.1299(9) 0.4344(5) 0.2687(4) 0.040(5) Uani 1 1 d . . 1
O322 O 0.1328(8) 0.4511(6) 0.1941(5) 0.044(6) Uani 1 1 d . . 1
O323 O 0.0769(7) 0.3949(5) 0.2395(4) 0.028(4) Uani 1 1 d . . 1
O324 O 0.1694(6) 0.3671(4) 0.1986(4) 0.020(3) Uiso 1 1 d . . 1
O325 O 0.2868(7) 0.2917(5) 0.1481(4) 0.029(4) Uani 1 1 d . . 1
O326 O 0.2853(8) 0.3379(5) 0.1850(5) 0.035(5) Uani 1 1 d . . 1
O327 O 0.2919(7) 0.3256(5) 0.2573(5) 0.034(5) Uani 1 1 d . . 1
O328 O 0.1718(6) 0.3505(5) 0.2713(5) 0.027(4) Uani 1 1 d . . 1
O329 O 0.3496(8) 0.2542(5) 0.2075(5) 0.035(4) Uiso 1 1 d . . 1
O330 O 0.3885(8) 0.2612(6) 0.1333(5) 0.043(5) Uani 1 1 d . . 1
O331 O 0.4811(9) 0.2124(6) 0.0974(5) 0.048(5) Uani 1 1 d . . 1
O332 O 0.5239(9) 0.1388(7) 0.0705(6) 0.055(6) Uani 1 1 d . . 1
O333 O 0.3739(7) 0.2123(6) 0.0932(5) 0.048(5) Uani 1 1 d . . 1
O334 O 0.4069(10) 0.1436(7) 0.0696(5) 0.062(6) Uani 1 1 d . . 1
O335 O 0.4531(9) 0.2118(6) 0.0318(6) 0.048(5) Uiso 1 1 d . . 1
O336 O 0.3209(9) 0.2083(7) 0.1621(6) 0.055(7) Uani 1 1 d . . 1
O337 O 0.3245(10) 0.2950(8) 0.0723(5) 0.058(7) Uani 1 1 d . . 1
O338 O 0.2535(7) 0.2458(6) 0.1114(5) 0.042(5) Uani 1 1 d . . 1
O339 O 0.1656(7) 0.3114(7) 0.1553(5) 0.048(6) Uani 1 1 d . . 1
O340 O 0.2180(8) 0.3757(5) 0.1264(5) 0.035(4) Uiso 1 1 d . . 1
O341 O 0.2212(12) 0.2793(8) 0.2123(8) 0.080(9) Uani 1 1 d . . 1
O342 O 0.1199(10) 0.2506(6) 0.2053(6) 0.056(7) Uani 1 1 d . . 1
O343 O 0.0987(10) 0.5286(7) 0.2146(8) 0.071(8) Uani 1 1 d . . 1
O344 O -0.0159(10) 0.4264(6) 0.2899(6) 0.057(7) Uani 1 1 d . . 1
O345 O 0.0231(9) 0.4740(7) 0.2217(7) 0.064(8) Uani 1 1 d . . 1
O346 O -0.0751(8) 0.4557(6) 0.2321(5) 0.049(6) Uani 1 1 d . . 1
O347 O 0.0108(9) 0.5438(8) 0.1716(8) 0.080(9) Uani 1 1 d . . 1
O348 O 0.1210(9) 0.5207(6) 0.1426(7) 0.064(7) Uani 1 1 d . . 1
O349 O 0.1769(7) 0.4610(5) 0.1073(4) 0.025(4) Uani 1 1 d . . 1
O350 O 0.1521(12) 0.5430(8) 0.0663(7) 0.082(9) Uani 1 1 d . . 1
O351 O 0.0361(8) 0.5524(7) 0.1003(8) 0.071(9) Uani 1 1 d . . 1
O352 O -0.0194(9) 0.3720(6) 0.2453(6) 0.056(6) Uani 1 1 d . . 1
O353 O 0.0486(6) 0.3289(5) 0.1938(4) 0.023(3) Uiso 1 1 d . . 1
O354 O 0.2877(9) 0.4277(8) 0.0924(6) 0.061(7) Uani 1 1 d . . 1
O355 O 0.2259(10) 0.4598(9) 0.0353(7) 0.078(9) Uani 1 1 d . . 1
O356 O 0.1463(8) 0.4106(7) 0.0737(6) 0.053(6) Uani 1 1 d . . 1
O357 O 0.2628(10) 0.3756(7) 0.0590(6) 0.056(6) Uiso 1 1 d . . 1
O358 O 0.3808(8) 0.3577(8) 0.0448(6) 0.056(7) Uani 1 1 d . . 1
O359 O 0.3778(8) 0.3091(6) 0.0006(5) 0.044(5) Uiso 1 1 d . . 1
O360 O 0.3187(9) 0.3890(8) -0.0096(6) 0.056(7) Uani 1 1 d . . 1
O361 O 0.2617(10) 0.3247(8) 0.0152(5) 0.060(7) Uani 1 1 d . . 1
O362 O 0.4185(10) 0.3456(10) -0.0683(6) 0.075(9) Uani 1 1 d . . 1
O363 O 0.4713(9) 0.2621(6) -0.0344(6) 0.049(5) Uiso 1 1 d . . 1
O364 O 0.5532(10) 0.1870(8) -0.0179(6) 0.066(7) Uani 1 1 d . . 1
O365 O 0.4564(9) 0.1484(8) 0.0018(6) 0.063(7) Uani 1 1 d . . 1
O366 O 0.4579(12) 0.0681(8) 0.0461(7) 0.086(9) Uani 1 1 d . . 1
O367 O 0.3368(12) 0.1039(8) 0.0618(7) 0.074(7) Uani 1 1 d . . 1
O368 O 0.3904(11) 0.1054(8) -0.0078(7) 0.072(7) Uiso 1 1 d . . 1
O369 O 0.4725(10) 0.1976(9) -0.0635(5) 0.071(8) Uani 1 1 d . . 1
O370 O 0.3779(9) 0.2335(7) -0.0227(5) 0.058(6) Uani 1 1 d . . 1
O371 O 0.3268(11) 0.1749(8) 0.0153(6) 0.075(7) Uani 1 1 d . . 1
O372 O 0.4086(12) 0.2769(9) -0.0881(8) 0.081(8) Uiso 1 1 d . . 1
O373 O 0.2786(13) 0.1218(10) 0.0090(8) 0.093(9) Uiso 1 1 d . . 1
O374 O 0.2168(12) 0.1074(9) 0.0813(8) 0.085(8) Uiso 1 1 d . . 1
O375 O 0.2167(14) 0.1785(8) 0.1565(6) 0.079(9) Uani 1 1 d . . 1
O376 O 0.2552(12) 0.1727(9) 0.0853(8) 0.080(8) Uiso 1 1 d . . 1
O377 O 0.1901(10) 0.2467(8) 0.0636(6) 0.064(7) Uani 1 1 d . . 1
O378 O 0.2051(13) 0.1863(9) 0.0301(8) 0.089(9) Uiso 1 1 d . . 1
O379 O 0.1756(12) 0.2428(11) -0.0303(6) 0.094(9) Uani 1 1 d . . 1
O380 O 0.2728(11) 0.1800(8) -0.0473(7) 0.068(7) Uiso 1 1 d . . 1
O381 O 0.2122(11) 0.2466(11) -0.1035(6) 0.099(10) Uani 1 1 d . . 1
O382 O 0.4309(13) 0.2129(10) -0.1292(8) 0.092(9) Uiso 1 1 d . . 1
O383 O 0.2267(13) 0.3022(9) -0.0659(8) 0.088(9) Uiso 1 1 d . . 1
O384 O 0.2666(9) 0.2500(9) -0.0076(6) 0.079(8) Uani 1 1 d . . 1
O385 O 0.1707(10) 0.3045(10) 0.0019(6) 0.082(8) Uani 1 1 d . . 1
O386 O 0.3162(10) 0.3188(8) -0.0505(5) 0.056(7) Uani 1 1 d . . 1
O387 O 0.1404(7) 0.2542(5) 0.1305(6) 0.041(5) Uani 1 1 d . . 1
O388 O 0.0298(9) 0.2676(8) 0.1686(6) 0.057(6) Uani 1 1 d . . 1
O389 O 0.0725(8) 0.3361(7) 0.1238(5) 0.052(6) Uani 1 1 d . . 1
O390 O -0.0148(10) 0.3293(7) 0.0906(6) 0.058(6) Uani 1 1 d . . 1
O391 O 0.0567(9) 0.3881(8) 0.0599(6) 0.064(7) Uani 1 1 d . . 1
O392 O -0.0348(8) 0.3637(7) 0.1530(6) 0.056(6) Uani 1 1 d . . 1
O393 O 0.0286(9) 0.4265(6) 0.1138(6) 0.047(5) Uiso 1 1 d . . 1
O394 O 0.0863(10) 0.4882(7) 0.0650(6) 0.057(6) Uiso 1 1 d . . 1
O395 O -0.0983(10) 0.4589(8) 0.1400(7) 0.065(7) Uiso 1 1 d . . 1
O396 O -0.0459(11) 0.5156(8) 0.1018(7) 0.068(7) Uiso 1 1 d . . 1
O397 O -0.0760(10) 0.5101(8) 0.1726(8) 0.079(9) Uani 1 1 d . . 1
O398 O -0.0003(9) 0.4205(6) 0.1835(6) 0.046(6) Uani 1 1 d . . 1
O399 O 0.0509(9) 0.4780(6) 0.1442(6) 0.050(6) Uani 1 1 d . . 1
O400 O -0.1001(8) 0.4027(7) 0.1992(7) 0.067(7) Uani 1 1 d . . 1
O401 O -0.0572(8) 0.4148(7) 0.0901(6) 0.061(7) Uani 1 1 d . . 1
O402 O -0.0023(12) 0.4703(9) 0.0517(8) 0.084(8) Uiso 1 1 d . . 1
O403 O 0.0960(9) 0.2505(10) 0.0327(6) 0.080(8) Uani 1 1 d . . 1
O404 O -0.0604(10) 0.3149(7) 0.2228(6) 0.056(6) Uiso 1 1 d . . 1
O405 O -0.0759(12) 0.5923(9) 0.1307(8) 0.079(8) Uiso 1 1 d . . 1
O406 O -0.1790(14) 0.4834(10) 0.1998(9) 0.096(10) Uiso 1 1 d . . 1
O407 O -0.1220(12) 0.4970(9) 0.0655(8) 0.080(8) Uiso 1 1 d . . 1
O408 O 0.1088(12) 0.4450(9) 0.0092(8) 0.082(8) Uiso 1 1 d . . 1
O409 O 0.2045(13) 0.3793(9) -0.0398(8) 0.086(9) Uiso 1 1 d . . 1
O410 O 0.3271(17) 0.1039(12) -0.0595(11) 0.092(11) Uiso 0.80 1 d P . 1
O411 O 0.3233(13) 0.2391(10) -0.0842(8) 0.091(9) Uiso 1 1 d . . 1
O412 O 0.3799(13) 0.1655(9) -0.0602(8) 0.088(9) Uiso 1 1 d . . 1
O413 O 0.1485(7) 0.2916(5) 0.4094(4) 0.024(3) Uiso 1 1 d . . 1
O414 O 0.4811(8) 0.2950(6) 0.0896(5) 0.039(4) Uiso 1 1 d . . 1
O419 O 0.1409(12) 0.1822(9) 0.1126(7) 0.077(8) Uiso 1 1 d . . 1
O420 O 0.6971(7) 0.1951(5) 0.0794(5) 0.034(4) Uiso 1 1 d . . 1
O500 O 0.0553(10) 0.0849(7) 0.2281(7) 0.063(6) Uiso 1 1 d . . 1
O501 O 0.1017(10) -0.0261(8) 0.2553(7) 0.066(7) Uiso 1 1 d . . 1
O502 O 0.5723(13) 0.0501(9) 0.0674(8) 0.088(9) Uiso 1 1 d . J 1
O503 O 0.5193(11) -0.0058(9) 0.4940(8) 0.080(8) Uiso 1 1 d . . 1
O504 O 0.4319(9) 0.1367(6) 0.5385(6) 0.047(5) Uiso 1 1 d . . 1
O505 O 0.4751(13) -0.0728(10) 0.4814(8) 0.091(9) Uiso 1 1 d . K 1
O506 O 0.4797(12) 0.5462(8) 0.4895(7) 0.076(8) Uiso 1 1 d . . 1
O507 O 0.9775(13) -0.1788(9) 0.1886(8) 0.087(9) Uiso 1 1 d . . 1
O508 O 0.6551(12) 0.2652(8) 0.2356(7) 0.042(7) Uiso 0.70 1 d P . 1
O509 O -0.0102(13) 0.3886(10) 0.3642(8) 0.092(9) Uiso 1 1 d . L 1
O510 O 0.5376(13) 0.5794(10) 0.4024(8) 0.092(9) Uiso 1 1 d . M 1
O511 O 0.3721(14) 0.5897(10) 0.4948(9) 0.099(10) Uiso 1 1 d . N 1
O512 O 0.1123(14) 0.2386(10) 0.3109(9) 0.097(10) Uiso 1 1 d . . 1
O513 O 0.1513(15) -0.0415(11) 0.1718(10) 0.081(10) Uiso 0.80 1 d P . 1
O514 O 0.0452(14) 0.4493(10) 0.3309(9) 0.073(9) Uiso 0.80 1 d P O 1
O515 O 0.0587(14) 0.3619(10) 0.4150(9) 0.076(9) Uiso 0.80 1 d P P 1
O516 O 0.7114(16) 0.0801(12) 0.3893(10) 0.091(11) Uiso 0.80 1 d P . 1
O517 O 0.9046(15) 0.0461(11) -0.0729(10) 0.080(10) Uiso 0.80 1 d P . 1
O518 O 1.0415(18) -0.0119(13) 0.0632(11) 0.049(10) Uiso 0.50 1 d P . 1
O519 O 0.5326(15) 0.0095(11) 0.4221(9) 0.079(10) Uiso 0.80 1 d P . 1
O520 O 0.5531(14) 0.3457(10) 0.6019(9) 0.099(10) Uiso 1 1 d . Q 1
O521 O 0.023(3) 0.631(2) 0.4269(18) 0.047(17) Uiso 0.30 1 d P R 1
O523 O 1.0180(15) 0.1695(11) -0.1461(10) 0.081(10) Uiso 0.80 1 d P . 1
O528 O 0.6140(13) 0.4842(10) 0.4239(8) 0.093(9) Uiso 1 1 d . S 1
O530 O -0.0942(18) 0.5459(13) 0.2369(12) 0.071(12) Uiso 0.60 1 d P T 1
O531 O -0.0028(17) 0.4394(12) 0.4705(11) 0.063(11) Uiso 0.60 1 d P U 1
O532 O 0.0387(14) 0.4740(10) 0.5357(9) 0.097(10) Uiso 1 1 d . V 1
O533 O 0.3173(17) 0.5135(13) 0.6451(11) 0.081(12) Uiso 0.70 1 d P W 1
O534 O 0.4132(17) 0.0905(13) 0.4808(11) 0.081(12) Uiso 0.70 1 d P . 1
O535 O 0.3285(16) 0.2176(11) 0.6426(10) 0.084(11) Uiso 0.80 1 d P X 1
O536 O 0.618(2) 0.3903(15) 0.4440(13) 0.061(12) Uiso 0.50 1 d P Y 1
O537 O -0.1728(19) 0.1864(14) 0.3830(12) 0.057(12) Uiso 0.50 1 d P Z 1
O538 O 0.5672(16) 0.3047(11) 0.3082(10) 0.039(9) Uiso 0.50 1 d P . 1
O539 O 0.3904(14) 0.1451(10) 0.1933(9) 0.075(9) Uiso 0.80 1 d P . 1
O540 O 0.2220(15) 0.2678(11) 0.2760(9) 0.077(10) Uiso 0.80 1 d P . 1
O542 O 0.7954(18) 0.8993(13) 0.0629(12) 0.051(11) Uiso 0.50 1 d P A 1
O543 O 0.1692(15) -0.1039(11) 0.5253(9) 0.032(8) Uiso 0.50 1 d P B 1
O544 O 0.396(2) -0.0761(17) 0.5415(15) 0.079(16) Uiso 0.50 1 d P . 1
O545 O 0.848(2) 0.1562(16) 0.3202(14) 0.046(12) Uiso 0.40 1 d P . 1
O546 O 0.630(2) 0.3017(15) 0.4461(14) 0.045(12) Uiso 0.40 1 d P . 1
O547 O 0.5852(18) 0.3689(13) 0.2839(11) 0.050(11) Uiso 0.50 1 d P C 1
O548 O 0.2254(16) 0.9758(12) 0.5530(11) 0.060(10) Uiso 0.60 1 d P . 1
O549 O 0.080(2) 0.5908(15) 0.4840(13) 0.062(13) Uiso 0.50 1 d P D 1
O550 O 0.2718(19) 0.5756(14) 0.4877(12) 0.072(12) Uiso 0.60 1 d P E 1
O600 O 0.5540(15) 0.2981(11) 0.2817(10) 0.037(9) Uiso 0.50 1 d P . 1
O601 O 0.6064(12) 0.2590(9) 0.2522(8) 0.047(7) Uiso 0.70 1 d P . 1
N1 N 0.4680(16) -0.2343(12) 0.1838(10) 0.087(11) Uiso 1 1 d . F 1
N2 N -0.1046(16) 0.0271(11) 0.4281(10) 0.085(11) Uiso 1 1 d . G 1
N3 N 0.4313(17) 0.6837(12) 0.3246(11) 0.093(12) Uiso 1 1 d . H 1
C1 C 0.497(4) -0.181(3) 0.178(3) 0.10(3) Uiso 0.50 1 d P I 1
C2 C -0.0723(16) -0.0091(11) 0.4140(10) 0.062(9) Uiso 1 1 d . G 1
C3 C 0.3965(16) 0.7308(12) 0.3197(11) 0.067(10) Uiso 1 1 d . H 1

loop_
_atom_site_aniso_label
_atom_site_aniso_U_11
_atom_site_aniso_U_22
_atom_site_aniso_U_33
_atom_site_aniso_U_23
_atom_site_aniso_U_13
_atom_site_aniso_U_12
W1 0.0185(4) 0.0218(4) 0.0258(4) -0.0105(3) 0.0013(3) -0.0074(3)
W2 0.0192(4) 0.0266(4) 0.0292(5) -0.0117(4) 0.0007(4) -0.0094(3)
W3 0.0208(4) 0.0296(4) 0.0233(4) -0.0099(4) -0.0029(4) -0.0005(4)
W4 0.0164(4) 0.0316(4) 0.0219(4) -0.0086(4) -0.0016(3) -0.0028(3)
W5 0.0198(4) 0.0178(4) 0.0282(5) -0.0097(3) -0.0017(4) -0.0064(3)
W6 0.0189(4) 0.0230(4) 0.0276(5) -0.0048(4) -0.0012(4) -0.0061(3)
W7 0.0247(4) 0.0371(5) 0.0258(4) -0.0124(4) -0.0040(4) -0.0127(4)
W8 0.0219(4) 0.0346(5) 0.0246(4) -0.0072(4) -0.0052(4) -0.0080(4)
W9 0.0178(4) 0.0327(4) 0.0429(5) -0.0244(4) 0.0008(4) -0.0056(4)
W10 0.0182(4) 0.0270(4) 0.0324(5) -0.0163(4) 0.0006(4) -0.0081(3)
W11 0.0292(4) 0.0313(4) 0.0268(5) -0.0055(4) 0.0011(4) -0.0154(4)
W12 0.0276(4) 0.0240(4) 0.0398(5) -0.0099(4) -0.0074(4) -0.0083(4)
W13 0.0249(4) 0.0386(5) 0.0412(5) -0.0266(4) 0.0016(4) -0.0086(4)
W14 0.0289(4) 0.0300(4) 0.0250(5) -0.0094(4) 0.0044(4) -0.0145(4)
W15 0.0263(5) 0.0301(5) 0.0197(5) -0.0052(4) -0.0015(4) -0.0065(4)
W16 0.0219(4) 0.0357(5) 0.0200(4) -0.0075(4) -0.0026(4) -0.0074(4)
W17 0.0288(5) 0.0359(5) 0.0272(5) -0.0063(4) -0.0086(4) 0.0001(4)
W18 0.0335(4) 0.0328(5) 0.0188(4) -0.0038(4) -0.0010(4) -0.0158(4)
W19 0.0230(4) 0.0164(4) 0.0337(5) -0.0064(4) -0.0028(4) -0.0055(3)
W20 0.0330(5) 0.0214(4) 0.0286(5) -0.0052(4) -0.0002(4) -0.0116(4)
W21 0.0213(4) 0.0420(5) 0.0349(5) -0.0106(4) -0.0057(4) -0.0058(4)
W22 0.0336(5) 0.0259(4) 0.0278(5) -0.0105(4) -0.0005(4) -0.0091(4)
W23 0.0258(4) 0.0357(4) 0.0293(5) -0.0114(4) 0.0013(4) -0.0169(4)
W24 0.0266(5) 0.0394(5) 0.0213(5) -0.0059(4) -0.0004(4) 0.0078(4)
W25 0.0193(4) 0.0258(4) 0.0327(5) -0.0160(4) -0.0019(4) -0.0061(3)
W26 0.0347(5) 0.0399(5) 0.0260(5) -0.0109(4) 0.0082(4) -0.0206(4)
W27 0.0403(5) 0.0176(4) 0.0284(5) -0.0078(4) -0.0015(4) -0.0075(4)
W28 0.0220(4) 0.0407(5) 0.0251(5) -0.0094(4) -0.0016(4) 0.0000(4)
W29 0.0281(4) 0.0343(5) 0.0392(5) -0.0125(4) -0.0050(4) -0.0145(4)
W30 0.0266(4) 0.0202(4) 0.0273(4) -0.0102(3) -0.0033(4) -0.0056(3)
W31 0.0237(4) 0.0343(5) 0.0230(4) -0.0090(4) -0.0038(4) -0.0021(4)
W32 0.0311(4) 0.0354(5) 0.0305(5) -0.0103(4) 0.0068(4) -0.0193(4)
W33 0.0284(5) 0.0384(5) 0.0331(5) -0.0179(4) -0.0063(4) -0.0005(4)
W34 0.0250(4) 0.0227(4) 0.0428(6) -0.0106(4) 0.0021(4) -0.0109(4)
W35 0.0257(5) 0.0381(5) 0.0205(4) -0.0091(4) -0.0034(4) 0.0029(4)
W36 0.0216(4) 0.0315(5) 0.0362(5) -0.0063(4) 0.0001(4) -0.0080(4)
W37 0.0217(4) 0.0302(5) 0.0289(5) -0.0083(4) -0.0003(4) -0.0040(4)
W38 0.0378(5) 0.0311(5) 0.0269(5) -0.0081(4) 0.0041(4) -0.0143(4)
W39 0.0268(4) 0.0289(4) 0.0302(5) -0.0088(4) -0.0042(4) -0.0111(4)
W40 0.0357(5) 0.0305(5) 0.0311(5) -0.0119(4) -0.0056(4) -0.0070(4)
W41 0.0279(5) 0.0423(5) 0.0293(5) -0.0163(4) -0.0039(4) 0.0024(4)
W42 0.0313(5) 0.0424(5) 0.0360(5) -0.0181(4) -0.0055(4) -0.0048(4)
W43 0.0273(5) 0.0365(5) 0.0381(6) -0.0129(5) 0.0067(5) -0.0112(4)
W44 0.0242(4) 0.0395(5) 0.0407(6) -0.0142(4) 0.0053(4) -0.0134(4)
W45 0.0271(4) 0.0346(5) 0.0295(5) -0.0086(4) -0.0082(4) -0.0034(4)
W46 0.0368(5) 0.0339(5) 0.0409(6) -0.0165(4) -0.0069(5) -0.0028(4)
W47 0.0335(5) 0.0296(5) 0.0375(6) -0.0082(4) -0.0008(4) -0.0083(4)
W48 0.0275(5) 0.0288(5) 0.0401(6) -0.0029(4) -0.0063(4) -0.0032(4)
W49 0.0262(5) 0.0395(5) 0.0358(5) -0.0137(4) -0.0048(4) 0.0033(4)
W50 0.0294(5) 0.0292(5) 0.0431(6) -0.0182(4) 0.0024(5) -0.0067(4)
W51 0.0332(5) 0.0285(4) 0.0389(6) -0.0180(4) -0.0014(4) -0.0123(4)
W52 0.0206(4) 0.0263(5) 0.0391(6) -0.0106(4) 0.0002(4) -0.0069(4)
W53 0.0508(7) 0.0200(5) 0.0808(10) -0.0043(6) -0.0084(7) -0.0026(5)
W54 0.0518(7) 0.0225(5) 0.0559(8) 0.0010(5) -0.0147(6) -0.0015(5)
W55 0.0348(6) 0.0244(5) 0.0666(8) -0.0074(5) -0.0094(6) -0.0013(5)
W56 0.0221(4) 0.0235(5) 0.0494(6) -0.0087(4) -0.0036(5) -0.0046(4)
W57 0.0491(7) 0.0233(5) 0.0784(9) -0.0219(5) 0.0037(6) -0.0118(5)
W58 0.0393(6) 0.0262(5) 0.0629(8) -0.0094(5) 0.0042(6) -0.0152(4)
W59 0.0552(7) 0.0271(5) 0.0513(8) -0.0016(5) 0.0020(6) -0.0155(5)
W60 0.0253(5) 0.0349(5) 0.0435(6) -0.0146(4) -0.0083(4) -0.0019(4)
W61 0.0363(5) 0.0211(4) 0.0701(7) -0.0118(5) -0.0232(5) -0.0010(4)
W62 0.0326(5) 0.0560(5) 0.0447(6) -0.0311(5) -0.0007(4) -0.0169(4)
W63 0.0383(5) 0.0232(4) 0.0460(6) -0.0051(4) -0.0134(5) -0.0120(4)
W64 0.0276(5) 0.0349(5) 0.0813(8) -0.0339(5) -0.0103(5) -0.0011(4)
W65 0.0330(5) 0.0234(5) 0.0607(7) -0.0170(5) 0.0027(5) -0.0065(4)
W66 0.0356(5) 0.0244(4) 0.0588(7) -0.0194(5) 0.0021(5) -0.0121(4)
W67 0.0463(6) 0.0212(5) 0.0388(6) -0.0027(4) -0.0077(5) -0.0073(5)
W68 0.0478(6) 0.0375(5) 0.0397(6) -0.0237(5) 0.0014(5) -0.0118(5)
W69 0.0279(5) 0.0431(6) 0.0299(5) -0.0039(4) -0.0100(4) -0.0068(4)
W70 0.0378(6) 0.0594(7) 0.0267(5) -0.0164(5) -0.0010(5) 0.0056(5)
W71 0.0482(6) 0.0416(6) 0.0353(6) -0.0162(5) -0.0081(5) -0.0132(5)
W72 0.0411(5) 0.0286(5) 0.0729(8) -0.0201(5) -0.0119(5) -0.0124(4)
W73 0.0402(6) 0.0269(5) 0.1089(10) -0.0334(6) -0.0187(6) -0.0011(5)
W74 0.0406(6) 0.0517(5) 0.0855(8) -0.0495(5) 0.0012(6) -0.0154(5)
W75 0.0315(5) 0.0467(7) 0.0504(7) -0.0003(6) -0.0055(5) -0.0050(5)
W76 0.0283(6) 0.0580(8) 0.0631(9) 0.0100(7) -0.0133(6) -0.0047(6)
W77 0.0346(6) 0.0324(6) 0.0669(9) 0.0091(6) -0.0141(6) -0.0020(5)
W78 0.0370(7) 0.0480(8) 0.0853(11) 0.0238(8) -0.0200(7) -0.0016(6)
W79 0.0359(6) 0.0826(10) 0.0571(8) 0.0297(8) -0.0259(6) -0.0140(7)
W80 0.0364(6) 0.0491(7) 0.0608(8) 0.0274(7) -0.0168(6) -0.0100(6)
W81 0.0362(5) 0.0764(9) 0.0361(6) 0.0105(6) -0.0170(5) -0.0233(6)
W82 0.0318(5) 0.0525(7) 0.0393(7) 0.0047(6) -0.0041(5) -0.0147(5)
W83 0.0381(6) 0.0844(10) 0.0371(7) 0.0264(7) -0.0195(5) -0.0226(6)
W84 0.0342(5) 0.0675(8) 0.0369(6) 0.0104(6) -0.0117(5) -0.0143(6)
W85 0.0354(5) 0.0531(6) 0.0345(6) -0.0006(5) -0.0092(5) -0.0152(5)
W86 0.057(2) 0.0267(16) 0.0350(17) -0.0008(13) -0.0247(16) -0.0061(15)
W87 0.085(3) 0.039(2) 0.0297(19) 0.0022(15) -0.0190(19) -0.0112(19)
W86' 0.0453(11) 0.153(2) 0.0541(13) -0.0489(13) -0.0004(10) -0.0484(13)
W87' 0.0314(10) 0.137(2) 0.0318(11) -0.0261(12) -0.0028(8) -0.0271(12)
W88 0.0390(6) 0.0792(9) 0.0316(6) -0.0018(6) -0.0096(5) -0.0172(6)
W89 0.0681(8) 0.0669(7) 0.0458(7) -0.0208(6) -0.0029(6) -0.0283(6)
W90 0.0431(6) 0.0552(6) 0.0311(5) -0.0132(5) -0.0107(5) -0.0139(5)
W91 0.0568(7) 0.0584(6) 0.0386(6) -0.0250(5) -0.0063(5) -0.0171(6)
W92 0.0708(9) 0.0835(8) 0.0559(7) -0.0459(7) -0.0057(7) -0.0269(8)
W93 0.0524(7) 0.0944(9) 0.0346(6) -0.0328(6) -0.0035(6) -0.0204(7)
W94 0.0720(10) 0.0700(9) 0.0522(8) -0.0296(7) -0.0055(8) -0.0271(8)
W95 0.0632(9) 0.1168(14) 0.0387(8) -0.0232(9) -0.0168(7) -0.0279(10)
W96 0.0694(9) 0.1076(11) 0.0530(8) -0.0465(8) -0.0084(8) -0.0326(9)
W97 0.0383(6) 0.0625(8) 0.0248(6) -0.0058(6) 0.0044(5) -0.0151(6)
W98 0.0464(7) 0.0757(10) 0.0236(6) -0.0047(6) 0.0072(6) -0.0139(7)
W95' 0.030(3) 0.039(4) 0.029(3) -0.012(3) -0.020(3) 0.002(3)
W97' 0.089(11) 0.059(8) 0.052(8) -0.004(7) -0.005(8) -0.022(8)
W98' 0.059(8) 0.105(12) 0.037(7) -0.022(8) 0.005(6) -0.012(9)
W99' 0.073(10) 0.093(12) 0.040(8) -0.002(8) 0.006(8) -0.004(10)
W99 0.0435(7) 0.0529(8) 0.0263(6) -0.0002(6) 0.0028(6) -0.0063(6)
W100 0.0316(5) 0.0655(7) 0.0278(5) -0.0161(5) 0.0004(5) 0.0030(5)
W101 0.0367(6) 0.0764(8) 0.0303(6) -0.0205(6) 0.0044(5) -0.0013(6)
W102 0.0464(6) 0.0660(7) 0.0251(5) -0.0172(5) -0.0063(5) 0.0000(6)
W103 0.0415(6) 0.0679(8) 0.0227(5) -0.0080(5) -0.0049(5) 0.0031(6)
W104 0.0340(5) 0.0523(7) 0.0242(5) -0.0055(5) -0.0046(4) 0.0036(5)
W105 0.0584(7) 0.0274(5) 0.0768(9) -0.0041(6) -0.0019(7) -0.0164(5)
W106 0.0384(5) 0.0294(5) 0.0375(6) -0.0089(4) -0.0055(5) 0.0009(4)
W107 0.0345(5) 0.0505(6) 0.0270(5) -0.0173(4) -0.0068(4) 0.0013(5)
W108 0.0319(5) 0.0343(5) 0.0400(6) -0.0144(4) -0.0076(5) -0.0095(4)
W109 0.0348(5) 0.0553(5) 0.0619(6) -0.0440(5) 0.0061(5) -0.0157(5)
W110 0.0332(5) 0.0424(5) 0.0233(5) -0.0084(4) -0.0002(4) -0.0059(4)
W111 0.0240(4) 0.0246(4) 0.0325(5) -0.0109(4) -0.0008(4) -0.0100(4)
W112 0.0282(5) 0.0367(5) 0.0257(5) -0.0041(4) -0.0014(4) 0.0017(4)
W113 0.0466(6) 0.0403(6) 0.0301(6) -0.0150(5) 0.0063(5) -0.0129(5)
W114 0.0687(9) 0.1720(15) 0.0399(7) -0.0495(8) 0.0004(7) -0.0450(10)
W115 0.0502(7) 0.1136(12) 0.0261(6) -0.0091(7) -0.0073(5) -0.0256(8)
W116 0.0489(7) 0.0811(9) 0.0219(5) -0.0128(6) 0.0004(5) -0.0024(7)
W117 0.0259(8) 0.0212(8) 0.0253(9) -0.0076(7) -0.0013(7) -0.0052(7)
W118 0.0244(9) 0.0246(8) 0.0268(9) -0.0070(7) 0.0008(8) -0.0031(7)
W119 0.0328(10) 0.0338(10) 0.0361(11) -0.0061(9) -0.0062(9) -0.0075(8)
W120 0.0317(10) 0.0353(10) 0.0329(10) -0.0101(8) -0.0034(9) -0.0084(8)
Se1 0.0211(9) 0.0258(10) 0.0201(10) -0.0065(8) -0.0006(8) -0.0086(8)
Se2 0.0258(11) 0.0286(10) 0.0494(14) -0.0213(10) -0.0071(10) -0.0061(9)
Se3 0.0311(12) 0.0463(15) 0.0413(15) 0.0132(13) -0.0107(12) -0.0104(12)
Se4 0.0538(16) 0.100(2) 0.0344(14) -0.0269(15) -0.0020(13) -0.0323(16)
Se5 0.0348(13) 0.0510(15) 0.0253(12) -0.0123(11) -0.0029(11) -0.0024(12)
Se6 0.0224(10) 0.0278(11) 0.0262(11) -0.0078(9) -0.0036(9) -0.0013(9)
Se7 0.0252(10) 0.0293(11) 0.0381(13) -0.0155(10) -0.0010(10) -0.0080(9)
Se8 0.0334(12) 0.0219(11) 0.0541(16) -0.0102(11) -0.0012(12) -0.0078(10)
Co1 0.0192(13) 0.0193(13) 0.0215(14) -0.0073(11) 0.0003(12) -0.0040(11)
Co2 0.0258(15) 0.0288(15) 0.0265(16) -0.0071(13) -0.0004(13) -0.0040(13)
K1 0.028(2) 0.037(3) 0.046(3) -0.014(2) 0.000(2) -0.009(2)
K2 0.037(3) 0.041(3) 0.030(3) -0.016(2) -0.001(2) -0.006(2)
K3 0.052(3) 0.073(4) 0.037(3) -0.006(3) -0.007(3) -0.027(3)
K4 0.028(2) 0.044(3) 0.028(3) -0.011(2) -0.003(2) -0.015(2)
K5 0.025(2) 0.054(3) 0.040(3) -0.015(3) -0.003(2) -0.010(2)
K6 0.046(4) 0.073(5) 0.040(4) -0.009(3) -0.004(3) 0.002(4)
K7 0.052(3) 0.038(3) 0.065(4) -0.024(3) 0.017(3) -0.018(3)
K8 0.086(5) 0.059(4) 0.062(4) -0.006(3) -0.023(4) -0.034(4)
K9 0.050(3) 0.038(3) 0.050(3) -0.015(2) -0.009(3) -0.021(2)
K10 0.070(4) 0.052(4) 0.094(6) -0.023(4) -0.001(4) -0.026(3)
K11 0.085(5) 0.066(5) 0.100(6) -0.001(4) -0.055(4) -0.025(4)
K12 0.057(4) 0.093(6) 0.060(4) -0.028(4) -0.028(4) 0.014(4)
K13 0.053(4) 0.032(3) 0.076(5) -0.019(3) 0.007(3) -0.015(3)
K14 0.028(3) 0.098(5) 0.052(4) -0.033(4) 0.001(3) -0.015(3)
K15 0.035(3) 0.086(5) 0.054(4) -0.039(3) -0.002(3) 0.000(3)
K16 0.093(6) 0.065(5) 0.064(5) -0.012(4) -0.024(4) -0.021(4)
K17 0.054(4) 0.065(5) 0.077(5) -0.005(4) -0.002(4) -0.014(4)
K18 0.049(4) 0.075(5) 0.078(5) -0.008(4) -0.036(4) 0.014(4)
K20 0.080(6) 0.084(6) 0.132(9) -0.038(6) -0.005(6) -0.020(5)
O1 0.056(12) 0.014(8) 0.055(12) -0.006(8) -0.007(10) 0.003(8)
O2 0.032(9) 0.033(9) 0.042(10) -0.009(8) -0.012(8) 0.003(8)
O3 0.028(9) 0.035(10) 0.051(12) -0.005(9) 0.005(9) -0.002(8)
O4 0.029(8) 0.043(9) 0.025(8) -0.012(7) -0.002(7) -0.011(7)
O5 0.040(9) 0.042(9) 0.030(9) -0.018(7) -0.011(8) 0.000(8)
O6 0.023(8) 0.024(8) 0.045(10) 0.002(8) -0.010(8) 0.001(7)
O7 0.030(8) 0.014(7) 0.030(9) 0.005(6) -0.008(7) -0.001(6)
O8 0.033(8) 0.043(8) 0.063(11) -0.024(8) -0.017(8) -0.019(7)
O10 0.005(7) 0.065(12) 0.044(11) -0.010(9) -0.002(7) 0.003(8)
O11 0.024(8) 0.040(9) 0.029(9) -0.011(8) -0.001(7) 0.008(8)
O12 0.046(10) 0.024(8) 0.029(8) -0.017(7) -0.004(8) 0.008(8)
O13 0.036(9) 0.078(12) 0.016(8) -0.026(8) 0.006(7) -0.019(9)
O14 0.015(7) 0.040(10) 0.030(9) -0.002(8) 0.010(7) 0.002(7)
O16 0.037(9) 0.023(8) 0.041(9) -0.020(7) -0.011(8) 0.017(7)
O17 0.043(10) 0.037(9) 0.072(12) -0.038(8) -0.004(9) -0.004(8)
O18 0.028(8) 0.023(8) 0.081(14) -0.007(9) -0.003(9) -0.010(7)
O19 0.035(9) 0.030(8) 0.047(11) -0.013(8) 0.014(8) -0.011(7)
O20 0.030(8) 0.028(8) 0.048(10) -0.008(7) -0.017(8) -0.005(7)
O21 0.046(10) 0.032(8) 0.044(10) -0.019(7) -0.006(8) -0.013(8)
O22 0.024(8) 0.040(10) 0.032(9) -0.002(8) -0.017(7) 0.014(8)
O23 0.032(8) 0.018(7) 0.026(8) -0.010(6) 0.005(7) 0.002(7)
O24 0.018(7) 0.056(11) 0.020(8) 0.002(8) -0.012(6) -0.009(7)
O25 0.019(7) 0.044(8) 0.032(9) -0.018(7) 0.008(7) -0.017(6)
O26 0.035(9) 0.034(10) 0.034(10) 0.003(8) -0.002(8) 0.004(8)
O27 0.039(9) 0.027(7) 0.054(11) -0.026(7) 0.006(8) -0.011(7)
O28 0.022(8) 0.035(9) 0.046(10) -0.006(8) -0.010(8) -0.001(7)
O29 0.045(10) 0.037(9) 0.026(8) -0.018(7) -0.018(7) 0.018(8)
O30 0.016(7) 0.053(10) 0.026(8) -0.012(8) -0.003(7) 0.001(7)
O31 0.055(10) 0.025(8) 0.017(8) -0.007(6) -0.003(7) -0.014(7)
O32 0.029(8) 0.049(10) 0.032(9) -0.017(8) -0.001(7) -0.007(8)
O33 0.019(7) 0.041(8) 0.038(9) -0.019(7) -0.004(7) -0.010(7)
O34 0.027(9) 0.052(11) 0.025(9) -0.012(8) 0.007(7) 0.000(8)
O35 0.023(8) 0.051(10) 0.052(11) -0.021(9) 0.011(8) -0.017(7)
O36 0.031(7) 0.031(7) 0.017(7) -0.011(6) 0.001(6) -0.021(6)
O38 0.006(7) 0.061(11) 0.038(10) -0.014(9) -0.002(7) 0.004(7)
O39 0.017(8) 0.040(10) 0.040(10) -0.005(8) 0.001(7) 0.001(7)
O40 0.021(7) 0.021(7) 0.041(9) -0.006(7) -0.013(7) 0.005(6)
O41 0.045(10) 0.045(10) 0.017(8) -0.003(7) -0.011(7) -0.008(8)
O43 0.021(8) 0.065(11) 0.042(10) -0.034(8) 0.001(7) -0.003(8)
O44 0.046(10) 0.045(10) 0.031(9) -0.022(8) -0.010(8) 0.004(9)
O45 0.059(12) 0.073(12) 0.027(9) -0.033(9) -0.015(9) 0.008(11)
O46 0.026(9) 0.052(11) 0.029(9) -0.016(8) 0.007(7) 0.008(8)
O48 0.041(10) 0.066(13) 0.057(12) -0.019(10) -0.015(10) -0.012(10)
O49 0.023(8) 0.055(12) 0.030(10) 0.009(9) 0.004(8) 0.000(8)
O50 0.031(9) 0.029(9) 0.028(9) 0.021(8) 0.001(8) 0.004(8)
O51 0.035(9) 0.053(10) 0.029(9) -0.024(8) -0.009(8) 0.013(8)
O52 0.017(7) 0.032(7) 0.046(9) -0.027(7) -0.006(7) -0.003(6)
O54 0.033(9) 0.056(11) 0.043(11) -0.005(9) -0.011(8) -0.012(9)
O55 0.030(8) 0.032(8) 0.041(9) -0.016(7) -0.016(7) -0.004(7)
O58 0.080(15) 0.064(15) 0.052(13) 0.012(12) -0.031(12) -0.006(13)
O59 0.050(12) 0.084(16) 0.048(12) -0.018(12) -0.008(10) -0.006(12)
O60 0.035(10) 0.089(14) 0.023(9) -0.025(9) 0.004(8) -0.008(10)
O61 0.050(11) 0.060(11) 0.031(9) -0.032(8) 0.002(8) 0.004(10)
O62 0.034(11) 0.12(2) 0.053(14) -0.012(14) 0.022(11) -0.005(13)
O63 0.032(10) 0.11(2) 0.038(12) 0.001(13) 0.004(9) -0.009(12)
O64 0.048(12) 0.085(15) 0.032(10) -0.026(10) 0.001(9) -0.001(11)
O65 0.072(14) 0.087(15) 0.012(8) -0.013(9) -0.003(9) -0.010(13)
O66 0.081(16) 0.081(17) 0.052(14) 0.010(13) -0.001(13) -0.033(14)
O67 0.063(13) 0.041(11) 0.042(12) 0.022(10) -0.004(11) -0.010(10)
O69 0.054(11) 0.057(12) 0.019(9) -0.007(8) 0.000(8) -0.011(10)
O70 0.064(13) 0.081(14) 0.057(14) -0.022(12) 0.014(11) -0.037(11)
O71 0.037(9) 0.042(10) 0.037(10) 0.000(8) 0.004(8) -0.013(8)
O72 0.032(9) 0.046(11) 0.038(10) -0.007(9) 0.001(8) 0.006(9)
O73 0.047(11) 0.045(11) 0.040(11) -0.009(9) 0.000(9) -0.005(9)
O74 0.042(10) 0.095(14) 0.023(8) -0.027(9) -0.001(8) -0.026(10)
O75 0.050(12) 0.091(17) 0.014(9) -0.007(10) -0.005(9) 0.010(12)
O77 0.066(12) 0.043(10) 0.046(10) -0.024(8) -0.019(9) -0.006(9)
O78 0.037(9) 0.062(12) 0.027(9) -0.016(8) -0.006(8) -0.004(9)
O79 0.034(9) 0.102(15) 0.015(8) -0.025(9) 0.001(7) -0.013(10)
O80 0.078(15) 0.068(15) 0.020(10) 0.007(10) 0.008(10) -0.006(13)
O81 0.065(13) 0.16(2) 0.044(12) -0.044(13) 0.021(11) -0.058(14)
O82 0.032(10) 0.048(12) 0.039(11) 0.014(9) 0.006(9) -0.001(9)
O83 0.036(9) 0.083(13) 0.039(11) -0.019(10) 0.010(9) -0.031(9)
O84 0.043(10) 0.044(11) 0.044(11) 0.014(9) -0.018(9) -0.004(9)
O87 0.043(11) 0.107(19) 0.033(11) -0.014(12) -0.011(9) -0.001(12)
O88 0.050(11) 0.058(12) 0.024(9) 0.000(9) -0.010(8) -0.011(10)
O89 0.020(7) 0.028(7) 0.050(9) -0.026(7) -0.013(7) 0.005(6)
O90 0.050(11) 0.041(11) 0.046(11) 0.000(9) -0.019(9) -0.005(9)
O92 0.033(10) 0.073(13) 0.031(10) -0.019(9) -0.005(8) 0.009(10)
O93 0.038(10) 0.051(11) 0.049(11) -0.012(9) -0.010(9) -0.011(9)
O94 0.029(8) 0.059(11) 0.028(8) -0.022(8) -0.015(7) 0.010(8)
O95 0.029(8) 0.060(11) 0.017(8) -0.013(8) 0.004(7) -0.006(8)
O96 0.023(8) 0.042(10) 0.015(8) 0.009(7) 0.000(7) 0.001(7)
O97 0.017(7) 0.023(7) 0.031(8) -0.014(6) -0.008(6) 0.004(6)
O98 0.024(8) 0.052(10) 0.046(10) -0.019(8) -0.004(8) -0.012(8)
O99 0.023(8) 0.076(11) 0.027(8) -0.036(8) 0.007(7) -0.014(8)
O100 0.024(7) 0.020(7) 0.056(10) -0.015(7) -0.015(7) -0.002(6)
O101 0.018(8) 0.060(12) 0.026(9) 0.004(8) -0.010(7) 0.001(8)
O103 0.026(7) 0.026(7) 0.026(7) -0.020(6) 0.006(6) -0.012(6)
O105 0.094(13) 0.032(9) 0.033(9) 0.006(8) -0.039(9) -0.020(9)
O106 0.110(18) 0.081(15) 0.050(13) -0.015(12) -0.006(13) -0.049(14)
O107 0.033(9) 0.050(10) 0.031(9) -0.011(8) -0.008(8) -0.005(8)
O108 0.049(9) 0.039(9) 0.023(8) -0.012(7) -0.014(7) -0.011(8)
O111 0.012(6) 0.042(8) 0.024(8) -0.015(7) -0.002(6) -0.005(6)
O112 0.038(9) 0.021(8) 0.041(10) -0.012(7) 0.001(8) -0.003(7)
O113 0.047(9) 0.101(13) 0.053(11) -0.037(10) 0.006(9) -0.048(9)
O115 0.026(8) 0.038(9) 0.078(13) -0.031(9) -0.009(9) -0.008(7)
O116 0.033(8) 0.025(7) 0.045(10) -0.019(7) -0.008(8) -0.004(7)
O117 0.065(12) 0.053(9) 0.075(12) -0.053(9) 0.003(10) -0.020(9)
O119 0.023(8) 0.061(10) 0.045(10) -0.036(8) -0.002(8) 0.002(8)
O123 0.105(17) 0.091(13) 0.15(2) -0.076(14) 0.013(17) -0.062(13)
O124 0.040(10) 0.041(10) 0.104(16) -0.035(10) -0.023(11) 0.002(9)
O125 0.035(9) 0.037(10) 0.097(15) -0.009(10) -0.036(10) -0.011(8)
O126 0.042(10) 0.067(11) 0.084(14) -0.048(10) -0.008(10) -0.016(9)
O130 0.042(10) 0.034(8) 0.060(10) -0.040(7) -0.005(8) -0.003(8)
O131 0.036(8) 0.032(8) 0.050(10) -0.024(7) -0.010(8) -0.009(7)
O132 0.053(9) 0.082(11) 0.039(10) -0.022(9) 0.000(9) -0.047(9)
O133 0.033(8) 0.026(8) 0.047(10) -0.018(7) -0.005(8) -0.008(7)
O134 0.038(9) 0.062(10) 0.045(10) -0.036(8) 0.006(8) -0.019(8)
O136 0.037(8) 0.033(8) 0.037(8) -0.024(7) -0.015(7) -0.006(7)
O137 0.055(11) 0.030(10) 0.102(18) 0.002(11) -0.033(12) -0.013(9)
O139 0.045(9) 0.033(9) 0.043(11) 0.003(8) -0.006(9) -0.019(8)
O141 0.037(10) 0.040(10) 0.125(19) -0.029(11) -0.023(12) -0.006(9)
O142 0.064(12) 0.023(9) 0.037(10) 0.005(8) -0.020(9) 0.002(9)
O144 0.038(8) 0.031(7) 0.029(8) -0.006(6) -0.013(7) -0.020(7)
O146 0.054(10) 0.037(10) 0.061(12) 0.020(9) -0.043(9) -0.007(9)
O147 0.019(7) 0.064(10) 0.031(9) -0.008(8) -0.006(7) -0.025(7)
O149 0.028(7) 0.031(7) 0.033(8) -0.008(7) -0.008(7) -0.017(6)
O151 0.015(7) 0.030(8) 0.047(10) -0.007(8) -0.010(7) -0.002(6)
O152 0.046(10) 0.039(10) 0.039(10) 0.003(8) -0.018(9) -0.007(9)
O155 0.051(10) 0.032(8) 0.016(8) -0.008(7) -0.005(7) -0.004(8)
O157 0.021(7) 0.033(8) 0.021(8) -0.004(6) 0.008(6) -0.018(6)
O158 0.018(7) 0.034(8) 0.026(8) -0.011(6) -0.004(6) -0.011(6)
O161 0.028(9) 0.058(12) 0.050(12) 0.005(10) -0.016(9) -0.007(9)
O164 0.031(8) 0.042(8) 0.023(7) -0.028(6) -0.001(7) -0.002(7)
O166 0.054(10) 0.032(8) 0.029(9) -0.001(7) -0.008(8) -0.022(8)
O167 0.051(9) 0.025(8) 0.032(9) -0.011(7) -0.015(8) -0.011(7)
O168 0.017(7) 0.022(7) 0.034(8) -0.005(7) -0.009(6) -0.001(6)
O169 0.026(8) 0.030(8) 0.023(8) -0.009(7) 0.005(7) -0.008(7)
O170 0.031(8) 0.028(8) 0.027(8) -0.006(7) -0.001(7) -0.012(7)
O171 0.039(9) 0.042(10) 0.050(11) -0.004(8) -0.019(8) -0.014(8)
O172 0.039(8) 0.043(9) 0.031(9) -0.013(7) 0.008(7) -0.029(7)
O174 0.045(9) 0.044(9) 0.050(11) -0.010(9) 0.014(9) -0.033(8)
O175 0.022(7) 0.031(8) 0.072(12) -0.022(8) -0.020(8) -0.003(7)
O176 0.030(8) 0.044(9) 0.029(9) 0.006(7) -0.011(7) -0.021(7)
O178 0.067(11) 0.048(9) 0.031(9) -0.021(8) 0.016(9) -0.032(9)
O179 0.051(11) 0.043(10) 0.046(11) -0.028(8) 0.017(9) -0.011(9)
O180 0.054(10) 0.034(8) 0.030(9) -0.014(7) 0.016(8) -0.021(8)
O182 0.024(7) 0.083(11) 0.024(8) -0.020(8) -0.002(7) -0.030(8)
O183 0.023(8) 0.036(9) 0.039(9) -0.016(7) 0.007(7) -0.007(7)
O184 0.033(9) 0.025(8) 0.039(10) -0.005(7) 0.002(8) -0.010(7)
O185 0.046(9) 0.040(9) 0.022(8) 0.003(7) -0.015(7) -0.018(8)
O186 0.039(9) 0.035(8) 0.027(8) -0.013(7) -0.010(7) -0.010(7)
O187 0.029(8) 0.021(7) 0.031(8) -0.014(6) -0.002(7) -0.001(6)
O188 0.039(9) 0.013(7) 0.028(9) 0.000(6) 0.004(7) -0.008(6)
O189 0.021(7) 0.054(9) 0.016(7) -0.011(7) 0.006(6) -0.019(7)
O190 0.023(7) 0.026(7) 0.028(8) -0.014(6) 0.009(7) -0.006(6)
O191 0.037(9) 0.044(9) 0.040(10) -0.019(8) 0.021(8) -0.023(7)
O193 0.027(8) 0.017(7) 0.033(9) 0.005(7) -0.003(7) -0.008(6)
O194 0.014(7) 0.043(9) 0.028(8) -0.008(7) -0.001(6) -0.008(7)
O195 0.030(8) 0.051(10) 0.010(7) 0.001(7) -0.001(6) -0.022(7)
O196 0.045(9) 0.052(10) 0.025(8) -0.009(7) -0.004(7) -0.028(8)
O197 0.008(6) 0.026(8) 0.030(8) 0.009(7) -0.005(6) -0.008(6)
O199 0.029(7) 0.035(8) 0.008(6) -0.001(6) -0.010(6) -0.012(6)
O201 0.035(9) 0.025(7) 0.037(9) -0.020(7) 0.013(8) -0.003(7)
O202 0.028(8) 0.046(10) 0.029(9) 0.013(8) 0.004(8) -0.018(8)
O203 0.039(8) 0.024(7) 0.031(8) -0.014(6) -0.007(7) -0.013(7)
O204 0.029(8) 0.033(9) 0.025(8) -0.004(7) 0.005(7) -0.005(7)
O205 0.008(6) 0.028(8) 0.044(10) -0.010(7) 0.007(7) -0.003(6)
O206 0.057(11) 0.043(9) 0.045(10) -0.024(8) -0.001(9) -0.017(9)
O207 0.015(7) 0.020(7) 0.026(8) -0.003(6) 0.006(6) -0.002(6)
O209 0.023(7) 0.023(8) 0.031(9) -0.002(7) -0.002(7) -0.005(6)
O210 0.017(7) 0.040(9) 0.033(9) -0.018(7) 0.003(7) 0.000(7)
O212 0.023(7) 0.045(9) 0.016(7) -0.012(7) 0.015(6) -0.015(7)
O213 0.022(7) 0.028(7) 0.033(8) -0.014(6) 0.003(6) -0.017(6)
O214 0.037(8) 0.029(7) 0.023(8) -0.012(6) -0.008(7) -0.014(7)
O215 0.042(10) 0.056(11) 0.027(10) 0.013(9) 0.000(8) -0.023(9)
O216 0.023(7) 0.028(8) 0.050(10) -0.018(7) -0.012(7) -0.003(7)
O217 0.040(9) 0.027(8) 0.021(8) -0.011(7) -0.009(7) 0.012(7)
O218 0.030(8) 0.022(7) 0.036(9) -0.012(6) -0.003(7) -0.011(6)
O219 0.051(8) 0.034(8) 0.030(9) 0.000(7) -0.011(7) -0.034(7)
O221 0.022(8) 0.048(11) 0.063(13) -0.013(10) -0.001(9) -0.004(8)
O222 0.053(10) 0.030(8) 0.023(9) -0.004(7) 0.010(8) -0.016(8)
O223 0.028(8) 0.045(9) 0.036(10) -0.006(8) 0.002(8) -0.018(7)
O224 0.063(12) 0.053(11) 0.028(10) 0.002(9) -0.008(9) -0.022(10)
O225 0.029(8) 0.049(9) 0.026(8) -0.020(7) 0.002(7) -0.014(7)
O227 0.126(15) 0.062(11) 0.046(10) -0.012(9) -0.043(11) -0.046(11)
O228 0.059(13) 0.067(13) 0.054(12) -0.034(10) 0.031(10) -0.013(11)
O229 0.042(11) 0.057(12) 0.039(11) -0.017(9) 0.007(9) 0.002(10)
O230 0.022(8) 0.039(9) 0.061(11) -0.022(8) -0.011(8) -0.001(7)
O231 0.101(13) 0.069(10) 0.028(9) -0.022(8) 0.013(9) -0.067(9)
O232 0.051(11) 0.037(9) 0.027(9) -0.020(7) 0.007(8) -0.003(8)
O233 0.018(9) 0.066(13) 0.080(15) -0.024(12) 0.007(10) 0.007(9)
O234 0.032(8) 0.026(8) 0.060(12) -0.010(8) -0.008(8) -0.011(7)
O238 0.073(12) 0.15(2) 0.017(9) -0.007(11) -0.017(9) -0.056(13)
O240 0.042(11) 0.054(10) 0.066(12) -0.050(9) 0.002(9) 0.007(9)
O241 0.075(12) 0.050(9) 0.054(12) -0.020(9) 0.004(10) -0.044(9)
O242 0.045(9) 0.069(11) 0.038(10) -0.013(9) 0.007(8) -0.042(8)
O243 0.028(8) 0.049(9) 0.054(10) -0.034(8) 0.001(8) -0.013(7)
O245 0.045(9) 0.030(8) 0.033(9) -0.005(7) -0.018(8) -0.011(7)
O246 0.043(9) 0.038(9) 0.058(11) -0.018(8) -0.029(9) 0.000(8)
O247 0.059(12) 0.039(9) 0.064(12) -0.031(9) 0.004(10) -0.014(9)
O249 0.057(10) 0.025(8) 0.072(12) -0.015(8) -0.039(9) -0.002(8)
O250 0.022(7) 0.028(8) 0.055(11) -0.017(8) -0.001(8) -0.007(7)
O251 0.022(7) 0.038(8) 0.075(12) -0.018(8) -0.014(8) -0.016(7)
O252 0.027(9) 0.053(10) 0.056(10) -0.035(9) -0.021(8) 0.026(8)
O254 0.021(7) 0.033(9) 0.073(13) -0.006(9) -0.003(9) -0.015(7)
O255 0.027(7) 0.019(6) 0.032(8) -0.015(6) 0.008(6) -0.017(6)
O256 0.028(8) 0.041(9) 0.038(9) -0.013(8) -0.005(7) -0.010(7)
O257 0.008(6) 0.015(7) 0.021(7) 0.002(6) 0.001(6) 0.007(5)
O258 0.039(9) 0.024(7) 0.048(10) -0.021(7) 0.005(8) -0.013(7)
O259 0.037(8) 0.030(8) 0.041(9) -0.010(7) -0.025(7) -0.006(7)
O261 0.023(7) 0.035(8) 0.049(10) -0.025(7) 0.006(7) -0.010(7)
O262 0.038(8) 0.048(9) 0.041(10) -0.016(8) -0.006(8) -0.023(8)
O263 0.029(7) 0.018(7) 0.048(10) -0.003(7) -0.013(7) -0.013(6)
O264 0.027(8) 0.052(8) 0.075(11) -0.054(8) 0.009(8) -0.010(7)
O265 0.020(8) 0.018(7) 0.050(10) -0.016(7) 0.007(7) 0.004(6)
O266 0.030(8) 0.057(10) 0.034(10) -0.014(8) 0.013(8) -0.023(8)
O268 0.042(10) 0.032(8) 0.063(12) -0.031(8) 0.026(9) -0.014(8)
O270 0.038(9) 0.020(7) 0.047(10) -0.003(7) -0.005(8) -0.013(7)
O271 0.020(7) 0.021(7) 0.082(13) -0.021(8) -0.013(8) 0.000(6)
O272 0.026(7) 0.038(8) 0.038(9) -0.016(7) 0.003(7) -0.020(6)
O273 0.073(12) 0.056(10) 0.054(12) -0.019(9) -0.003(10) -0.041(9)
O275 0.023(8) 0.021(7) 0.075(12) -0.028(8) 0.004(8) 0.001(7)
O277 0.047(10) 0.020(7) 0.068(12) -0.027(7) 0.001(9) -0.013(7)
O278 0.054(11) 0.041(10) 0.066(14) -0.007(10) -0.002(11) -0.019(9)
O279 0.027(9) 0.047(10) 0.085(14) -0.035(10) 0.000(9) -0.010(8)
O280 0.045(10) 0.031(8) 0.067(12) -0.030(8) -0.004(9) -0.015(7)
O283 0.092(17) 0.012(8) 0.084(17) -0.005(10) -0.005(14) -0.010(10)
O284 0.092(15) 0.015(7) 0.061(13) -0.019(8) 0.011(12) -0.017(9)
O286 0.036(11) 0.049(13) 0.11(2) -0.010(14) 0.015(13) -0.002(10)
O287 0.069(13) 0.046(11) 0.097(19) 0.031(12) -0.028(13) -0.038(10)
O288 0.068(14) 0.050(13) 0.061(15) 0.001(11) -0.005(12) -0.013(11)
O290 0.051(12) 0.020(9) 0.065(14) 0.005(9) -0.017(11) 0.013(9)
O291 0.042(10) 0.029(9) 0.074(14) -0.016(9) 0.002(10) -0.006(8)
O294 0.056(12) 0.038(10) 0.087(17) -0.015(11) 0.016(12) -0.026(9)
O295 0.067(13) 0.041(12) 0.096(17) 0.004(12) -0.049(13) 0.007(11)
O296 0.030(8) 0.050(9) 0.061(12) -0.031(8) 0.015(8) -0.026(7)
O298 0.087(13) 0.042(10) 0.073(16) 0.006(10) -0.008(13) -0.046(10)
O299 0.16(2) 0.021(10) 0.11(2) -0.021(11) 0.067(18) -0.029(13)
O300 0.025(9) 0.027(9) 0.094(16) 0.000(10) -0.027(10) 0.009(8)
O301 0.050(12) 0.016(9) 0.092(17) 0.002(10) -0.005(12) 0.012(9)
O302 0.046(11) 0.034(10) 0.092(15) -0.026(10) -0.017(11) -0.001(9)
O303 0.032(10) 0.034(10) 0.100(17) -0.009(11) -0.017(11) -0.002(9)
O304 0.042(10) 0.028(9) 0.054(12) -0.003(8) -0.007(9) -0.012(8)
O307 0.048(10) 0.035(9) 0.041(10) -0.015(8) 0.010(9) -0.018(8)
O308 0.045(10) 0.056(11) 0.078(12) -0.040(10) -0.029(10) 0.000(9)
O309 0.062(10) 0.016(8) 0.059(11) 0.009(8) -0.044(9) -0.008(8)
O310 0.057(10) 0.022(7) 0.024(8) -0.012(6) -0.016(8) 0.002(8)
O311 0.036(8) 0.045(9) 0.020(8) -0.002(7) -0.003(7) -0.018(8)
O312 0.041(8) 0.019(7) 0.023(8) -0.001(6) 0.001(7) -0.016(6)
O313 0.071(13) 0.048(11) 0.051(11) -0.014(9) -0.026(10) -0.009(10)
O314 0.030(8) 0.050(11) 0.059(11) -0.005(9) -0.026(8) -0.011(8)
O315 0.049(10) 0.017(7) 0.027(9) -0.004(7) 0.001(8) -0.009(7)
O316 0.067(13) 0.047(12) 0.022(9) 0.004(8) -0.014(9) -0.001(10)
O317 0.036(8) 0.028(9) 0.046(10) 0.004(8) -0.026(8) -0.006(7)
O318 0.031(9) 0.040(9) 0.055(11) -0.018(8) -0.007(8) -0.005(8)
O320 0.051(11) 0.056(12) 0.029(10) 0.001(9) -0.008(9) -0.014(10)
O321 0.080(12) 0.034(8) 0.017(8) -0.011(7) -0.006(8) -0.026(8)
O322 0.033(9) 0.041(11) 0.033(10) 0.015(9) 0.000(8) 0.005(9)
O323 0.017(7) 0.023(7) 0.035(9) -0.013(7) 0.003(7) 0.006(6)
O325 0.035(8) 0.020(7) 0.028(8) -0.008(6) -0.016(7) 0.009(7)
O326 0.055(10) 0.023(8) 0.025(8) -0.002(7) -0.006(8) -0.010(8)
O327 0.018(7) 0.022(8) 0.057(11) -0.007(8) -0.008(8) 0.001(6)
O328 0.013(6) 0.014(7) 0.049(10) 0.004(7) -0.015(7) 0.003(6)
O330 0.036(9) 0.067(10) 0.044(9) -0.037(8) 0.001(8) -0.023(8)
O331 0.052(11) 0.059(11) 0.043(11) -0.021(9) -0.001(9) -0.023(9)
O332 0.042(11) 0.052(12) 0.065(13) -0.013(11) -0.019(10) 0.006(10)
O333 0.049(8) 0.075(11) 0.039(10) 0.004(9) -0.021(8) -0.048(8)
O334 0.076(13) 0.087(14) 0.038(9) -0.038(9) -0.022(10) -0.011(12)
O336 0.048(11) 0.043(11) 0.066(14) 0.001(10) -0.012(11) -0.010(10)
O337 0.066(13) 0.079(15) 0.021(9) 0.006(10) -0.016(9) -0.019(12)
O338 0.041(8) 0.051(10) 0.050(10) -0.015(8) -0.021(8) -0.022(8)
O339 0.020(8) 0.094(15) 0.030(9) -0.008(10) -0.006(7) -0.018(9)
O341 0.093(18) 0.053(15) 0.078(18) 0.010(13) -0.023(15) -0.006(14)
O342 0.073(14) 0.035(11) 0.045(12) -0.001(9) -0.018(11) 0.006(10)
O343 0.044(12) 0.037(11) 0.11(2) -0.021(12) 0.014(13) 0.008(10)
O344 0.060(13) 0.035(11) 0.060(14) 0.006(10) -0.009(11) -0.006(10)
O345 0.040(11) 0.053(13) 0.081(16) 0.000(12) -0.015(12) 0.005(10)
O346 0.039(10) 0.053(11) 0.040(10) -0.018(9) -0.023(8) 0.029(9)
O347 0.036(11) 0.079(17) 0.095(18) 0.035(15) -0.029(12) -0.004(12)
O348 0.050(12) 0.023(10) 0.108(19) 0.000(11) -0.030(13) 0.004(9)
O349 0.049(9) 0.015(7) 0.011(7) 0.004(6) -0.014(7) -0.007(7)
O350 0.093(17) 0.067(16) 0.074(17) 0.028(13) -0.032(15) -0.026(14)
O351 0.022(9) 0.054(13) 0.11(2) 0.029(13) -0.021(11) -0.005(9)
O352 0.052(11) 0.040(11) 0.067(13) 0.019(10) -0.043(10) -0.002(9)
O354 0.050(10) 0.098(16) 0.037(11) 0.017(11) -0.013(9) -0.045(11)
O355 0.050(12) 0.11(2) 0.062(15) 0.021(14) -0.025(12) -0.020(13)
O356 0.042(9) 0.053(12) 0.058(12) 0.025(10) -0.039(9) -0.014(9)
O358 0.022(9) 0.093(16) 0.043(12) -0.008(11) 0.004(9) -0.014(10)
O360 0.045(11) 0.076(15) 0.041(11) -0.002(11) -0.018(9) -0.010(11)
O361 0.055(13) 0.088(16) 0.025(10) -0.015(10) -0.007(9) 0.002(12)
O362 0.046(13) 0.12(2) 0.042(13) -0.010(14) -0.003(11) -0.008(14)
O364 0.061(13) 0.105(16) 0.042(11) -0.042(11) 0.004(10) -0.024(12)
O365 0.046(11) 0.095(15) 0.060(12) -0.045(11) 0.000(10) -0.017(11)
O366 0.071(16) 0.094(16) 0.098(17) -0.069(13) 0.022(14) -0.009(14)
O367 0.101(17) 0.066(13) 0.078(15) -0.030(12) -0.028(14) -0.028(13)
O369 0.061(14) 0.123(19) 0.025(10) -0.029(11) 0.013(10) -0.022(14)
O370 0.050(11) 0.101(14) 0.038(10) -0.044(10) 0.021(9) -0.034(10)
O371 0.083(15) 0.125(17) 0.041(11) -0.048(11) 0.017(11) -0.054(13)
O375 0.13(2) 0.055(14) 0.037(12) -0.013(11) 0.006(14) -0.009(15)
O377 0.072(13) 0.096(15) 0.040(11) -0.025(11) 0.013(10) -0.050(11)
O379 0.086(16) 0.18(3) 0.041(12) -0.037(14) -0.015(12) -0.054(17)
O381 0.079(15) 0.20(3) 0.040(12) -0.028(15) -0.019(12) -0.058(18)
O384 0.034(10) 0.17(2) 0.052(12) -0.053(13) 0.014(9) -0.046(12)
O385 0.058(11) 0.16(2) 0.052(13) -0.019(14) -0.018(11) -0.054(14)
O386 0.056(12) 0.083(15) 0.027(10) -0.019(10) 0.004(9) -0.014(11)
O387 0.017(7) 0.032(9) 0.076(13) -0.021(9) -0.005(8) -0.002(7)
O388 0.051(11) 0.082(14) 0.040(11) -0.019(10) -0.006(10) -0.018(11)
O389 0.052(10) 0.081(13) 0.030(10) 0.008(9) -0.007(9) -0.043(10)
O390 0.064(12) 0.062(13) 0.049(12) 0.001(10) -0.017(11) -0.025(11)
O391 0.058(11) 0.102(17) 0.034(11) 0.010(11) -0.012(10) -0.043(12)
O392 0.054(10) 0.071(12) 0.052(12) 0.013(10) -0.021(10) -0.044(9)
O397 0.047(12) 0.052(14) 0.099(19) 0.013(14) -0.023(13) 0.027(11)
O398 0.050(11) 0.027(9) 0.057(13) 0.001(9) -0.001(10) -0.016(8)
O399 0.047(11) 0.034(10) 0.060(13) 0.003(9) -0.017(10) -0.005(9)
O400 0.033(9) 0.048(12) 0.117(18) 0.025(12) -0.048(11) -0.018(9)
O401 0.035(9) 0.079(14) 0.068(14) 0.024(11) -0.031(9) -0.032(9)
O403 0.036(9) 0.16(2) 0.060(13) -0.023(14) -0.022(10) -0.040(12)

loop_
_atom_type_symbol
_atom_type_description
_atom_type_scat_dispersion_real
_atom_type_scat_dispersion_imag
_atom_type_scat_source
W W -0.8490 6.8722 'International Tables Vol C Tables 4.2.6.8 and 6.1.1.4'
Se Se -0.0929 2.2259 'International Tables Vol C Tables 4.2.6.8 and 6.1.1.4'
Co Co 0.3494 0.9721 'International Tables Vol C Tables 4.2.6.8 and 6.1.1.4'
K K 0.2009 0.2494 'International Tables Vol C Tables 4.2.6.8 and 6.1.1.4'
Na Na 0.0362 0.0249 'International Tables Vol C Tables 4.2.6.8 and 6.1.1.4'
O O 0.0106 0.0060 'International Tables Vol C Tables 4.2.6.8 and 6.1.1.4'
N N 0.0061 0.0033 'International Tables Vol C Tables 4.2.6.8 and 6.1.1.4'
C C 0.0033 0.0016 'International Tables Vol C Tables 4.2.6.8 and 6.1.1.4'
H H 0.0000 0.0000 'International Tables Vol C Tables 4.2.6.8 and 6.1.1.4'

loop_
_geom_angle_atom_site_label_1
_geom_angle_atom_site_label_2
_geom_angle_atom_site_label_3
_geom_angle
_geom_angle_site_symmetry_1
_geom_angle_site_symmetry_3
O205 W1 O162 98.6(6) . .
O205 W1 O111 100.4(7) . .
O162 W1 O111 139.1(6) . .
O205 W1 O110 98.9(6) . .
O162 W1 O110 140.6(7) . .
O111 W1 O110 70.7(6) . .
O205 W1 O203 96.8(8) . .
O162 W1 O203 71.2(7) . .
O111 W1 O203 140.7(6) . .
O110 W1 O203 71.8(6) . .
O205 W1 O163 95.7(7) . .
O162 W1 O163 70.1(6) . .
O111 W1 O163 72.2(6) . .
O110 W1 O163 142.0(6) . .
O203 W1 O163 140.7(6) . .
O205 W1 O204 176.9(7) . .
O162 W1 O204 79.1(6) . .
O111 W1 O204 80.2(6) . .
O110 W1 O204 84.2(6) . .
O203 W1 O204 84.5(7) . .
O163 W1 O204 81.6(6) . .
O205 W1 K16 51.5(5) . .
O162 W1 K16 130.9(4) . .
O111 W1 K16 88.7(4) . .
O110 W1 K16 48.0(4) . .
O203 W1 K16 75.0(5) . .
O163 W1 K16 138.9(5) . .
O204 W1 K16 131.7(4) . .
O157 W2 O165 103.3(7) . .
O157 W2 O164 99.5(8) . .
O165 W2 O164 99.0(7) . .
O157 W2 O163 95.6(7) . .
O165 W2 O163 154.6(7) . .
O164 W2 O163 94.3(7) . .
O157 W2 O162 159.3(6) . .
O165 W2 O162 87.6(6) . .
O164 W2 O162 96.0(7) . .
O163 W2 O162 69.5(6) . .
O157 W2 O161 83.7(8) . .
O165 W2 O161 85.2(7) . .
O164 W2 O161 174.0(7) . .
O163 W2 O161 80.2(7) . .
O162 W2 O161 79.8(7) . .
O157 W2 K4 48.2(5) . .
O165 W2 K4 129.0(5) . .
O164 W2 K4 57.9(6) . .
O163 W2 K4 76.4(5) . .
O162 W2 K4 135.1(4) . .
O161 W2 K4 122.5(6) . .
O40 W3 O37 103.2(7) . .
O40 W3 O53 100.7(7) . .
O37 W3 O53 99.5(7) . .
O40 W3 O97 96.8(7) . .
O37 W3 O97 87.0(6) . .
O53 W3 O97 159.4(7) . .
O40 W3 O52 94.0(7) . .
O37 W3 O52 154.4(6) . .
O53 W3 O52 95.6(6) . .
O97 W3 O52 72.1(6) . .
O40 W3 O98 173.0(7) . .
O37 W3 O98 82.3(7) . .
O53 W3 O98 82.5(7) . .
O97 W3 O98 79.0(7) . .
O52 W3 O98 79.4(6) . .
O40 W3 K2 53.2(6) . .
O37 W3 K2 128.8(5) . .
O53 W3 K2 53.5(5) . .
O97 W3 K2 134.6(4) . .
O52 W3 K2 76.7(4) . .
O98 W3 K2 126.5(5) . .
O40 W3 K14 139.2(5) . .
O37 W3 K14 51.4(5) . .
O53 W3 K14 61.1(5) . .
O97 W3 K14 110.8(4) . .
O52 W3 K14 122.2(5) . .
O98 W3 K14 47.7(5) . .
K2 W3 K14 113.57(14) . .
O100 W4 O102 104.0(8) . .
O100 W4 O36 98.1(7) . .
O102 W4 O36 103.3(6) . .
O100 W4 O99 96.0(7) . .
O102 W4 O99 92.5(6) . .
O36 W4 O99 155.6(7) . .
O100 W4 O97 93.9(7) . .
O102 W4 O97 157.8(7) . .
O36 W4 O97 86.8(6) . .
O99 W4 O97 72.3(6) . .
O100 W4 O103 170.2(7) . .
O102 W4 O103 85.8(7) . .
O36 W4 O103 80.4(6) . .
O99 W4 O103 82.3(7) . .
O97 W4 O103 76.4(6) . .
O100 W4 K30 36.3(6) . .
O102 W4 K30 112.9(6) . .
O36 W4 K30 61.8(5) . .
O99 W4 K30 128.5(6) . .
O97 W4 K30 89.3(5) . .
O103 W4 K30 140.4(5) . .
O100 W4 K20 101.6(6) . .
O102 W4 K20 52.6(5) . .
O36 W4 K20 51.2(5) . .
O99 W4 K20 143.7(5) . .
O97 W4 K20 136.7(4) . .
O103 W4 K20 85.1(4) . .
K30 W4 K20 80.5(3) . .
O218 W5 O258 100.9(8) . .
O218 W5 O255 102.1(7) . .
O258 W5 O255 100.2(7) . .
O218 W5 O220 88.9(7) . .
O258 W5 O220 96.7(7) . .
O255 W5 O220 157.7(7) . .
O218 W5 O257 155.8(7) . .
O258 W5 O257 92.5(7) . .
O255 W5 O257 95.2(6) . .
O220 W5 O257 69.5(6) . .
O218 W5 O219 81.8(7) . .
O258 W5 O219 174.6(7) . .
O255 W5 O219 83.6(7) . .
O220 W5 O219 78.7(6) . .
O257 W5 O219 83.4(6) . .
O218 W5 K1 128.3(6) . .
O258 W5 K1 53.3(5) . .
O255 W5 K1 52.6(5) . .
O220 W5 K1 132.8(5) . .
O257 W5 K1 75.9(4) . .
O219 W5 K1 128.3(4) . .
O218 W5 K9 52.8(5) . .
O258 W5 K9 139.2(6) . .
O255 W5 K9 63.1(5) . .
O220 W5 K9 111.4(5) . .
O257 W5 K9 124.4(4) . .
O219 W5 K9 46.0(4) . .
K1 W5 K9 114.42(12) . .
O200 W6 O413 100.1(8) . .
O200 W6 O199 95.4(7) . .
O413 W6 O199 101.4(7) . .
O200 W6 O193 94.4(8) . .
O413 W6 O193 96.4(7) . .
O199 W6 O193 157.8(7) . .
O200 W6 O165 92.5(7) . .
O413 W6 O165 167.1(6) . .
O199 W6 O165 80.5(6) . .
O193 W6 O165 79.3(6) . .
O200 W6 O194 170.7(8) . .
O413 W6 O194 88.9(7) . .
O199 W6 O194 84.9(6) . .
O193 W6 O194 82.2(6) . .
O165 W6 O194 78.4(6) . .
O200 W6 K9 113.7(7) . .
O413 W6 K9 29.6(5) . .
O199 W6 K9 74.1(5) . .
O193 W6 K9 119.4(5) . .
O165 W6 K9 144.7(4) . .
O194 W6 K9 75.3(5) . .
O153 W7 O152 104.0(9) . .
O153 W7 O154 97.4(8) . .
O152 W7 O154 99.8(8) . .
O153 W7 O133 90.6(8) . .
O152 W7 O133 95.0(8) . .
O154 W7 O133 160.9(7) . .
O153 W7 O151 168.5(7) . .
O152 W7 O151 87.5(8) . .
O154 W7 O151 81.4(7) . .
O133 W7 O151 87.3(7) . .
O153 W7 O147 94.0(7) . .
O152 W7 O147 161.3(8) . .
O154 W7 O147 82.6(6) . .
O133 W7 O147 79.6(7) . .
O151 W7 O147 74.5(6) . .
O153 W7 K5 43.2(6) . .
O152 W7 K5 120.8(6) . .
O154 W7 K5 56.5(5) . .
O133 W7 K5 124.3(5) . .
O151 W7 K5 131.0(5) . .
O147 W7 K5 76.1(4) . .
O153 W7 K4 121.8(6) . .
O152 W7 K4 124.9(7) . .
O154 W7 K4 49.2(5) . .
O133 W7 K4 112.1(5) . .
O151 W7 K4 49.4(5) . .
O147 W7 K4 44.5(5) . .
K5 W7 K4 82.45(13) . .
O153 W7 K29 109.4(6) . .
O152 W7 K29 50.6(7) . .
O154 W7 K29 143.5(6) . .
O133 W7 K29 45.7(6) . .
O151 W7 K29 76.9(5) . .
O147 W7 K29 118.6(5) . .
K5 W7 K29 152.1(3) . .
K4 W7 K29 125.1(3) . .
O156 W8 O155 104.1(9) . .
O156 W8 O154 97.6(8) . .
O155 W8 O154 101.7(7) . .
O156 W8 O197 93.9(7) . .
O155 W8 O197 93.1(7) . .
O154 W8 O197 158.3(6) . .
O156 W8 O158 92.3(7) . .
O155 W8 O158 162.1(8) . .
O154 W8 O158 82.9(6) . .
O197 W8 O158 78.4(6) . .
O156 W8 O157 168.4(7) . .
O155 W8 O157 87.4(7) . .
O154 W8 O157 81.3(7) . .
O197 W8 O157 83.7(6) . .
O158 W8 O157 76.1(6) . .
O156 W8 K5 43.8(6) . .
O155 W8 K5 120.0(6) . .
O154 W8 K5 55.5(5) . .
O197 W8 K5 128.8(4) . .
O158 W8 K5 76.9(5) . .
O157 W8 K5 131.2(4) . .
O156 W8 K4 120.5(6) . .
O155 W8 K4 127.1(6) . .
O154 W8 K4 48.8(5) . .
O197 W8 K4 109.5(4) . .
O158 W8 K4 44.9(4) . .
O157 W8 K4 50.7(4) . .
K5 W8 K4 81.82(13) . .
O112 W9 O103 102.9(8) . .
O112 W9 O109 100.1(8) . .
O103 W9 O109 102.6(7) . .
O112 W9 O110 95.5(7) . .
O103 W9 O110 93.2(7) . .
O109 W9 O110 154.6(7) . .
O112 W9 O111 98.3(7) . .
O103 W9 O111 154.7(6) . .
O109 W9 O111 86.9(7) . .
O110 W9 O111 71.0(7) . .
O112 W9 O107 174.9(7) . .
O103 W9 O107 82.1(7) . .
O109 W9 O107 79.9(7) . .
O110 W9 O107 82.8(6) . .
O111 W9 O107 76.6(6) . .
O112 W9 K13 39.8(6) . .
O103 W9 K13 109.6(5) . .
O109 W9 K13 60.3(5) . .
O110 W9 K13 132.3(5) . .
O111 W9 K13 95.5(5) . .
O107 W9 K13 139.9(5) . .
O112 W9 K16 138.6(6) . .
O103 W9 K16 65.6(5) . .
O109 W9 K16 121.0(5) . .
O110 W9 K16 48.8(4) . .
O111 W9 K16 89.4(5) . .
O107 W9 K16 42.3(5) . .
K13 W9 K16 175.02(18) . .
O201 W10 O207 101.9(8) . .
O201 W10 O199 99.9(7) . .
O207 W10 O199 104.4(7) . .
O201 W10 O203 97.0(7) . .
O207 W10 O203 92.0(7) . .
O199 W10 O203 153.4(7) . .
O201 W10 O162 97.3(7) . .
O207 W10 O162 155.7(6) . .
O199 W10 O162 86.7(6) . .
O203 W10 O162 70.8(6) . .
O201 W10 O202 174.0(8) . .
O207 W10 O202 84.0(7) . .
O199 W10 O202 79.3(6) . .
O203 W10 O202 81.7(6) . .
O162 W10 O202 76.7(7) . .
O201 W10 K7 38.8(6) . .
O207 W10 K7 109.1(5) . .
O199 W10 K7 61.1(4) . .
O203 W10 K7 133.1(5) . .
O162 W10 K7 95.2(4) . .
O202 W10 K7 140.1(4) . .
O201 W10 K17 139.9(6) . .
O207 W10 K17 65.0(5) . .
O199 W10 K17 119.8(4) . .
O203 W10 K17 49.0(5) . .
O162 W10 K17 90.7(4) . .
O202 W10 K17 42.1(4) . .
K7 W10 K17 174.07(19) . .
O171 W11 O169 103.4(8) . .
O171 W11 O160 103.1(9) . .
O169 W11 O160 95.4(7) . .
O171 W11 O172 100.3(8) . .
O169 W11 O172 154.8(7) . .
O160 W11 O172 87.5(7) . .
O171 W11 O184 101.7(8) . .
O169 W11 O184 86.1(7) . .
O160 W11 O184 154.0(7) . .
O172 W11 O184 80.7(7) . .
O171 W11 O170 170.3(8) . .
O169 W11 O170 85.5(6) . .
O160 W11 O170 71.7(6) . .
O172 W11 O170 71.6(6) . .
O184 W11 O170 82.6(6) . .
O171 W11 K4 97.1(7) . .
O169 W11 K4 40.7(6) . .
O160 W11 K4 57.3(5) . .
O172 W11 K4 143.6(5) . .
O184 W11 K4 126.5(5) . .
O170 W11 K4 87.1(4) . .
O149 W12 O146 102.5(9) . .
O149 W12 O168 99.8(7) . .
O146 W12 O168 98.6(8) . .
O149 W12 O148 96.5(7) . .
O146 W12 O148 94.0(8) . .
O168 W12 O148 156.6(7) . .
O149 W12 O150 86.6(7) . .
O146 W12 O150 170.9(9) . .
O168 W12 O150 79.9(6) . .
O148 W12 O150 84.4(6) . .
O149 W12 O145 162.2(7) . .
O146 W12 O145 94.8(8) . .
O168 W12 O145 81.2(7) . .
O148 W12 O145 78.2(7) . .
O150 W12 O145 76.0(6) . .
O149 W12 K4 127.8(5) . .
O146 W12 K4 116.1(7) . .
O168 W12 K4 43.2(5) . .
O148 W12 K4 113.4(5) . .
O150 W12 K4 57.0(4) . .
O145 W12 K4 43.8(4) . .
O149 W12 K13 50.0(5) . .
O146 W12 K13 106.1(6) . .
O168 W12 K13 144.0(5) . .
O148 W12 K13 46.8(5) . .
O150 W12 K13 79.3(4) . .
O145 W12 K13 121.2(4) . .
K4 W12 K13 135.20(14) . .
O113 W13 O108 100.6(9) . .
O113 W13 O109 97.5(9) . .
O108 W13 O109 95.1(8) . .
O113 W13 O116 99.1(9) . .
O108 W13 O116 96.4(8) . .
O109 W13 O116 157.6(7) . .
O113 W13 O114 167.5(8) . .
O108 W13 O114 91.8(7) . .
O109 W13 O114 82.6(7) . .
O116 W13 O114 78.0(6) . .
O113 W13 O115 88.3(9) . .
O108 W13 O115 171.1(7) . .
O109 W13 O115 84.6(7) . .
O116 W13 O115 81.1(7) . .
O114 W13 O115 79.3(6) . .
O113 W13 K29 124.2(8) . .
O108 W13 K29 51.6(7) . .
O109 W13 K29 128.0(6) . .
O116 W13 K29 50.5(6) . .
O114 W13 K29 63.3(5) . .
O115 W13 K29 122.2(6) . .
O113 W13 K14 28.7(7) . .
O108 W13 K14 115.3(6) . .
O109 W13 K14 72.1(5) . .
O116 W13 K14 119.2(5) . .
O114 W13 K14 143.9(4) . .
O115 W13 K14 73.2(5) . .
K29 W13 K14 152.6(3) . .
O191 W14 O194 104.4(8) . .
O191 W14 O189 100.4(8) . .
O194 W14 O189 94.8(7) . .
O191 W14 O190 102.0(8) . .
O194 W14 O190 87.0(7) . .
O189 W14 O190 156.4(7) . .
O191 W14 O186 99.8(8) . .
O194 W14 O186 155.1(8) . .
O189 W14 O186 86.3(6) . .
O190 W14 O186 82.4(6) . .
O191 W14 O187 170.2(7) . .
O194 W14 O187 83.7(7) . .
O189 W14 O187 73.3(7) . .
O190 W14 O187 83.5(6) . .
O186 W14 O187 72.7(6) . .
O191 W14 K7 85.1(6) . .
O194 W14 K7 55.0(5) . .
O189 W14 K7 48.1(5) . .
O190 W14 K7 141.7(5) . .
O186 W14 K7 134.0(5) . .
O187 W14 K7 95.6(4) . .
O21 W15 O32 102.9(8) . .
O21 W15 O20 103.7(8) . .
O32 W15 O20 92.0(8) . .
O21 W15 O22 99.6(8) . .
O32 W15 O22 91.7(8) . .
O20 W15 O22 155.0(7) . .
O21 W15 O7 100.6(8) . .
O32 W15 O7 156.5(7) . .
O20 W15 O7 84.0(7) . .
O22 W15 O7 82.9(7) . .
O21 W15 O25 168.8(8) . .
O32 W15 O25 84.8(7) . .
O20 W15 O25 83.9(7) . .
O22 W15 O25 71.8(7) . .
O7 W15 O25 71.8(6) . .
O21 W15 K30 83.6(6) . .
O32 W15 K30 52.6(7) . .
O20 W15 K30 144.3(6) . .
O22 W15 K30 47.3(5) . .
O7 W15 K30 129.6(6) . .
O25 W15 K30 95.0(5) . .
O21 W15 K27 46.7(7) . .
O32 W15 K27 89.1(6) . .
O20 W15 K27 59.6(6) . .
O22 W15 K27 145.2(6) . .
O7 W15 K27 108.3(5) . .
O25 W15 K27 142.7(5) . .
K30 W15 K27 110.1(3) . .
O23 W16 O31 103.9(7) . .
O23 W16 O22 99.8(8) . .
O31 W16 O22 90.9(7) . .
O23 W16 O24 103.7(8) . .
O31 W16 O24 88.0(7) . .
O22 W16 O24 156.0(9) . .
O23 W16 O11 98.2(8) . .
O31 W16 O11 157.8(8) . .
O22 W16 O11 86.9(7) . .
O24 W16 O11 85.1(7) . .
O23 W16 O25 169.4(7) . .
O31 W16 O25 83.8(7) . .
O22 W16 O25 72.5(7) . .
O24 W16 O25 83.5(7) . .
O11 W16 O25 74.5(7) . .
O23 W16 K30 84.0(6) . .
O31 W16 K30 52.1(6) . .
O22 W16 K30 47.5(6) . .
O24 W16 K30 139.8(5) . .
O11 W16 K30 133.6(6) . .
O25 W16 K30 95.4(5) . .
O23 W16 K5 40.8(5) . 1_655
O31 W16 K5 136.9(5) . 1_655
O22 W16 K5 114.8(6) . 1_655
O24 W16 K5 81.2(5) . 1_655
O11 W16 K5 62.7(6) . 1_655
O25 W16 K5 135.4(4) . 1_655
K30 W16 K5 122.5(3) . 1_655
O2 W17 O7 102.2(8) . .
O2 W17 O11 100.8(8) . .
O7 W17 O11 88.8(7) . .
O2 W17 O6 104.3(8) . .
O7 W17 O6 88.3(7) . .
O11 W17 O6 154.8(7) . .
O2 W17 O4 103.7(8) . .
O7 W17 O4 154.1(7) . .
O11 W17 O4 87.0(7) . .
O6 W17 O4 84.8(8) . .
O2 W17 O25 171.0(8) . .
O7 W17 O25 72.0(6) . .
O11 W17 O25 72.6(7) . .
O6 W17 O25 82.7(6) . .
O4 W17 O25 82.3(6) . .
W52' W5' W311 104.5(16) . .
O185 W18 O184 102.9(8) . .
O185 W18 O198 102.5(8) . .
O184 W18 O198 89.4(8) . .
O185 W18 O180 101.3(8) . .
O184 W18 O180 89.3(8) . .
O198 W18 O180 155.8(7) . .
O185 W18 O189 100.9(8) . .
O184 W18 O189 156.2(7) . .
O198 W18 O189 85.3(7) . .
O180 W18 O189 86.2(7) . .
O185 W18 O187 171.2(7) . .
O184 W18 O187 84.6(7) . .
O198 W18 O187 81.9(6) . .
O180 W18 O187 73.9(7) . .
O189 W18 O187 71.7(6) . .
O185 W18 K7 84.2(6) . .
O184 W18 K7 136.3(5) . .
O198 W18 K7 47.4(6) . .
O180 W18 K7 132.1(6) . .
O189 W18 K7 46.4(4) . .
O187 W18 K7 93.6(4) . .
O264 W19 O263 99.8(8) . .
O264 W19 O265 103.1(8) . .
O263 W19 O265 100.7(8) . .
O264 W19 O257 155.1(7) . .
O263 W19 O257 94.3(7) . .
O265 W19 O257 94.2(6) . .
O264 W19 O261 87.2(7) . .
O263 W19 O261 97.7(7) . .
O265 W19 O261 157.0(7) . .
O257 W19 O261 70.5(6) . .
O264 W19 O262 80.6(8) . .
O263 W19 O262 176.1(7) . .
O265 W19 O262 82.9(8) . .
O257 W19 O262 83.9(6) . .
O261 W19 O262 78.4(7) . .
O264 W19 K1 129.3(6) . .
O263 W19 K1 54.1(6) . .
O265 W19 K1 52.9(6) . .
O257 W19 K1 75.6(5) . .
O261 W19 K1 133.6(5) . .
O262 W19 K1 128.5(4) . .
O264 W19 K8 52.6(6) . .
O263 W19 K8 137.5(5) . .
O265 W19 K8 63.3(6) . .
O257 W19 K8 124.4(4) . .
O261 W19 K8 110.5(5) . .
O262 W19 K8 45.5(4) . .
K1 W19 K8 114.58(15) . .
O309 W20 O310 102.6(9) . .
O309 W20 O307 95.9(8) . .
O310 W20 O307 105.2(8) . .
O309 W20 O312 97.0(8) . .
O310 W20 O312 93.5(7) . .
O307 W20 O312 154.3(7) . .
O309 W20 O261 93.7(8) . .
O310 W20 O261 158.2(8) . .
O307 W20 O261 87.2(7) . .
O312 W20 O261 69.9(6) . .
O309 W20 O311 170.1(8) . .
O310 W20 O311 87.2(8) . .
O307 W20 O311 82.5(8) . .
O312 W20 O311 81.0(7) . .
O261 W20 O311 76.5(6) . .
O309 W20 K26 101.6(7) . .
O310 W20 K26 52.7(6) . .
O307 W20 K26 52.6(6) . .
O312 W20 K26 144.2(6) . .
O261 W20 K26 138.0(5) . .
O311 W20 K26 85.2(5) . .
O309 W20 K31 35.8(6) . .
O310 W20 K31 113.8(7) . .
O307 W20 K31 60.3(7) . .
O312 W20 K31 127.5(6) . .
O261 W20 K31 87.9(5) . .
O311 W20 K31 140.3(5) . .
K26 W20 K31 82.6(4) . .
O196 W21 O197 103.3(8) . .
O196 W21 O182 100.1(7) . .
O197 W21 O182 155.9(7) . .
O196 W21 O183 102.6(8) . .
O197 W21 O183 89.7(7) . .
O182 W21 O183 79.6(8) . .
O196 W21 O195 100.6(8) . .
O197 W21 O195 91.7(7) . .
O182 W21 O195 89.5(7) . .
O183 W21 O195 155.7(7) . .
O196 W21 O188 170.8(7) . .
O197 W21 O188 83.8(7) . .
O182 W21 O188 73.6(6) . .
O183 W21 O188 83.1(7) . .
O195 W21 O188 73.0(6) . .
O214 W22 O215 99.9(9) . .
O214 W22 O211 98.9(7) . .
O215 W22 O211 97.9(7) . .
O214 W22 O217 89.9(7) . .
O215 W22 O217 100.2(7) . .
O211 W22 O217 158.2(7) . .
O214 W22 O218 90.3(7) . .
O215 W22 O218 169.7(9) . .
O211 W22 O218 81.8(6) . .
O217 W22 O218 78.3(6) . .
O214 W22 O216 164.6(6) . .
O215 W22 O216 91.8(8) . .
O211 W22 O216 89.3(7) . .
O217 W22 O216 78.1(7) . .
O218 W22 O216 78.0(6) . .
O214 W22 K9 44.7(5) . .
O215 W22 K9 123.1(6) . .
O211 W22 K9 125.4(5) . .
O217 W22 K9 51.3(5) . .
O218 W22 K9 63.8(4) . .
O216 W22 K9 120.1(4) . .
O214 W22 K7 43.5(5) . .
O215 W22 K7 56.4(7) . .
O211 W22 K7 104.7(6) . .
O217 W22 K7 95.4(6) . .
O218 W22 K7 133.7(5) . .
O216 W22 K7 146.2(5) . .
K9 W22 K7 76.41(14) . .
O214 W22 K28 96.9(6) . .
O215 W22 K28 46.8(6) . .
O211 W22 K28 52.0(5) . .
O217 W22 K28 146.9(5) . .
O218 W22 K28 133.8(5) . .
O216 W22 K28 98.4(5) . .
K9 W22 K28 141.4(3) . .
K7 W22 K28 69.1(3) . .
O159 W23 O158 102.4(7) . .
O159 W23 O183 103.3(8) . .
O158 W23 O183 90.5(7) . .
O159 W23 O160 103.1(7) . .
O158 W23 O160 89.8(7) . .
O183 W23 O160 152.8(8) . .
O159 W23 O173 99.5(7) . .
O158 W23 O173 158.0(7) . .
O183 W23 O173 85.3(6) . .
O160 W23 O173 84.3(6) . .
O159 W23 O170 169.6(6) . .
O158 W23 O170 86.3(6) . .
O183 W23 O170 82.0(7) . .
O160 W23 O170 70.9(6) . .
O173 W23 O170 71.8(6) . .
O159 W23 K4 98.6(5) . .
O158 W23 K4 36.4(5) . .
O183 W23 K4 126.1(5) . .
O160 W23 K4 55.0(5) . .
O173 W23 K4 138.2(4) . .
O170 W23 K4 85.0(4) . .
O101 W24 O89 103.2(8) . .
O101 W24 O95 96.3(8) . .
O89 W24 O95 73.6(6) . .
O101 W24 O99 94.9(8) . .
O89 W24 O99 140.0(7) . .
O95 W24 O99 69.1(7) . .
O101 W24 O97 100.4(7) . .
O89 W24 O97 135.7(6) . .
O95 W24 O97 139.8(7) . .
O99 W24 O97 73.2(7) . .
O101 W24 O52 90.4(8) . .
O89 W24 O52 69.4(6) . .
O95 W24 O52 142.9(6) . .
O99 W24 O52 146.6(7) . .
O97 W24 O52 73.5(6) . .
O101 W24 O96 179.0(7) . .
O89 W24 O96 76.0(6) . .
O95 W24 O96 83.9(7) . .
O99 W24 O96 86.1(7) . .
O97 W24 O96 79.9(6) . .
O52 W24 O96 88.8(6) . .
O101 W24 K16 52.0(7) . .
O89 W24 K16 113.1(4) . .
O95 W24 K16 54.8(5) . .
O99 W24 K16 53.8(5) . .
O97 W24 K16 111.1(4) . .
O52 W24 K16 142.3(5) . .
O96 W24 K16 128.8(5) . .
O114 W25 O151 101.2(8) . .
O114 W25 O150 100.5(7) . .
O151 W25 O150 98.6(8) . .
O114 W25 O111 89.4(7) . .
O151 W25 O111 158.7(7) . .
O150 W25 O111 97.6(7) . .
O114 W25 O163 157.3(7) . .
O151 W25 O163 94.1(7) . .
O150 W25 O163 93.6(7) . .
O111 W25 O163 71.1(6) . .
O114 W25 O206 84.6(7) . .
O151 W25 O206 80.9(8) . .
O150 W25 O206 174.8(7) . .
O111 W25 O206 81.7(7) . .
O163 W25 O206 81.4(7) . .
O114 W25 K4 127.0(5) . .
O151 W25 K4 46.6(6) . .
O150 W25 K4 58.1(5) . .
O111 W25 K4 137.2(4) . .
O163 W25 K4 75.6(5) . .
O206 W25 K4 119.1(5) . .
O178 W26 O186 102.7(8) . .
O178 W26 O180 99.6(9) . .
O186 W26 O180 88.1(7) . .
O178 W26 O177 102.3(9) . .
O186 W26 O177 90.4(7) . .
O180 W26 O177 157.8(7) . .
O178 W26 O176 103.3(8) . .
O186 W26 O176 154.0(7) . .
O180 W26 O176 86.0(8) . .
O177 W26 O176 85.6(7) . .
O178 W26 O187 169.8(8) . .
O186 W26 O187 72.2(6) . .
O180 W26 O187 71.8(6) . .
O177 W26 O187 86.7(6) . .
O176 W26 O187 82.0(6) . .
O260 W27 O212 97.3(8) . .
O260 W27 O312 94.9(8) . .
O212 W27 O312 70.9(6) . .
O260 W27 O220 100.3(7) . .
O212 W27 O220 72.8(6) . .
O312 W27 O220 142.1(6) . .
O260 W27 O261 100.4(7) . .
O212 W27 O261 140.1(6) . .
O312 W27 O261 72.1(6) . .
O220 W27 O261 137.0(7) . .
O260 W27 O257 93.3(7) . .
O212 W27 O257 142.9(6) . .
O312 W27 O257 143.4(6) . .
O220 W27 O257 70.3(6) . .
O261 W27 O257 71.3(6) . .
O260 W27 O259 178.5(7) . .
O212 W27 O259 84.0(7) . .
O312 W27 O259 86.1(7) . .
O220 W27 O259 79.4(7) . .
O261 W27 O259 78.9(7) . .
O257 W27 O259 85.2(6) . .
O260 W27 K17 52.9(6) . .
O212 W27 K17 55.5(5) . .
O312 W27 K17 53.6(5) . .
O220 W27 K17 111.7(5) . .
O261 W27 K17 110.9(5) . .
O257 W27 K17 146.2(5) . .
O259 W27 K17 128.5(4) . .
O13 W28 O29 103.7(9) . .
O13 W28 O24 102.6(8) . .
O29 W28 O24 88.4(7) . .
O13 W28 O14 103.2(8) . .
O29 W28 O14 93.2(8) . .
O24 W28 O14 153.0(8) . .
O13 W28 O10 98.8(8) . .
O29 W28 O10 157.0(8) . .
O24 W28 O10 82.5(8) . .
O14 W28 O10 85.7(8) . .
O13 W28 O41 170.2(7) . .
O29 W28 O41 84.9(8) . .
O24 W28 O41 82.0(7) . .
O14 W28 O41 71.4(6) . .
O10 W28 O41 73.0(7) . .
O13 W28 K2 98.5(6) . .
O29 W28 K2 38.9(6) . .
O24 W28 K2 126.7(5) . .
O14 W28 K2 56.4(5) . .
O10 W28 K2 141.0(6) . .
O41 W28 K2 85.3(4) . .
O13 W28 K22 39.7(6) . 1_655
O29 W28 K22 129.9(7) . 1_655
O24 W28 K22 74.8(5) . 1_655
O14 W28 K22 122.5(5) . 1_655
O10 W28 K22 67.8(6) . 1_655
O41 W28 K22 136.3(4) . 1_655
K2 W28 K22 138.05(18) . 1_655
O13 W28 K35 29.4(7) . .
O29 W28 K35 74.7(7) . .
O24 W28 K35 97.0(6) . .
O14 W28 K35 109.4(6) . .
O10 W28 K35 127.3(6) . .
O41 W28 K35 159.6(5) . .
K2 W28 K35 79.0(3) . .
K22 W28 K35 61.5(3) 1_655 .
O144 W29 O147 103.9(7) . .
O144 W29 O135 103.3(8) . .
O147 W29 O135 90.7(8) . .
O144 W29 O143 100.7(7) . .
O147 W29 O143 88.0(8) . .
O135 W29 O143 155.6(7) . .
O144 W29 O139 97.8(8) . .
O147 W29 O139 157.9(7) . .
O135 W29 O139 88.3(8) . .
O143 W29 O139 84.0(8) . .
O144 W29 O136 168.5(7) . .
O147 W29 O136 85.4(6) . .
O135 W29 O136 83.1(7) . .
O143 W29 O136 72.5(6) . .
O139 W29 O136 72.6(7) . .
O144 W29 K4 97.6(6) . .
O147 W29 K4 35.1(6) . .
O135 W29 K4 125.4(6) . .
O143 W29 K4 54.7(5) . .
O139 W29 K4 137.9(6) . .
O136 W29 K4 86.2(4) . .
O144 W29 K5 33.3(5) . .
O147 W29 K5 72.0(5) . .
O135 W29 K5 94.3(5) . .
O143 W29 K5 108.4(5) . .
O139 W29 K5 130.1(6) . .
O136 W29 K5 157.3(4) . .
K4 W29 K5 76.99(13) . .
O213 W30 O208 101.4(7) . .
O213 W30 O211 98.3(8) . .
O208 W30 O211 103.6(7) . .
O213 W30 O212 96.3(7) . .
O208 W30 O212 93.6(7) . .
O211 W30 O212 154.7(6) . .
O213 W30 O220 94.5(7) . .
O208 W30 O220 158.0(7) . .
O211 W30 O220 88.8(6) . .
O212 W30 O220 69.5(6) . .
O213 W30 O207 171.0(6) . .
O208 W30 O207 87.4(6) . .
O211 W30 O207 80.6(7) . .
O212 W30 O207 81.8(6) . .
O220 W30 O207 76.6(6) . .
O213 W30 K33 35.8(6) . .
O208 W30 K33 108.1(6) . .
O211 W30 K33 62.5(6) . .
O212 W30 K33 129.4(6) . .
O220 W30 K33 93.7(6) . .
O207 W30 K33 142.2(5) . .
O213 W30 K28 99.3(6) . .
O208 W30 K28 52.1(5) . .
O211 W30 K28 52.1(5) . .
O212 W30 K28 144.5(6) . .
O220 W30 K28 139.9(5) . .
O207 W30 K28 87.1(4) . .
K33 W30 K28 77.1(4) . .
O39 W31 O38 99.3(9) . .
O39 W31 O54 99.1(8) . .
O38 W31 O54 99.1(8) . .
O39 W31 O31 96.2(7) . .
O38 W31 O31 95.5(8) . .
O54 W31 O31 156.9(8) . .
O39 W31 O29 164.9(8) . .
O38 W31 O29 95.2(8) . .
O54 W31 O29 82.6(8) . .
O31 W31 O29 78.2(6) . .
O39 W31 O40 89.9(8) . .
O38 W31 O40 170.8(7) . .
O54 W31 O40 79.6(8) . .
O31 W31 O40 83.1(7) . .
O29 W31 O40 75.6(7) . .
O39 W31 K2 126.8(6) . .
O38 W31 K2 121.2(6) . .
O54 W31 K2 45.8(7) . .
O31 W31 K2 111.1(5) . .
O29 W31 K2 45.7(5) . .
O40 W31 K2 51.7(5) . .
O39 W31 K35 121.6(7) . .
O38 W31 K35 42.3(7) . .
O54 W31 K35 61.5(6) . .
O31 W31 K35 123.1(6) . .
O29 W31 K35 72.4(6) . .
O40 W31 K35 131.8(5) . .
K2 W31 K35 80.3(3) . .
O39 W31 K30 51.8(6) . .
O38 W31 K30 102.0(7) . .
O54 W31 K30 146.3(6) . .
O31 W31 K30 44.4(5) . .
O29 W31 K30 120.9(5) . .
O40 W31 K30 83.4(5) . .
K2 W31 K30 133.8(3) . .
K35 W31 K30 144.3(4) . .
O174 W32 O172 104.6(8) . .
O174 W32 O173 102.9(9) . .
O172 W32 O173 89.3(7) . .
O174 W32 O176 101.5(9) . .
O172 W32 O176 89.4(8) . .
O173 W32 O176 155.0(7) . .
O174 W32 O175 99.7(8) . .
O172 W32 O175 155.5(7) . .
O173 W32 O175 87.3(7) . .
O176 W32 O175 83.6(8) . .
O174 W32 O170 172.6(8) . .
O172 W32 O170 71.7(6) . .
O173 W32 O170 70.9(6) . .
O176 W32 O170 85.0(6) . .
O175 W32 O170 84.3(6) . .
O42 W33 O43 102.4(10) . .
O42 W33 O44 94.9(9) . .
O43 W33 O44 101.4(9) . .
O42 W33 O28 96.5(8) . .
O43 W33 O28 94.0(8) . .
O44 W33 O28 158.4(8) . .
O42 W33 O30 93.3(9) . .
O43 W33 O30 163.2(8) . .
O44 W33 O30 82.7(8) . .
O28 W33 O30 78.3(7) . .
O42 W33 O53 169.1(8) . .
O43 W33 O53 88.1(8) . .
O44 W33 O53 80.3(7) . .
O28 W33 O53 85.3(7) . .
O30 W33 O53 76.5(6) . .
O42 W33 K14 117.4(7) . .
O43 W33 K14 48.9(6) . .
O44 W33 K14 138.3(5) . .
O28 W33 K14 48.1(5) . .
O30 W33 K14 118.2(5) . .
O53 W33 K14 71.6(4) . .
O42 W33 K2 117.7(7) . .
O43 W33 K2 128.7(7) . .
O44 W33 K2 47.7(6) . .
O28 W33 K2 110.6(6) . .
O30 W33 K2 44.3(5) . .
O53 W33 K2 52.1(4) . .
K14 W33 K2 122.53(16) . .
O42 W33 K15 35.3(7) . 1_545
O43 W33 K15 118.9(6) . 1_545
O44 W33 K15 61.9(5) . 1_545
O28 W33 K15 122.8(5) . 1_545
O30 W33 K15 77.5(5) . 1_545
O53 W33 K15 136.2(4) . 1_545
K14 W33 K15 152.26(19) . 1_545
K2 W33 K15 84.93(15) . 1_545
O266 W34 O270 101.8(9) . .
O266 W34 O272 100.1(8) . .
O270 W34 O272 98.2(8) . .
O266 W34 O297 94.5(8) . .
O270 W34 O297 96.2(8) . .
O272 W34 O297 156.9(7) . .
O266 W34 O269 161.7(9) . .
O270 W34 O269 96.0(8) . .
O272 W34 O269 81.4(7) . .
O297 W34 O269 79.3(7) . .
O266 W34 O263 86.4(8) . .
O270 W34 O263 171.8(7) . .
O272 W34 O263 79.7(7) . .
O297 W34 O263 83.5(7) . .
O269 W34 O263 75.8(7) . .
O266 W34 K1 125.7(6) . .
O270 W34 K1 119.5(6) . .
O272 W34 K1 44.2(5) . .
O297 W34 K1 112.8(5) . .
O269 W34 K1 45.0(6) . .
O263 W34 K1 53.7(5) . .
O266 W34 K31 48.9(7) . .
O270 W34 K31 103.7(7) . .
O272 W34 K31 144.8(6) . .
O297 W34 K31 45.6(6) . .
O269 W34 K31 122.5(6) . .
O263 W34 K31 81.9(5) . .
K1 W34 K31 134.8(3) . .
O266 W34 K10 122.2(7) . .
O270 W34 K10 35.1(6) . .
O272 W34 K10 67.5(6) . .
O297 W34 K10 118.8(6) . .
O269 W34 K10 75.4(6) . .
O263 W34 K10 138.9(5) . .
K1 W34 K10 85.15(16) . .
K31 W34 K10 138.8(3) . .
O420 W35 O51 103.8(8) . .
O420 W35 O50 99.9(8) . .
O51 W35 O50 100.9(9) . .
O420 W35 O52 155.0(7) . .
O51 W35 O52 92.0(7) . .
O50 W35 O52 95.9(7) . .
O420 W35 O89 90.9(7) . .
O51 W35 O89 155.4(8) . .
O50 W35 O89 95.7(8) . .
O52 W35 O89 68.2(6) . .
O420 W35 O88 80.7(8) . .
O51 W35 O88 83.6(8) . .
O50 W35 O88 175.2(8) . .
O52 W35 O88 82.0(6) . .
O89 W35 O88 79.4(7) . .
O420 W35 K2 128.1(5) . .
O51 W35 K2 53.3(6) . .
O50 W35 K2 52.8(6) . .
O52 W35 K2 76.9(4) . .
O89 W35 K2 130.0(5) . .
O88 W35 K2 130.3(5) . .
O420 W35 K6 52.4(7) . .
O51 W35 K6 64.1(6) . .
O50 W35 K6 138.0(6) . .
O52 W35 K6 122.3(5) . .
O89 W35 K6 113.4(5) . .
O88 W35 K6 45.9(5) . .
K2 W35 K6 115.33(14) . .
O192 W36 O190 104.5(8) . .
O192 W36 O193 100.2(8) . .
O190 W36 O193 87.9(7) . .
O192 W36 O181 99.3(9) . .
O190 W36 O181 90.8(8) . .
O193 W36 O181 160.1(8) . .
O192 W36 O195 101.4(8) . .
O190 W36 O195 154.0(7) . .
O193 W36 O195 85.4(7) . .
O181 W36 O195 87.0(8) . .
O192 W36 O188 168.6(8) . .
O190 W36 O188 84.8(6) . .
O193 W36 O188 86.5(6) . .
O181 W36 O188 73.6(7) . .
O195 W36 O188 69.8(6) . .
O35 W37 O34 101.9(9) . .
O35 W37 O36 100.4(8) . .
O34 W37 O36 97.2(8) . .
O35 W37 O33 90.6(8) . .
O34 W37 O33 99.0(8) . .
O36 W37 O33 158.1(6) . .
O35 W37 O37 89.6(7) . .
O34 W37 O37 168.4(8) . .
O36 W37 O37 82.3(6) . .
O33 W37 O37 78.9(6) . .
O35 W37 O32 164.5(8) . .
O34 W37 O32 89.8(8) . .
O36 W37 O32 88.1(7) . .
O33 W37 O32 77.3(7) . .
O37 W37 O32 78.7(6) . .
O35 W37 K14 43.9(6) . .
O34 W37 K14 124.7(7) . .
O36 W37 K14 125.9(5) . .
O33 W37 K14 53.2(5) . .
O37 W37 K14 63.1(5) . .
O32 W37 K14 120.7(5) . .
O35 W37 K20 94.7(6) . .
O34 W37 K20 46.5(6) . .
O36 W37 K20 53.1(5) . .
O33 W37 K20 145.4(5) . .
O37 W37 K20 135.2(4) . .
O32 W37 K20 100.8(5) . .
K14 W37 K20 138.4(2) . .
O35 W37 K13 39.0(6) . .
O34 W37 K13 62.9(7) . .
O36 W37 K13 105.5(5) . .
O33 W37 K13 95.1(5) . .
O37 W37 K13 128.4(4) . .
O32 W37 K13 150.4(5) . .
K14 W37 K13 72.49(16) . .
K20 W37 K13 69.3(2) . .
O222 W38 O217 102.3(8) . .
O222 W38 O225 101.9(8) . .
O217 W38 O225 90.1(7) . .
O222 W38 O223 104.1(8) . .
O217 W38 O223 88.5(7) . .
O225 W38 O223 153.7(8) . .
O222 W38 O224 99.5(8) . .
O217 W38 O224 158.2(8) . .
O225 W38 O224 85.7(8) . .
O223 W38 O224 86.0(8) . .
O222 W38 O232 171.6(7) . .
O217 W38 O232 83.8(7) . .
O225 W38 O232 83.7(7) . .
O223 W38 O232 70.0(7) . .
O224 W38 O232 74.5(7) . .
O222 W38 K9 95.6(6) . .
O217 W38 K9 40.3(5) . .
O225 W38 K9 130.1(5) . .
O223 W38 K9 51.1(6) . .
O224 W38 K9 136.9(6) . .
O232 W38 K9 85.3(5) . .
O166 W39 O167 101.9(8) . .
O166 W39 O168 100.2(8) . .
O167 W39 O168 97.0(7) . .
O166 W39 O198 95.1(8) . .
O167 W39 O198 96.6(7) . .
O168 W39 O198 157.0(7) . .
O166 W39 O169 164.5(7) . .
O167 W39 O169 93.1(7) . .
O168 W39 O169 81.5(6) . .
O198 W39 O169 79.2(7) . .
O166 W39 O164 86.5(7) . .
O167 W39 O164 171.5(8) . .
O168 W39 O164 80.3(6) . .
O198 W39 O164 83.5(6) . .
O169 W39 O164 78.6(6) . .
O166 W39 K7 48.2(6) . .
O167 W39 K7 105.4(6) . .
O168 W39 K7 144.1(5) . .
O198 W39 K7 46.9(5) . .
O169 W39 K7 124.0(4) . .
O164 W39 K7 81.0(5) . .
O166 W39 K4 128.2(6) . .
O167 W39 K4 115.6(6) . .
O168 W39 K4 43.5(5) . .
O198 W39 K4 113.5(5) . .
O169 W39 K4 45.0(4) . .
O164 W39 K4 57.1(5) . .
K7 W39 K4 137.13(14) . .
O221 W40 O216 104.8(9) . .
O221 W40 O235 100.5(9) . .
O216 W40 O235 93.0(8) . .
O221 W40 O225 102.7(8) . .
O216 W40 O225 90.4(7) . .
O235 W40 O225 154.8(8) . .
O221 W40 O226 104.4(9) . .
O216 W40 O226 150.3(7) . .
O235 W40 O226 86.7(8) . .
O225 W40 O226 78.2(7) . .
O221 W40 O230 167.6(9) . .
O216 W40 O230 85.7(7) . .
O235 W40 O230 71.8(7) . .
O225 W40 O230 83.6(7) . .
O226 W40 O230 66.0(7) . .
O221 W40 K33 83.5(7) . .
O216 W40 K33 55.8(6) . .
O235 W40 K33 47.0(7) . .
O225 W40 K33 145.8(6) . .
O226 W40 K33 133.5(6) . .
O230 W40 K33 97.3(5) . .
O15 W41 O30 103.6(9) . .
O15 W41 O14 101.2(9) . .
O30 W41 O14 93.3(8) . .
O15 W41 O16 102.8(9) . .
O30 W41 O16 88.7(7) . .
O14 W41 O16 154.8(8) . .
O15 W41 O12 96.9(8) . .
O30 W41 O12 159.3(7) . .
O14 W41 O12 85.4(7) . .
O16 W41 O12 83.9(7) . .
O15 W41 O41 168.6(8) . .
O30 W41 O41 85.8(7) . .
O14 W41 O41 71.5(7) . .
O16 W41 O41 83.6(7) . .
O12 W41 O41 74.2(6) . .
O15 W41 K2 97.5(7) . .
O30 W41 K2 38.3(6) . .
O14 W41 K2 57.1(5) . .
O16 W41 K2 126.6(5) . .
O12 W41 K2 141.7(6) . .
O41 W41 K2 85.9(4) . .
O414 W42 O94 102.9(9) . .
O414 W42 O331 99.9(9) . .
O94 W42 O331 103.1(9) . .
O414 W42 O319 96.5(8) . .
O94 W42 O319 95.0(7) . .
O331 W42 O319 152.1(8) . .
O414 W42 O330 95.5(8) . .
O94 W42 O330 157.0(8) . .
O331 W42 O330 87.0(8) . .
O319 W42 O330 69.0(7) . .
O414 W42 O105 172.6(8) . .
O94 W42 O105 84.4(8) . .
O331 W42 O105 79.4(8) . .
O319 W42 O105 81.5(6) . .
O330 W42 O105 77.2(8) . .
O414 W42 K12 37.4(7) . .
O94 W42 K12 106.9(6) . .
O331 W42 K12 62.6(6) . .
O319 W42 K12 131.6(4) . .
O330 W42 K12 96.0(5) . .
O105 W42 K12 141.9(5) . .
O414 W42 K16 140.2(7) . .
O94 W42 K16 65.9(6) . .
O331 W42 K16 119.6(6) . .
O319 W42 K16 50.0(4) . .
O330 W42 K16 91.2(5) . .
O105 W42 K16 41.8(5) . .
K12 W42 K16 172.6(2) . .
O233 W43 O243 101.6(10) . .
O233 W43 O223 102.0(10) . .
O243 W43 O223 156.0(7) . .
O233 W43 O234 100.6(10) . .
O243 W43 O234 88.4(8) . .
O223 W43 O234 91.5(7) . .
O233 W43 O231 102.8(10) . .
O243 W43 O231 86.2(8) . .
O223 W43 O231 84.5(8) . .
O234 W43 O231 156.6(8) . .
O233 W43 O232 172.1(9) . .
O243 W43 O232 84.7(7) . .
O223 W43 O232 71.4(7) . .
O234 W43 O232 84.2(7) . .
O231 W43 O232 72.6(8) . .
O233 W43 K9 89.7(9) . .
O243 W43 K9 128.9(6) . .
O223 W43 K9 55.5(6) . .
O234 W43 K9 40.5(5) . .
O231 W43 K9 139.9(6) . .
O232 W43 K9 90.0(4) . .
O179 W44 O175 103.0(8) . .
O179 W44 O182 104.4(9) . .
O175 W44 O182 87.3(9) . .
O179 W44 O177 102.4(9) . .
O175 W44 O177 87.3(8) . .
O182 W44 O177 153.2(7) . .
O179 W44 O181 102.6(9) . .
O175 W44 O181 154.4(8) . .
O182 W44 O181 88.3(9) . .
O177 W44 O181 85.3(9) . .
O329 W45 O330 98.4(8) . .
O329 W45 O319 96.9(7) . .
O330 W45 O319 70.2(7) . .
O329 W45 O326 98.2(7) . .
O330 W45 O326 138.6(8) . .
O319 W45 O326 143.9(7) . .
O329 W45 O315 98.1(8) . .
O330 W45 O315 141.2(7) . .
O319 W45 O315 73.1(7) . .
O326 W45 O315 72.4(7) . .
O329 W45 O325 94.5(8) . .
O330 W45 O325 70.9(7) . .
O319 W45 O325 140.7(6) . .
O326 W45 O325 70.3(7) . .
O315 W45 O325 141.9(6) . .
O329 W45 O320 177.1(8) . .
O330 W45 O320 81.4(8) . .
O319 W45 O320 85.7(6) . .
O326 W45 O320 80.2(7) . .
O315 W45 O320 83.7(7) . .
O325 W45 O320 82.7(7) . .
O329 W45 K17 51.2(7) . .
O330 W45 K17 129.9(5) . .
O319 W45 K17 75.1(4) . .
O326 W45 K17 89.3(5) . .
O315 W45 K17 47.7(5) . .
O325 W45 K17 137.9(4) . .
O320 W45 K17 131.0(6) . .
O17 W46 O28 102.2(9) . .
O17 W46 O8 100.3(8) . .
O28 W46 O8 157.5(8) . .
O17 W46 O16 101.9(9) . .
O28 W46 O16 89.1(7) . .
O8 W46 O16 87.6(7) . .
O17 W46 O18 102.0(9) . .
O28 W46 O18 88.6(7) . .
O8 W46 O18 85.5(8) . .
O16 W46 O18 155.9(9) . .
O17 W46 O27 171.6(8) . .
O28 W46 O27 83.6(7) . .
O8 W46 O27 73.9(7) . .
O16 W46 O27 84.1(7) . .
O18 W46 O27 71.8(8) . .
O17 W46 K14 91.5(6) . .
O28 W46 K14 38.9(5) . .
O8 W46 K14 139.3(6) . .
O16 W46 K14 128.0(5) . .
O18 W46 K14 53.9(5) . .
O27 W46 K14 89.3(4) . .
O19 W47 O33 103.5(7) . .
O19 W47 O26 99.9(8) . .
O33 W47 O26 156.6(7) . .
O19 W47 O20 102.6(9) . .
O33 W47 O20 87.3(7) . .
O26 W47 O20 85.9(8) . .
O19 W47 O18 103.4(9) . .
O33 W47 O18 89.7(7) . .
O26 W47 O18 86.6(8) . .
O20 W47 O18 153.8(7) . .
O19 W47 O27 170.2(7) . .
O33 W47 O27 83.8(6) . .
O26 W47 O27 73.2(7) . .
O20 W47 O27 84.0(7) . .
O18 W47 O27 69.8(7) . .
O19 W47 K14 95.6(7) . .
O33 W47 K14 42.0(6) . .
O26 W47 K14 137.1(6) . .
O20 W47 K14 129.1(5) . .
O18 W47 K14 50.8(5) . .
O27 W47 K14 85.4(5) . .
O19 W47 K27 52.5(7) . .
O33 W47 K27 83.1(6) . .
O26 W47 K27 110.3(6) . .
O20 W47 K27 53.6(6) . .
O18 W47 K27 151.5(6) . .
O27 W47 K27 136.0(5) . .
K14 W47 K27 110.9(2) . .
O328 W48 O321 101.8(8) . .
O328 W48 O323 94.7(7) . .
O321 W48 O323 93.8(8) . .
O328 W48 O314 95.8(7) . .
O321 W48 O314 104.2(9) . .
O323 W48 O314 156.8(8) . .
O328 W48 O324 90.9(7) . .
O321 W48 O324 165.8(7) . .
O323 W48 O324 78.7(6) . .
O314 W48 O324 80.5(8) . .
O328 W48 O322 169.4(9) . .
O321 W48 O322 88.5(8) . .
O323 W48 O322 81.7(7) . .
O314 W48 O322 84.3(7) . .
O324 W48 O322 78.6(7) . .
O328 W48 K34 51.8(6) . .
O321 W48 K34 120.6(7) . .
O323 W48 K34 48.7(5) . .
O314 W48 K34 127.5(7) . .
O324 W48 K34 63.0(5) . .
O322 W48 K34 120.4(7) . .
O328 W48 K8 116.1(6) . .
O321 W48 K8 32.4(6) . .
O323 W48 K8 119.2(5) . .
O314 W48 K8 73.9(6) . .
O324 W48 K8 144.0(4) . .
O322 W48 K8 74.2(6) . .
K34 W48 K8 152.6(3) . .
O3 W49 O10 102.3(8) . .
O3 W49 O4 103.2(9) . .
O10 W49 O4 87.1(8) . .
O3 W49 O12 103.2(9) . .
O10 W49 O12 89.8(8) . .
O4 W49 O12 153.4(7) . .
O3 W49 O5 101.2(8) . .
O10 W49 O5 156.3(7) . .
O4 W49 O5 84.5(7) . .
O12 W49 O5 87.8(8) . .
O247 W50 O268 104.6(10) . .
O247 W50 O243 103.6(9) . .
O268 W50 O243 88.4(8) . .
O247 W50 O241 99.8(10) . .
O268 W50 O241 155.7(8) . .
O243 W50 O241 86.0(8) . .
O247 W50 O248 99.3(9) . .
O268 W50 O248 89.5(8) . .
O243 W50 O248 156.8(7) . .
O241 W50 O248 86.4(8) . .
O247 W50 O242 167.7(9) . .
O268 W50 O242 84.9(8) . .
O243 W50 O242 84.3(7) . .
O241 W50 O242 71.0(8) . .
O248 W50 O242 72.5(6) . .
O247 W50 K1 95.5(7) . .
O268 W50 K1 37.9(6) . .
O243 W50 K1 126.2(6) . .
O241 W50 K1 139.5(6) . .
O248 W50 K1 54.1(5) . .
O242 W50 K1 87.1(4) . .
O249 W51 O250 104.3(9) . .
O249 W51 O244 101.5(9) . .
O250 W51 O244 86.5(8) . .
O249 W51 O248 99.8(8) . .
O250 W51 O248 93.1(8) . .
O244 W51 O248 158.1(8) . .
O249 W51 O237 97.9(9) . .
O250 W51 O237 157.0(8) . .
O244 W51 O237 83.1(8) . .
O248 W51 O237 89.1(7) . .
O249 W51 O242 167.1(8) . .
O250 W51 O242 87.5(7) . .
O244 W51 O242 84.3(7) . .
O248 W51 O242 73.9(7) . .
O237 W51 O242 71.0(8) . .
O249 W51 K1 97.4(7) . .
O250 W51 K1 40.0(5) . .
O244 W51 K1 126.4(6) . .
O248 W51 K1 54.9(5) . .
O237 W51 K1 142.8(5) . .
O242 W51 K1 88.2(5) . .
O254 W52 O256 103.2(9) . .
O254 W52 O267 96.8(8) . .
O256 W52 O267 99.9(8) . .
O254 W52 O234 95.7(8) . .
O256 W52 O234 93.2(8) . .
O267 W52 O234 159.3(8) . .
O254 W52 O255 169.5(8) . .
O256 W52 O255 87.2(7) . .
O267 W52 O255 80.2(6) . .
O234 W52 O255 84.6(6) . .
O254 W52 O268 93.9(8) . .
O256 W52 O268 161.1(7) . .
O267 W52 O268 85.7(8) . .
O234 W52 O268 77.1(7) . .
O255 W52 O268 75.9(6) . .
O254 W52 K9 115.2(6) . .
O256 W52 K9 48.8(6) . .
O267 W52 K9 138.2(6) . .
O234 W52 K9 46.6(6) . .
O255 W52 K9 72.5(4) . .
O268 W52 K9 116.4(5) . .
O254 W52 K1 119.0(6) . .
O256 W52 K1 127.9(6) . .
O267 W52 K1 49.0(6) . .
O234 W52 K1 110.3(5) . .
O255 W52 K1 51.7(4) . .
O268 W52 K1 45.1(5) . .
K9 W52 K1 122.91(13) . .
O286 W53 O284 100.7(12) . .
O286 W53 O290 100.6(9) . .
O284 W53 O290 88.9(10) . .
O286 W53 O288 104.6(10) . .
O284 W53 O288 86.4(11) . .
O290 W53 O288 154.8(8) . .
O286 W53 O289 104.6(12) . .
O284 W53 O289 154.7(8) . .
O290 W53 O289 85.6(9) . .
O288 W53 O289 88.1(10) . .
O299 W54 O298 100.9(14) . .
O299 W54 O305 108.1(10) . .
O298 W54 O305 82.0(9) . .
O299 W54 O289 98.1(10) . .
O298 W54 O289 88.0(9) . .
O305 W54 O289 153.3(9) . .
O299 W54 O300 105.0(13) . .
O298 W54 O300 153.9(11) . .
O305 W54 O300 92.7(8) . .
O289 W54 O300 85.5(8) . .
O299 W54 O292 170.6(10) . .
O298 W54 O292 84.1(9) . .
O305 W54 O292 80.3(8) . .
O289 W54 O292 74.0(8) . .
O300 W54 O292 69.8(9) . .
O299 W54 K8 95.8(9) . .
O298 W54 K8 128.2(6) . .
O305 W54 K8 46.3(6) . .
O289 W54 K8 137.5(6) . .
O300 W54 K8 52.1(6) . .
O292 W54 K8 87.1(5) . .
O301 W55 O302 101.9(9) . .
O301 W55 O276 104.9(11) . .
O302 W55 O276 87.5(9) . .
O301 W55 O300 99.3(11) . .
O302 W55 O300 89.8(9) . .
O276 W55 O300 155.6(8) . .
O301 W55 O290 99.2(9) . .
O302 W55 O290 158.8(9) . .
O276 W55 O290 88.0(9) . .
O300 W55 O290 85.9(9) . .
O301 W55 O292 167.8(10) . .
O302 W55 O292 84.8(8) . .
O276 W55 O292 85.4(7) . .
O300 W55 O292 70.2(8) . .
O290 W55 O292 74.3(8) . .
O301 W55 K8 90.2(8) . .
O302 W55 K8 40.2(8) . .
O276 W55 K8 127.7(5) . .
O300 W55 K8 53.5(6) . .
O290 W55 K8 139.4(7) . .
O292 W55 K8 88.5(5) . .
O303 W56 O304 101.1(10) . .
O303 W56 O267 95.1(10) . .
O304 W56 O267 100.6(9) . .
O303 W56 O302 95.9(9) . .
O304 W56 O302 95.2(9) . .
O267 W56 O302 158.7(9) . .
O303 W56 O271 94.4(9) . .
O304 W56 O271 163.6(8) . .
O267 W56 O271 83.0(8) . .
O302 W56 O271 77.9(9) . .
O303 W56 O265 170.6(10) . .
O304 W56 O265 88.0(8) . .
O267 W56 O265 81.1(7) . .
O302 W56 O265 85.3(7) . .
O271 W56 O265 76.8(7) . .
O303 W56 K8 116.2(9) . .
O304 W56 K8 50.4(6) . .
O267 W56 K8 139.2(6) . .
O302 W56 K8 47.7(7) . .
O271 W56 K8 117.5(6) . .
O265 W56 K8 71.3(5) . .
O303 W56 K1 118.8(9) . .
O304 W56 K1 128.9(6) . .
O267 W56 K1 48.8(6) . .
O302 W56 K1 109.9(6) . .
O271 W56 K1 43.7(4) . .
O265 W56 K1 52.5(5) . .
K8 W56 K1 122.36(16) . .
O285 W57 O280 104.7(11) . .
O285 W57 O279 103.0(10) . .
O280 W57 O279 88.0(8) . .
O285 W57 O283 102.1(11) . .
O280 W57 O283 90.4(10) . .
O279 W57 O283 154.4(9) . .
O285 W57 O284 99.2(10) . .
O280 W57 O284 156.1(8) . .
O279 W57 O284 87.6(9) . .
O283 W57 O284 83.6(11) . .
O285 W57 O277 172.0(10) . .
O280 W57 O277 72.0(7) . .
O279 W57 O277 69.9(7) . .
O283 W57 O277 85.3(7) . .
O284 W57 O277 84.5(7) . .
O293 W58 O282 102.0(9) . .
O293 W58 O278 100.3(10) . .
O282 W58 O278 83.7(9) . .
O293 W58 O294 102.2(10) . .
O282 W58 O294 87.3(9) . .
O278 W58 O294 157.0(9) . .
O293 W58 O297 102.2(9) . .
O282 W58 O297 155.6(8) . .
O278 W58 O297 88.9(8) . .
O294 W58 O297 90.7(8) . .
O293 W58 O291 171.6(9) . .
O282 W58 O291 72.1(8) . .
O278 W58 O291 85.2(9) . .
O294 W58 O291 71.9(9) . .
O297 W58 O291 84.1(7) . .
O293 W58 K31 86.2(8) . .
O282 W58 K31 135.6(7) . .
O278 W58 K31 138.3(7) . .
O294 W58 K31 48.5(7) . .
O297 W58 K31 49.8(6) . .
O291 W58 K31 93.9(6) . .
O295 W59 O296 100.9(10) . .
O295 W59 O298 100.8(11) . .
O296 W59 O298 90.5(8) . .
O295 W59 O294 103.4(11) . .
O296 W59 O294 93.3(9) . .
O298 W59 O294 154.4(10) . .
O295 W59 O281 102.1(10) . .
O296 W59 O281 156.8(8) . .
O298 W59 O281 82.5(9) . .
O294 W59 O281 84.2(8) . .
O295 W59 O291 170.7(11) . .
O296 W59 O291 86.9(8) . .
O298 W59 O291 84.1(9) . .
O294 W59 O291 70.8(8) . .
O281 W59 O291 70.5(7) . .
O295 W59 K31 87.4(8) . .
O296 W59 K31 51.5(6) . .
O298 W59 K31 142.0(7) . .
O294 W59 K31 48.4(7) . .
O281 W59 K31 132.4(7) . .
O291 W59 K31 93.6(5) . .
W251 W51' W68' 89.9(14) . .
W5' W52' W257 96.3(13) . .
W5' W52' W43' 77.3(11) . .
W257 W52' W43' 78.0(11) . .
O311 W60 O313 102.7(9) . .
O311 W60 O314 103.8(8) . .
O313 W60 O314 99.1(9) . .
O311 W60 O315 92.9(8) . .
O313 W60 O315 95.8(8) . .
O314 W60 O315 154.6(8) . .
O311 W60 O326 155.6(7) . .
O313 W60 O326 97.9(9) . .
O314 W60 O326 85.6(8) . .
O315 W60 O326 72.0(8) . .
O311 W60 O327 82.1(7) . .
O313 W60 O327 175.2(9) . .
O314 W60 O327 79.8(7) . .
O315 W60 O327 83.7(6) . .
O326 W60 O327 77.4(7) . .
O311 W60 K18 109.1(6) . .
O313 W60 K18 39.6(7) . .
O314 W60 K18 59.5(6) . .
O315 W60 K18 132.7(5) . .
O326 W60 K18 95.1(5) . .
O327 W60 K18 139.1(4) . .
O311 W60 K17 66.1(6) . .
O313 W60 K17 139.2(7) . .
O314 W60 K17 121.5(6) . .
O315 W60 K17 48.7(5) . .
O326 W60 K17 89.7(5) . .
O327 W60 K17 42.6(4) . .
K18 W60 K17 175.2(2) . .
O137 W61 O148 102.4(9) . .
O137 W61 O138 100.1(10) . .
O148 W61 O138 88.2(8) . .
O137 W61 O128 102.9(10) . .
O148 W61 O128 154.6(9) . .
O138 W61 O128 89.8(9) . .
O137 W61 O131 102.6(9) . .
O148 W61 O131 87.7(7) . .
O138 W61 O131 157.3(8) . .
O128 W61 O131 84.5(8) . .
O137 W61 O129 171.8(8) . .
O148 W61 O129 82.9(7) . .
O138 W61 O129 86.2(7) . .
O128 W61 O129 71.6(8) . .
O131 W61 O129 71.1(7) . .
O137 W61 K13 86.3(7) . .
O148 W61 K13 47.8(5) . .
O138 W61 K13 135.6(6) . .
O128 W61 K13 131.9(7) . .
O131 W61 K13 47.6(5) . .
O129 W61 K13 92.9(4) . .
O134 W62 O133 102.0(8) . .
O134 W62 O132 101.7(8) . .
O133 W62 O132 95.0(8) . .
O134 W62 O135 102.3(8) . .
O133 W62 O135 87.4(8) . .
O132 W62 O135 154.8(8) . .
O134 W62 O127 98.4(9) . .
O133 W62 O127 158.3(9) . .
O132 W62 O127 88.0(9) . .
O135 W62 O127 81.1(8) . .
O134 W62 O130 169.2(7) . .
O133 W62 O130 86.3(7) . .
O132 W62 O130 70.4(8) . .
O135 W62 O130 84.8(7) . .
O127 W62 O130 74.5(8) . .
O134 W62 K29 90.9(7) . .
O133 W62 K29 45.8(6) . .
O132 W62 K29 53.6(7) . .
O135 W62 K29 133.2(6) . .
O127 W62 K29 141.6(7) . .
O130 W62 K29 90.0(5) . .
O142 W63 O145 105.0(9) . .
O142 W63 O138 101.8(9) . .
O145 W63 O138 87.8(8) . .
O142 W63 O143 101.6(8) . .
O145 W63 O143 93.2(7) . .
O138 W63 O143 155.4(8) . .
O142 W63 O140 98.4(9) . .
O145 W63 O140 156.2(7) . .
O138 W63 O140 83.3(8) . .
O143 W63 O140 86.1(7) . .
O142 W63 O136 169.5(9) . .
O145 W63 O136 83.7(7) . .
O138 W63 O136 84.1(7) . .
O143 W63 O136 71.6(6) . .
O140 W63 O136 73.5(6) . .
O142 W63 K4 95.5(6) . .
O145 W63 K4 40.0(5) . .
O138 W63 K4 127.8(6) . .
O143 W63 K4 56.6(5) . .
O140 W63 K4 142.1(5) . .
O136 W63 K4 87.4(4) . .
O118 W64 O115 105.0(10) . .
O118 W64 O119 100.8(10) . .
O115 W64 O119 89.6(9) . .
O118 W64 O131 102.7(10) . .
O115 W64 O131 94.7(8) . .
O119 W64 O131 154.2(8) . .
O118 W64 O120 100.5(10) . .
O115 W64 O120 154.3(8) . .
O119 W64 O120 82.5(8) . .
O131 W64 O120 82.7(8) . .
O118 W64 O129 169.5(9) . .
O115 W64 O129 84.2(7) . .
O119 W64 O129 84.1(7) . .
O131 W64 O129 71.0(7) . .
O120 W64 O129 70.7(7) . .
O118 W64 K13 86.2(9) . .
O115 W64 K13 53.4(7) . .
O119 W64 K13 142.7(6) . .
O131 W64 K13 50.3(5) . .
O120 W64 K13 132.7(6) . .
O129 W64 K13 95.5(4) . .
O118 W64 K14 30.9(8) . .
O115 W64 K14 74.2(6) . .
O119 W64 K14 97.6(6) . .
O131 W64 K14 108.1(5) . .
O120 W64 K14 130.9(6) . .
O129 W64 K14 158.4(4) . .
K13 W64 K14 70.03(16) . .
O275 W65 O271 104.2(8) . .
O275 W65 O276 104.3(8) . .
O271 W65 O276 86.9(8) . .
O275 W65 O274 100.1(8) . .
O271 W65 O274 93.0(8) . .
O276 W65 O274 154.9(7) . .
O275 W65 O279 97.5(8) . .
O271 W65 O279 158.0(9) . .
O276 W65 O279 84.9(9) . .
O274 W65 O279 86.0(8) . .
O275 W65 O277 168.0(8) . .
O271 W65 O277 85.8(7) . .
O276 W65 O277 82.5(7) . .
O274 W65 O277 72.4(7) . .
O279 W65 O277 72.9(7) . .
O275 W65 K1 97.0(5) . .
O271 W65 K1 38.6(6) . .
O276 W65 K1 125.1(6) . .
O274 W65 K1 56.5(5) . .
O279 W65 K1 141.6(6) . .
O277 W65 K1 86.7(4) . .
O273 W66 O269 103.2(9) . .
O273 W66 O274 100.0(9) . .
O269 W66 O274 92.6(8) . .
O273 W66 O280 99.0(9) . .
O269 W66 O280 157.6(9) . .
O274 W66 O280 86.2(7) . .
O273 W66 O278 104.9(10) . .
O269 W66 O278 88.8(9) . .
O274 W66 O278 153.9(8) . .
O280 W66 O278 82.7(8) . .
O273 W66 O277 167.9(8) . .
O269 W66 O277 85.4(7) . .
O274 W66 O277 70.6(7) . .
O280 W66 O277 73.2(7) . .
O278 W66 O277 83.6(8) . .
O273 W66 K1 96.6(7) . .
O269 W66 K1 39.3(6) . .
O274 W66 K1 55.1(5) . .
O280 W66 K1 140.3(6) . .
O278 W66 K1 127.5(7) . .
O277 W66 K1 84.5(4) . .
O306 W67 O308 102.0(11) . .
O306 W67 O307 97.2(9) . .
O308 W67 O307 102.1(9) . .
O306 W67 O305 102.5(9) . .
O308 W67 O305 94.9(9) . .
O307 W67 O305 150.6(9) . .
O306 W67 O296 88.4(10) . .
O308 W67 O296 165.4(8) . .
O307 W67 O296 86.5(8) . .
O305 W67 O296 72.6(8) . .
O306 W67 O264 166.5(10) . .
O308 W67 O264 91.4(9) . .
O307 W67 O264 81.4(7) . .
O305 W67 O264 74.4(7) . .
O296 W67 O264 78.2(7) . .
O306 W67 K8 125.6(8) . .
O308 W67 K8 44.5(7) . .
O307 W67 K8 126.5(6) . .
O305 W67 K8 55.2(6) . .
O296 W67 K8 120.9(5) . .
O264 W67 K8 63.8(5) . .
O306 W67 K26 47.9(7) . .
O308 W67 K26 93.6(7) . .
O307 W67 K26 52.6(6) . .
O305 W67 K26 150.4(6) . .
O296 W67 K26 101.0(5) . .
O264 W67 K26 133.7(5) . .
K8 W67 K26 138.1(3) . .
O306 W67 K18 64.0(8) . .
O308 W67 K18 38.0(7) . .
O307 W67 K18 105.2(6) . .
O305 W67 K18 102.9(6) . .
O296 W67 K18 150.8(5) . .
O264 W67 K18 129.4(5) . .
K8 W67 K18 73.51(18) . .
K26 W67 K18 68.3(3) . .
O240 W68 O237 102.2(10) . .
O240 W68 O241 103.4(9) . .
O237 W68 O241 89.2(8) . .
O240 W68 O239 102.9(10) . .
O237 W68 O239 154.8(9) . .
O241 W68 O239 87.0(9) . .
O240 W68 O238 104.3(9) . .
O237 W68 O238 88.4(9) . .
O241 W68 O238 152.1(9) . .
O239 W68 O238 83.5(10) . .
O240 W68 O242 171.2(8) . .
O237 W68 O242 71.6(8) . .
O241 W68 O242 70.8(8) . .
O239 W68 O242 83.6(8) . .
O238 W68 O242 82.1(8) . .
W51' W68' W256 80.6(12) . .
O340 W69 O339 99.4(9) . .
O340 W69 O324 98.9(7) . .
O339 W69 O324 105.1(8) . .
O340 W69 O326 97.1(8) . .
O339 W69 O326 158.0(8) . .
O324 W69 O326 86.5(7) . .
O340 W69 O325 96.2(7) . .
O339 W69 O325 92.7(8) . .
O324 W69 O325 154.3(7) . .
O326 W69 O325 71.1(7) . .
O340 W69 O341 172.5(9) . .
O339 W69 O341 82.0(11) . .
O324 W69 O341 87.8(8) . .
O326 W69 O341 79.8(9) . .
O325 W69 O341 76.4(8) . .
O340 W69 K3 59.9(7) . .
O339 W69 K3 45.5(6) . .
O324 W69 K3 129.3(5) . .
O326 W69 K3 137.6(5) . .
O325 W69 K3 76.3(5) . .
O341 W69 K3 118.1(8) . .
O58 W70 O46 105.2(10) . .
O58 W70 O72 102.9(11) . .
O46 W70 O72 88.3(8) . .
O58 W70 O57 101.5(10) . .
O46 W70 O57 92.5(9) . .
O72 W70 O57 154.4(8) . .
O58 W70 O61 98.3(10) . .
O46 W70 O61 156.2(8) . .
O72 W70 O61 82.5(8) . .
O57 W70 O61 86.5(8) . .
O58 W70 O71 167.9(10) . .
O46 W70 O71 84.7(8) . .
O72 W70 O71 84.0(8) . .
O57 W70 O71 70.6(7) . .
O61 W70 O71 72.5(7) . .
O58 W70 K2 97.8(8) . .
O46 W70 K2 39.4(6) . .
O72 W70 K2 127.5(5) . .
O57 W70 K2 55.5(5) . .
O61 W70 K2 141.0(6) . .
O71 W70 K2 85.3(5) . .
O58 W70 K15 27.5(9) . 1_545
O46 W70 K15 78.5(6) . 1_545
O72 W70 K15 95.6(6) . 1_545
O57 W70 K15 109.6(6) . 1_545
O61 W70 K15 124.1(6) . 1_545
O71 W70 K15 163.2(4) . 1_545
K2 W70 K15 81.57(14) . 1_545
O227 W71 O226 109.7(9) . .
O227 W71 O238 102.2(10) . .
O226 W71 O238 148.0(9) . .
O227 W71 O229 102.5(10) . .
O226 W71 O229 85.9(9) . .
O238 W71 O229 84.6(10) . .
O227 W71 O236 103.2(11) . .
O226 W71 O236 90.1(8) . .
O238 W71 O236 85.2(9) . .
O229 W71 O236 153.8(9) . .
O227 W71 O230 172.7(9) . .
O226 W71 O230 67.4(7) . .
O238 W71 O230 81.2(7) . .
O229 W71 O230 84.1(7) . .
O236 W71 O230 70.5(8) . .
O141 W72 O139 101.5(9) . .
O141 W72 O140 102.0(11) . .
O139 W72 O140 88.7(8) . .
O141 W72 O125 101.5(9) . .
O139 W72 O125 156.9(8) . .
O140 W72 O125 88.7(9) . .
O141 W72 O126 103.0(11) . .
O139 W72 O126 85.5(8) . .
O140 W72 O126 155.1(9) . .
O125 W72 O126 87.2(9) . .
O141 W72 O136 172.1(8) . .
O139 W72 O136 72.3(7) . .
O140 W72 O136 73.4(7) . .
O125 W72 O136 85.0(7) . .
O126 W72 O136 81.7(7) . .
O122 W73 O120 101.0(11) . .
O122 W73 O128 101.3(11) . .
O120 W73 O128 85.9(10) . .
O122 W73 O124 102.4(11) . .
O120 W73 O124 91.2(9) . .
O128 W73 O124 156.2(9) . .
O122 W73 O125 102.3(10) . .
O120 W73 O125 156.2(8) . .
O128 W73 O125 85.4(10) . .
O124 W73 O125 88.0(9) . .
O122 W73 O129 169.1(10) . .
O120 W73 O129 71.9(7) . .
O128 W73 O129 70.3(7) . .
O124 W73 O129 86.3(7) . .
O125 W73 O129 84.3(7) . .
O123 W74 O126 103.5(12) . .
O123 W74 O127 104.9(13) . .
O126 W74 O127 87.4(9) . .
O123 W74 O121 103.4(12) . .
O126 W74 O121 152.7(10) . .
O127 W74 O121 90.6(9) . .
O123 W74 O124 101.2(12) . .
O126 W74 O124 88.7(10) . .
O127 W74 O124 153.8(10) . .
O121 W74 O124 81.2(9) . .
O344 W75 O346 100.3(9) . .
O344 W75 O345 104.6(12) . .
O346 W75 O345 86.9(10) . .
O344 W75 O323 101.6(9) . .
O346 W75 O323 158.1(8) . .
O345 W75 O323 86.8(8) . .
O344 W75 O352 103.0(10) . .
O346 W75 O352 90.9(9) . .
O345 W75 O352 152.3(11) . .
O323 W75 O352 85.0(8) . .
O344 W75 O398 169.9(10) . .
O346 W75 O398 73.1(8) . .
O345 W75 O398 83.0(10) . .
O323 W75 O398 85.3(7) . .
O352 W75 O398 70.0(8) . .
O344 W75 K34 94.9(7) . .
O346 W75 K34 138.4(8) . .
O345 W75 K34 126.1(7) . .
O323 W75 K34 39.8(6) . .
O352 W75 K34 47.8(6) . .
O398 W75 K34 85.6(5) . .
O406 W76 O395 105.7(14) . .
O406 W76 O400 106.0(13) . .
O395 W76 O400 86.3(11) . .
O406 W76 O397 101.4(13) . .
O395 W76 O397 88.2(12) . .
O400 W76 O397 152.5(8) . .
O406 W76 O346 103.0(13) . .
O395 W76 O346 150.8(9) . .
O400 W76 O346 90.9(10) . .
O397 W76 O346 81.0(11) . .
O343 W77 O322 105.7(10) . .
O343 W77 O348 100.6(11) . .
O322 W77 O348 91.6(8) . .
O343 W77 O345 104.5(12) . .
O322 W77 O345 88.7(9) . .
O348 W77 O345 153.9(12) . .
O343 W77 O347 99.0(12) . .
O322 W77 O347 155.2(12) . .
O348 W77 O347 85.4(9) . .
O345 W77 O347 83.5(9) . .
O343 W77 O399 167.2(9) . .
O322 W77 O399 84.6(9) . .
O348 W77 O399 71.0(9) . .
O345 W77 O399 83.0(10) . .
O347 W77 O399 71.2(11) . .
O343 W77 K18 85.3(7) . .
O322 W77 K18 51.7(6) . .
O348 W77 K18 49.0(6) . .
O345 W77 K18 140.2(6) . .
O347 W77 K18 133.8(7) . .
O399 W77 K18 95.6(5) . .
O343 W77 K8 31.2(7) . .
O322 W77 K8 75.2(8) . .
O348 W77 K8 107.9(8) . .
O345 W77 K8 97.4(8) . .
O347 W77 K8 129.1(10) . .
O399 W77 K8 159.7(5) . .
K18 W77 K8 71.04(19) . .
O405 W78 O347 99.2(13) . .
O405 W78 O397 102.2(11) . .
O347 W78 O397 89.8(12) . .
O405 W78 O351 99.8(11) . .
O347 W78 O351 87.8(11) . .
O397 W78 O351 157.9(9) . .
O405 W78 O396 106.5(13) . .
O347 W78 O396 154.2(11) . .
O397 W78 O396 86.9(12) . .
O351 W78 O396 85.7(12) . .
O405 W78 O399 167.6(12) . .
O347 W78 O399 71.5(10) . .
O397 W78 O399 86.3(8) . .
O351 W78 O399 72.1(8) . .
O396 W78 O399 82.7(9) . .
O407 W79 O402 101.4(13) . .
O407 W79 O396 104.2(13) . .
O402 W79 O396 90.9(13) . .
O407 W79 O401 101.3(12) . .
O402 W79 O401 87.9(11) . .
O396 W79 O401 154.2(10) . .
O407 W79 O395 105.4(12) . .
O402 W79 O395 153.1(12) . .
O396 W79 O395 84.1(11) . .
O401 W79 O395 85.4(10) . .
O350 W80 O394 102.1(13) . .
O350 W80 O348 102.8(13) . .
O394 W80 O348 155.0(9) . .
O350 W80 O351 100.7(11) . .
O394 W80 O351 88.8(11) . .
O348 W80 O351 87.5(11) . .
O350 W80 O349 98.7(10) . .
O394 W80 O349 91.5(8) . .
O348 W80 O349 83.8(7) . .
O351 W80 O349 160.1(8) . .
O350 W80 O399 170.7(12) . .
O394 W80 O399 84.9(9) . .
O348 W80 O399 70.4(9) . .
O351 W80 O399 73.1(8) . .
O349 W80 O399 87.1(6) . .
O350 W80 K18 86.6(10) . .
O394 W80 K18 135.2(6) . .
O348 W80 K18 46.1(6) . .
O351 W80 K18 133.1(9) . .
O349 W80 K18 43.7(5) . .
O399 W80 K18 92.7(5) . .
O390 W81 O389 104.6(10) . .
O390 W81 O392 102.6(10) . .
O389 W81 O392 87.7(8) . .
O390 W81 O401 98.5(10) . .
O389 W81 O401 156.8(11) . .
O392 W81 O401 85.7(9) . .
O390 W81 O391 102.5(11) . .
O389 W81 O391 88.5(9) . .
O392 W81 O391 154.7(11) . .
O401 W81 O391 88.1(9) . .
O390 W81 O393 169.5(9) . .
O389 W81 O393 84.5(9) . .
O392 W81 O393 82.7(8) . .
O401 W81 O393 72.6(9) . .
O391 W81 O393 72.1(9) . .
O390 W81 K3 98.8(7) . .
O389 W81 K3 38.0(6) . .
O392 W81 K3 125.2(6) . .
O401 W81 K3 139.6(6) . .
O391 W81 K3 52.5(6) . .
O393 W81 K3 85.1(5) . .
O404 W82 O353 100.3(8) . .
O404 W82 O352 101.5(10) . .
O353 W82 O352 92.9(8) . .
O404 W82 O392 100.6(10) . .
O353 W82 O392 88.2(8) . .
O352 W82 O392 157.4(9) . .
O404 W82 O400 100.4(9) . .
O353 W82 O400 158.1(8) . .
O352 W82 O400 90.0(10) . .
O392 W82 O400 81.1(10) . .
O404 W82 O398 170.6(9) . .
O353 W82 O398 87.2(7) . .
O352 W82 O398 72.3(8) . .
O392 W82 O398 85.1(9) . .
O400 W82 O398 73.0(8) . .
O404 W82 K34 91.5(8) . .
O353 W82 K34 44.9(6) . .
O352 W82 K34 51.4(6) . .
O392 W82 K34 133.0(7) . .
O400 W82 K34 141.3(9) . .
O398 W82 K34 90.0(6) . .
O408 W83 O356 101.2(12) . .
O408 W83 O394 102.7(13) . .
O356 W83 O394 88.5(10) . .
O408 W83 O391 99.0(13) . .
O356 W83 O391 93.4(10) . .
O394 W83 O391 157.4(9) . .
O408 W83 O402 101.2(13) . .
O356 W83 O402 157.3(11) . .
O394 W83 O402 82.7(11) . .
O391 W83 O402 87.0(11) . .
O408 W83 O393 169.8(12) . .
O356 W83 O393 86.5(8) . .
O394 W83 O393 83.9(9) . .
O391 W83 O393 73.7(8) . .
O402 W83 O393 71.8(9) . .
O408 W83 K3 93.5(9) . .
O356 W83 K3 40.4(8) . .
O394 W83 K3 128.7(7) . .
O391 W83 K3 55.3(7) . .
O402 W83 K3 141.4(9) . .
O393 W83 K3 88.2(5) . .
O354 W84 O355 102.8(11) . .
O354 W84 O357 97.8(11) . .
O355 W84 O357 96.5(12) . .
O354 W84 O349 89.6(10) . .
O355 W84 O349 98.6(10) . .
O357 W84 O349 161.3(8) . .
O354 W84 O340 86.5(9) . .
O355 W84 O340 170.5(11) . .
O357 W84 O340 79.9(8) . .
O349 W84 O340 83.5(6) . .
O354 W84 O356 164.6(8) . .
O355 W84 O356 92.1(10) . .
O357 W84 O356 84.1(9) . .
O349 W84 O356 84.3(8) . .
O340 W84 O356 78.8(7) . .
O354 W84 K18 48.8(8) . .
O355 W84 K18 110.2(11) . .
O357 W84 K18 140.3(7) . .
O349 W84 K18 41.3(5) . .
O340 W84 K18 77.5(5) . .
O356 W84 K18 122.2(6) . .
O354 W84 K3 129.7(8) . .
O355 W84 K3 112.7(11) . .
O357 W84 K3 45.4(7) . .
O349 W84 K3 117.6(5) . .
O340 W84 K3 58.6(5) . .
O356 W84 K3 44.1(6) . .
K18 W84 K3 134.89(17) . .
O342 W85 O388 102.5(11) . .
O342 W85 O387 99.8(9) . .
O388 W85 O387 96.3(9) . .
O342 W85 O353 92.5(8) . .
O388 W85 O353 93.5(9) . .
O387 W85 O353 162.2(7) . .
O342 W85 O389 161.6(11) . .
O388 W85 O389 94.1(9) . .
O387 W85 O389 86.0(8) . .
O353 W85 O389 78.6(7) . .
O342 W85 O339 88.7(10) . .
O388 W85 O339 168.8(9) . .
O387 W85 O339 80.6(8) . .
O353 W85 O339 87.0(7) . .
O389 W85 O339 74.9(8) . .
O342 W85 K3 126.3(8) . .
O388 W85 K3 121.3(7) . .
O387 W85 K3 49.9(6) . .
O353 W85 K3 112.4(4) . .
O389 W85 K3 46.5(5) . .
O339 W85 K3 48.8(5) . .
O342 W85 K34 50.7(8) . .
O388 W85 K34 111.1(8) . .
O387 W85 K34 142.6(6) . .
O353 W85 K34 43.5(5) . .
O389 W85 K34 115.8(7) . .
O339 W85 K34 76.8(6) . .
K3 W85 K34 124.1(3) . .
O342 W85 K23 119.8(8) . .
O388 W85 K23 39.0(7) . .
O387 W85 K23 60.0(6) . .
O353 W85 K23 123.9(5) . .
O389 W85 K23 78.2(7) . .
O339 W85 K23 133.4(5) . .
K3 W85 K23 85.4(2) . .
K34 W85 K23 149.8(3) . .
O378 W86 O403 112.9(15) . .
O378 W86 O377 93.9(13) . .
O403 W86 O377 99.7(11) . .
O378 W86 O379 92.5(14) . .
O403 W86 O379 96.5(11) . .
O377 W86 O379 158.6(12) . .
O378 W86 O385 154.2(12) . .
O403 W86 O385 92.7(12) . .
O377 W86 O385 84.1(10) . .
O379 W86 O385 81.4(12) . .
O378 W86 O384 86.9(12) . .
O403 W86 O384 158.4(12) . .
O377 W86 O384 86.7(9) . .
O379 W86 O384 73.3(10) . .
O385 W86 O384 67.3(9) . .
O378 W86 K3 126.8(11) . .
O403 W86 K3 91.8(10) . .
O377 W86 K3 33.8(8) . .
O379 W86 K3 132.3(10) . .
O385 W86 K3 51.3(7) . .
O384 W86 K3 82.1(7) . .
O383 W87 O361 170.2(11) . .
O383 W87 O386 88.2(12) . .
O361 W87 O386 88.3(10) . .
O383 W87 O385 90.7(13) . .
O361 W87 O385 90.7(11) . .
O386 W87 O385 167.5(12) . .
O383 W87 O409 98.9(13) . .
O361 W87 O409 90.6(12) . .
O386 W87 O409 97.0(11) . .
O385 W87 O409 95.5(13) . .
O383 W87 O384 80.7(11) . .
O361 W87 O384 90.2(10) . .
O386 W87 O384 90.9(9) . .
O385 W87 O384 76.7(11) . .
O409 W87 O384 172.1(11) . .
O383 W87 K3 144.0(10) . .
O361 W87 K3 38.0(7) . .
O386 W87 K3 126.2(7) . .
O385 W87 K3 53.4(8) . .
O409 W87 K3 88.0(9) . .
O384 W87 K3 87.9(6) . .
O360 W88 O358 102.9(11) . .
O360 W88 O357 96.8(10) . .
O358 W88 O357 96.3(10) . .
O360 W88 O359 94.2(10) . .
O358 W88 O359 96.1(10) . .
O357 W88 O359 161.2(9) . .
O360 W88 O337 169.2(11) . .
O358 W88 O337 87.9(10) . .
O357 W88 O337 81.5(9) . .
O359 W88 O337 84.8(8) . .
O360 W88 O361 91.1(10) . .
O358 W88 O361 165.9(10) . .
O357 W88 O361 83.9(9) . .
O359 W88 O361 80.7(9) . .
O337 W88 O361 78.1(9) . .
O360 W88 K3 112.8(7) . .
O358 W88 K3 128.9(7) . .
O357 W88 K3 45.7(7) . .
O359 W88 K3 115.7(6) . .
O337 W88 K3 58.7(6) . .
O361 W88 K3 44.0(5) . .
O360 W88 K12 108.7(7) . .
O358 W88 K12 51.2(8) . .
O357 W88 K12 141.7(7) . .
O359 W88 K12 45.6(6) . .
O337 W88 K12 78.2(6) . .
O361 W88 K12 122.5(6) . .
K3 W88 K12 135.83(18) . .
O375 W89 O419 101.3(14) . .
O375 W89 O387 100.3(10) . .
O419 W89 O387 97.2(10) . .
O375 W89 O376 94.4(11) . .
O419 W89 O376 91.3(12) . .
O387 W89 O376 161.1(10) . .
O375 W89 O377 162.0(13) . .
O419 W89 O377 95.3(11) . .
O387 W89 O377 84.2(9) . .
O376 W89 O377 78.2(10) . .
O375 W89 O338 87.3(12) . .
O419 W89 O338 171.4(10) . .
O387 W89 O338 80.6(7) . .
O376 W89 O338 88.5(10) . .
O377 W89 O338 76.2(9) . .
O375 W89 K3 126.0(10) . .
O419 W89 K3 123.1(8) . .
O387 W89 K3 49.5(6) . .
O376 W89 K3 111.9(8) . .
O377 W89 K3 45.8(7) . .
O338 W89 K3 49.4(5) . .
O375 W89 K23 119.7(10) . .
O419 W89 K23 41.7(9) . .
O387 W89 K23 58.3(6) . .
O376 W89 K23 123.2(9) . .
O377 W89 K23 77.6(7) . .
O338 W89 K23 132.9(5) . .
K3 W89 K23 84.6(2) . .
O337 W90 O338 99.7(10) . .
O337 W90 O333 98.5(9) . .
O338 W90 O333 104.3(9) . .
O337 W90 O325 96.8(9) . .
O338 W90 O325 92.0(8) . .
O333 W90 O325 155.4(7) . .
O337 W90 O330 97.5(10) . .
O338 W90 O330 156.7(8) . .
O333 W90 O330 88.5(8) . .
O325 W90 O330 70.4(7) . .
O337 W90 O336 174.1(11) . .
O338 W90 O336 83.8(9) . .
O333 W90 O336 85.2(8) . .
O325 W90 O336 78.2(8) . .
O330 W90 O336 77.9(8) . .
O337 W90 K3 60.0(7) . .
O338 W90 K3 45.7(6) . .
O333 W90 K3 128.4(6) . .
O325 W90 K3 76.1(5) . .
O330 W90 K3 136.9(5) . .
O336 W90 K3 121.1(6) . .
O106 W91 O332 100.6(12) . .
O106 W91 O331 92.6(11) . .
O332 W91 O331 99.9(10) . .
O106 W91 O334 98.0(11) . .
O332 W91 O334 98.5(11) . .
O331 W91 O334 156.7(9) . .
O106 W91 O333 93.1(10) . .
O332 W91 O333 166.2(9) . .
O331 W91 O333 80.7(8) . .
O334 W91 O333 78.1(8) . .
O106 W91 O335 169.2(10) . .
O332 W91 O335 89.9(9) . .
O331 W91 O335 82.9(8) . .
O334 W91 O335 82.9(9) . .
O333 W91 O335 76.5(7) . .
O106 W91 K6 112.9(9) . .
O332 W91 K6 27.2(8) . .
O331 W91 K6 75.2(6) . .
O334 W91 K6 118.6(6) . .
O333 W91 K6 145.0(5) . .
O335 W91 K6 75.6(5) . .
O366 W92 O334 104.5(12) . .
O366 W92 O365 104.5(12) . .
O334 W92 O365 88.7(10) . .
O366 W92 O368 99.0(13) . .
O334 W92 O368 156.5(10) . .
O365 W92 O368 86.9(11) . .
O366 W92 O367 102.0(12) . .
O334 W92 O367 84.6(11) . .
O365 W92 O367 153.4(10) . .
O368 W92 O367 89.1(11) . .
O366 W92 O371 168.2(12) . .
O334 W92 O371 83.4(9) . .
O365 W92 O371 84.2(9) . .
O368 W92 O371 73.2(9) . .
O367 W92 O371 69.5(9) . .
O364 W93 O335 106.6(10) . .
O364 W93 O363 97.8(11) . .
O335 W93 O363 91.3(9) . .
O364 W93 O365 103.8(11) . .
O335 W93 O365 90.2(9) . .
O363 W93 O365 157.0(9) . .
O364 W93 O369 97.4(10) . .
O335 W93 O369 156.0(9) . .
O363 W93 O369 86.4(10) . .
O365 W93 O369 83.0(10) . .
O364 W93 O370 166.1(9) . .
O335 W93 O370 84.1(8) . .
O363 W93 O370 72.7(8) . .
O365 W93 O370 84.6(8) . .
O369 W93 O370 72.4(8) . .
O364 W93 K12 84.5(9) . .
O335 W93 K12 52.1(7) . .
O363 W93 K12 47.7(7) . .
O365 W93 K12 141.8(7) . .
O369 W93 K12 133.6(8) . .
O370 W93 K12 95.7(6) . .
O374 W94 O376 100.3(14) . .
O374 W94 O367 103.4(12) . .
O376 W94 O367 98.3(12) . .
O374 W94 O373 102.9(14) . .
O376 W94 O373 155.2(13) . .
O367 W94 O373 84.6(12) . .
O374 W94 O378 101.5(13) . .
O376 W94 O378 84.6(13) . .
O367 W94 O378 154.0(12) . .
O373 W94 O378 82.5(13) . .
O374 W94 O371 173.5(12) . .
O376 W94 O371 86.1(11) . .
O367 W94 O371 74.0(10) . .
O373 W94 O371 71.0(11) . .
O378 W94 O371 80.4(11) . .
O381 W95 O379 99.6(12) . .
O381 W95 O411 103.9(13) . .
O379 W95 O411 156.4(12) . .
O381 W95 O383 100.5(15) . .
O379 W95 O383 86.1(14) . .
O411 W95 O383 92.1(13) . .
O381 W95 O380 103.6(15) . .
O379 W95 O380 89.8(12) . .
O411 W95 O380 82.2(11) . .
O383 W95 O380 155.9(12) . .
O410 W96 O380 101.3(16) . .
O410 W96 O373 107.1(17) . .
O380 W96 O373 89.4(12) . .
O410 W96 O412 102.9(17) . .
O380 W96 O412 85.6(12) . .
O373 W96 O412 150.0(15) . .
O410 W96 O368 104.7(15) . .
O380 W96 O368 153.3(13) . .
O373 W96 O368 88.8(13) . .
O412 W96 O368 82.8(12) . .
O70 W97 O55 103.0(9) . .
O70 W97 O69 101.2(10) . .
O55 W97 O69 88.5(7) . .
O70 W97 O83 101.6(11) . .
O55 W97 O83 88.0(7) . .
O69 W97 O83 157.1(10) . .
O70 W97 O85 99.7(13) . .
O55 W97 O85 157.1(12) . .
O69 W97 O85 90.4(10) . .
O83 W97 O85 84.2(10) . .
O70 W97 O73 171.3(9) . .
O55 W97 O73 83.5(7) . .
O69 W97 O73 84.6(8) . .
O83 W97 O73 72.5(8) . .
O85 W97 O73 73.6(11) . .
O70 W97 K21 87.9(8) . .
O55 W97 K21 46.4(5) . .
O69 W97 K21 134.7(6) . .
O83 W97 K21 48.2(6) . .
O85 W97 K21 132.1(8) . .
O73 W97 K21 92.6(5) . .
O66 W98 O67 101.3(12) . .
O66 W98 O85 100.5(14) . .
O67 W98 O85 158.2(12) . .
O66 W98 O86 99.4(13) . .
O67 W98 O86 92.2(12) . .
O85 W98 O86 83.5(14) . .
O66 W98 O63 103.0(11) . .
O67 W98 O63 85.3(10) . .
O85 W98 O63 90.6(12) . .
O86 W98 O63 157.6(11) . .
O66 W98 O73 170.8(11) . .
O67 W98 O73 85.5(8) . .
O85 W98 O73 72.7(11) . .
O86 W98 O73 74.0(10) . .
O63 W98 O73 83.6(8) . .
O81 W99 O84 101.3(10) . .
O81 W99 O82 101.3(11) . .
O84 W99 O82 92.3(9) . .
O81 W99 O83 101.5(12) . .
O84 W99 O83 92.5(9) . .
O82 W99 O83 155.3(8) . .
O81 W99 O86 97.5(11) . .
O84 W99 O86 161.1(10) . .
O82 W99 O86 85.8(11) . .
O83 W99 O86 82.0(11) . .
O81 W99 O73 169.4(10) . .
O84 W99 O73 87.5(8) . .
O82 W99 O73 84.0(8) . .
O83 W99 O73 72.0(9) . .
O86 W99 O73 73.7(9) . .
O81 W99 K21 88.6(8) . .
O84 W99 K21 48.9(8) . .
O82 W99 K21 141.2(6) . .
O83 W99 K21 48.8(6) . .
O86 W99 K21 130.4(9) . .
O73 W99 K21 92.9(5) . .
O59 W100 O47 101.2(10) . .
O59 W100 O57 101.3(11) . .
O47 W100 O57 97.9(9) . .
O59 W100 O69 104.0(11) . .
O47 W100 O69 85.4(8) . .
O57 W100 O69 153.4(8) . .
O59 W100 O60 97.3(9) . .
O47 W100 O60 160.8(8) . .
O57 W100 O60 83.1(9) . .
O69 W100 O60 85.5(9) . .
O59 W100 O71 168.0(9) . .
O47 W100 O71 89.5(8) . .
O57 W100 O71 71.7(7) . .
O69 W100 O71 82.0(8) . .
O60 W100 O71 72.5(7) . .
O59 W100 K2 97.4(8) . .
O47 W100 K2 42.3(6) . .
O57 W100 K2 57.0(6) . .
O69 W100 K2 126.6(6) . .
O60 W100 K2 139.5(7) . .
O71 W100 K2 87.0(4) . .
O59 W100 K35 33.5(8) . .
O47 W100 K35 69.6(7) . .
O57 W100 K35 115.5(6) . .
O69 W100 K35 90.5(7) . .
O60 W100 K35 127.4(7) . .
O71 W100 K35 158.4(5) . .
K2 W100 K35 81.2(3) . .
O62 W101 O61 102.8(12) . .
O62 W101 O60 103.2(10) . .
O61 W101 O60 87.1(9) . .
O62 W101 O63 101.0(12) . .
O61 W101 O63 155.2(8) . .
O60 W101 O63 94.2(10) . .
O62 W101 O64 100.0(11) . .
O61 W101 O64 87.3(10) . .
O60 W101 O64 156.8(8) . .
O63 W101 O64 81.8(10) . .
O62 W101 O71 172.0(9) . .
O61 W101 O71 72.2(7) . .
O60 W101 O71 70.7(7) . .
O63 W101 O71 84.8(7) . .
O64 W101 O71 86.1(7) . .
O77 W102 O56 105.4(10) . .
O77 W102 O72 102.7(9) . .
O56 W102 O72 88.7(8) . .
O77 W102 O76 97.2(10) . .
O56 W102 O76 157.3(10) . .
O72 W102 O76 83.7(8) . .
O77 W102 O78 101.8(9) . .
O56 W102 O78 90.4(8) . .
O72 W102 O78 154.8(9) . .
O76 W102 O78 87.6(8) . .
O77 W102 O74 169.5(8) . .
O56 W102 O74 83.1(8) . .
O72 W102 O74 83.4(8) . .
O76 W102 O74 74.8(8) . .
O78 W102 O74 71.5(8) . .
O77 W102 K6 93.3(7) . .
O56 W102 K6 42.0(6) . .
O72 W102 K6 130.7(6) . .
O76 W102 K6 140.5(6) . .
O78 W102 K6 52.9(5) . .
O74 W102 K6 89.0(5) . .
O80 W103 O79 100.9(9) . .
O80 W103 O78 102.4(11) . .
O79 W103 O78 91.5(9) . .
O80 W103 O75 101.3(9) . .
O79 W103 O75 157.6(8) . .
O78 W103 O75 86.7(10) . .
O80 W103 O82 102.2(11) . .
O79 W103 O82 85.4(9) . .
O78 W103 O82 155.3(8) . .
O75 W103 O82 86.9(10) . .
O80 W103 O74 171.3(10) . .
O79 W103 O74 85.5(7) . .
O78 W103 O74 71.2(8) . .
O75 W103 O74 72.8(7) . .
O82 W103 O74 84.1(8) . .
O80 W103 K6 94.6(8) . .
O79 W103 K6 44.2(8) . .
O78 W103 K6 49.9(5) . .
O75 W103 K6 136.2(8) . .
O82 W103 K6 129.2(6) . .
O74 W103 K6 85.9(5) . .
O92 W104 O87 101.4(10) . .
O92 W104 O91 98.6(9) . .
O87 W104 O91 97.1(10) . .
O92 W104 O79 90.6(9) . .
O87 W104 O79 98.9(9) . .
O91 W104 O79 159.6(8) . .
O92 W104 O420 91.7(8) . .
O87 W104 O420 166.8(9) . .
O91 W104 O420 83.1(7) . .
O79 W104 O420 78.5(7) . .
O92 W104 O84 166.9(9) . .
O87 W104 O84 87.4(9) . .
O91 W104 O84 89.9(8) . .
O79 W104 O84 78.4(9) . .
O420 W104 O84 79.4(7) . .
O92 W104 K6 45.5(7) . .
O87 W104 K6 125.0(9) . .
O91 W104 K6 125.5(6) . .
O79 W104 K6 52.1(7) . .
O420 W104 K6 63.5(5) . .
O84 W104 K6 121.5(6) . .
O92 W104 K12 43.5(7) . .
O87 W104 K12 57.9(8) . .
O91 W104 K12 102.2(6) . .
O79 W104 K12 97.0(6) . .
O420 W104 K12 135.1(5) . .
O84 W104 K12 144.1(5) . .
K6 W104 K12 78.40(19) . .
O92 W104 K25 93.6(7) . .
O87 W104 K25 49.2(8) . .
O91 W104 K25 50.0(6) . .
O79 W104 K25 148.0(6) . .
O420 W104 K25 133.0(5) . .
O84 W104 K25 99.5(6) . .
K6 W104 K25 139.0(3) . .
K12 W104 K25 65.9(3) . .
O287 W105 O281 105.7(11) . .
O287 W105 O288 101.9(11) . .
O281 W105 O288 87.8(10) . .
O287 W105 O283 101.9(11) . .
O281 W105 O283 152.3(9) . .
O288 W105 O283 84.5(11) . .
O287 W105 O282 104.5(10) . .
O281 W105 O282 90.2(9) . .
O288 W105 O282 153.0(9) . .
O283 W105 O282 84.9(9) . .
O287 W105 O291 171.6(9) . .
O281 W105 O291 69.9(8) . .
O288 W105 O291 85.3(9) . .
O283 W105 O291 83.0(8) . .
O282 W105 O291 68.8(8) . .
O1 W106 O5 101.1(8) . .
O1 W106 O6 104.4(9) . .
O5 W106 O6 87.6(8) . .
O1 W106 O26 103.6(8) . .
O5 W106 O26 155.3(7) . .
O6 W106 O26 87.9(8) . .
O1 W106 O8 102.4(9) . .
O5 W106 O8 89.6(8) . .
O6 W106 O8 153.1(7) . .
O26 W106 O8 83.5(8) . .
O90 W107 O45 102.7(11) . .
O90 W107 O44 102.1(9) . .
O45 W107 O44 98.0(8) . .
O90 W107 O56 96.2(9) . .
O45 W107 O56 93.4(9) . .
O44 W107 O56 155.6(9) . .
O90 W107 O46 162.7(9) . .
O45 W107 O46 93.1(9) . .
O44 W107 O46 82.5(8) . .
O56 W107 O46 75.5(8) . .
O90 W107 O51 87.4(9) . .
O45 W107 O51 169.9(9) . .
O44 W107 O51 80.6(7) . .
O56 W107 O51 84.4(8) . .
O46 W107 O51 76.8(7) . .
O90 W107 K6 52.9(6) . .
O45 W107 K6 114.0(7) . .
O44 W107 K6 142.1(5) . .
O56 W107 K6 45.8(6) . .
O46 W107 K6 114.0(5) . .
O51 W107 K6 71.2(5) . .
O90 W107 K2 127.8(7) . .
O45 W107 K2 120.1(7) . .
O44 W107 K2 47.0(6) . .
O56 W107 K2 108.7(7) . .
O46 W107 K2 45.2(5) . .
O51 W107 K2 52.1(5) . .
K6 W107 K2 121.35(17) . .
O90 W107 K15 119.6(7) . 1_545
O45 W107 K15 40.5(6) . 1_545
O44 W107 K15 59.3(5) . 1_545
O56 W107 K15 123.7(6) . 1_545
O46 W107 K15 77.3(5) . 1_545
O51 W107 K15 134.5(5) . 1_545
K6 W107 K15 154.28(18) . 1_545
K2 W107 K15 83.36(14) . 1_545
O246 W108 O245 105.8(9) . .
O246 W108 O236 98.1(9) . .
O245 W108 O236 156.1(8) . .
O246 W108 O244 101.7(9) . .
O245 W108 O244 86.8(8) . .
O236 W108 O244 87.9(8) . .
O246 W108 O235 101.8(8) . .
O245 W108 O235 89.0(8) . .
O236 W108 O235 86.7(9) . .
O244 W108 O235 156.4(8) . .
O246 W108 O230 167.9(8) . .
O245 W108 O230 83.8(7) . .
O236 W108 O230 72.6(8) . .
O244 W108 O230 86.0(7) . .
O235 W108 O230 70.5(7) . .
O246 W108 K33 84.7(7) . .
O245 W108 K33 53.3(6) . .
O236 W108 K33 131.4(7) . .
O244 W108 K33 139.3(7) . .
O235 W108 K33 46.0(6) . .
O230 W108 K33 95.7(6) . .
O117 W109 O116 102.7(8) . .
O117 W109 O121 99.7(9) . .
O116 W109 O121 157.6(8) . .
O117 W109 O119 102.9(9) . .
O116 W109 O119 89.0(8) . .
O121 W109 O119 86.3(9) . .
O117 W109 O132 104.6(9) . .
O116 W109 O132 85.3(8) . .
O121 W109 O132 88.9(9) . .
O119 W109 O132 152.5(8) . .
O117 W109 O130 169.8(9) . .
O116 W109 O130 84.3(7) . .
O121 W109 O130 73.5(8) . .
O119 W109 O130 84.5(7) . .
O132 W109 O130 68.2(7) . .
O117 W109 K29 94.7(7) . .
O116 W109 K29 38.6(6) . .
O121 W109 K29 139.0(7) . .
O119 W109 K29 127.4(7) . .
O132 W109 K29 50.3(7) . .
O130 W109 K29 86.1(5) . .
O48 W110 O49 100.6(10) . .
O48 W110 O54 99.3(9) . .
O49 W110 O54 98.8(8) . .
O48 W110 O55 91.6(9) . .
O49 W110 O55 97.0(7) . .
O54 W110 O55 158.6(9) . .
O48 W110 O47 93.0(9) . .
O49 W110 O47 165.9(9) . .
O54 W110 O47 82.2(8) . .
O55 W110 O47 78.9(7) . .
O48 W110 O50 171.3(9) . .
O49 W110 O50 88.1(9) . .
O54 W110 O50 79.2(8) . .
O55 W110 O50 87.2(7) . .
O47 W110 O50 78.2(7) . .
O48 W110 K21 102.0(7) . .
O49 W110 K21 49.5(6) . .
O54 W110 K21 144.5(6) . .
O55 W110 K21 47.6(5) . .
O47 W110 K21 124.2(5) . .
O50 W110 K21 83.6(5) . .
O48 W110 K2 121.2(7) . .
O49 W110 K2 125.9(7) . .
O54 W110 K2 45.7(7) . .
O55 W110 K2 113.0(5) . .
O47 W110 K2 46.5(5) . .
O50 W110 K2 51.9(4) . .
K21 W110 K2 134.6(2) . .
O48 W110 K35 39.5(8) . .
O49 W110 K35 124.2(7) . .
O54 W110 K35 65.7(6) . .
O55 W110 K35 115.7(5) . .
O47 W110 K35 69.2(6) . .
O50 W110 K35 134.3(5) . .
K21 W110 K35 141.4(4) . .
K2 W110 K35 82.4(3) . .
O252 W111 O251 103.1(9) . .
O252 W111 O272 97.8(8) . .
O251 W111 O272 97.3(8) . .
O252 W111 O245 97.2(8) . .
O251 W111 O245 96.6(8) . .
O272 W111 O245 156.7(7) . .
O252 W111 O250 162.6(8) . .
O251 W111 O250 94.0(8) . .
O272 W111 O250 82.9(7) . .
O245 W111 O250 77.5(7) . .
O252 W111 O258 86.9(8) . .
O251 W111 O258 169.6(7) . .
O272 W111 O258 78.5(7) . .
O245 W111 O258 84.7(7) . .
O250 W111 O258 76.1(7) . .
O252 W111 K1 124.7(6) . .
O251 W111 K1 117.9(5) . .
O272 W111 K1 44.7(5) . .
O245 W111 K1 112.0(5) . .
O250 W111 K1 46.0(5) . .
O258 W111 K1 52.6(4) . .
O252 W111 K10 120.7(7) . .
O251 W111 K10 34.2(6) . .
O272 W111 K10 66.7(5) . .
O245 W111 K10 119.3(6) . .
O250 W111 K10 75.7(5) . .
O258 W111 K10 137.3(4) . .
K1 W111 K10 84.80(15) . .
O252 W111 K33 51.0(7) . .
O251 W111 K33 103.8(6) . .
O272 W111 K33 145.4(6) . .
O245 W111 K33 46.2(6) . .
O250 W111 K33 122.0(5) . .
O258 W111 K33 84.6(5) . .
K1 W111 K33 136.1(3) . .
K10 W111 K33 138.0(3) . .
O93 W112 O318 102.8(9) . .
O93 W112 O91 98.3(9) . .
O318 W112 O91 104.9(8) . .
O93 W112 O95 96.7(9) . .
O318 W112 O95 92.3(8) . .
O91 W112 O95 153.9(8) . .
O93 W112 O89 91.5(8) . .
O318 W112 O89 157.5(7) . .
O91 W112 O89 89.8(7) . .
O95 W112 O89 68.6(7) . .
O93 W112 O94 170.8(8) . .
O318 W112 O94 86.4(8) . .
O91 W112 O94 79.7(8) . .
O95 W112 O94 82.1(7) . .
O89 W112 O94 79.6(6) . .
O93 W112 K25 100.8(7) . .
O318 W112 K25 52.9(7) . .
O91 W112 K25 52.6(6) . .
O95 W112 K25 143.7(5) . .
O89 W112 K25 141.6(5) . .
O94 W112 K25 85.2(5) . .
O93 W112 K21 37.5(7) . .
O318 W112 K21 115.4(6) . .
O91 W112 K21 61.2(6) . .
O95 W112 K21 128.3(6) . .
O89 W112 K21 86.5(5) . .
O94 W112 K21 138.5(5) . .
K25 W112 K21 82.0(3) . .
O228 W113 O231 104.0(10) . .
O228 W113 O239 104.1(10) . .
O231 W113 O239 90.3(9) . .
O228 W113 O229 103.8(10) . .
O231 W113 O229 152.0(8) . .
O239 W113 O229 85.6(9) . .
O228 W113 O224 101.3(10) . .
O231 W113 O224 84.8(9) . .
O239 W113 O224 154.6(9) . .
O229 W113 O224 87.2(9) . .
O382 W114 O411 103.7(14) . .
O382 W114 O369 100.6(12) . .
O411 W114 O369 155.6(11) . .
O382 W114 O412 103.5(14) . .
O411 W114 O412 81.3(13) . .
O369 W114 O412 90.4(12) . .
O382 W114 O372 100.9(13) . .
O411 W114 O372 89.2(13) . .
O369 W114 O372 89.0(12) . .
O412 W114 O372 155.3(12) . .
O382 W114 O370 170.1(12) . .
O411 W114 O370 82.7(11) . .
O369 W114 O370 73.6(8) . .
O412 W114 O370 84.8(11) . .
O372 W114 O370 71.4(10) . .
O362 W115 O359 99.7(11) . .
O362 W115 O386 101.7(11) . .
O359 W115 O386 88.2(9) . .
O362 W115 O372 99.2(12) . .
O359 W115 O372 161.1(11) . .
O386 W115 O372 87.7(11) . .
O362 W115 O363 101.5(10) . .
O359 W115 O363 88.6(8) . .
O386 W115 O363 156.7(10) . .
O372 W115 O363 87.8(10) . .
O362 W115 O370 172.0(10) . .
O359 W115 O370 86.5(8) . .
O386 W115 O370 83.4(9) . .
O372 W115 O370 74.6(10) . .
O363 W115 O370 73.4(8) . .
O362 W115 K12 86.3(9) . .
O359 W115 K12 49.2(6) . .
O386 W115 K12 137.3(6) . .
O372 W115 K12 132.8(8) . .
O363 W115 K12 45.5(7) . .
O370 W115 K12 94.1(5) . .
O65 W116 O64 99.7(10) . .
O65 W116 O75 104.6(9) . .
O64 W116 O75 155.6(8) . .
O65 W116 O76 100.3(11) . .
O64 W116 O76 89.0(10) . .
O75 W116 O76 87.0(10) . .
O65 W116 O67 104.5(11) . .
O64 W116 O67 86.8(10) . .
O75 W116 O67 86.7(11) . .
O76 W116 O67 155.2(9) . .
O600 W117 O210 105.9(12) . .
O600 W117 O317 102.7(13) . .
O210 W117 O317 97.7(8) . .
O600 W117 O312 91.7(12) . .
O210 W117 O312 155.5(7) . .
O317 W117 O312 94.8(7) . .
O600 W117 O212 92.8(13) . .
O210 W117 O212 94.9(7) . .
O317 W117 O212 156.5(7) . .
O312 W117 O212 66.8(6) . .
O600 W117 W118 86.1(12) . .
O210 W117 W118 54.9(5) . .
O317 W117 W118 52.5(5) . .
O312 W117 W118 145.5(4) . .
O212 W117 W118 147.7(5) . .
O600 W117 K17 174.9(11) . .
O210 W117 K17 79.0(6) . .
O317 W117 K17 77.8(6) . .
O312 W117 K17 83.2(5) . .
O212 W117 K17 85.3(5) . .
W118 W117 K17 98.0(2) . .
O600 W117 K16 127.1(12) . .
O210 W117 K16 50.2(6) . .
O317 W117 K16 50.9(6) . .
O312 W117 K16 129.7(5) . .
O212 W117 K16 130.1(5) . .
W118 W117 K16 41.02(17) . .
K17 W117 K16 57.1(3) . .
O601 W118 O317 102.4(11) . .
O601 W118 O210 106.3(11) . .
O317 W118 O210 98.0(7) . .
O601 W118 O99 90.4(10) . .
O317 W118 O99 158.2(8) . .
O210 W118 O99 95.1(7) . .
O601 W118 O95 88.9(11) . .
O317 W118 O95 95.2(8) . .
O210 W118 O95 157.1(8) . .
O99 W118 O95 67.1(7) . .
O601 W118 W117 86.2(9) . .
O317 W118 W117 55.6(6) . .
O210 W118 W117 52.2(5) . .
O99 W118 W117 144.1(5) . .
O95 W118 W117 148.3(5) . .
O601 W118 K16 173.1(10) . .
O317 W118 K16 80.5(6) . .
O210 W118 K16 79.3(6) . .
O99 W118 K16 85.0(6) . .
O95 W118 K16 84.5(6) . .
W117 W118 K16 100.6(2) . .
O601 W118 K17 128.8(9) . .
O317 W118 K17 51.2(6) . .
O210 W118 K17 51.0(5) . .
O99 W118 K17 131.1(5) . .
O95 W118 K17 130.4(5) . .
W117 W118 K17 42.77(18) . .
K16 W118 K17 57.9(3) . .
O202 W119 O327 103.0(7) . .
O202 W119 O540 94.7(12) . .
O327 W119 O540 99.9(12) . .
O202 W119 O200 84.9(7) . .
O327 W119 O200 172.0(7) . .
O540 W119 O200 77.7(12) . .
O202 W119 O328 172.7(7) . .
O327 W119 O328 83.4(6) . .
O540 W119 O328 80.6(11) . .
O200 W119 O328 88.7(6) . .
O202 W119 K17 51.8(5) . .
O327 W119 K17 51.2(5) . .
O540 W119 K17 103.0(10) . .
O200 W119 K17 136.7(5) . .
O328 W119 K17 134.6(4) . .
O105 W120 O107 104.8(9) . .
O105 W120 O539 92.4(12) . .
O107 W120 O539 99.9(12) . .
O105 W120 O106 82.9(9) . .
O107 W120 O106 170.7(9) . .
O539 W120 O106 74.2(13) . .
O105 W120 O108 173.4(8) . .
O107 W120 O108 80.9(8) . .
O539 W120 O108 83.2(11) . .
O106 W120 O108 91.1(8) . .
O105 W120 K16 51.8(6) . .
O107 W120 K16 53.2(6) . .
O539 W120 K16 103.2(11) . .
O106 W120 K16 134.6(7) . .
O108 W120 K16 134.1(4) . .
W258 W251 W51' 157(2) . .
W258 W251 W256 107.1(18) . .
W51' W251 W256 86.3(13) . .
W255 W256 W251 142(3) . .
W255 W256 W68' 122(3) . .
W251 W256 W68' 69.0(10) . .
W50' W257 W52' 94.3(14) . .
W251 W258 W211 154(2) . .
O170 Se1 O188 98.0(8) . .
O170 Se1 O187 98.9(8) . .
O188 Se1 O187 99.5(8) . .
O136 Se2 O130 99.8(9) . .
O136 Se2 O129 98.2(8) . .
O130 Se2 O129 97.7(8) . .
O393 Se3 O398 99.2(10) . .
O393 Se3 O399 98.3(10) . .
O398 Se3 O399 96.9(9) . .
O371 Se4 O384 98.4(14) . .
O371 Se4 O370 99.7(11) . .
O384 Se4 O370 97.1(10) . .
O74 Se5 O73 98.1(11) . .
O74 Se5 O71 98.9(10) . .
O73 Se5 O71 98.4(9) . .
O41 Se6 O27 99.0(9) . .
O41 Se6 O25 99.0(8) . .
O27 Se6 O25 97.8(9) . .
O232 Se7 O230 96.7(9) . .
O232 Se7 O242 98.5(8) . .
O230 Se7 O242 97.0(9) . .
O277 Se8 O292 99.2(9) . .
O277 Se8 O291 100.8(10) . .
O292 Se8 O291 97.0(9) . .
O210 Co1 O208 89.8(7) . .
O210 Co1 O102 88.2(6) . .
O208 Co1 O102 110.9(6) . .
O210 Co1 O110 98.3(7) . .
O208 Co1 O110 157.3(6) . .
O102 Co1 O110 90.6(6) . .
O210 Co1 O203 96.8(6) . .
O208 Co1 O203 90.2(6) . .
O102 Co1 O203 158.4(7) . .
O110 Co1 O203 67.9(6) . .
O210 Co1 O209 166.9(7) . .
O208 Co1 O209 82.8(6) . .
O102 Co1 O209 84.4(6) . .
O110 Co1 O209 92.6(6) . .
O203 Co1 O209 94.0(6) . .
O210 Co1 K16 42.8(5) . .
O208 Co1 K16 129.5(4) . .
O102 Co1 K16 88.2(5) . .
O110 Co1 K16 55.5(4) . .
O203 Co1 K16 81.5(5) . .
O209 Co1 K16 147.1(5) . .
O210 Co1 K17 41.6(5) . .
O208 Co1 K17 89.7(4) . .
O102 Co1 K17 126.7(4) . .
O110 Co1 K17 82.7(4) . .
O203 Co1 K17 55.2(4) . .
O209 Co1 K17 148.4(4) . .
K16 Co1 K17 45.40(19) . .
O317 Co2 O318 89.2(7) . .
O317 Co2 O310 87.9(7) . .
O318 Co2 O310 112.5(8) . .
O317 Co2 O315 98.0(7) . .
O318 Co2 O315 157.2(8) . .
O310 Co2 O315 89.5(7) . .
O317 Co2 O316 165.8(9) . .
O318 Co2 O316 83.2(8) . .
O310 Co2 O316 83.9(7) . .
O315 Co2 O316 93.5(7) . .
O317 Co2 O319 97.3(7) . .
O318 Co2 O319 90.1(7) . .
O310 Co2 O319 156.9(7) . .
O315 Co2 O319 67.6(6) . .
O316 Co2 O319 94.7(8) . .
O317 Co2 K17 43.1(5) . .
O318 Co2 K17 128.5(5) . .
O310 Co2 K17 88.2(5) . .
O315 Co2 K17 54.9(5) . .
O316 Co2 K17 147.6(6) . .
O319 Co2 K17 80.7(4) . .
O317 Co2 K16 42.2(6) . .
O318 Co2 K16 88.1(5) . .
O310 Co2 K16 126.9(5) . .
O315 Co2 K16 83.0(4) . .
O316 Co2 K16 148.7(7) . .
O319 Co2 K16 55.2(4) . .
K17 Co2 K16 45.61(19) . .
O271 K1 O268 101.8(6) . .
O271 K1 O269 78.5(6) . .
O268 K1 O269 159.2(7) . .
O271 K1 O250 159.1(6) . .
O268 K1 O250 75.5(6) . .
O269 K1 O250 96.7(6) . .
O271 K1 O272 129.3(6) . .
O268 K1 O272 128.9(6) . .
O269 K1 O272 55.1(5) . .
O250 K1 O272 57.5(5) . .
O271 K1 O267 55.6(5) . .
O268 K1 O267 58.1(6) . .
O269 K1 O267 131.7(6) . .
O250 K1 O267 131.6(5) . .
O272 K1 O267 148.7(6) . .
O271 K1 O255 104.5(5) . .
O268 K1 O255 54.3(5) . .
O269 K1 O255 146.2(6) . .
O250 K1 O255 90.9(5) . .
O272 K1 O255 104.1(5) . .
O267 K1 O255 52.0(5) . .
O271 K1 O265 55.0(5) . .
O268 K1 O265 105.8(6) . .
O269 K1 O265 91.4(6) . .
O250 K1 O265 145.9(5) . .
O272 K1 O265 102.8(5) . .
O267 K1 O265 51.7(5) . .
O255 K1 O265 65.6(5) . .
O271 K1 O258 147.2(6) . .
O268 K1 O258 84.7(5) . .
O269 K1 O258 106.5(5) . .
O250 K1 O258 53.7(5) . .
O272 K1 O258 52.6(5) . .
O267 K1 O258 105.1(5) . .
O255 K1 O258 53.5(4) . .
O265 K1 O258 92.2(5) . .
O271 K1 O263 85.1(5) . .
O268 K1 O263 147.7(6) . .
O269 K1 O263 53.0(5) . .
O250 K1 O263 108.5(5) . .
O272 K1 O263 52.3(5) . .
O267 K1 O263 104.1(5) . .
O255 K1 O263 93.3(4) . .
O265 K1 O263 52.6(4) . .
O258 K1 O263 73.8(4) . .
O271 K1 O248 109.2(5) . .
O268 K1 O248 52.2(6) . .
O269 K1 O248 107.7(6) . .
O250 K1 O248 52.5(5) . .
O272 K1 O248 104.0(5) . .
O267 K1 O248 101.5(5) . .
O255 K1 O248 103.0(5) . .
O265 K1 O248 152.8(5) . .
O258 K1 O248 100.2(5) . .
O263 K1 O248 154.4(5) . .
O271 K1 O274 53.2(5) . .
O268 K1 O274 110.2(5) . .
O269 K1 O274 53.1(5) . .
O250 K1 O274 107.6(5) . .
O272 K1 O274 102.7(5) . .
O267 K1 O274 101.2(5) . .
O255 K1 O274 152.7(4) . .
O265 K1 O274 103.7(5) . .
O258 K1 O274 153.6(5) . .
O263 K1 O274 99.3(4) . .
O248 K1 O274 74.9(4) . .
O30 K2 O46 100.0(6) . .
O30 K2 O29 77.4(6) . .
O46 K2 O29 159.9(5) . .
O30 K2 O47 156.0(5) . .
O46 K2 O47 79.4(6) . .
O29 K2 O47 94.8(6) . .
O30 K2 O54 130.7(6) . .
O46 K2 O54 129.3(6) . .
O29 K2 O54 56.7(5) . .
O47 K2 O54 55.0(6) . .
O30 K2 O44 56.3(5) . .
O46 K2 O44 55.3(6) . .
O29 K2 O44 131.5(6) . .
O47 K2 O44 133.4(6) . .
O54 K2 O44 150.4(5) . .
O30 K2 O40 86.9(5) . .
O46 K2 O40 145.9(5) . .
O29 K2 O40 54.2(5) . .
O47 K2 O40 107.1(5) . .
O54 K2 O40 53.1(5) . .
O44 K2 O40 105.3(5) . .
O30 K2 O53 54.4(4) . .
O46 K2 O53 104.2(5) . .
O29 K2 O53 90.7(5) . .
O47 K2 O53 149.4(5) . .
O54 K2 O53 105.2(5) . .
O44 K2 O53 52.2(5) . .
O40 K2 O53 53.5(5) . .
O30 K2 O50 149.2(5) . .
O46 K2 O50 85.3(5) . .
O29 K2 O50 107.3(6) . .
O47 K2 O50 54.8(5) . .
O54 K2 O50 52.0(6) . .
O44 K2 O50 106.0(6) . .
O40 K2 O50 73.1(4) . .
O53 K2 O50 94.8(5) . .
O30 K2 O51 105.1(6) . .
O46 K2 O51 54.1(5) . .
O29 K2 O51 146.0(5) . .
O47 K2 O51 94.1(6) . .
O54 K2 O51 103.9(5) . .
O44 K2 O51 52.2(5) . .
O40 K2 O51 91.9(5) . .
O53 K2 O51 66.2(5) . .
O50 K2 O51 53.9(6) . .
O30 K2 O57 107.2(5) . .
O46 K2 O57 52.5(5) . .
O29 K2 O57 108.7(5) . .
O47 K2 O57 53.4(5) . .
O54 K2 O57 104.1(6) . .
O44 K2 O57 98.9(5) . .
O40 K2 O57 155.8(6) . .
O53 K2 O57 150.4(5) . .
O50 K2 O57 100.2(5) . .
O51 K2 O57 102.9(5) . .
O30 K2 O14 52.5(5) . .
O46 K2 O14 110.9(5) . .
O29 K2 O14 51.6(5) . .
O47 K2 O14 104.9(5) . .
O54 K2 O14 102.1(5) . .
O44 K2 O14 101.5(5) . .
O40 K2 O14 99.8(4) . .
O53 K2 O14 102.1(4) . .
O50 K2 O14 152.5(6) . .
O51 K2 O14 153.5(6) . .
O57 K2 O14 75.3(4) . .
O361 K3 O356 97.8(7) . .
O361 K3 O377 78.2(7) . .
O356 K3 O377 161.1(7) . .
O361 K3 O389 161.5(7) . .
O356 K3 O389 76.6(6) . .
O377 K3 O389 101.3(7) . .
O361 K3 O339 143.6(6) . .
O356 K3 O339 88.4(7) . .
O377 K3 O339 105.8(7) . .
O389 K3 O339 54.7(5) . .
O361 K3 O338 88.8(6) . .
O356 K3 O338 143.4(6) . .
O377 K3 O338 55.5(6) . .
O389 K3 O338 106.3(6) . .
O339 K3 O338 66.7(6) . .
O361 K3 O357 57.8(7) . .
O356 K3 O357 57.2(6) . .
O377 K3 O357 130.3(7) . .
O389 K3 O357 127.9(7) . .
O339 K3 O357 98.2(7) . .
O338 K3 O357 98.6(6) . .
O361 K3 O387 130.6(7) . .
O356 K3 O387 131.6(6) . .
O377 K3 O387 55.1(6) . .
O389 K3 O387 57.3(6) . .
O339 K3 O387 54.3(7) . .
O338 K3 O387 53.4(5) . .
O357 K3 O387 145.2(6) . .
O361 K3 O391 110.6(6) . .
O356 K3 O391 53.2(6) . .
O377 K3 O391 110.5(7) . .
O389 K3 O391 51.9(6) . .
O339 K3 O391 101.8(6) . .
O338 K3 O391 154.2(6) . .
O357 K3 O391 106.0(7) . .
O387 K3 O391 100.9(5) . .
O361 K3 O385 52.3(7) . .
O356 K3 O385 110.8(7) . .
O377 K3 O385 52.2(7) . .
O389 K3 O385 112.6(6) . .
O339 K3 O385 154.9(7) . .
O338 K3 O385 101.7(7) . .
O357 K3 O385 105.7(7) . .
O387 K3 O385 100.7(7) . .
O391 K3 O385 79.0(6) . .
O361 K3 O340 105.6(7) . .
O356 K3 O340 52.9(5) . .
O377 K3 O340 146.0(6) . .
O389 K3 O340 85.4(6) . .
O339 K3 O340 51.4(6) . .
O338 K3 O340 90.6(5) . .
O357 K3 O340 48.8(6) . .
O387 K3 O340 105.4(6) . .
O391 K3 O340 99.8(6) . .
O385 K3 O340 153.6(6) . .
O361 K3 O337 52.7(6) . .
O356 K3 O337 106.6(6) . .
O377 K3 O337 85.8(7) . .
O389 K3 O337 145.8(6) . .
O339 K3 O337 91.1(5) . .
O338 K3 O337 50.8(5) . .
O357 K3 O337 50.4(6) . .
O387 K3 O337 104.1(5) . .
O391 K3 O337 154.9(6) . .
O385 K3 O337 98.2(6) . .
O340 K3 O337 71.6(5) . .
O147 K4 O158 101.6(5) . .
O147 K4 O145 75.3(5) . .
O158 K4 O145 160.9(5) . .
O147 K4 O169 158.8(5) . .
O158 K4 O169 77.9(5) . .
O145 K4 O169 98.1(5) . .
O147 K4 O168 128.7(5) . .
O158 K4 O168 129.6(5) . .
O145 K4 O168 57.3(5) . .
O169 K4 O168 56.4(5) . .
O147 K4 O151 55.6(5) . .
O158 K4 O151 106.4(5) . .
O145 K4 O151 87.6(5) . .
O169 K4 O151 145.2(6) . .
O168 K4 O151 100.9(5) . .
O147 K4 O154 57.7(5) . .
O158 K4 O154 56.0(4) . .
O145 K4 O154 130.3(5) . .
O169 K4 O154 131.6(5) . .
O168 K4 O154 147.7(5) . .
O151 K4 O154 53.9(4) . .
O147 K4 O157 107.8(5) . .
O158 K4 O157 55.5(4) . .
O145 K4 O157 143.6(5) . .
O169 K4 O157 89.5(5) . .
O168 K4 O157 100.4(5) . .
O151 K4 O157 67.5(4) . .
O154 K4 O157 53.9(5) . .
O147 K4 O164 147.6(5) . .
O158 K4 O164 86.3(5) . .
O145 K4 O164 106.6(5) . .
O169 K4 O164 53.4(5) . .
O168 K4 O164 50.9(4) . .
O151 K4 O164 92.1(5) . .
O154 K4 O164 105.1(5) . .
O157 K4 O164 51.4(4) . .
O147 K4 O150 85.9(5) . .
O158 K4 O150 147.4(5) . .
O145 K4 O150 51.7(5) . .
O169 K4 O150 106.0(5) . .
O168 K4 O150 50.7(4) . .
O151 K4 O150 52.1(4) . .
O154 K4 O150 105.7(4) . .
O157 K4 O150 91.9(4) . .
O164 K4 O150 72.1(4) . .
O147 K4 O143 50.5(5) . .
O158 K4 O143 109.5(5) . .
O145 K4 O143 53.7(5) . .
O169 K4 O143 109.3(5) . .
O168 K4 O143 105.2(5) . .
O151 K4 O143 101.7(5) . .
O154 K4 O143 100.1(5) . .
O157 K4 O143 153.8(5) . .
O164 K4 O143 154.7(5) . .
O150 K4 O143 99.8(4) . .
O147 K4 O160 110.0(5) . .
O158 K4 O160 51.9(4) . .
O145 K4 O160 110.8(5) . .
O169 K4 O160 52.9(5) . .
O168 K4 O160 104.5(5) . .
O151 K4 O160 154.1(5) . .
O154 K4 O160 100.4(4) . .
O157 K4 O160 102.2(4) . .
O164 K4 O160 99.6(4) . .
O150 K4 O160 153.8(5) . .
O143 K4 O160 77.0(4) . .
O23 K5 O153 135.3(5) 1_455 .
O23 K5 O144 132.5(5) 1_455 .
O153 K5 O144 75.8(5) . .
O23 K5 O156 83.7(5) 1_455 .
O153 K5 O156 95.9(6) . .
O144 K5 O156 135.7(6) . .
O23 K5 O500 68.0(6) 1_455 .
O153 K5 O500 68.2(6) . .
O144 K5 O500 133.0(6) . .
O156 K5 O500 78.4(7) . .
O23 K5 O159 83.9(5) 1_455 .
O153 K5 O159 138.2(6) . .
O144 K5 O159 86.7(5) . .
O156 K5 O159 70.8(5) . .
O500 K5 O159 140.3(6) . .
O23 K5 O501 94.0(6) 1_455 .
O153 K5 O501 66.9(6) . .
O144 K5 O501 62.8(6) . .
O156 K5 O501 152.8(6) . .
O500 K5 O501 75.7(7) . .
O159 K5 O501 136.0(6) . .
O23 K5 O154 136.8(5) 1_455 .
O153 K5 O154 55.3(5) . .
O144 K5 O154 88.8(5) . .
O156 K5 O154 53.6(5) . .
O500 K5 O154 94.3(6) . .
O159 K5 O154 87.3(5) . .
O501 K5 O154 120.4(6) . .
O23 K5 O11 51.9(4) 1_455 1_455
O153 K5 O11 126.3(5) . 1_455
O144 K5 O11 81.3(5) . 1_455
O156 K5 O11 132.5(5) . 1_455
O500 K5 O11 96.4(6) . 1_455
O159 K5 O11 86.7(5) . 1_455
O501 K5 O11 59.4(6) . 1_455
O154 K5 O11 168.6(4) . 1_455
O23 K5 W7 149.9(4) 1_455 .
O153 K5 W7 25.8(4) . .
O144 K5 W7 75.1(4) . .
O156 K5 W7 79.5(4) . .
O500 K5 W7 84.2(5) . .
O159 K5 W7 113.2(4) . .
O501 K5 W7 89.9(5) . .
O154 K5 W7 30.6(3) . .
O11 K5 W7 147.7(3) 1_455 .
O23 K5 W16 23.3(3) 1_455 1_455
O153 K5 W16 129.2(5) . 1_455
O144 K5 W16 111.8(4) . 1_455
O156 K5 W16 106.9(4) . 1_455
O500 K5 W16 72.9(5) . 1_455
O159 K5 W16 92.4(4) . 1_455
O501 K5 W16 73.0(5) . 1_455
O154 K5 W16 159.4(3) . 1_455
O11 K5 W16 30.8(3) 1_455 1_455
W7 K5 W16 154.06(19) . 1_455
O23 K5 W8 108.3(4) 1_455 .
O153 K5 W8 79.7(4) . .
O144 K5 W8 113.0(4) . .
O156 K5 W8 24.6(4) . .
O500 K5 W8 89.5(6) . .
O159 K5 W8 72.7(4) . .
O501 K5 W8 146.4(5) . .
O154 K5 W8 29.7(3) . .
O11 K5 W8 153.6(3) 1_455 .
W7 K5 W8 58.37(10) . .
W16 K5 W8 131.54(16) 1_455 .
O332 K6 O56 140.7(7) . .
O332 K6 O92 89.3(7) . .
O56 K6 O92 122.9(7) . .
O332 K6 O79 141.9(7) . .
O56 K6 O79 76.5(6) . .
O92 K6 O79 54.4(6) . .
O332 K6 O364 75.1(7) . .
O56 K6 O364 123.1(7) . .
O92 K6 O364 87.9(7) . .
O79 K6 O364 90.8(7) . .
O332 K6 O88 75.8(7) . .
O56 K6 O88 96.7(6) . .
O92 K6 O88 64.8(6) . .
O79 K6 O88 95.6(6) . .
O364 K6 O88 140.0(6) . .
O332 K6 O90 84.2(6) . .
O56 K6 O90 57.6(6) . .
O92 K6 O90 134.2(6) . .
O79 K6 O90 128.1(6) . .
O364 K6 O90 132.9(8) . .
O88 K6 O90 69.6(6) . .
O332 K6 O78 144.1(7) . .
O56 K6 O78 55.1(5) . .
O92 K6 O78 104.4(6) . .
O79 K6 O78 53.8(6) . .
O364 K6 O78 72.5(6) . .
O88 K6 O78 140.1(6) . .
O90 K6 O78 107.1(6) . .
O332 K6 O420 121.5(7) . .
O56 K6 O420 72.9(6) . .
O92 K6 O420 53.8(5) . .
O79 K6 O420 49.0(5) . .
O364 K6 O420 134.7(7) . .
O88 K6 O420 49.0(5) . .
O90 K6 O420 92.2(6) . .
O78 K6 O420 92.6(5) . .
O332 K6 W104 114.9(6) . .
O56 K6 W104 97.3(5) . .
O92 K6 W104 26.1(4) . .
O79 K6 W104 31.8(4) . .
O364 K6 W104 99.3(6) . .
O88 K6 W104 69.3(5) . .
O90 K6 W104 127.8(5) . .
O78 K6 W104 85.5(5) . .
O420 K6 W104 35.9(3) . .
O332 K6 W107 110.7(5) . .
O56 K6 W107 32.2(4) . .
O92 K6 W107 129.6(5) . .
O79 K6 W107 102.6(4) . .
O364 K6 W107 141.0(5) . .
O88 K6 W107 75.7(4) . .
O90 K6 W107 26.6(4) . .
O78 K6 W107 86.0(4) . .
O420 K6 W107 76.9(3) . .
W104 K6 W107 111.4(2) . .
O332 K6 W102 144.6(6) . .
O56 K6 W102 26.8(4) . .
O92 K6 W102 125.2(5) . .
O79 K6 W102 70.8(4) . .
O364 K6 W102 96.5(5) . .
O88 K6 W102 122.9(4) . .
O90 K6 W102 76.8(4) . .
O78 K6 W102 30.7(3) . .
O420 K6 W102 89.1(3) . .
W104 K6 W102 100.3(2) . .
W107 K6 W102 55.64(10) . .
O201 K7 O214 66.7(5) . .
O201 K7 O189 155.5(6) . .
O214 K7 O189 113.2(5) . .
O201 K7 O198 111.3(6) . .
O214 K7 O198 149.6(5) . .
O189 K7 O198 55.4(5) . .
O201 K7 O166 66.9(5) . .
O214 K7 O166 133.6(5) . .
O189 K7 O166 109.1(6) . .
O198 K7 O166 55.1(5) . .
O201 K7 O194 101.8(5) . .
O214 K7 O194 85.0(5) . .
O189 K7 O194 54.7(4) . .
O198 K7 O194 65.4(5) . .
O166 K7 O194 105.0(6) . .
O201 K7 O215 76.4(6) . .
O214 K7 O215 53.3(5) . .
O189 K7 O215 124.5(5) . .
O198 K7 O215 157.0(5) . .
O166 K7 O215 113.8(6) . .
O194 K7 O215 136.0(5) . .
O201 K7 O199 53.3(5) . .
O214 K7 O199 54.8(5) . .
O189 K7 O199 105.3(5) . .
O198 K7 O199 98.5(5) . .
O166 K7 O199 96.5(5) . .
O194 K7 O199 51.1(4) . .
O215 K7 O199 103.1(5) . .
O201 K7 W14 130.0(5) . .
O214 K7 W14 90.7(4) . .
O189 K7 W14 29.3(3) . .
O198 K7 W14 67.0(3) . .
O166 K7 W14 120.1(4) . .
O194 K7 W14 29.3(3) . .
O215 K7 W14 125.8(4) . .
O199 K7 W14 77.0(3) . .
O201 K7 W10 23.4(4) . .
O214 K7 W10 57.6(3) . .
O189 K7 W10 134.2(4) . .
O198 K7 W10 107.7(4) . .
O166 K7 W10 79.5(4) . .
O194 K7 W10 79.5(3) . .
O215 K7 W10 87.7(3) . .
O199 K7 W10 29.8(3) . .
W14 K7 W10 106.73(18) . .
O201 K7 W22 69.8(4) . .
O214 K7 W22 25.6(3) . .
O189 K7 W22 121.6(4) . .
O198 K7 W22 174.8(4) . .
O166 K7 W22 128.8(4) . .
O194 K7 W22 109.5(4) . .
O215 K7 W22 27.7(3) . .
O199 K7 W22 78.0(3) . .
W14 K7 W22 108.28(15) . .
W10 K7 W22 71.15(12) . .
O201 K7 W18 140.5(5) . .
O214 K7 W18 143.7(4) . .
O189 K7 W18 30.9(4) . .
O198 K7 W18 29.2(3) . .
O166 K7 W18 78.7(4) . .
O194 K7 W18 68.0(3) . .
O215 K7 W18 138.1(4) . .
O199 K7 W18 115.5(4) . .
W14 K7 W18 53.95(10) . .
W10 K7 W18 134.1(2) . .
W22 K7 W18 149.6(2) . .
O308 K8 O321 93.8(6) . .
O308 K8 O302 122.6(7) . .
O321 K8 O302 136.4(6) . .
O308 K8 O343 93.2(7) . .
O321 K8 O343 72.6(6) . .
O302 K8 O343 122.6(7) . .
O308 K8 O304 136.6(6) . .
O321 K8 O304 79.6(6) . .
O302 K8 O304 57.8(6) . .
O343 K8 O304 124.3(7) . .
O308 K8 O262 66.3(6) . .
O321 K8 O262 74.7(6) . .
O302 K8 O262 97.3(6) . .
O343 K8 O262 139.8(7) . .
O304 K8 O262 70.6(5) . .
O308 K8 O305 56.3(6) . .
O321 K8 O305 149.9(6) . .
O302 K8 O305 71.7(6) . .
O343 K8 O305 102.9(7) . .
O304 K8 O305 123.4(6) . .
O262 K8 O305 93.8(5) . .
O308 K8 O300 104.1(6) . .
O321 K8 O300 146.3(6) . .
O302 K8 O300 52.3(6) . .
O343 K8 O300 78.1(7) . .
O304 K8 O300 104.4(6) . .
O262 K8 O300 138.6(6) . .
O305 K8 O300 53.4(5) . .
O308 K8 O264 54.1(6) . .
O321 K8 O264 121.6(6) . .
O302 K8 O264 73.3(6) . .
O343 K8 O264 142.6(7) . .
O304 K8 O264 93.1(6) . .
O262 K8 O264 48.9(5) . .
O305 K8 O264 46.2(5) . .
O300 K8 O264 91.9(5) . .
O308 K8 W67 26.4(5) . .
O321 K8 W67 119.0(5) . .
O302 K8 W67 96.6(5) . .
O343 K8 W67 106.9(5) . .
O304 K8 W67 128.8(5) . .
O262 K8 W67 70.1(4) . .
O305 K8 W67 32.3(4) . .
O300 K8 W67 84.9(4) . .
O264 K8 W67 35.9(4) . .
O308 K8 W56 130.4(5) . .
O321 K8 W56 106.5(4) . .
O302 K8 W56 32.2(5) . .
O343 K8 W56 135.8(5) . .
O304 K8 W56 27.0(4) . .
O262 K8 W56 76.0(4) . .
O305 K8 W56 97.2(5) . .
O300 K8 W56 83.3(5) . .
O264 K8 W56 77.0(4) . .
W67 K8 W56 111.0(2) . .
O308 K8 W55 123.5(5) . .
O321 K8 W55 142.4(5) . .
O302 K8 W55 25.5(4) . .
O343 K8 W55 98.2(5) . .
O304 K8 W55 76.2(4) . .
O262 K8 W55 122.0(5) . .
O305 K8 W55 67.2(4) . .
O300 K8 W55 28.7(4) . .
O264 K8 W55 88.2(4) . .
W67 K8 W55 98.51(19) . .
W56 K8 W55 54.76(12) . .
O413 K9 O214 89.3(5) . .
O413 K9 O234 140.8(5) . .
O214 K9 O234 121.6(6) . .
O413 K9 O191 70.6(5) . .
O214 K9 O191 91.9(5) . .
O234 K9 O191 125.8(6) . .
O413 K9 O256 83.7(5) . .
O214 K9 O256 134.3(5) . .
O234 K9 O256 57.7(6) . .
O191 K9 O256 127.0(6) . .
O413 K9 O217 143.6(5) . .
O214 K9 O217 55.9(5) . .
O234 K9 O217 74.3(5) . .
O191 K9 O217 97.9(6) . .
O256 K9 O217 127.0(6) . .
O413 K9 O219 74.7(5) . .
O214 K9 O219 64.5(5) . .
O234 K9 O219 96.0(5) . .
O191 K9 O219 138.0(6) . .
O256 K9 O219 70.1(5) . .
O217 K9 O219 96.2(5) . .
O413 K9 O223 147.3(5) . .
O214 K9 O223 103.5(5) . .
O234 K9 O223 54.2(5) . .
O191 K9 O223 78.9(5) . .
O256 K9 O223 106.5(5) . .
O217 K9 O223 51.0(4) . .
O219 K9 O223 138.0(5) . .
O413 K9 O218 120.9(5) . .
O214 K9 O218 53.1(4) . .
O234 K9 O218 72.0(5) . .
O191 K9 O218 139.9(5) . .
O256 K9 O218 93.1(5) . .
O217 K9 O218 48.5(4) . .
O219 K9 O218 49.6(5) . .
O223 K9 O218 90.1(5) . .
O413 K9 W52 110.9(4) . .
O214 K9 W52 128.9(4) . .
O234 K9 W52 31.5(4) . .
O191 K9 W52 138.7(4) . .
O256 K9 W52 27.4(4) . .
O217 K9 W52 100.5(4) . .
O219 K9 W52 76.0(3) . .
O223 K9 W52 84.5(4) . .
O218 K9 W52 76.9(3) . .
O413 K9 W22 115.6(4) . .
O214 K9 W22 26.9(4) . .
O234 K9 W22 95.4(4) . .
O191 K9 W22 105.1(4) . .
O256 K9 W22 127.9(4) . .
O217 K9 W22 32.1(3) . .
O219 K9 W22 69.9(3) . .
O223 K9 W22 83.1(3) . .
O218 K9 W22 35.0(3) . .
W52 K9 W22 110.20(17) . .
O413 K9 W43 146.8(4) . .
O214 K9 W43 123.3(4) . .
O234 K9 W43 27.2(4) . .
O191 K9 W43 99.6(4) . .
O256 K9 W43 77.5(4) . .
O217 K9 W43 67.6(3) . .
O219 K9 W43 122.3(4) . .
O223 K9 W43 29.3(3) . .
O218 K9 W43 87.5(3) . .
W52 K9 W43 55.50(9) . .
W22 K9 W43 97.47(16) . .
O510 K10 O251 150.9(8) . .
O510 K10 O528 71.0(9) . .
O251 K10 O528 82.7(8) . .
O510 K10 O273 79.9(8) . .
O251 K10 O273 123.0(6) . .
O528 K10 O273 149.7(8) . .
O510 K10 O270 90.9(8) . .
O251 K10 O270 78.0(6) . .
O528 K10 O270 93.1(8) . .
O273 K10 O270 78.7(6) . .
O510 K10 O506 75.1(9) . .
O251 K10 O506 119.4(8) . .
O528 K10 O506 92.6(9) . .
O273 K10 O506 88.1(7) . .
O270 K10 O506 162.3(7) . .
O510 K10 O249 130.4(8) . .
O251 K10 O249 76.8(6) . .
O528 K10 O249 132.0(8) . .
O273 K10 O249 74.4(6) . .
O270 K10 O249 123.4(6) . .
O506 K10 O249 62.5(7) . .
O510 K10 O506 116.2(9) . 2_666
O251 K10 O506 65.1(7) . 2_666
O528 K10 O506 72.9(8) . 2_666
O273 K10 O506 130.0(7) . 2_666
O270 K10 O506 141.6(6) . 2_666
O506 K10 O506 56.0(9) . 2_666
O249 K10 O506 59.1(6) . 2_666
O510 K10 W34 108.4(7) . .
O251 K10 W34 68.3(5) . .
O528 K10 W34 109.3(7) . .
O273 K10 W34 71.6(5) . .
O270 K10 W34 20.9(4) . .
O506 K10 W34 157.9(6) . .
O249 K10 W34 102.6(5) . .
O506 K10 W34 132.6(6) 2_666 .
O510 K10 W111 157.4(8) . .
O251 K10 W111 20.5(4) . .
O528 K10 W111 101.0(7) . .
O273 K10 W111 102.7(5) . .
O270 K10 W111 68.0(4) . .
O506 K10 W111 127.1(6) . .
O249 K10 W111 70.9(4) . .
O506 K10 W111 79.6(5) 2_666 .
W34 K10 W111 53.13(12) . .
O156 K11 O545 119.8(12) 1_655 .
O156 K11 O196 65.5(6) 1_655 1_655
O545 K11 O196 75.0(12) . 1_655
O156 K11 O23 81.6(6) 1_655 .
O545 K11 O23 81.6(11) . .
O196 K11 O23 120.5(6) 1_655 .
O156 K11 O38 123.0(6) 1_655 .
O545 K11 O38 98.1(12) . .
O196 K11 O38 171.3(5) 1_655 .
O23 K11 O38 62.5(5) . .
O156 K11 O500 70.7(6) 1_655 1_655
O545 K11 O500 138.5(12) . 1_655
O196 K11 O500 135.3(6) 1_655 1_655
O23 K11 O500 59.3(5) . 1_655
O38 K11 O500 53.4(5) . 1_655
O156 K11 K5 43.1(4) 1_655 1_655
O545 K11 K5 114.1(10) . 1_655
O196 K11 K5 103.2(4) 1_655 1_655
O23 K11 K5 41.8(4) . 1_655
O38 K11 K5 84.4(4) . 1_655
O500 K11 K5 43.3(4) 1_655 1_655
O156 K11 K30 123.6(5) 1_655 .
O545 K11 K30 32.3(12) . .
O196 K11 K30 104.8(5) 1_655 .
O23 K11 K30 54.9(4) . .
O38 K11 K30 69.9(4) . .
O500 K11 K30 106.6(5) 1_655 .
K5 K11 K30 95.1(3) 1_655 .
O414 K12 O363 155.3(7) . .
O414 K12 O92 69.6(6) . .
O363 K12 O92 113.5(7) . .
O414 K12 O359 109.3(6) . .
O363 K12 O359 55.7(6) . .
O92 K12 O359 152.0(7) . .
O414 K12 O335 101.9(7) . .
O363 K12 O335 55.7(6) . .
O92 K12 O335 84.4(7) . .
O359 K12 O335 68.2(6) . .
O414 K12 O358 66.4(6) . .
O363 K12 O358 106.9(6) . .
O92 K12 O358 136.0(6) . .
O359 K12 O358 52.5(6) . .
O335 K12 O358 105.5(6) . .
O414 K12 O87 81.2(6) . .
O363 K12 O87 121.0(6) . .
O92 K12 O87 52.5(7) . .
O359 K12 O87 155.1(7) . .
O335 K12 O87 133.3(7) . .
O358 K12 O87 117.7(7) . .
O414 K12 O331 53.3(6) . .
O363 K12 O331 107.0(6) . .
O92 K12 O331 54.8(6) . .
O359 K12 O331 101.1(6) . .
O335 K12 O331 51.7(6) . .
O358 K12 O331 97.8(5) . .
O87 K12 O331 103.1(6) . .
O414 K12 W93 129.9(5) . .
O363 K12 W93 31.0(4) . .
O92 K12 W93 89.5(5) . .
O359 K12 W93 69.6(4) . .
O335 K12 W93 28.9(4) . .
O358 K12 W93 119.9(5) . .
O87 K12 W93 121.7(5) . .
O331 K12 W93 77.2(4) . .
O414 K12 W42 23.8(4) . .
O363 K12 W42 135.4(5) . .
O92 K12 W42 58.5(4) . .
O359 K12 W42 108.8(4) . .
O335 K12 W42 79.8(5) . .
O358 K12 W42 80.9(4) . .
O87 K12 W42 89.9(4) . .
O331 K12 W42 29.6(4) . .
W93 K12 W42 106.6(2) . .
O414 K12 W104 73.3(4) . .
O363 K12 W104 120.5(5) . .
O92 K12 W104 24.6(5) . .
O359 K12 W104 175.3(5) . .
O335 K12 W104 107.6(4) . .
O358 K12 W104 131.8(5) . .
O87 K12 W104 27.9(4) . .
O331 K12 W104 77.2(4) . .
W93 K12 W104 105.7(2) . .
W42 K12 W104 71.90(14) . .
O414 K12 W115 138.2(5) . .
O363 K12 W115 30.0(4) . .
O92 K12 W115 142.9(6) . .
O359 K12 W115 28.9(4) . .
O335 K12 W115 67.9(4) . .
O358 K12 W115 77.2(5) . .
O87 K12 W115 136.3(4) . .
O331 K12 W115 115.8(5) . .
W93 K12 W115 54.47(14) . .
W42 K12 W115 133.8(3) . .
W104 K12 W115 148.3(2) . .
O112 K13 O35 67.4(6) . .
O112 K13 O131 158.0(6) . .
O35 K13 O131 116.7(6) . .
O112 K13 O148 112.9(5) . .
O35 K13 O148 154.2(6) . .
O131 K13 O148 53.2(5) . .
O112 K13 O115 104.9(6) . .
O35 K13 O115 87.9(6) . .
O131 K13 O115 55.4(5) . .
O148 K13 O115 66.8(5) . .
O112 K13 O149 66.7(5) . .
O35 K13 O149 133.9(5) . .
O131 K13 O149 107.3(5) . .
O148 K13 O149 55.8(5) . .
O115 K13 O149 107.5(5) . .
O112 K13 O109 54.9(5) . .
O35 K13 O109 56.6(5) . .
O131 K13 O109 107.6(6) . .
O148 K13 O109 101.2(5) . .
O115 K13 O109 52.5(5) . .
O149 K13 O109 98.5(4) . .
O112 K13 O519 68.3(7) . .
O35 K13 O519 107.6(8) . .
O131 K13 O519 125.6(7) . .
O148 K13 O519 95.5(7) . .
O115 K13 O519 157.6(7) . .
O149 K13 O519 50.1(7) . .
O109 K13 O519 122.9(7) . .
O112 K13 W64 132.5(5) . .
O35 K13 W64 93.1(5) . .
O131 K13 W64 31.0(4) . .
O148 K13 W64 67.3(4) . .
O115 K13 W64 28.7(3) . .
O149 K13 W64 121.2(4) . .
O109 K13 W64 77.9(4) . .
O519 K13 W64 156.3(6) . .
O112 K13 W9 24.5(4) . .
O35 K13 W9 58.8(4) . .
O131 K13 W9 136.7(5) . .
O148 K13 W9 109.9(4) . .
O115 K13 W9 81.4(4) . .
O149 K13 W9 80.3(3) . .
O109 K13 W9 30.4(3) . .
O519 K13 W9 92.7(6) . .
W64 K13 W9 108.2(2) . .
O112 K13 W61 140.7(5) . .
O35 K13 W61 145.7(5) . .
O131 K13 W61 29.2(3) . .
O148 K13 W61 27.9(3) . .
O115 K13 W61 68.2(4) . .
O149 K13 W61 78.4(3) . .
O109 K13 W61 116.8(4) . .
O519 K13 W61 103.0(6) . .
W64 K13 W61 54.24(11) . .
W9 K13 W61 135.1(2) . .
O112 K13 W12 87.1(4) . .
O35 K13 W12 151.7(4) . .
O131 K13 W12 82.6(4) . .
O148 K13 W12 30.0(3) . .
O115 K13 W12 87.3(4) . .
O149 K13 W12 25.9(3) . .
O109 K13 W12 99.3(3) . .
O519 K13 W12 71.4(6) . .
W64 K13 W12 95.87(17) . .
W9 K13 W12 92.96(14) . .
W61 K13 W12 54.79(10) . .
O113 K14 O35 92.3(6) . .
O113 K14 O28 136.8(7) . .
O35 K14 O28 122.5(6) . .
O113 K14 O118 73.9(7) . .
O35 K14 O118 96.8(7) . .
O28 K14 O118 120.5(7) . .
O113 K14 O43 77.6(6) . .
O35 K14 O43 136.0(7) . .
O28 K14 O43 59.8(5) . .
O118 K14 O43 120.2(7) . .
O113 K14 O33 147.8(6) . .
O35 K14 O33 56.1(5) . .
O28 K14 O33 73.6(5) . .
O118 K14 O33 101.5(7) . .
O43 K14 O33 128.2(5) . .
O113 K14 O98 70.9(6) . .
O35 K14 O98 66.1(6) . .
O28 K14 O98 98.7(5) . .
O118 K14 O98 139.7(6) . .
O43 K14 O98 70.1(6) . .
O33 K14 O98 98.0(6) . .
O113 K14 O18 149.0(7) . .
O35 K14 O18 103.7(6) . .
O28 K14 O18 52.3(5) . .
O118 K14 O18 77.9(6) . .
O43 K14 O18 106.5(6) . .
O33 K14 O18 51.3(5) . .
O98 K14 O18 139.9(5) . .
O113 K14 O37 118.8(6) . .
O35 K14 O37 53.3(5) . .
O28 K14 O37 74.0(5) . .
O118 K14 O37 145.5(7) . .
O43 K14 O37 94.3(5) . .
O33 K14 O37 49.6(4) . .
O98 K14 O37 50.1(4) . .
O18 K14 O37 91.8(5) . .
O113 K14 W33 104.8(5) . .
O35 K14 W33 130.3(5) . .
O28 K14 W33 33.9(4) . .
O118 K14 W33 132.7(6) . .
O43 K14 W33 27.4(4) . .
O33 K14 W33 101.3(4) . .
O98 K14 W33 75.9(4) . .
O18 K14 W33 85.1(4) . .
O37 K14 W33 77.9(3) . .
O113 K14 W37 117.5(5) . .
O35 K14 W37 26.4(4) . .
O28 K14 W37 96.4(5) . .
O118 K14 W37 110.2(6) . .
O43 K14 W37 129.6(5) . .
O33 K14 W37 33.1(3) . .
O98 K14 W37 71.0(4) . .
O18 K14 W37 84.2(4) . .
O37 K14 W37 35.4(3) . .
W33 K14 W37 111.6(2) . .
O113 K14 W46 143.9(5) . .
O35 K14 W46 123.7(4) . .
O28 K14 W46 25.1(4) . .
O118 K14 W46 96.8(5) . .
O43 K14 W46 77.6(4) . .
O33 K14 W46 67.7(3) . .
O98 K14 W46 123.2(4) . .
O18 K14 W46 29.4(4) . .
O37 K14 W46 88.8(3) . .
W33 K14 W46 55.90(9) . .
W37 K14 W46 98.58(16) . .
O58 K15 O542 146.7(11) 1_565 .
O58 K15 O62 98.5(8) 1_565 2_765
O542 K15 O62 90.3(11) . 2_765
O58 K15 O42 125.3(8) 1_565 1_565
O542 K15 O42 78.1(10) . 1_565
O62 K15 O42 114.2(7) 2_765 1_565
O58 K15 O15 80.9(7) 1_565 1_565
O542 K15 O15 131.6(10) . 1_565
O62 K15 O15 67.0(8) 2_765 1_565
O42 K15 O15 74.2(6) 1_565 1_565
O58 K15 O45 70.8(7) 1_565 1_565
O542 K15 O45 90.1(10) . 1_565
O62 K15 O45 159.6(7) 2_765 1_565
O42 K15 O45 85.8(6) 1_565 1_565
O15 K15 O45 125.8(7) 1_565 1_565
O58 K15 W33 104.7(6) 1_565 1_565
O542 K15 W33 94.8(9) . 1_565
O62 K15 W33 127.5(6) 2_765 1_565
O42 K15 W33 21.1(4) 1_565 1_565
O15 K15 W33 71.1(4) 1_565 1_565
O45 K15 W33 72.8(4) 1_565 1_565
O58 K15 W107 69.4(5) 1_565 1_565
O542 K15 W107 102.8(9) . 1_565
O62 K15 W107 166.7(7) 2_765 1_565
O42 K15 W107 71.2(4) 1_565 1_565
O15 K15 W107 104.6(5) 1_565 1_565
O45 K15 W107 22.3(4) 1_565 1_565
W33 K15 W107 54.15(9) 1_565 1_565
O58 K15 W70 17.0(5) 1_565 1_565
O542 K15 W70 142.5(9) . 1_565
O62 K15 W70 115.2(6) 2_765 1_565
O42 K15 W70 111.7(5) 1_565 1_565
O15 K15 W70 85.1(5) 1_565 1_565
O45 K15 W70 56.4(5) 1_565 1_565
W33 K15 W70 90.65(16) 1_565 1_565
W107 K15 W70 52.47(10) 1_565 1_565
W118 K16 O210 43.1(4) . .
W118 K16 O317 41.9(4) . .
O210 K16 O317 62.4(6) . .
W118 K16 O105 136.2(6) . .
O210 K16 O105 179.2(7) . .
O317 K16 O105 116.8(6) . .
W118 K16 O107 134.6(5) . .
O210 K16 O107 118.2(6) . .
O317 K16 O107 175.0(6) . .
O105 K16 O107 62.6(6) . .
W118 K16 O101 90.8(5) . .
O210 K16 O101 116.1(6) . .
O317 K16 O101 116.5(6) . .
O105 K16 O101 63.9(6) . .
O107 K16 O101 58.6(6) . .
W118 K16 O99 42.9(4) . .
O210 K16 O99 61.0(5) . .
O317 K16 O99 83.7(6) . .
O105 K16 O99 118.9(6) . .
O107 K16 O99 92.3(6) . .
O101 K16 O99 55.8(5) . .
W118 K16 K17 80.4(3) . .
O210 K16 K17 56.5(4) . .
O317 K16 K17 56.7(4) . .
O105 K16 K17 123.3(6) . .
O107 K16 K17 128.1(5) . .
O101 K16 K17 171.2(6) . .
O99 K16 K17 116.0(5) . .
W118 K16 O95 44.3(4) . .
O210 K16 O95 86.3(6) . .
O317 K16 O95 61.2(6) . .
O105 K16 O95 93.2(6) . .
O107 K16 O95 113.8(6) . .
O101 K16 O95 55.5(6) . .
O99 K16 O95 45.0(5) . .
K17 K16 O95 116.9(5) . .
W118 K16 O110 100.1(4) . .
O210 K16 O110 64.3(5) . .
O317 K16 O110 125.6(6) . .
O105 K16 O110 116.5(6) . .
O107 K16 O110 56.2(5) . .
O101 K16 O110 95.6(5) . .
O99 K16 O110 79.8(5) . .
K17 K16 O110 85.5(4) . .
O95 K16 O110 124.8(5) . .
W118 K16 O319 99.6(4) . .
O210 K16 O319 124.6(5) . .
O317 K16 O319 64.0(5) . .
O105 K16 O319 54.7(5) . .
O107 K16 O319 116.5(6) . .
O101 K16 O319 99.1(5) . .
O99 K16 O319 125.0(5) . .
K17 K16 O319 83.1(4) . .
O95 K16 O319 80.0(5) . .
O110 K16 O319 155.2(5) . .
W118 K16 O205 133.9(5) . .
O210 K16 O205 91.4(5) . .
O317 K16 O205 120.6(5) . .
O105 K16 O205 89.2(6) . .
O107 K16 O205 64.4(5) . .
O101 K16 O205 123.0(6) . .
O99 K16 O205 130.9(5) . .
K17 K16 O205 64.2(4) . .
O95 K16 O205 175.9(5) . .
O110 K16 O205 51.1(4) . .
O319 K16 O205 104.1(5) . .
W117 K17 O210 41.5(4) . .
W117 K17 O317 43.6(4) . .
O210 K17 O317 62.7(5) . .
W117 K17 O327 134.1(5) . .
O210 K17 O327 173.1(7) . .
O317 K17 O327 118.8(6) . .
W117 K17 O202 135.5(6) . .
O210 K17 O202 117.4(6) . .
O317 K17 O202 178.7(7) . .
O327 K17 O202 60.9(5) . .
W117 K17 O312 44.1(4) . .
O210 K17 O312 84.5(6) . .
O317 K17 O312 62.2(5) . .
O327 K17 O312 90.4(5) . .
O202 K17 O312 116.5(6) . .
W117 K17 K16 80.8(3) . .
O210 K17 K16 57.0(4) . .
O317 K17 K16 57.1(5) . .
O327 K17 K16 129.9(6) . .
O202 K17 K16 124.2(6) . .
O312 K17 K16 117.7(4) . .
W117 K17 O260 90.0(5) . .
O210 K17 O260 114.8(6) . .
O317 K17 O260 116.6(6) . .
O327 K17 O260 58.3(6) . .
O202 K17 O260 62.1(6) . .
O312 K17 O260 54.8(5) . .
K16 K17 O260 170.7(5) . .
W117 K17 O212 43.4(3) . .
O210 K17 O212 60.2(5) . .
O317 K17 O212 85.9(6) . .
O327 K17 O212 112.8(6) . .
O202 K17 O212 93.0(6) . .
O312 K17 O212 45.0(5) . .
K16 K17 O212 116.3(4) . .
O260 K17 O212 54.9(5) . .
W117 K17 O315 100.4(5) . .
O210 K17 O315 126.1(6) . .
O317 K17 O315 64.2(5) . .
O327 K17 O315 57.1(5) . .
O202 K17 O315 115.8(6) . .
O312 K17 O315 79.4(5) . .
K16 K17 O315 86.5(4) . .
O260 K17 O315 96.6(5) . .
O212 K17 O315 124.4(6) . .
W117 K17 O203 98.3(4) . .
O210 K17 O203 63.6(5) . .
O317 K17 O203 124.8(5) . .
O327 K17 O203 116.1(5) . .
O202 K17 O203 55.7(5) . .
O312 K17 O203 123.4(5) . .
K16 K17 O203 83.6(4) . .
O260 K17 O203 96.4(5) . .
O212 K17 O203 78.4(5) . .
O315 K17 O203 157.2(6) . .
W117 K17 O329 136.1(4) . .
O210 K17 O329 122.1(6) . .
O317 K17 O329 93.0(6) . .
O327 K17 O329 64.8(5) . .
O202 K17 O329 88.0(6) . .
O312 K17 O329 131.7(5) . .
K16 K17 O329 65.6(4) . .
O260 K17 O329 123.0(5) . .
O212 K17 O329 176.5(5) . .
O315 K17 O329 52.3(5) . .
O203 K17 O329 104.9(5) . .
O313 K18 O349 111.2(7) . .
O313 K18 O308 69.7(7) . .
O349 K18 O308 157.5(7) . .
O313 K18 O348 159.3(8) . .
O349 K18 O348 56.0(7) . .
O308 K18 O348 115.3(7) . .
O313 K18 O322 107.6(7) . .
O349 K18 O322 69.4(6) . .
O308 K18 O322 88.6(7) . .
O348 K18 O322 54.2(6) . .
O313 K18 O354 66.6(7) . .
O349 K18 O354 52.9(5) . .
O308 K18 O354 136.0(6) . .
O348 K18 O354 107.4(7) . .
O322 K18 O354 108.8(7) . .
O313 K18 O314 56.7(6) . .
O349 K18 O314 102.4(6) . .
O308 K18 O314 58.3(6) . .
O348 K18 O314 107.4(6) . .
O322 K18 O314 53.4(5) . .
O354 K18 O314 99.8(6) . .
O313 K18 W77 134.9(6) . .
O349 K18 W77 70.6(4) . .
O308 K18 W77 92.6(5) . .
O348 K18 W77 30.2(5) . .
O322 K18 W77 28.4(4) . .
O354 K18 W77 122.0(5) . .
O314 K18 W77 78.5(4) . .
O313 K18 W60 26.1(5) . .
O349 K18 W60 110.0(4) . .
O308 K18 W60 60.2(4) . .
O348 K18 W60 136.8(5) . .
O322 K18 W60 82.6(4) . .
O354 K18 W60 81.7(4) . .
O314 K18 W60 30.6(3) . .
W77 K18 W60 109.0(2) . .
O313 K18 W80 141.1(6) . .
O349 K18 W80 29.9(3) . .
O308 K18 W80 144.9(5) . .
O348 K18 W80 29.7(6) . .
O322 K18 W80 68.1(4) . .
O354 K18 W80 78.1(4) . .
O314 K18 W80 117.4(4) . .
W77 K18 W80 54.44(11) . .
W60 K18 W80 136.2(3) . .
O313 K18 W84 86.8(6) . .
O349 K18 W84 27.4(3) . .
O308 K18 W84 153.9(5) . .
O348 K18 W84 83.1(6) . .
O322 K18 W84 88.0(5) . .
O354 K18 W84 25.7(4) . .
O314 K18 W84 99.7(5) . .
W77 K18 W84 96.5(2) . .
W60 K18 W84 93.7(2) . .
W80 K18 W84 54.97(13) . .
O313 K18 W67 70.5(6) . .
O349 K18 W67 178.2(4) . .
O308 K18 W67 22.2(5) . .
O348 K18 W67 122.2(6) . .
O322 K18 W67 109.8(5) . .
O354 K18 W67 128.8(5) . .
O314 K18 W67 78.1(4) . .
W77 K18 W67 107.9(2) . .
W60 K18 W67 71.31(14) . .
W80 K18 W67 148.4(3) . .
W84 K18 W67 154.3(2) . .
O167 K19 O146 75.6(6) . .
O167 K19 O142 116.9(6) . .
O146 K19 O142 75.4(7) . .
O167 K19 O548 66.7(9) . 1_545
O146 K19 O548 139.9(10) . 1_545
O142 K19 O548 134.2(10) . 1_545
O167 K19 O171 75.6(6) . .
O146 K19 O171 118.3(6) . .
O142 K19 O171 71.2(6) . .
O548 K19 O171 65.7(9) 1_545 .
O167 K19 O544 87.3(11) . .
O146 K19 O544 81.9(11) . .
O142 K19 O544 140.5(11) . .
O548 K19 O544 82.9(13) 1_545 .
O171 K19 O544 148.1(11) . .
O209 K20 O519 87.5(8) . .
O209 K20 O34 145.1(8) . .
O519 K20 O34 82.9(8) . .
O209 K20 O516 125.0(9) . .
O519 K20 O516 135.3(11) . .
O34 K20 O516 83.4(9) . .
O209 K20 O544 90.2(11) . 2_656
O519 K20 O544 84.8(14) . 2_656
O34 K20 O544 122.0(11) . 2_656
O516 K20 O544 67.4(13) . 2_656
O209 K20 O36 109.3(6) . .
O519 K20 O36 127.4(9) . .
O34 K20 O36 54.6(5) . .
O516 K20 O36 74.5(8) . .
O544 K20 O36 141.6(12) 2_656 .
O209 K20 O112 65.9(5) . .
O519 K20 O112 71.4(9) . .
O34 K20 O112 79.2(6) . .
O516 K20 O112 145.7(9) . .
O544 K20 O112 146.4(12) 2_656 .
O36 K20 O112 71.4(5) . .
O209 K20 O102 57.3(5) . .
O519 K20 O102 134.9(9) . .
O34 K20 O102 109.3(6) . .
O516 K20 O102 89.7(8) . .
O544 K20 O102 119.0(12) 2_656 .
O36 K20 O102 55.8(4) . .
O112 K20 O102 68.9(5) . .
O209 K20 W37 127.4(6) . .
O519 K20 W37 101.2(8) . .
O34 K20 W37 26.1(4) . .
O516 K20 W37 83.4(8) . .
O544 K20 W37 141.9(11) 2_656 .
O36 K20 W37 29.5(3) . .
O112 K20 W37 68.1(4) . .
O102 K20 W37 83.2(4) . .
O209 K20 W4 82.8(4) . .
O519 K20 W4 140.8(9) . .
O34 K20 W4 83.8(4) . .
O516 K20 W4 79.0(8) . .
O544 K20 W4 132.9(12) 2_656 .
O36 K20 W4 29.4(3) . .
O112 K20 W4 70.0(4) . .
O102 K20 W4 26.6(3) . .
W37 K20 W4 57.99(18) . .
O209 K20 K28 36.3(5) . .
O519 K20 K28 84.4(8) . .
O34 K20 K28 167.0(6) . .
O516 K20 K28 104.0(9) . .
O544 K20 K28 54.0(10) 2_656 .
O36 K20 K28 137.3(5) . .
O112 K20 K28 99.2(4) . .
O102 K20 K28 81.7(4) . .
W37 K20 K28 163.1(4) . .
W4 K20 K28 107.9(3) . .
O209 K20 K13 96.0(5) . .
O519 K20 K13 50.5(8) . .
O34 K20 K13 52.7(5) . .
O516 K20 K13 136.1(8) . .
O544 K20 K13 134.2(12) 2_656 .
O36 K20 K13 77.8(4) . .
O112 K20 K13 36.3(3) . .
O102 K20 K13 102.0(5) . .
W37 K20 K13 56.86(19) . .
W4 K20 K13 92.9(3) . .
K28 K20 K13 119.4(3) . .
O93 K21 O55 117.6(7) . .
O93 K21 O83 159.6(8) . .
O55 K21 O83 54.5(6) . .
O93 K21 O84 104.7(7) . .
O55 K21 O84 70.6(6) . .
O83 K21 O84 55.6(6) . .
O93 K21 O49 69.8(6) . .
O55 K21 O49 57.5(5) . .
O83 K21 O49 110.5(6) . .
O84 K21 O49 112.0(7) . .
O93 K21 O91 52.0(6) . .
O55 K21 O91 105.2(6) . .
O83 K21 O91 109.4(7) . .
O84 K21 O91 54.1(6) . .
O49 K21 O91 99.7(6) . .
O93 K21 W99 131.3(6) . .
O55 K21 W99 67.9(4) . .
O83 K21 W99 30.6(4) . .
O84 K21 W99 27.5(4) . .
O49 K21 W99 123.2(5) . .
O91 K21 W99 79.4(4) . .
O93 K21 W110 91.3(5) . .
O55 K21 W110 30.9(4) . .
O83 K21 W110 84.8(5) . .
O84 K21 W110 92.0(5) . .
O49 K21 W110 26.7(4) . .
O91 K21 W110 102.7(4) . .
W99 K21 W110 97.3(3) . .
O93 K21 W97 145.5(6) . .
O55 K21 W97 27.9(4) . .
O83 K21 W97 30.0(4) . .
O84 K21 W97 69.7(4) . .
O49 K21 W97 80.7(4) . .
O91 K21 W97 119.6(5) . .
W99 K21 W97 53.99(16) . .
W110 K21 W97 55.85(16) . .
O93 K21 W112 22.4(5) . .
O55 K21 W112 112.6(5) . .
O83 K21 W112 138.0(6) . .
O84 K21 W112 82.5(5) . .
O49 K21 W112 80.5(4) . .
O91 K21 W112 29.7(3) . .
W99 K21 W112 108.9(3) . .
W110 K21 W112 94.8(3) . .
W97 K21 W112 137.2(4) . .
O93 K21 K25 62.0(5) . .
O55 K21 K25 136.2(6) . .
O83 K21 K25 109.1(5) . .
O84 K21 K25 68.0(5) . .
O49 K21 K25 129.1(5) . .
O91 K21 K25 36.3(4) . .
W99 K21 K25 81.4(3) . .
W110 K21 K25 138.8(4) . .
W97 K21 K25 135.2(4) . .
W112 K21 K25 48.6(2) . .
O513 K22 O501 77.7(10) . .
O513 K22 O153 127.6(9) . .
O501 K22 O153 71.3(8) . .
O513 K22 O500 144.1(11) . .
O501 K22 O500 82.3(8) . .
O153 K22 O500 71.3(7) . .
O513 K22 O134 72.7(9) . .
O501 K22 O134 91.1(7) . .
O153 K22 O134 66.9(6) . .
O500 K22 O134 137.5(8) . .
O513 K22 O13 79.0(9) . 1_455
O501 K22 O13 92.8(7) . 1_455
O153 K22 O13 142.1(6) . 1_455
O500 K22 O13 72.6(7) . 1_455
O134 K22 O13 149.8(7) . 1_455
O513 K22 K36 105.9(10) . 1_455
O501 K22 K36 149.5(8) . 1_455
O153 K22 K36 122.3(7) . 1_455
O500 K22 K36 77.8(7) . 1_455
O134 K22 K36 119.1(7) . 1_455
O13 K22 K36 59.2(6) 1_455 1_455
O513 K22 W28 71.7(8) . 1_455
O501 K22 W28 70.4(6) . 1_455
O153 K22 W28 130.5(5) . 1_455
O500 K22 W28 73.6(6) . 1_455
O134 K22 W28 142.6(6) . 1_455
O13 K22 W28 22.7(4) 1_455 1_455
K36 K22 W28 81.8(5) 1_455 1_455
O513 K22 K5 123.9(8) . .
O501 K22 K5 46.2(6) . .
O153 K22 K5 43.0(4) . .
O500 K22 K5 45.1(5) . .
O134 K22 K5 103.0(5) . .
O13 K22 K5 101.3(4) 1_455 .
K36 K22 K5 122.4(5) 1_455 .
W28 K22 K5 87.6(2) 1_455 .
O513 K22 K35 112.6(9) . 1_455
O501 K22 K35 119.9(7) . 1_455
O153 K22 K35 119.3(6) . 1_455
O500 K22 K35 54.4(6) . 1_455
O134 K22 K35 148.9(6) . 1_455
O13 K22 K35 40.1(5) 1_455 1_455
K36 K22 K35 30.1(5) 1_455 1_455
W28 K22 K35 59.6(3) 1_455 1_455
K5 K22 K35 98.6(4) . 1_455
O70 K23 O390 74.5(8) 1_455 .
O70 K23 O388 135.2(8) 1_455 .
O390 K23 O388 70.6(7) . .
O70 K23 O48 64.2(7) 1_455 1_455
O390 K23 O48 118.1(7) . 1_455
O388 K23 O48 109.9(7) . 1_455
O70 K23 O419 138.6(9) 1_455 .
O390 K23 O419 125.5(9) . .
O388 K23 O419 85.5(8) . .
O48 K23 O419 116.0(8) 1_455 .
O70 K23 O403 78.6(7) 1_455 .
O390 K23 O403 83.6(8) . .
O388 K23 O403 123.2(8) . .
O48 K23 O403 126.9(8) 1_455 .
O419 K23 O403 69.7(7) . .
O70 K23 K35 101.2(7) 1_455 1_455
O390 K23 K35 161.9(7) . 1_455
O388 K23 K35 103.3(7) . 1_455
O48 K23 K35 46.8(5) 1_455 1_455
O419 K23 K35 69.4(7) . 1_455
O403 K23 K35 113.2(8) . 1_455
O70 K23 W85 142.6(7) 1_455 .
O390 K23 W85 68.5(6) . .
O388 K23 W85 21.7(4) . .
O48 K23 W85 130.8(6) 1_455 .
O419 K23 W85 71.8(6) . .
O403 K23 W85 101.9(6) . .
K35 K23 W85 112.2(5) 1_455 .
O70 K23 W89 145.5(6) 1_455 .
O390 K23 W89 103.3(6) . .
O388 K23 W89 71.1(5) . .
O48 K23 W89 136.7(5) 1_455 .
O419 K23 W89 22.7(6) . .
O403 K23 W89 67.0(5) . .
K35 K23 W89 90.2(4) 1_455 .
W85 K23 W89 53.19(18) . .
O70 K23 K36 113.4(8) 1_455 1_455
O390 K23 K36 168.1(7) . 1_455
O388 K23 K36 106.1(7) . 1_455
O48 K23 K36 73.9(6) 1_455 1_455
O419 K23 K36 42.7(7) . 1_455
O403 K23 K36 89.2(7) . 1_455
K35 K23 K36 28.9(4) 1_455 1_455
W85 K23 K36 104.0(5) . 1_455
W89 K23 K36 65.1(4) . 1_455
O409 K24 O407 95.2(10) . 2_565
O409 K24 O355 117.4(9) . .
O407 K24 O355 119.3(9) 2_565 .
O409 K24 O408 74.3(9) . .
O407 K24 O408 66.0(8) 2_565 .
O355 K24 O408 75.3(8) . .
O409 K24 O360 73.5(8) . .
O407 K24 O360 167.1(9) 2_565 .
O355 K24 O360 72.4(7) . .
O408 K24 O360 115.3(8) . .
O316 K25 O414 70.3(7) . .
O316 K25 O91 111.3(7) . .
O414 K25 O91 71.3(6) . .
O316 K25 O87 148.3(10) . .
O414 K25 O87 78.1(7) . .
O91 K25 O87 53.7(6) . .
O316 K25 O318 57.1(6) . .
O414 K25 O318 70.5(6) . .
O91 K25 O318 57.2(6) . .
O87 K25 O318 109.9(7) . .
O316 K25 W112 83.9(5) . .
O414 K25 W112 70.9(5) . .
O91 K25 W112 29.9(4) . .
O87 K25 W112 83.4(5) . .
O318 K25 W112 27.6(3) . .
O316 K25 W104 130.2(7) . .
O414 K25 W104 67.9(5) . .
O91 K25 W104 28.5(4) . .
O87 K25 W104 26.1(4) . .
O318 K25 W104 83.8(5) . .
W112 K25 W104 57.6(2) . .
O316 K25 K12 102.5(7) . .
O414 K25 K12 38.2(4) . .
O91 K25 K12 76.8(5) . .
O87 K25 K12 49.8(5) . .
O318 K25 K12 104.9(6) . .
W112 K25 K12 93.9(4) . .
W104 K25 K12 55.7(2) . .
O316 K25 K26 33.3(5) . .
O414 K25 K26 101.1(5) . .
O91 K25 K26 135.6(6) . .
O87 K25 K26 170.1(7) . .
O318 K25 K26 78.8(5) . .
W112 K25 K26 105.8(4) . .
W104 K25 K26 161.9(4) . .
K12 K25 K26 124.5(4) . .
O316 K25 K21 122.5(6) . .
O414 K25 K21 112.1(5) . .
O91 K25 K21 41.0(5) . .
O87 K25 K21 67.2(5) . .
O318 K25 K21 69.6(4) . .
W112 K25 K21 49.4(2) . .
W104 K25 K21 55.2(2) . .
K12 K25 K21 110.9(4) . .
K26 K25 K21 121.5(4) . .
O316 K26 O306 148.0(9) . .
O316 K26 O313 68.9(7) . .
O306 K26 O313 79.4(7) . .
O316 K26 O307 110.8(7) . .
O306 K26 O307 53.2(6) . .
O313 K26 O307 73.3(7) . .
O316 K26 O310 57.4(6) . .
O306 K26 O310 108.5(7) . .
O313 K26 O310 71.1(6) . .
O307 K26 O310 56.4(5) . .
O316 K26 W20 83.3(5) . .
O306 K26 W20 82.3(6) . .
O313 K26 W20 71.2(5) . .
O307 K26 W20 29.4(4) . .
O310 K26 W20 27.0(3) . .
O316 K26 W67 129.3(7) . .
O306 K26 W67 25.2(4) . .
O313 K26 W67 68.7(5) . .
O307 K26 W67 29.4(4) . .
O310 K26 W67 83.4(5) . .
W20 K26 W67 57.6(2) . .
O316 K26 K18 98.7(7) . .
O306 K26 K18 53.7(5) . .
O313 K26 K18 35.2(4) . .
O307 K26 K18 78.3(5) . .
O310 K26 K18 102.7(6) . .
W20 K26 K18 92.5(4) . .
W67 K26 K18 56.9(3) . .
O316 K26 K25 33.1(5) . .
O306 K26 K25 170.5(7) . .
O313 K26 K25 98.9(6) . .
O307 K26 K25 135.5(6) . .
O310 K26 K25 79.4(5) . .
W20 K26 K25 106.1(4) . .
W67 K26 K25 161.5(5) . .
K18 K26 K25 120.4(5) . .
O34 K27 O185 134.2(8) . 2_656
O34 K27 O21 73.5(6) . .
O185 K27 O21 62.8(6) 2_656 .
O34 K27 O20 70.5(5) . .
O185 K27 O20 92.9(6) 2_656 .
O21 K27 O20 54.0(5) . .
O34 K27 O19 74.7(6) . .
O185 K27 O19 126.6(6) 2_656 .
O21 K27 O19 103.3(6) . .
O20 K27 O19 49.9(5) . .
O34 K27 W15 64.4(5) . .
O185 K27 W15 79.9(5) 2_656 .
O21 K27 W15 25.1(4) . .
O20 K27 W15 30.0(3) . .
O19 K27 W15 78.3(4) . .
O34 K27 W47 65.1(5) . .
O185 K27 W47 116.3(5) 2_656 .
O21 K27 W47 79.5(5) . .
O20 K27 W47 27.3(3) . .
O19 K27 W47 23.9(3) . .
W15 K27 W47 54.47(18) . .
O34 K27 K20 38.8(5) . .
O185 K27 K20 115.0(6) 2_656 .
O21 K27 K20 78.2(5) . .
O20 K27 K20 104.1(4) . .
O19 K27 K20 111.0(5) . .
W15 K27 K20 85.2(3) . .
W47 K27 K20 103.9(3) . .
O34 K27 K13 44.0(5) . .
O185 K27 K13 169.0(6) 2_656 .
O21 K27 K13 117.4(5) . .
O20 K27 K13 95.6(4) . .
O19 K27 K13 64.4(4) . .
W15 K27 K13 104.3(3) . .
W47 K27 K13 73.8(2) . .
K20 K27 K13 56.0(2) . .
O34 K27 K7 166.2(6) . 2_656
O185 K27 K7 53.5(4) 2_656 2_656
O21 K27 K7 116.2(5) . 2_656
O20 K27 K7 122.9(4) . 2_656
O19 K27 K7 110.6(4) . 2_656
W15 K27 K7 128.6(3) . 2_656
W47 K27 K7 124.7(3) . 2_656
K20 K27 K7 130.6(4) . 2_656
K13 K27 K7 125.7(3) . 2_656
O209 K28 O534 92.6(11) . .
O209 K28 O215 142.0(8) . .
O534 K28 O215 80.4(10) . .
O209 K28 O201 69.1(6) . .
O534 K28 O201 76.0(10) . .
O215 K28 O201 73.0(6) . .
O209 K28 O211 106.6(7) . .
O534 K28 O211 127.8(10) . .
O215 K28 O211 54.7(5) . .
O201 K28 O211 67.2(5) . .
O209 K28 O208 56.2(5) . .
O534 K28 O208 138.6(11) . .
O215 K28 O208 106.9(6) . .
O201 K28 O208 68.0(5) . .
O211 K28 O208 53.9(5) . .
O209 K28 O504 152.9(8) . .
O534 K28 O504 62.3(10) . .
O215 K28 O504 48.8(5) . .
O201 K28 O504 110.8(6) . .
O211 K28 O504 97.6(6) . .
O208 K28 O504 150.5(7) . .
O209 K28 W30 81.5(5) . .
O534 K28 W30 142.7(10) . .
O215 K28 W30 82.0(5) . .
O201 K28 W30 67.4(4) . .
O211 K28 W30 27.7(3) . .
O208 K28 W30 26.4(3) . .
O504 K28 W30 124.4(6) . .
O209 K28 W22 126.0(6) . .
O534 K28 W22 101.2(9) . .
O215 K28 W22 25.5(4) . .
O201 K28 W22 64.4(4) . .
O211 K28 W22 29.5(3) . .
O208 K28 W22 81.5(4) . .
O504 K28 W22 72.4(4) . .
W30 K28 W22 56.5(2) . .
O209 K28 K20 36.6(4) . .
O534 K28 K20 90.0(9) . .
O215 K28 K20 170.3(7) . .
O201 K28 K20 103.8(5) . .
O211 K28 K20 133.1(6) . .
O208 K28 K20 79.7(4) . .
O504 K28 K20 126.9(5) . .
W30 K28 K20 105.4(4) . .
W22 K28 K20 160.6(4) . .
O209 K28 K7 99.9(6) . .
O534 K28 K7 53.5(8) . .
O215 K28 K7 46.5(5) . .
O201 K28 K7 36.8(4) . .
O211 K28 K7 75.3(4) . .
O208 K28 K7 101.6(5) . .
O504 K28 K7 74.2(5) . .
W30 K28 K7 91.0(3) . .
W22 K28 K7 54.0(2) . .
K20 K28 K7 126.0(5) . .
O209 K28 K33 119.9(6) . .
O534 K28 K33 147.4(10) . .
O215 K28 K33 72.5(6) . .
O201 K28 K33 111.7(5) . .
O211 K28 K33 44.7(5) . .
O208 K28 K33 68.6(5) . .
O504 K28 K33 86.0(6) . .
W30 K28 K33 50.9(3) . .
W22 K28 K33 59.2(3) . .
K20 K28 K33 116.9(4) . .
K7 K28 K33 113.3(4) . .
O116 K29 O108 58.7(6) . .
O116 K29 O133 75.0(6) . .
O108 K29 O133 121.9(8) . .
O116 K29 O152 122.4(8) . .
O108 K29 O152 125.9(9) . .
O133 K29 O152 54.5(6) . .
O116 K29 O206 100.0(8) . .
O108 K29 O206 71.1(7) . .
O133 K29 O206 85.8(7) . .
O152 K29 O206 55.1(6) . .
O116 K29 O132 51.6(6) . .
O108 K29 O132 108.1(7) . .
O133 K29 O132 53.9(6) . .
O152 K29 O132 105.0(8) . .
O206 K29 O132 133.2(8) . .
O116 K29 O539 111.9(10) . .
O108 K29 O539 55.3(8) . .
O133 K29 O539 130.1(10) . .
O152 K29 O539 86.0(8) . .
O206 K29 O539 44.5(8) . .
O132 K29 O539 163.3(10) . .
O116 K29 O114 50.2(5) . .
O108 K29 O114 55.1(5) . .
O133 K29 O114 68.9(6) . .
O152 K29 O114 84.2(6) . .
O206 K29 O114 50.3(5) . .
O132 K29 O114 89.5(6) . .
O539 K29 O114 78.9(8) . .
O116 K29 W13 32.5(4) . .
O108 K29 W13 29.1(4) . .
O133 K29 W13 94.7(6) . .
O152 K29 W13 120.7(7) . .
O206 K29 W13 75.9(6) . .
O132 K29 W13 84.0(5) . .
O539 K29 W13 79.5(8) . .
O114 K29 W13 36.7(3) . .
O116 K29 W62 67.7(5) . .
O108 K29 W62 125.8(6) . .
O133 K29 W62 27.2(4) . .
O152 K29 W62 76.3(5) . .
O206 K29 W62 112.7(6) . .
O132 K29 W62 28.8(4) . .
O539 K29 W62 157.2(8) . .
O114 K29 W62 84.9(5) . .
W13 K29 W62 97.1(4) . .
O116 K29 W7 98.4(6) . .
O108 K29 W7 124.7(7) . .
O133 K29 W7 29.2(4) . .
O152 K29 W7 25.8(4) . .
O206 K29 W7 64.2(5) . .
O132 K29 W7 82.4(5) . .
O539 K29 W7 105.0(8) . .
O114 K29 W7 71.4(4) . .
W13 K29 W7 106.5(5) . .
W62 K29 W7 54.0(3) . .
O116 K29 W109 25.0(4) . .
O108 K29 W109 79.7(5) . .
O133 K29 W109 69.3(5) . .
O152 K29 W109 123.6(6) . .
O206 K29 W109 122.5(6) . .
O132 K29 W109 28.5(4) . .
O539 K29 W109 134.9(8) . .
O114 K29 W109 72.2(4) . .
W13 K29 W109 56.7(3) . .
W62 K29 W109 51.8(2) . .
W7 K29 W109 97.9(4) . .
O100 K30 O22 156.1(10) . .
O100 K30 O545 98.4(12) . .
O22 K30 O545 102.1(12) . .
O100 K30 O516 87.1(10) . .
O22 K30 O516 98.1(10) . .
O545 K30 O516 108.2(15) . .
O100 K30 O31 109.6(8) . .
O22 K30 O31 55.6(6) . .
O545 K30 O31 97.3(12) . .
O516 K30 O31 147.2(11) . .
O100 K30 O32 103.0(8) . .
O22 K30 O32 55.0(6) . .
O545 K30 O32 156.4(12) . .
O516 K30 O32 82.7(10) . .
O31 K30 O32 66.4(6) . .
O100 K30 O39 68.6(6) . .
O22 K30 O39 105.7(7) . .
O545 K30 O39 73.3(12) . .
O516 K30 O39 155.4(10) . .
O31 K30 O39 52.1(5) . .
O32 K30 O39 105.7(8) . .
O100 K30 O36 53.1(6) . .
O22 K30 O36 106.8(8) . .
O545 K30 O36 151.1(12) . .
O516 K30 O36 69.4(10) . .
O31 K30 O36 97.6(7) . .
O32 K30 O36 52.0(5) . .
O39 K30 O36 97.1(7) . .
O100 K30 W16 139.7(8) . .
O22 K30 W16 29.9(4) . .
O545 K30 W16 89.3(11) . .
O516 K30 W16 127.9(9) . .
O31 K30 W16 30.1(4) . .
O32 K30 W16 68.0(5) . .
O39 K30 W16 76.2(5) . .
O36 K30 W16 115.3(6) . .
O100 K30 W15 130.4(8) . .
O22 K30 W15 30.7(4) . .
O545 K30 W15 131.2(11) . .
O516 K30 W15 79.4(8) . .
O31 K30 W15 68.2(5) . .
O32 K30 W15 28.3(4) . .
O39 K30 W15 118.9(6) . .
O36 K30 W15 77.5(5) . .
W16 K30 W15 54.4(3) . .
O100 K30 W4 23.2(4) . .
O22 K30 W4 135.1(8) . .
O545 K30 W4 121.5(11) . .
O516 K30 W4 79.2(9) . .
O31 K30 W4 105.0(7) . .
O32 K30 W4 80.4(6) . .
O39 K30 W4 79.5(5) . .
O36 K30 W4 30.0(3) . .
W16 K30 W4 132.4(6) . .
W15 K30 W4 107.3(5) . .
O100 K30 W31 87.4(6) . .
O22 K30 W31 82.4(5) . .
O545 K30 W31 84.5(11) . .
O516 K30 W31 166.8(11) . .
O31 K30 W31 27.7(3) . .
O32 K30 W31 86.8(6) . .
O39 K30 W31 24.3(3) . .
O36 K30 W31 97.7(5) . .
W16 K30 W31 53.8(2) . .
W15 K30 W31 95.1(4) . .
W4 K30 W31 91.1(4) . .
O309 K31 O294 157.7(10) . .
O309 K31 O297 114.0(8) . .
O294 K31 O297 56.1(7) . .
O309 K31 O296 101.9(8) . .
O294 K31 O296 56.5(7) . .
O297 K31 O296 69.2(7) . .
O309 K31 O266 70.1(7) . .
O294 K31 O266 108.4(9) . .
O297 K31 O266 53.7(6) . .
O296 K31 O266 107.1(7) . .
O309 K31 O307 51.5(6) . .
O294 K31 O307 108.2(8) . .
O297 K31 O307 101.7(7) . .
O296 K31 O307 52.0(6) . .
O266 K31 O307 97.5(7) . .
O309 K31 W58 144.2(8) . .
O294 K31 W58 29.8(6) . .
O297 K31 W58 30.2(4) . .
O296 K31 W58 69.8(5) . .
O266 K31 W58 79.0(6) . .
O307 K31 W58 117.9(6) . .
O309 K31 W59 129.0(8) . .
O294 K31 W59 31.4(6) . .
O297 K31 W59 69.1(5) . .
O296 K31 W59 28.4(4) . .
O266 K31 W59 120.4(6) . .
O307 K31 W59 77.6(5) . .
W58 K31 W59 54.6(3) . .
O309 K31 W20 22.0(4) . .
O294 K31 W20 136.6(8) . .
O297 K31 W20 109.0(6) . .
O296 K31 W20 80.2(6) . .
O266 K31 W20 79.8(6) . .
O307 K31 W20 29.6(3) . .
W58 K31 W20 135.8(5) . .
W59 K31 W20 107.1(5) . .
O309 K31 W34 90.5(6) . .
O294 K31 W34 84.1(7) . .
O297 K31 W34 28.7(4) . .
O296 K31 W34 89.1(6) . .
O266 K31 W34 25.0(4) . .
O307 K31 W34 100.3(5) . .
W58 K31 W34 55.5(3) . .
W59 K31 W34 96.5(4) . .
W20 K31 W34 93.5(4) . .
O213 K33 O235 150.1(9) . .
O213 K33 O546 106.7(12) . .
O235 K33 O546 96.3(13) . .
O213 K33 O245 105.6(8) . .
O235 K33 O245 53.8(6) . .
O546 K33 O245 91.8(12) . .
O213 K33 O216 100.4(8) . .
O235 K33 O216 53.0(6) . .
O546 K33 O216 148.3(13) . .
O245 K33 O216 64.9(6) . .
O213 K33 O252 64.0(6) . .
O235 K33 O252 104.4(8) . .
O546 K33 O252 76.9(11) . .
O245 K33 O252 51.4(5) . .
O216 K33 O252 101.4(7) . .
O213 K33 O211 51.3(6) . .
O235 K33 O211 105.0(8) . .
O546 K33 O211 158.0(13) . .
O245 K33 O211 96.2(7) . .
O216 K33 O211 52.1(6) . .
O252 K33 O211 92.2(7) . .
O213 K33 W40 128.4(8) . .
O235 K33 W40 29.0(5) . .
O546 K33 W40 124.0(12) . .
O245 K33 W40 66.8(5) . .
O216 K33 W40 28.5(4) . .
O252 K33 W40 115.9(6) . .
O211 K33 W40 78.0(5) . .
O213 K33 W108 134.8(7) . .
O235 K33 W108 29.8(4) . .
O546 K33 W108 82.0(11) . .
O245 K33 W108 29.2(4) . .
O216 K33 W108 67.2(5) . .
O252 K33 W108 75.8(5) . .
O211 K33 W108 114.2(6) . .
W40 K33 W108 53.7(3) . .
O213 K33 W30 22.6(4) . .
O235 K33 W30 131.4(8) . .
O546 K33 W30 129.3(12) . .
O245 K33 W30 102.8(6) . .
O216 K33 W30 79.0(6) . .
O252 K33 W30 75.6(6) . .
O211 K33 W30 28.7(3) . .
W40 K33 W30 106.2(5) . .
W108 K33 W30 129.6(5) . .
O213 K33 W111 83.6(6) . .
O235 K33 W111 80.5(6) . .
O546 K33 W111 82.9(10) . .
O245 K33 W111 27.2(4) . .
O216 K33 W111 84.2(5) . .
O252 K33 W111 24.2(3) . .
O211 K33 W111 95.0(5) . .
W40 K33 W111 93.0(4) . .
W108 K33 W111 52.9(3) . .
W30 K33 W111 88.7(4) . .
O213 K33 K28 67.3(6) . .
O235 K33 K28 108.0(7) . .
O546 K33 K28 136.7(11) . .
O245 K33 K28 131.4(7) . .
O216 K33 K28 69.3(5) . .
O252 K33 K28 127.6(7) . .
O211 K33 K28 40.2(4) . .
W40 K33 K28 80.7(4) . .
W108 K33 K28 134.0(5) . .
W30 K33 K28 52.0(3) . .
W111 K33 K28 135.1(5) . .
O512 K34 O323 147.0(12) . .
O512 K34 O353 132.7(12) . .
O323 K34 O353 78.6(7) . .
O512 K34 O328 100.0(11) . .
O323 K34 O328 57.3(6) . .
O353 K34 O328 123.9(8) . .
O512 K34 O352 128.0(10) . .
O323 K34 O352 54.4(7) . .
O353 K34 O352 56.8(7) . .
O328 K34 O352 108.9(8) . .
O512 K34 O342 86.6(10) . .
O323 K34 O342 125.8(9) . .
O353 K34 O342 54.5(6) . .
O328 K34 O342 127.1(9) . .
O352 K34 O342 107.1(9) . .
O512 K34 O540 61.9(10) . .
O323 K34 O540 108.3(10) . .
O353 K34 O540 131.1(10) . .
O328 K34 O540 52.8(8) . .
O352 K34 O540 161.7(11) . .
O342 K34 O540 87.8(9) . .
O512 K34 O341 92.3(9) . .
O323 K34 O341 100.6(8) . .
O353 K34 O341 87.2(8) . .
O328 K34 O341 70.7(8) . .
O352 K34 O341 137.5(9) . .
O342 K34 O341 56.5(8) . .
O540 K34 O341 43.9(8) . .
O512 K34 O324 138.3(10) . .
O323 K34 O324 49.2(5) . .
O353 K34 O324 73.0(6) . .
O328 K34 O324 52.5(6) . .
O352 K34 O324 92.9(7) . .
O342 K34 O324 88.5(7) . .
O540 K34 O324 76.5(8) . .
O341 K34 O324 51.8(6) . .
O512 K34 W48 128.3(11) . .
O323 K34 W48 31.7(4) . .
O353 K34 W48 97.4(6) . .
O328 K34 W48 28.4(4) . .
O352 K34 W48 86.1(6) . .
O342 K34 W48 123.0(7) . .
O540 K34 W48 76.7(8) . .
O341 K34 W48 76.2(7) . .
O324 K34 W48 34.7(3) . .
O512 K34 W82 130.1(10) . .
O323 K34 W82 70.7(5) . .
O353 K34 W82 28.3(4) . .
O328 K34 W82 127.4(7) . .
O352 K34 W82 30.2(5) . .
O342 K34 W82 77.1(6) . .
O540 K34 W82 159.1(9) . .
O341 K34 W82 115.2(8) . .
O324 K34 W82 88.6(5) . .
W48 K34 W82 99.4(4) . .
O512 K34 W85 111.2(10) . .
O323 K34 W85 101.8(7) . .
O353 K34 W85 29.6(4) . .
O328 K34 W85 125.9(7) . .
O352 K34 W85 85.5(7) . .
O342 K34 W85 25.8(4) . .
O540 K34 W85 105.9(8) . .
O341 K34 W85 65.1(7) . .
O324 K34 W85 75.6(5) . .
W48 K34 W85 108.9(5) . .
W82 K34 W85 55.5(3) . .
K36 K35 O59 74.4(11) . .
K36 K35 O13 80.4(10) . .
O59 K35 O13 80.8(9) . .
K36 K35 O48 136.9(12) . .
O59 K35 O48 86.1(9) . .
O13 K35 O48 134.5(10) . .
K36 K35 O38 139.6(11) . .
O59 K35 O38 132.3(10) . .
O13 K35 O38 76.4(7) . .
O48 K35 O38 81.2(7) . .
K36 K35 O500 85.8(10) . 1_655
O59 K35 O500 143.6(10) . 1_655
O13 K35 O500 65.7(7) . 1_655
O48 K35 O500 127.5(9) . 1_655
O38 K35 O500 54.5(6) . 1_655
K36 K35 K23 90.5(9) . 1_655
O59 K35 K23 94.8(8) . 1_655
O13 K35 K23 170.7(8) . 1_655
O48 K35 K23 52.6(6) . 1_655
O38 K35 K23 112.4(7) . 1_655
O500 K35 K23 116.1(8) 1_655 1_655
K36 K35 W110 148.2(11) . .
O59 K35 W110 78.2(7) . .
O13 K35 W110 111.0(7) . .
O48 K35 W110 23.6(5) . .
O38 K35 W110 72.0(5) . .
O500 K35 W110 126.0(7) 1_655 .
K23 K35 W110 75.8(4) 1_655 .
K36 K35 W100 94.5(10) . .
O59 K35 W100 21.0(5) . .
O13 K35 W100 89.8(7) . .
O48 K35 W100 66.7(6) . .
O38 K35 W100 117.8(7) . .
O500 K35 W100 155.2(8) 1_655 .
K23 K35 W100 88.7(5) 1_655 .
W110 K35 W100 57.2(3) . .
K36 K35 W31 151.3(10) . .
O59 K35 W31 109.6(8) . .
O13 K35 W31 72.5(6) . .
O48 K35 W31 71.4(6) . .
O38 K35 W31 23.2(4) . .
O500 K35 W31 74.7(5) 1_655 .
K23 K35 W31 116.8(5) 1_655 .
W110 K35 W31 55.3(3) . .
W100 K35 W31 94.7(4) . .
K36 K35 W28 99.2(9) . .
O59 K35 W28 85.4(8) . .
O13 K35 W28 18.8(4) . .
O48 K35 W28 117.4(8) . .
O38 K35 W28 61.3(5) . .
O500 K35 W28 67.7(6) 1_655 .
K23 K35 W28 169.9(6) 1_655 .
W110 K35 W28 94.4(4) . .
W100 K35 W28 87.9(4) . .
W31 K35 W28 54.2(3) . .
K36 K35 K22 53.3(8) . 1_655
O59 K35 K22 104.2(7) . 1_655
O13 K35 K22 44.3(5) . 1_655
O48 K35 K22 168.2(8) . 1_655
O38 K35 K22 87.5(6) . 1_655
O500 K35 K22 41.0(5) 1_655 1_655
K23 K35 K22 130.5(6) 1_655 1_655
W110 K35 K22 152.4(6) . 1_655
W100 K35 K22 122.5(5) . 1_655
W31 K35 K22 99.3(4) . 1_655
W28 K35 K22 58.9(3) . 1_655
K35 K36 O59 62.0(10) . .
K35 K36 O419 102.0(12) . 1_655
O59 K36 O419 117.0(11) . 1_655
K35 K36 O374 160.4(13) . 1_655
O59 K36 O374 112.5(11) . 1_655
O419 K36 O374 62.6(9) 1_655 1_655
K35 K36 O13 58.0(9) . .
O59 K36 O13 70.1(8) . .
O419 K36 O13 154.4(11) 1_655 .
O374 K36 O13 140.2(11) 1_655 .
K35 K36 K22 96.6(10) . 1_655
O59 K36 K22 121.1(10) . 1_655
O419 K36 K22 121.1(11) 1_655 1_655
O374 K36 K22 101.8(9) 1_655 1_655
O13 K36 K22 53.4(5) . 1_655
K35 K36 K23 60.5(8) . 1_655
O59 K36 K23 80.4(7) . 1_655
O419 K36 K23 45.5(6) 1_655 1_655
O374 K36 K23 100.6(9) 1_655 1_655
O13 K36 K23 118.6(7) . 1_655
K22 K36 K23 138.6(8) 1_655 1_655
W49 O4 W17 154.6(10) . .
W106 O5 W49 150.9(11) . .
W106 O6 W17 151.8(10) . .
W17 O7 W15 126.3(9) . .
W46 O8 W106 127.7(10) . .
W49 O10 W28 126.6(9) . .
W17 O11 W16 124.6(10) . .
W17 O11 K5 147.7(7) . 1_655
W16 O11 K5 86.5(6) . 1_655
W49 O12 W41 126.5(8) . .
W28 O13 K35 131.8(10) . .
W28 O13 K22 117.7(8) . 1_655
K35 O13 K22 95.6(8) . 1_655
W28 O13 K36 173.2(10) . .
K35 O13 K36 41.5(7) . .
K22 O13 K36 67.4(7) 1_655 .
W41 O14 W28 125.8(9) . .
W41 O14 K2 93.7(6) . .
W28 O14 K2 94.4(6) . .
W41 O15 K15 131.1(10) . 1_545
W46 O16 W41 146.6(9) . .
W46 O18 W47 126.6(10) . .
W46 O18 K14 96.7(7) . .
W47 O18 K14 101.1(7) . .
W47 O19 K27 103.6(9) . .
W47 O20 W15 144.5(9) . .
W47 O20 K27 99.2(7) . .
W15 O20 K27 90.5(7) . .
W15 O21 K27 108.2(9) . .
W16 O22 W15 124.4(10) . .
W16 O22 K30 102.6(8) . .
W15 O22 K30 102.0(8) . .
W16 O23 K5 116.0(7) . 1_655
W16 O23 K11 144.2(9) . .
K5 O23 K11 93.2(6) 1_655 .
W28 O24 W16 147.8(9) . .
Se6 O25 W15 120.2(7) . .
Se6 O25 W16 119.8(8) . .
W15 O25 W16 91.3(6) . .
Se6 O25 W17 135.8(9) . .
W15 O25 W17 89.9(6) . .
W16 O25 W17 88.1(6) . .
W47 O26 W106 128.4(9) . .
Se6 O27 W46 122.1(10) . .
Se6 O27 W47 121.0(8) . .
W46 O27 W47 91.4(6) . .
W46 O28 W33 131.1(10) . .
W46 O28 K14 116.0(8) . .
W33 O28 K14 98.0(6) . .
W28 O29 W31 136.0(11) . .
W28 O29 K2 117.7(8) . .
W31 O29 K2 100.9(6) . .
W41 O30 W33 133.7(11) . .
W41 O30 K2 117.5(8) . .
W33 O30 K2 102.8(6) . .
W16 O31 W31 132.0(10) . .
W16 O31 K30 97.9(7) . .
W31 O31 K30 107.9(7) . .
W15 O32 W37 136.9(10) . .
W15 O32 K30 99.1(9) . .
W37 O32 K30 112.4(7) . .
W47 O33 W37 145.4(10) . .
W47 O33 K14 113.2(8) . .
W37 O33 K14 93.8(6) . .
W37 O34 K27 144.3(9) . .
W37 O34 K20 107.4(8) . .
K27 O34 K20 105.8(7) . .
W37 O35 K14 109.6(8) . .
W37 O35 K13 118.2(9) . .
K14 O35 K13 109.4(7) . .
W37 O36 W4 154.3(9) . .
W37 O36 K20 97.4(6) . .
W4 O36 K20 99.3(6) . .
W37 O36 K30 107.5(7) . .
W4 O36 K30 88.2(6) . .
K20 O36 K30 101.1(6) . .
W3 O37 W37 155.2(8) . .
W3 O37 K14 103.8(7) . .
W37 O37 K14 81.5(5) . .
W31 O38 K35 114.5(10) . .
W31 O38 K11 126.5(8) . .
K35 O38 K11 115.9(8) . .
W31 O39 K30 103.8(8) . .
W3 O40 W31 167.1(10) . .
W3 O40 K2 99.0(7) . .
W31 O40 K2 93.7(5) . .
Se6 O41 W28 122.9(10) . .
Se6 O41 W41 121.8(10) . .
W28 O41 W41 91.4(6) . .
W33 O42 K15 123.6(10) . 1_545
W33 O43 K14 103.7(8) . .
W107 O44 W33 149.1(12) . .
W107 O44 K2 104.7(8) . .
W33 O44 K2 103.4(8) . .
W107 O45 K15 117.3(9) . 1_545
W70 O46 W107 132.7(11) . .
W70 O46 K2 116.3(9) . .
W107 O46 K2 102.1(6) . .
W100 O47 W110 144.4(12) . .
W100 O47 K2 112.8(9) . .
W110 O47 K2 100.6(7) . .
W110 O48 K35 116.9(11) . .
W110 O48 K23 159.1(11) . 1_655
K35 O48 K23 80.7(7) . 1_655
W110 O49 K21 103.8(8) . .
W35 O50 W110 166.6(10) . .
W35 O50 K2 99.2(8) . .
W110 O50 K2 93.8(6) . .
W35 O51 W107 163.6(10) . .
W35 O51 K2 98.7(8) . .
W107 O51 K2 93.9(6) . .
W35 O52 W24 108.9(7) . .
W35 O52 W3 143.0(8) . .
W24 O52 W3 105.5(7) . .
W3 O53 W33 166.1(9) . .
W3 O53 K2 98.2(7) . .
W33 O53 K2 93.9(5) . .
W110 O54 W31 147.9(13) . .
W110 O54 K2 106.4(9) . .
W31 O54 K2 105.5(8) . .
W97 O55 W110 136.2(9) . .
W97 O55 K21 105.8(7) . .
W110 O55 K21 101.5(7) . .
W102 O56 W107 130.5(11) . .
W102 O56 K6 111.1(9) . .
W107 O56 K6 102.1(8) . .
W100 O57 W70 126.4(10) . .
W100 O57 K2 93.7(7) . .
W70 O57 K2 95.1(7) . .
W70 O58 K15 135.5(13) . 1_545
W100 O59 K35 125.5(12) . .
W100 O59 K36 163.2(15) . .
K35 O59 K36 43.6(7) . .
W101 O60 W100 127.3(10) . .
W101 O61 W70 126.2(10) . .
W101 O62 K15 136.4(13) . 2_765
W98 O63 W101 155.2(14) . .
W116 O64 W101 151.4(14) . .
W98 O67 W116 149.5(11) . .
W97 O69 W100 148.7(12) . .
W97 O70 K23 139.5(13) . 1_655
Se5 O71 W100 121.8(11) . .
Se5 O71 W70 120.7(10) . .
W100 O71 W70 91.3(6) . .
Se5 O71 W101 133.3(9) . .
W100 O71 W101 89.4(6) . .
W70 O71 W101 88.9(6) . .
W70 O72 W102 145.3(11) . .
Se5 O73 W97 121.0(10) . .
Se5 O73 W99 120.4(10) . .
W97 O73 W99 91.7(8) . .
Se5 O73 W98 134.6(11) . .
W97 O73 W98 88.0(7) . .
W99 O73 W98 89.4(6) . .
Se5 O74 W102 122.2(11) . .
Se5 O74 W103 122.0(10) . .
W102 O74 W103 91.1(7) . .
W116 O75 W103 129.6(10) . .
W116 O76 W102 126.1(12) . .
W103 O78 W102 125.8(11) . .
W103 O78 K6 101.6(7) . .
W102 O78 K6 96.4(7) . .
W103 O79 W104 148.1(13) . .
W103 O79 K6 109.3(10) . .
W104 O79 K6 96.2(7) . .
W99 O82 W103 145.6(10) . .
W97 O83 W99 123.7(12) . .
W97 O83 K21 101.8(8) . .
W99 O83 K21 100.6(7) . .
W99 O84 W104 138.0(11) . .
W99 O84 K21 103.5(10) . .
W104 O84 K21 111.9(8) . .
W98 O85 W97 125.6(18) . .
W98 O86 W99 122.8(15) . .
W104 O87 K25 104.8(9) . .
W104 O87 K12 94.2(10) . .
K25 O87 K12 83.7(6) . .
W35 O88 K6 100.8(6) . .
W24 O89 W35 112.7(7) . .
W24 O89 W112 106.0(7) . .
W35 O89 W112 139.4(9) . .
W107 O90 K6 100.6(8) . .
W104 O91 W112 153.8(12) . .
W104 O91 K25 101.5(8) . .
W112 O91 K25 97.5(8) . .
W104 O91 K21 103.9(7) . .
W112 O91 K21 89.1(8) . .
K25 O91 K21 102.7(7) . .
W104 O92 K6 108.4(8) . .
W104 O92 K12 112.0(10) . .
K6 O92 K12 115.7(8) . .
W112 O93 K21 120.1(10) . .
W42 O94 W112 139.2(11) . .
W24 O95 W112 111.6(8) . .
W24 O95 W118 110.0(8) . .
W112 O95 W118 138.4(10) . .
W24 O95 K16 92.3(7) . .
W112 O95 K16 126.1(8) . .
W118 O95 K16 51.2(4) . .
W24 O97 W3 108.6(7) . .
W24 O97 W4 105.5(6) . .
W3 O97 W4 145.0(8) . .
W3 O98 K14 98.7(6) . .
W118 O99 W24 112.0(8) . .
W118 O99 W4 139.2(9) . .
W24 O99 W4 108.8(8) . .
W118 O99 K16 52.1(4) . .
W24 O99 K16 92.7(6) . .
W4 O99 K16 126.6(8) . .
W4 O100 K30 120.5(9) . .
W24 O101 K16 100.7(9) . .
W4 O102 Co1 146.6(9) . .
W4 O102 K20 100.7(6) . .
Co1 O102 K20 103.8(6) . .
W9 O103 W4 139.2(8) . .
W120 O105 W42 151.4(11) . .
W120 O105 K16 97.0(7) . .
W42 O105 K16 105.2(8) . .
W91 O106 W120 143.9(16) . .
W120 O107 W9 158.7(11) . .
W120 O107 K16 95.3(7) . .
W9 O107 K16 104.3(7) . .
W13 O108 W120 145.3(10) . .
W13 O108 K29 99.4(8) . .
W120 O108 K29 106.7(7) . .
W9 O109 W13 152.5(10) . .
W9 O109 K13 89.3(7) . .
W13 O109 K13 111.1(7) . .
W9 O110 W1 110.7(8) . .
W9 O110 Co1 132.2(8) . .
W1 O110 Co1 109.6(7) . .
W9 O110 K16 103.4(6) . .
W1 O110 K16 103.6(6) . .
Co1 O110 K16 91.0(5) . .
W1 O111 W9 107.3(8) . .
W1 O111 W25 110.1(6) . .
W9 O111 W25 142.0(8) . .
W9 O112 K13 115.7(9) . .
W9 O112 K20 132.0(9) . .
K13 O112 K20 99.9(6) . .
W13 O113 K14 133.2(11) . .
W25 O114 W13 151.9(9) . .
W25 O114 K29 110.9(7) . .
W13 O114 K29 80.0(5) . .
W64 O115 W13 136.2(11) . .
W64 O115 K13 97.9(8) . .
W13 O115 K13 111.7(7) . .
W109 O116 W13 142.1(9) . .
W109 O116 K29 116.4(9) . .
W13 O116 K29 97.0(7) . .
W64 O118 K14 131.0(12) . .
W64 O119 W109 146.9(10) . .
W73 O120 W64 126.8(10) . .
W109 O121 W74 129.3(12) . .
W73 O124 W74 148.7(12) . .
W72 O125 W73 149.4(13) . .
W74 O126 W72 151.3(12) . .
W74 O127 W62 127.4(13) . .
W73 O128 W61 128.8(11) . .
Se2 O129 W64 119.1(8) . .
Se2 O129 W61 119.9(8) . .
W64 O129 W61 91.3(6) . .
Se2 O129 W73 135.4(10) . .
W64 O129 W73 90.6(5) . .
W61 O129 W73 89.2(5) . .
Se2 O130 W62 120.9(8) . .
Se2 O130 W109 125.0(10) . .
W62 O130 W109 92.9(7) . .
W61 O131 W64 126.5(10) . .
W61 O131 K13 103.2(7) . .
W64 O131 K13 98.7(7) . .
W62 O132 W109 128.2(11) . .
W62 O132 K29 97.6(8) . .
W109 O132 K29 101.3(8) . .
W62 O133 W7 134.9(10) . .
W62 O133 K29 107.0(8) . .
W7 O133 K29 105.0(7) . .
W62 O134 K22 137.9(9) . .
W29 O135 W62 147.3(11) . .
Se2 O136 W29 121.6(8) . .
Se2 O136 W63 119.9(9) . .
W29 O136 W63 90.9(5) . .
Se2 O136 W72 135.4(8) . .
W29 O136 W72 88.7(6) . .
W63 O136 W72 88.0(5) . .
W61 O138 W63 147.4(11) . .
W72 O139 W29 126.4(10) . .
W72 O140 W63 124.9(9) . .
W63 O142 K19 133.7(11) . .
W29 O143 W63 124.9(8) . .
W29 O143 K4 96.2(6) . .
W63 O143 K4 93.3(7) . .
W29 O144 K5 126.9(8) . .
W63 O145 W12 133.6(9) . .
W63 O145 K4 114.7(8) . .
W12 O145 K4 103.3(7) . .
W12 O146 K19 128.6(9) . .
W29 O147 W7 131.0(10) . .
W29 O147 K4 122.5(8) . .
W7 O147 K4 100.8(7) . .
W61 O148 W12 134.7(9) . .
W61 O148 K13 104.2(6) . .
W12 O148 K13 103.2(7) . .
W12 O149 K13 104.1(7) . .
W25 O150 W12 175.4(11) . .
W25 O150 K4 93.8(6) . .
W12 O150 K4 89.3(5) . .
W25 O151 W7 155.7(10) . .
W25 O151 K4 106.8(8) . .
W7 O151 K4 96.8(6) . .
W7 O152 K29 103.6(8) . .
W7 O153 K22 150.8(9) . .
W7 O153 K5 110.9(8) . .
K22 O153 K5 95.2(6) . .
W8 O154 W7 151.3(9) . .
W8 O154 K4 102.1(7) . .
W7 O154 K4 101.1(6) . .
W8 O154 K5 94.8(6) . .
W7 O154 K5 92.9(6) . .
K4 O154 K5 110.2(5) . .
W8 O156 K11 149.2(9) . 1_455
W8 O156 K5 111.6(8) . .
K11 O156 K5 94.7(7) 1_455 .
W2 O157 W8 159.3(9) . .
W2 O157 K4 105.5(6) . .
W8 O157 K4 94.4(6) . .
W23 O158 W8 133.1(8) . .
W23 O158 K4 120.1(7) . .
W8 O158 K4 101.9(5) . .
W23 O159 K5 127.4(8) . .
W11 O160 W23 126.3(9) . .
W11 O160 K4 93.7(6) . .
W23 O160 K4 95.8(6) . .
W1 O162 W10 107.8(7) . .
W1 O162 W2 110.5(7) . .
W10 O162 W2 141.6(7) . .
W2 O163 W25 144.7(9) . .
W2 O163 W1 109.0(8) . .
W25 O163 W1 106.2(7) . .
W2 O164 W39 174.6(10) . .
W2 O164 K4 94.4(6) . .
W39 O164 K4 88.7(5) . .
W2 O165 W6 155.5(8) . .
W39 O166 K7 106.0(8) . .
W39 O167 K19 130.0(9) . .
W39 O168 W12 142.2(9) . .
W39 O168 K4 108.9(6) . .
W12 O168 K4 108.8(7) . .
W11 O169 W39 138.5(9) . .
W11 O169 K4 114.1(8) . .
W39 O169 K4 101.9(6) . .
Se1 O170 W23 122.9(8) . .
Se1 O170 W11 120.0(8) . .
W23 O170 W11 91.1(6) . .
Se1 O170 W32 133.6(8) . .
W23 O170 W32 89.3(6) . .
W11 O170 W32 88.2(5) . .
W11 O171 K19 133.2(10) . .
W32 O172 W11 128.1(9) . .
W32 O173 W23 127.9(9) . .
W44 O175 W32 151.9(10) . .
W32 O176 W26 154.2(9) . .
W44 O177 W26 149.0(10) . .
W26 O180 W18 125.2(9) . .
W44 O181 W36 129.9(11) . .
W44 O182 W21 129.1(9) . .
W23 O183 W21 145.6(10) . .
W18 O184 W11 148.7(10) . .
W18 O185 K27 159.7(11) . 2_656
W26 O186 W14 125.5(9) . .
Se1 O187 W18 120.8(7) . .
Se1 O187 W14 118.9(8) . .
W18 O187 W14 91.1(6) . .
Se1 O187 W26 135.6(9) . .
W18 O187 W26 89.1(5) . .
W14 O187 W26 89.6(5) . .
Se1 O188 W21 123.2(8) . .
Se1 O188 W36 122.5(9) . .
W21 O188 W36 92.8(5) . .
W14 O189 W18 123.8(9) . .
W14 O189 K7 102.6(6) . .
W18 O189 K7 102.7(6) . .
W36 O190 W14 149.8(8) . .
W14 O191 K9 135.0(9) . .
W36 O193 W6 142.0(10) . .
W14 O194 W6 135.0(9) . .
W14 O194 K7 95.7(6) . .
W6 O194 K7 112.8(6) . .
W21 O195 W36 123.9(8) . .
W21 O196 K11 138.3(9) . 1_455
W21 O197 W8 130.8(9) . .
W18 O198 W39 133.0(9) . .
W18 O198 K7 103.3(7) . .
W39 O198 K7 103.7(7) . .
W10 O199 W6 154.3(8) . .
W10 O199 K7 89.1(5) . .
W6 O199 K7 110.9(6) . .
W6 O200 W119 142.8(11) . .
W10 O201 K7 117.7(8) . .
W10 O201 K28 134.4(9) . .
K7 O201 K28 98.8(6) . .
W119 O202 W10 151.7(10) . .
W119 O202 K17 97.8(7) . .
W10 O202 K17 104.6(6) . .
W10 O203 W1 110.0(8) . .
W10 O203 Co1 132.7(9) . .
W1 O203 Co1 109.0(7) . .
W10 O203 K17 103.1(6) . .
W1 O203 K17 105.1(6) . .
Co1 O203 K17 91.4(6) . .
W1 O205 K16 105.6(7) . .
W1 O205 K17 107.0(8) . .
K16 O205 K17 52.4(3) . .
W25 O206 K29 102.3(7) . .
W10 O207 W30 138.3(7) . .
W30 O208 Co1 145.1(9) . .
W30 O208 K28 101.5(7) . .
Co1 O208 K28 104.2(6) . .
Co1 O209 K28 116.1(7) . .
Co1 O209 K20 114.2(7) . .
K28 O209 K20 107.1(7) . .
W117 O210 W118 72.9(6) . .
W117 O210 Co1 144.4(9) . .
W118 O210 Co1 142.4(9) . .
W117 O210 K17 59.5(5) . .
W118 O210 K17 96.2(7) . .
Co1 O210 K17 108.2(7) . .
W117 O210 K16 98.7(7) . .
W118 O210 K16 57.6(5) . .
Co1 O210 K16 106.4(8) . .
K17 O210 K16 66.5(5) . .
W30 O211 W22 154.5(10) . .
W30 O211 K28 100.2(7) . .
W22 O211 K28 98.5(7) . .
W30 O211 K33 88.8(7) . .
W22 O211 K33 106.9(8) . .
K28 O211 K33 95.1(6) . .
W27 O212 W30 111.4(7) . .
W27 O212 W117 110.5(7) . .
W30 O212 W117 138.1(8) . .
W27 O212 K17 92.1(6) . .
W30 O212 K17 125.4(8) . .
W117 O212 K17 51.3(4) . .
W30 O213 K33 121.6(9) . .
W22 O214 K9 108.4(7) . .
W22 O214 K7 110.9(7) . .
K9 O214 K7 113.6(6) . .
W22 O215 K28 107.7(8) . .
W22 O215 K7 95.9(8) . .
K28 O215 K7 90.3(7) . .
W40 O216 W22 139.2(9) . .
W40 O216 K33 95.7(7) . .
W22 O216 K33 111.6(8) . .
W38 O217 W22 142.6(9) . .
W38 O217 K9 114.9(7) . .
W22 O217 K9 96.6(6) . .
W5 O218 W22 154.5(10) . .
W5 O218 K9 102.3(6) . .
W22 O218 K9 81.2(5) . .
W5 O219 K9 100.8(6) . .
W27 O220 W5 111.8(7) . .
W27 O220 W30 106.1(7) . .
W5 O220 W30 141.7(8) . .
W43 O223 W38 127.4(10) . .
W43 O223 K9 95.2(6) . .
W38 O223 K9 101.2(7) . .
W38 O224 W113 127.3(10) . .
W38 O225 W40 143.8(9) . .
W71 O226 W40 135.7(9) . .
W71 O229 W113 153.1(12) . .
Se7 O230 W40 119.3(10) . .
Se7 O230 W108 119.1(9) . .
W40 O230 W108 91.1(5) . .
Se7 O230 W71 136.3(9) . .
W40 O230 W71 90.1(6) . .
W108 O230 W71 89.4(6) . .
W113 O231 W43 131.0(11) . .
Se7 O232 W43 122.0(9) . .
Se7 O232 W38 123.5(9) . .
W43 O232 W38 90.9(7) . .
W43 O234 W52 130.5(9) . .
W43 O234 K9 112.3(7) . .
W52 O234 K9 101.9(8) . .
W40 O235 W108 126.5(9) . .
W40 O235 K33 104.1(10) . .
W108 O235 K33 104.2(8) . .
W108 O236 W71 127.5(12) . .
W68 O237 W51 127.1(11) . .
W71 O238 W68 155.3(15) . .
W113 O239 W68 152.7(12) . .
W68 O241 W50 127.7(11) . .
Se7 O242 W51 119.6(9) . .
Se7 O242 W50 118.8(10) . .
W51 O242 W50 91.2(7) . .
Se7 O242 W68 135.4(10) . .
W51 O242 W68 90.0(7) . .
W50 O242 W68 90.5(6) . .
W43 O243 W50 146.6(10) . .
W108 O244 W51 147.2(12) . .
W108 O245 W111 134.3(10) . .
W108 O245 K33 97.5(7) . .
W111 O245 K33 106.5(8) . .
W51 O248 W50 122.5(9) . .
W51 O248 K1 95.9(6) . .
W50 O248 K1 96.0(7) . .
W51 O249 K10 130.4(10) . .
W51 O250 W111 138.0(10) . .
W51 O250 K1 115.7(7) . .
W111 O250 K1 100.9(7) . .
W111 O251 K10 125.3(8) . .
W111 O252 K33 104.8(9) . .
W5 O255 W52 163.4(8) . .
W5 O255 K1 99.3(6) . .
W52 O255 K1 94.5(5) . .
W52 O256 K9 103.9(7) . .
W19 O257 W5 144.5(8) . .
W19 O257 W27 107.3(6) . .
W5 O257 W27 107.7(6) . .
W5 O258 W111 167.8(9) . .
W5 O258 K1 98.9(7) . .
W111 O258 K1 93.0(6) . .
W27 O260 K17 99.7(7) . .
W27 O261 W19 110.2(8) . .
W27 O261 W20 105.8(7) . .
W19 O261 W20 143.4(9) . .
W19 O262 K8 101.0(6) . .
W19 O263 W34 168.4(10) . .
W19 O263 K1 98.5(6) . .
W34 O263 K1 91.4(6) . .
W19 O264 W67 156.5(10) . .
W19 O264 K8 103.3(7) . .
W67 O264 K8 80.4(6) . .
W19 O265 W56 164.1(10) . .
W19 O265 K1 99.5(7) . .
W56 O265 K1 93.1(6) . .
W34 O266 K31 106.1(8) . .
W56 O267 W52 152.6(12) . .
W56 O267 K1 103.3(7) . .
W52 O267 K1 101.6(7) . .
W50 O268 W52 130.7(9) . .
W50 O268 K1 118.5(9) . .
W52 O268 K1 101.1(8) . .
W66 O269 W34 136.8(11) . .
W66 O269 K1 115.7(8) . .
W34 O269 K1 102.8(8) . .
W34 O270 K10 124.0(8) . .
W65 O271 W56 133.3(8) . .
W65 O271 K1 116.9(9) . .
W56 O271 K1 103.2(6) . .
W34 O272 W111 145.6(9) . .
W34 O272 K1 108.3(7) . .
W111 O272 K1 106.2(6) . .
W66 O273 K10 130.4(11) . .
W66 O274 W65 125.2(9) . .
W66 O274 K1 95.8(6) . .
W65 O274 K1 93.8(7) . .
W55 O276 W65 149.6(10) . .
Se8 O277 W65 123.7(10) . .
Se8 O277 W66 120.3(8) . .
W65 O277 W66 91.7(7) . .
Se8 O277 W57 131.9(10) . .
W65 O277 W57 90.1(6) . .
W66 O277 W57 87.8(6) . .
W58 O278 W66 145.9(13) . .
W57 O279 W65 126.9(10) . .
W57 O280 W66 127.0(11) . .
W105 O281 W59 128.5(10) . .
W58 O282 W105 129.4(12) . .
W57 O283 W105 155.0(17) . .
W53 O284 W57 152.1(12) . .
W105 O288 W53 151.3(14) . .
W54 O289 W53 126.6(11) . .
W53 O290 W55 126.4(10) . .
Se8 O291 W59 119.4(12) . .
Se8 O291 W58 119.5(10) . .
W59 O291 W58 92.8(7) . .
Se8 O291 W105 134.2(10) . .
W59 O291 W105 91.0(7) . .
W58 O291 W105 89.4(7) . .
Se8 O292 W54 122.7(10) . .
Se8 O292 W55 119.6(9) . .
W54 O292 W55 93.2(7) . .
W58 O294 W59 124.5(11) . .
W58 O294 K31 101.7(9) . .
W59 O294 K31 100.2(10) . .
W59 O296 W67 136.4(11) . .
W59 O296 K31 100.1(8) . .
W67 O296 K31 113.7(8) . .
W58 O297 W34 135.3(11) . .
W58 O297 K31 100.1(8) . .
W34 O297 K31 105.7(8) . .
W54 O298 W59 147.1(12) . .
W55 O300 W54 126.6(12) . .
W55 O300 K8 97.7(7) . .
W54 O300 K8 99.1(7) . .
W55 O302 W56 131.2(12) . .
W55 O302 K8 114.3(11) . .
W56 O302 K8 100.1(8) . .
W56 O304 K8 102.6(8) . .
W54 O305 W67 141.3(11) . .
W54 O305 K8 106.4(8) . .
W67 O305 K8 92.5(7) . .
W67 O306 K26 106.9(10) . .
W20 O307 W67 152.2(11) . .
W20 O307 K26 97.9(7) . .
W67 O307 K26 98.0(8) . .
W20 O307 K31 90.1(8) . .
W67 O307 K31 107.8(8) . .
K26 O307 K31 104.3(7) . .
W67 O308 K8 109.1(10) . .
W67 O308 K18 119.8(11) . .
K8 O308 K18 111.5(7) . .
W20 O309 K31 122.2(9) . .
W20 O310 Co2 145.7(10) . .
W20 O310 K26 100.3(7) . .
Co2 O310 K26 103.9(7) . .
W60 O311 W20 139.4(9) . .
W20 O312 W27 112.1(7) . .
W20 O312 W117 137.3(8) . .
W27 O312 W117 110.4(7) . .
W20 O312 K17 127.0(8) . .
W27 O312 K17 93.8(6) . .
W117 O312 K17 52.7(4) . .
W60 O313 K18 114.2(10) . .
W60 O313 K26 130.3(11) . .
K18 O313 K26 102.6(8) . .
W60 O314 W48 153.6(12) . .
W60 O314 K18 90.0(7) . .
W48 O314 K18 110.7(7) . .
W60 O315 W45 109.9(9) . .
W60 O315 Co2 133.7(9) . .
W45 O315 Co2 109.1(7) . .
W60 O315 K17 103.1(6) . .
W45 O315 K17 103.4(6) . .
Co2 O315 K17 91.1(6) . .
Co2 O316 K25 113.6(8) . .
Co2 O316 K26 113.9(9) . .
K25 O316 K26 113.6(9) . .
W118 O317 W117 71.9(6) . .
W118 O317 Co2 144.5(11) . .
W117 O317 Co2 143.4(10) . .
W118 O317 K17 96.8(7) . .
W117 O317 K17 58.6(5) . .
Co2 O317 K17 106.7(7) . .
W118 O317 K16 57.6(5) . .
W117 O317 K16 96.1(7) . .
Co2 O317 K16 108.3(8) . .
K17 O317 K16 66.2(5) . .
W112 O318 Co2 146.3(11) . .
W112 O318 K25 99.5(8) . .
Co2 O318 K25 104.8(7) . .
W42 O319 W45 113.0(8) . .
W42 O319 Co2 130.7(7) . .
W45 O319 Co2 108.3(6) . .
W42 O319 K16 102.1(5) . .
W45 O319 K16 106.7(6) . .
Co2 O319 K16 90.3(5) . .
W48 O321 K8 127.6(9) . .
W77 O322 W48 134.4(10) . .
W77 O322 K18 99.9(8) . .
W48 O322 K18 111.5(7) . .
W75 O323 W48 142.5(10) . .
W75 O323 K34 113.9(8) . .
W48 O323 K34 99.6(7) . .
W69 O324 W48 155.4(9) . .
W69 O324 K34 106.8(7) . .
W48 O324 K34 82.3(6) . .
W90 O325 W69 145.5(9) . .
W90 O325 W45 106.6(7) . .
W69 O325 W45 106.8(8) . .
W45 O326 W69 111.7(9) . .
W45 O326 W60 105.5(9) . .
W69 O326 W60 141.9(9) . .
W119 O327 W60 157.0(8) . .
W119 O327 K17 98.2(7) . .
W60 O327 K17 104.0(6) . .
W48 O328 W119 143.8(8) . .
W48 O328 K34 99.8(8) . .
W119 O328 K34 109.2(7) . .
W45 O329 K17 105.0(8) . .
W45 O329 K16 105.3(8) . .
K17 O329 K16 52.5(4) . .
W45 O330 W90 111.9(8) . .
W45 O330 W42 107.5(9) . .
W90 O330 W42 140.0(9) . .
W42 O331 W91 155.3(11) . .
W42 O331 K12 87.8(7) . .
W91 O331 K12 110.2(8) . .
W91 O332 K6 135.4(12) . .
W90 O333 W91 154.3(11) . .
W92 O334 W91 139.7(12) . .
W93 O335 W91 131.4(10) . .
W93 O335 K12 99.0(8) . .
W91 O335 K12 115.0(9) . .
W90 O337 W88 174.7(15) . .
W90 O337 K3 92.7(9) . .
W88 O337 K3 87.2(7) . .
W90 O338 W89 155.0(10) . .
W90 O338 K3 108.4(8) . .
W89 O338 K3 95.5(6) . .
W69 O339 W85 154.5(11) . .
W69 O339 K3 108.3(8) . .
W85 O339 K3 96.6(7) . .
W69 O340 W84 177.0(10) . .
W69 O340 K3 92.5(7) . .
W84 O340 K3 87.6(6) . .
W69 O341 K34 97.9(9) . .
W85 O342 K34 103.5(9) . .
W77 O343 K8 130.2(10) . .
W75 O345 W77 150.7(13) . .
W75 O346 W76 130.2(10) . .
W78 O347 W77 126.5(16) . .
W77 O348 W80 127.0(13) . .
W77 O348 K18 100.8(9) . .
W80 O348 K18 104.2(9) . .
W84 O349 W80 131.3(8) . .
W84 O349 K18 111.3(7) . .
W80 O349 K18 106.4(7) . .
W78 O351 W80 124.5(12) . .
W82 O352 W75 124.6(10) . .
W82 O352 K34 98.4(9) . .
W75 O352 K34 102.7(9) . .
W82 O353 W85 134.1(9) . .
W82 O353 K34 106.8(7) . .
W85 O353 K34 107.0(7) . .
W84 O354 K18 105.5(9) . .
W84 O355 K24 132.5(16) . .
W83 O356 W84 136.9(11) . .
W83 O356 K3 114.9(11) . .
W84 O356 K3 102.8(7) . .
W84 O357 W88 145.6(13) . .
W84 O357 K3 107.3(9) . .
W88 O357 K3 106.2(10) . .
W88 O358 K12 103.8(11) . .
W115 O359 W88 139.1(11) . .
W115 O359 K12 102.0(8) . .
W88 O359 K12 106.7(9) . .
W88 O360 K24 132.3(10) . .
W87 O361 W88 137.5(11) . .
W87 O361 K3 117.4(11) . .
W88 O361 K3 102.9(8) . .
W93 O363 W115 123.1(11) . .
W93 O363 K12 101.3(8) . .
W115 O363 K12 104.5(9) . .
W93 O364 K6 128.2(10) . .
W92 O365 W93 149.4(13) . .
W94 O367 W92 126.6(13) . .
W96 O368 W92 129.8(14) . .
W114 O369 W93 124.7(11) . .
Se4 O370 W115 121.6(11) . .
Se4 O370 W93 117.3(10) . .
W115 O370 W93 90.8(8) . .
Se4 O370 W114 136.0(13) . .
W115 O370 W114 90.0(7) . .
W93 O370 W114 89.3(6) . .
Se4 O371 W94 123.9(12) . .
Se4 O371 W92 121.9(13) . .
W94 O371 W92 89.7(9) . .
W115 O372 W114 123.9(14) . .
W96 O373 W94 133.1(19) . .
W94 O374 K36 145.7(15) . 1_455
W94 O376 W89 138.8(17) . .
W86 O377 W89 130.9(13) . .
W86 O377 K3 124.3(11) . .
W89 O377 K3 101.5(9) . .
W86 O378 W94 148(2) . .
W95 O379 W86 126.1(14) . .
W96 O380 W95 152.9(16) . .
W87 O383 W95 119.9(15) . .
Se4 O384 W87 122.6(15) . .
Se4 O384 W86 119.1(12) . .
W87 O384 W86 97.7(9) . .
W87 O385 W86 117.9(13) . .
W87 O385 K3 98.7(10) . .
W86 O385 K3 97.8(8) . .
W87 O386 W115 146.4(12) . .
W89 O387 W85 153.0(12) . .
W89 O387 K3 101.8(7) . .
W85 O387 K3 100.1(7) . .
W85 O388 K23 119.3(10) . .
W81 O389 W85 134.3(11) . .
W81 O389 K3 118.5(9) . .
W85 O389 K3 100.3(8) . .
W81 O390 K23 133.4(11) . .
W83 O391 W81 123.3(13) . .
W83 O391 K3 95.2(8) . .
W81 O391 K3 98.2(8) . .
W82 O392 W81 147.1(11) . .
Se3 O393 W83 120.6(11) . .
Se3 O393 W81 122.7(10) . .
W83 O393 W81 90.8(7) . .
W83 O394 W80 147.4(12) . .
W76 O395 W79 153.5(16) . .
W79 O396 W78 153.5(14) . .
W78 O397 W76 148.1(17) . .
Se3 O398 W82 120.0(10) . .
Se3 O398 W75 123.5(11) . .
W82 O398 W75 92.5(7) . .
Se3 O399 W80 119.4(10) . .
Se3 O399 W77 118.2(10) . .
W80 O399 W77 91.5(8) . .
Se3 O399 W78 135.7(12) . .
W80 O399 W78 90.2(6) . .
W77 O399 W78 90.7(7) . .
W76 O400 W82 128.9(11) . .
W79 O401 W81 128.1(12) . .
W79 O402 W83 128.4(15) . .
W86 O403 K23 130.7(11) . .
W79 O407 K24 171.7(17) . 2_565
W83 O408 K24 135.6(16) . .
W87 O409 K24 140.1(15) . .
W114 O411 W95 156.4(18) . .
W96 O412 W114 153.7(17) . .
W6 O413 K9 131.4(7) . .
W42 O414 K12 118.8(10) . .
W42 O414 K25 131.1(10) . .
K12 O414 K25 96.5(7) . .
W89 O419 K36 150.6(14) . 1_455
W89 O419 K23 115.6(12) . .
K36 O419 K23 91.8(10) 1_455 .
W35 O420 W104 154.2(10) . .
W35 O420 K6 103.2(8) . .
W104 O420 K6 80.6(6) . .
K22 O500 K5 92.8(7) . .
K22 O500 K35 84.6(8) . 1_455
K5 O500 K35 167.2(11) . 1_455
K22 O500 K11 175.2(9) . 1_455
K5 O500 K11 82.5(6) . 1_455
K35 O500 K11 99.9(7) 1_455 1_455
K22 O501 K5 92.3(8) . .
K10 O506 K10 124.0(9) . 2_666
K20 O516 K30 114.4(14) . .
K20 O519 K13 90.0(9) . .
W120 O539 K29 109.4(14) . .
W119 O540 K34 111.9(14) . .
K20 O544 K19 136.3(18) 2_656 .
K11 O545 K30 115.9(18) . .
O538 O600 W117 130(3) . .
O508 O601 W118 139(3) . .

loop_
_geom_bond_atom_site_label_1
_geom_bond_atom_site_label_2
_geom_bond_distance
_geom_bond_site_symmetry_2
W1 O205 1.666(17) .
W1 O162 1.982(14) .
W1 O111 2.005(16) .
W1 O110 2.013(15) .
W1 O203 2.015(17) .
W1 O163 2.095(17) .
W1 O204 2.339(16) .
W1 K16 4.118(9) .
W2 O157 1.751(17) .
W2 O165 1.768(14) .
W2 O164 1.779(16) .
W2 O163 2.019(15) .
W2 O162 2.092(16) .
W2 O161 2.20(2) .
W2 K4 3.809(6) .
W3 O40 1.762(17) .
W3 O37 1.769(14) .
W3 O53 1.790(16) .
W3 O97 2.061(15) .
W3 O52 2.115(16) .
W3 O98 2.292(18) .
W3 K2 3.740(6) .
W3 K14 4.093(9) .
W4 O100 1.755(17) .
W4 O102 1.764(15) .
W4 O36 1.923(14) .
W4 O99 2.017(18) .
W4 O97 2.073(15) .
W4 O103 2.282(16) .
W4 K30 3.844(19) .
W4 K20 3.865(12) .
W5 O218 1.770(15) .
W5 O258 1.777(19) .
W5 O255 1.797(14) .
W5 O220 2.047(15) .
W5 O257 2.062(14) .
W5 O219 2.289(18) .
W5 K1 3.768(6) .
W5 K9 4.109(6) .
W6 O200 1.757(18) .
W6 O413 1.795(16) .
W6 O199 1.925(15) .
W6 O193 1.928(17) .
W6 O165 2.132(15) .
W6 O194 2.138(16) .
W6 K9 4.137(7) .
W7 O153 1.75(2) .
W7 O152 1.754(19) .
W7 O154 1.914(15) .
W7 O133 1.979(16) .
W7 O151 2.123(18) .
W7 O147 2.197(17) .
W7 K5 3.757(6) .
W7 K4 3.788(6) .
W7 K29 3.912(18) .
W8 O156 1.70(2) .
W8 O155 1.757(16) .
W8 O154 1.888(15) .
W8 O197 2.053(16) .
W8 O158 2.124(15) .
W8 O157 2.182(16) .
W8 K5 3.796(7) .
W8 K4 3.797(5) .
W9 O112 1.712(18) .
W9 O103 1.740(15) .
W9 O109 1.883(19) .
W9 O110 1.953(15) .
W9 O111 2.048(14) .
W9 O107 2.308(18) .
W9 K13 3.720(6) .
W9 K16 4.072(9) .
W10 O201 1.687(17) .
W10 O207 1.769(17) .
W10 O199 1.869(14) .
W10 O203 1.963(16) .
W10 O162 2.051(16) .
W10 O202 2.321(17) .
W10 K7 3.757(7) .
W10 K17 4.086(9) .
W11 O171 1.697(18) .
W11 O169 1.814(16) .
W11 O160 1.888(18) .
W11 O172 1.988(16) .
W11 O184 2.00(2) .
W11 O170 2.412(15) .
W11 K4 3.895(5) .
W12 O149 1.752(16) .
W12 O146 1.772(19) .
W12 O168 1.922(14) .
W12 O148 1.999(16) .
W12 O150 2.151(16) .
W12 O145 2.165(19) .
W12 K4 3.877(5) .
W12 K13 3.892(7) .
W13 O113 1.723(19) .
W13 O108 1.765(16) .
W13 O109 1.93(2) .
W13 O116 1.939(18) .
W13 O114 2.176(14) .
W13 O115 2.177(19) .
W13 K29 3.586(19) .
W13 K14 4.044(6) .
W14 O191 1.71(2) .
W14 O194 1.831(16) .
W14 O189 1.867(16) .
W14 O190 1.942(16) .
W14 O186 1.977(16) .
W14 O187 2.415(17) .
W14 K7 3.723(7) .
W15 O21 1.742(18) .
W15 O32 1.807(17) .
W15 O20 1.947(18) .
W15 O22 1.96(2) .
W15 O7 2.028(15) .
W15 O25 2.394(16) .
W15 K30 3.758(19) .
W15 K27 3.899(14) .
W16 O23 1.663(18) .
W16 O31 1.892(17) .
W16 O22 1.912(17) .
W16 O24 1.940(16) .
W16 O11 1.941(16) .
W16 O25 2.398(18) .
W16 K30 3.741(18) .
W16 K5 3.784(6) 1_655
W17 O2 1.754(18) .
W17 O7 1.847(16) .
W17 O11 1.905(19) .
W17 O6 1.918(19) .
W17 O4 1.930(16) .
W17 O25 2.500(16) .
W5' W52' 2.39(4) .
W5' W311 2.45(4) .
W18 O185 1.692(17) .
W18 O184 1.833(19) .
W18 O198 1.918(16) .
W18 O180 1.935(17) .
W18 O189 2.014(18) .
W18 O187 2.382(16) .
W18 K7 3.825(7) .
W19 O264 1.72(2) .
W19 O263 1.761(17) .
W19 O265 1.778(15) .
W19 O257 2.052(13) .
W19 O261 2.060(16) .
W19 O262 2.297(19) .
W19 K1 3.782(7) .
W19 K8 4.089(8) .
W20 O309 1.71(2) .
W20 O310 1.777(16) .
W20 O307 1.912(17) .
W20 O312 1.971(15) .
W20 O261 2.113(17) .
W20 O311 2.231(18) .
W20 K26 3.852(17) .
W20 K31 3.87(2) .
W21 O196 1.738(18) .
W21 O197 1.839(13) .
W21 O182 1.936(15) .
W21 O183 1.946(17) .
W21 O195 1.947(19) .
W21 O188 2.329(18) .
W22 O214 1.759(17) .
W22 O215 1.777(19) .
W22 O211 1.958(16) .
W22 O217 1.976(16) .
W22 O218 2.139(15) .
W22 O216 2.143(18) .
W22 K9 3.690(6) .
W22 K7 3.801(7) .
W22 K28 3.930(15) .
W23 O159 1.717(18) .
W23 O158 1.838(15) .
W23 O183 1.894(16) .
W23 O160 1.960(16) .
W23 O173 1.983(15) .
W23 O170 2.399(18) .
W23 K4 3.992(5) .
W24 O101 1.70(2) .
W24 O89 1.945(17) .
W24 O95 1.977(19) .
W24 O99 2.010(16) .
W24 O97 2.040(14) .
W24 O52 2.068(15) .
W24 O96 2.289(19) .
W24 K16 3.635(9) .
W25 O114 1.746(14) .
W25 O151 1.789(17) .
W25 O150 1.797(16) .
W25 O111 2.072(16) .
W25 O163 2.084(16) .
W25 O206 2.243(19) .
W25 K4 3.818(5) .
W26 O178 1.700(18) .
W26 O186 1.906(18) .
W26 O180 1.913(19) .
W26 O177 1.926(17) .
W26 O176 1.929(19) .
W26 O187 2.485(15) .
W27 O260 1.707(19) .
W27 O212 1.964(16) .
W27 O312 1.980(16) .
W27 O220 1.989(15) .
W27 O261 1.996(17) .
W27 O257 2.077(14) .
W27 O259 2.251(18) .
W27 K17 3.664(10) .
W28 O13 1.737(19) .
W28 O29 1.778(16) .
W28 O24 1.905(17) .
W28 O14 1.94(2) .
W28 O10 2.026(18) .
W28 O41 2.407(19) .
W28 K2 3.965(6) .
W28 K22 3.991(12) 1_655
W28 K35 4.02(2) .
W29 O144 1.709(16) .
W29 O147 1.790(19) .
W29 O135 1.897(18) .
W29 O143 1.934(18) .
W29 O139 2.016(18) .
W29 O136 2.407(16) .
W29 K4 3.962(6) .
W29 K5 4.027(6) .
W30 O213 1.738(16) .
W30 O208 1.770(15) .
W30 O211 1.848(16) .
W30 O212 2.004(15) .
W30 O220 2.111(15) .
W30 O207 2.226(16) .
W30 K33 3.85(2) .
W30 K28 3.907(15) .
W31 O39 1.720(17) .
W31 O38 1.736(18) .
W31 O54 1.919(19) .
W31 O31 1.982(15) .
W31 O29 2.163(17) .
W31 O40 2.196(18) .
W31 K2 3.859(6) .
W31 K35 4.014(19) .
W31 K30 4.054(19) .
W32 O174 1.693(18) .
W32 O172 1.823(17) .
W32 O173 1.858(17) .
W32 O176 1.891(19) .
W32 O175 1.946(16) .
W32 O170 2.511(16) .
W33 O42 1.72(2) .
W33 O43 1.723(17) .
W33 O44 1.908(18) .
W33 O28 2.046(18) .
W33 O30 2.143(17) .
W33 O53 2.153(16) .
W33 K14 3.633(7) .
W33 K2 3.843(6) .
W33 K15 3.975(7) 1_545
W34 O266 1.720(18) .
W34 O270 1.751(19) .
W34 O272 1.871(16) .
W34 O297 1.946(17) .
W34 O269 2.097(18) .
W34 O263 2.197(17) .
W34 K1 3.840(6) .
W34 K31 3.905(19) .
W34 K10 4.066(10) .
W35 O420 1.739(17) .
W35 O51 1.790(19) .
W35 O50 1.79(2) .
W35 O52 2.024(17) .
W35 O89 2.055(16) .
W35 O88 2.29(2) .
W35 K2 3.768(6) .
W35 K6 4.094(8) .
W36 O192 1.705(18) .
W36 O190 1.888(17) .
W36 O193 1.899(15) .
W36 O181 1.91(2) .
W36 O195 1.977(17) .
W36 O188 2.450(15) .
W37 O35 1.73(2) .
W37 O34 1.747(17) .
W37 O36 1.882(15) .
W37 O33 1.998(16) .
W37 O37 2.140(14) .
W37 O32 2.177(18) .
W37 K14 3.654(8) .
W37 K20 3.788(12) .
W37 K13 3.932(7) .
W38 O222 1.729(18) .
W38 O217 1.880(16) .
W38 O225 1.896(17) .
W38 O223 1.925(17) .
W38 O224 1.93(2) .
W38 O232 2.443(19) .
W38 K9 4.065(7) .
W39 O166 1.740(19) .
W39 O167 1.770(16) .
W39 O168 1.885(16) .
W39 O198 1.942(16) .
W39 O169 2.150(17) .
W39 O164 2.168(16) .
W39 K7 3.850(7) .
W39 K4 3.853(6) .
W40 O221 1.680(19) .
W40 O216 1.809(18) .
W40 O235 1.88(2) .
W40 O225 1.957(16) .
W40 O226 1.993(18) .
W40 O230 2.404(17) .
W40 K33 3.77(2) .
W43' W52' 3.24(4) .
W41 O15 1.72(2) .
W41 O30 1.820(15) .
W41 O14 1.93(2) .
W41 O16 1.944(18) .
W41 O12 1.956(17) .
W41 O41 2.409(18) .
W41 K2 3.938(6) .
W42 O414 1.734(18) .
W42 O94 1.749(17) .
W42 O331 1.86(2) .
W42 O319 1.925(15) .
W42 O330 2.083(17) .
W42 O105 2.270(18) .
W42 K12 3.763(8) .
W42 K16 4.029(9) .
W43 O233 1.72(2) .
W43 O243 1.915(19) .
W43 O223 1.915(18) .
W43 O234 1.92(2) .
W43 O231 1.924(19) .
W43 O232 2.39(2) .
W43 K9 3.897(7) .
W44 O179 1.680(19) .
W44 O175 1.881(17) .
W44 O182 1.884(17) .
W44 O177 1.899(19) .
W44 O181 1.90(2) .
W45 O329 1.706(17) .
W45 O330 1.965(18) .
W45 O319 1.991(14) .
W45 O326 2.005(17) .
W45 O315 2.026(19) .
W45 O325 2.127(18) .
W45 O320 2.343(19) .
W45 K17 4.086(10) .
W46 O17 1.73(2) .
W46 O28 1.843(17) .
W46 O8 1.892(17) .
W46 O16 1.902(18) .
W46 O18 1.93(2) .
W46 O27 2.37(2) .
W46 K14 3.906(7) .
W47 O19 1.718(17) .
W47 O33 1.831(16) .
W47 O26 1.895(17) .
W47 O20 1.915(19) .
W47 O18 1.93(2) .
W47 O27 2.453(18) .
W47 K14 4.023(7) .
W47 K27 4.126(14) .
W48 O328 1.739(15) .
W48 O321 1.760(17) .
W48 O323 1.917(17) .
W48 O314 1.918(18) .
W48 O324 2.067(16) .
W48 O322 2.191(17) .
W48 K34 3.60(2) .
W48 K8 4.075(9) .
W49 O3 1.671(17) .
W49 O10 1.84(2) .
W49 O4 1.908(17) .
W49 O12 1.916(18) .
W49 O5 1.972(19) .
W50 O247 1.679(19) .
W50 O268 1.81(2) .
W50 O243 1.919(18) .
W50 O241 1.97(2) .
W50 O248 1.996(18) .
W50 O242 2.416(19) .
W50 K1 3.982(6) .
W51 O249 1.73(2) .
W51 O250 1.797(19) .
W51 O244 1.929(18) .
W51 O248 1.930(17) .
W51 O237 2.002(19) .
W51 O242 2.401(19) .
W51 K1 3.942(7) .
W52 O254 1.709(18) .
W52 O256 1.744(19) .
W52 O267 1.929(18) .
W52 O234 1.969(18) .
W52 O255 2.151(14) .
W52 O268 2.18(2) .
W52 K9 3.686(6) .
W52 K1 3.855(6) .
W53 O286 1.69(2) .
W53 O284 1.91(2) .
W53 O290 1.92(2) .
W53 O288 1.93(2) .
W53 O289 1.94(2) .
W54 O299 1.58(4) .
W54 O298 1.88(2) .
W54 O305 1.914(18) .
W54 O289 1.93(2) .
W54 O300 1.95(2) .
W54 O292 2.37(2) .
W54 K8 4.003(8) .
W55 O301 1.70(2) .
W55 O302 1.862(19) .
W55 O276 1.89(2) .
W55 O300 1.91(2) .
W55 O290 1.927(19) .
W55 O292 2.380(19) .
W55 K8 3.941(8) .
W56 O303 1.71(2) .
W56 O304 1.73(2) .
W56 O267 1.854(18) .
W56 O302 2.01(2) .
W56 O271 2.158(19) .
W56 O265 2.174(15) .
W56 K8 3.714(9) .
W56 K1 3.847(6) .
W57 O285 1.72(3) .
W57 O280 1.891(19) .
W57 O279 1.90(2) .
W57 O283 1.91(2) .
W57 O284 1.91(3) .
W57 O277 2.530(16) .
W58 O293 1.70(2) .
W58 O282 1.871(19) .
W58 O278 1.89(2) .
W58 O294 1.90(3) .
W58 O297 1.908(19) .
W58 O291 2.38(2) .
W58 K31 3.740(19) .
W59 O295 1.68(3) .
W59 O296 1.819(18) .
W59 O298 1.95(2) .
W59 O294 1.99(3) .
W59 O281 2.00(2) .
W59 O291 2.37(2) .
W59 K31 3.763(17) .
W50' W257 2.41(4) .
W51' W251 2.35(4) .
W51' W68' 2.53(4) .
W52' W257 2.58(4) .
W60 O311 1.764(19) .
W60 O313 1.79(2) .
W60 O314 1.883(17) .
W60 O315 1.956(16) .
W60 O326 2.09(2) .
W60 O327 2.288(17) .
W60 K18 3.703(8) .
W60 K17 4.031(8) .
W61 O137 1.72(3) .
W61 O148 1.843(16) .
W61 O138 1.886(19) .
W61 O128 1.90(2) .
W61 O131 1.909(17) .
W61 O129 2.404(17) .
W61 K13 3.811(7) .
W62 O134 1.725(19) .
W62 O133 1.848(17) .
W62 O132 1.878(18) .
W62 O135 1.940(17) .
W62 O127 1.94(2) .
W62 O130 2.348(19) .
W62 K29 3.868(19) .
W63 O142 1.714(19) .
W63 O145 1.829(17) .
W63 O138 1.950(19) .
W63 O143 1.956(17) .
W63 O140 2.01(2) .
W63 O136 2.432(16) .
W63 K4 3.893(6) .
W64 O118 1.69(2) .
W64 O115 1.797(17) .
W64 O119 1.916(19) .
W64 O131 1.932(18) .
W64 O120 2.03(2) .
W64 O129 2.394(16) .
W64 K13 3.713(8) .
W64 K14 4.094(8) .
W65 O275 1.756(18) .
W65 O271 1.819(17) .
W65 O276 1.920(19) .
W65 O274 1.940(18) .
W65 O279 1.97(2) .
W65 O277 2.355(19) .
W65 K1 3.907(6) .
W66 O273 1.73(2) .
W66 O269 1.85(2) .
W66 O274 1.934(16) .
W66 O280 1.958(16) .
W66 O278 1.97(2) .
W66 O277 2.44(2) .
W66 K1 3.959(6) .
W67 O306 1.71(2) .
W67 O308 1.72(2) .
W67 O307 1.913(18) .
W67 O305 1.961(18) .
W67 O296 2.17(2) .
W67 O264 2.18(2) .
W67 K8 3.668(8) .
W67 K26 3.854(17) .
W67 K18 3.951(10) .
W68 O240 1.70(2) .
W68 O237 1.848(19) .
W68 O241 1.90(2) .
W68 O239 1.93(2) .
W68 O238 1.95(3) .
W68 O242 2.47(2) .
W68' W256 3.11(5) .
W69 O340 1.775(17) .
W69 O339 1.78(2) .
W69 O324 1.844(14) .
W69 O326 2.05(2) .
W69 O325 2.047(15) .
W69 O341 2.22(2) .
W69 K3 3.828(8) .
W70 O58 1.72(3) .
W70 O46 1.816(16) .
W70 O72 1.92(2) .
W70 O57 1.95(2) .
W70 O61 2.012(19) .
W70 O71 2.41(2) .
W70 K2 3.959(6) .
W70 K15 4.121(9) 1_545
W71 O227 1.68(2) .
W71 O226 1.737(18) .
W71 O238 1.86(3) .
W71 O229 1.89(2) .
W71 O236 1.93(2) .
W71 O230 2.48(2) .
W72 O141 1.69(2) .
W72 O139 1.847(18) .
W72 O140 1.87(2) .
W72 O125 1.909(18) .
W72 O126 1.94(2) .
W72 O136 2.524(17) .
W73 O122 1.67(2) .
W73 O120 1.83(2) .
W73 O128 1.89(2) .
W73 O124 1.89(2) .
W73 O125 1.955(19) .
W73 O129 2.468(16) .
W74 O123 1.69(3) .
W74 O126 1.88(2) .
W74 O127 1.89(2) .
W74 O121 1.93(2) .
W74 O124 1.94(2) .
W75 O344 1.70(2) .
W75 O346 1.843(18) .
W75 O345 1.87(2) .
W75 O323 1.901(14) .
W75 O352 1.98(2) .
W75 O398 2.42(2) .
W75 K34 3.920(19) .
W76 O406 1.68(3) .
W76 O395 1.86(3) .
W76 O400 1.88(2) .
W76 O397 1.94(3) .
W76 O346 1.96(2) .
W77 O343 1.73(3) .
W77 O322 1.782(18) .
W77 O348 1.89(3) .
W77 O345 1.94(2) .
W77 O347 1.98(2) .
W77 O399 2.40(2) .
W77 K18 3.692(8) .
W77 K8 4.140(9) .
W78 O405 1.74(3) .
W78 O347 1.88(3) .
W78 O397 1.90(3) .
W78 O351 1.93(2) .
W78 O396 1.94(3) .
W78 O399 2.451(19) .
W79 O407 1.72(3) .
W79 O402 1.83(3) .
W79 O396 1.88(3) .
W79 O401 1.89(3) .
W79 O395 1.96(2) .
W80 O350 1.67(3) .
W80 O394 1.94(3) .
W80 O348 1.95(3) .
W80 O351 1.952(19) .
W80 O349 1.979(15) .
W80 O399 2.39(2) .
W80 K18 3.813(8) .
W81 O390 1.71(3) .
W81 O389 1.82(2) .
W81 O392 1.93(2) .
W81 O401 1.95(2) .
W81 O391 1.98(2) .
W81 O393 2.43(2) .
W81 K3 3.998(7) .
W82 O404 1.73(2) .
W82 O353 1.868(14) .
W82 O352 1.92(2) .
W82 O392 1.92(2) .
W82 O400 1.927(19) .
W82 O398 2.357(19) .
W82 K34 3.77(2) .
W83 O408 1.68(3) .
W83 O356 1.792(18) .
W83 O394 1.90(2) .
W83 O391 1.92(3) .
W83 O402 2.00(3) .
W83 O393 2.39(2) .
W83 K3 3.883(7) .
W84 O354 1.75(2) .
W84 O355 1.75(2) .
W84 O357 1.86(2) .
W84 O349 1.918(15) .
W84 O340 2.165(17) .
W84 O356 2.17(2) .
W84 K18 3.881(10) .
W84 K3 3.882(8) .
W85 O342 1.73(2) .
W85 O388 1.73(2) .
W85 O387 1.930(19) .
W85 O353 1.992(15) .
W85 O389 2.11(2) .
W85 O339 2.17(2) .
W85 K3 3.794(7) .
W85 K34 3.86(2) .
W85 K23 4.080(15) .
W86 O378 1.72(3) .
W86 O403 1.74(2) .
W86 O377 1.86(2) .
W86 O379 1.97(2) .
W86 O385 2.13(3) .
W86 O384 2.41(2) .
W86 K3 4.117(9) .
W87 O383 1.88(3) .
W87 O361 1.88(2) .
W87 O386 1.89(2) .
W87 O385 1.89(2) .
W87 O409 1.98(3) .
W87 O384 2.17(3) .
W87 K3 3.995(8) .
W86' W94' 3.226(10) .
W87' W95' 3.188(9) .
W88 O360 1.68(2) .
W88 O358 1.72(2) .
W88 O357 1.91(2) .
W88 O359 1.916(19) .
W88 O337 2.18(2) .
W88 O361 2.18(3) .
W88 K3 3.886(7) .
W88 K12 3.942(8) .
W89 O375 1.74(2) .
W89 O419 1.77(3) .
W89 O387 1.855(17) .
W89 O376 1.99(3) .
W89 O377 2.09(2) .
W89 O338 2.186(19) .
W89 K3 3.790(8) .
W89 K23 4.139(13) .
W90 O337 1.76(2) .
W90 O338 1.768(18) .
W90 O333 1.78(2) .
W90 O325 2.048(16) .
W90 O330 2.074(19) .
W90 O336 2.15(2) .
W90 K3 3.835(7) .
W91 O106 1.71(2) .
W91 O332 1.72(2) .
W91 O331 1.93(2) .
W91 O334 1.97(2) .
W91 O333 2.131(18) .
W91 O335 2.24(2) .
W91 K6 4.041(7) .
W92 O366 1.67(3) .
W92 O334 1.87(2) .
W92 O365 1.87(2) .
W92 O368 1.92(3) .
W92 O367 1.95(3) .
W92 O371 2.50(3) .
W93 O364 1.69(2) .
W93 O335 1.82(2) .
W93 O363 1.95(2) .
W93 O365 1.97(3) .
W93 O369 2.02(2) .
W93 O370 2.43(2) .
W93 K12 3.709(10) .
W94 O374 1.71(3) .
W94 O376 1.82(3) .
W94 O367 1.88(3) .
W94 O373 1.94(3) .
W94 O378 1.97(3) .
W94 O371 2.35(2) .
W95 O381 1.73(3) .
W95 O379 1.87(3) .
W95 O411 1.91(3) .
W95 O383 1.93(3) .
W95 O380 2.03(2) .
W96 O410 1.67(4) .
W96 O380 1.76(2) .
W96 O373 1.81(3) .
W96 O412 1.85(3) .
W96 O368 1.86(3) .
W97 O70 1.70(3) .
W97 O55 1.846(17) .
W97 O69 1.89(2) .
W97 O83 1.94(2) .
W97 O85 2.00(3) .
W97 O73 2.39(2) .
W97 K21 3.799(11) .
W98 O66 1.72(2) .
W98 O67 1.85(3) .
W98 O85 1.85(3) .
W98 O86 1.87(3) .
W98 O63 1.90(3) .
W98 O73 2.529(19) .
W99 O81 1.66(3) .
W99 O84 1.797(19) .
W99 O82 1.92(2) .
W99 O83 1.96(2) .
W99 O86 2.08(3) .
W99 O73 2.399(19) .
W99 K21 3.781(12) .
W100 O59 1.72(2) .
W100 O47 1.776(18) .
W100 O57 1.90(2) .
W100 O69 1.94(2) .
W100 O60 1.971(17) .
W100 O71 2.40(2) .
W100 K2 3.895(6) .
W100 K35 3.91(2) .
W101 O62 1.73(2) .
W101 O61 1.86(2) .
W101 O60 1.891(19) .
W101 O63 1.91(3) .
W101 O64 1.98(2) .
W101 O71 2.521(18) .
W102 O77 1.68(2) .
W102 O56 1.85(2) .
W102 O72 1.933(18) .
W102 O76 1.94(2) .
W102 O78 1.967(18) .
W102 O74 2.40(2) .
W102 K6 3.833(7) .
W103 O80 1.68(2) .
W103 O79 1.867(16) .
W103 O78 1.92(2) .
W103 O75 1.932(19) .
W103 O82 1.94(2) .
W103 O74 2.445(19) .
W103 K6 3.944(8) .
W104 O92 1.70(2) .
W104 O87 1.78(2) .
W104 O91 1.91(2) .
W104 O79 1.945(19) .
W104 O420 2.180(16) .
W104 O84 2.19(2) .
W104 K6 3.671(9) .
W104 K12 3.790(8) .
W104 K25 3.910(15) .
W105 O287 1.72(2) .
W105 O281 1.85(2) .
W105 O288 1.88(3) .
W105 O283 1.91(3) .
W105 O282 1.923(19) .
W105 O291 2.492(19) .
W106 O1 1.728(16) .
W106 O5 1.856(18) .
W106 O6 1.91(2) .
W106 O26 1.933(18) .
W106 O8 1.934(19) .
W107 O90 1.71(2) .
W107 O45 1.73(2) .
W107 O44 1.893(18) .
W107 O56 2.05(2) .
W107 O46 2.14(2) .
W107 O51 2.166(19) .
W107 K6 3.757(7) .
W107 K2 3.864(7) .
W107 K15 4.071(7) 1_545
W108 O246 1.687(19) .
W108 O245 1.887(18) .
W108 O236 1.90(2) .
W108 O244 1.918(19) .
W108 O235 1.963(19) .
W108 O230 2.411(18) .
W108 K33 3.83(2) .
W109 O117 1.69(2) .
W109 O116 1.892(17) .
W109 O121 1.90(2) .
W109 O119 1.926(18) .
W109 O132 1.947(19) .
W109 O130 2.399(18) .
W109 K29 4.006(18) .
W110 O48 1.73(2) .
W110 O49 1.752(19) .
W110 O54 1.882(19) .
W110 O55 1.983(17) .
W110 O47 2.13(2) .
W110 O50 2.18(2) .
W110 K21 3.788(11) .
W110 K2 3.853(6) .
W110 K35 3.856(19) .
W111 O252 1.742(18) .
W111 O251 1.756(18) .
W111 O272 1.947(16) .
W111 O245 1.961(16) .
W111 O250 2.143(16) .
W111 O258 2.174(19) .
W111 K1 3.845(6) .
W111 K10 4.087(9) .
W111 K33 4.11(2) .
W112 O93 1.70(2) .
W112 O318 1.790(17) .
W112 O91 1.915(19) .
W112 O95 1.996(16) .
W112 O89 2.167(15) .
W112 O94 2.22(2) .
W112 K25 3.813(15) .
W112 K21 3.859(12) .
W113 O228 1.72(2) .
W113 O231 1.85(2) .
W113 O239 1.88(2) .
W113 O229 1.90(2) .
W113 O224 1.93(2) .
W114 O382 1.76(3) .
W114 O411 1.86(3) .
W114 O369 1.88(2) .
W114 O412 1.99(3) .
W114 O372 1.99(3) .
W114 O370 2.48(2) .
W115 O362 1.68(3) .
W115 O359 1.87(2) .
W115 O386 1.89(2) .
W115 O372 1.91(3) .
W115 O363 1.96(2) .
W115 O370 2.39(2) .
W115 K12 3.799(9) .
W116 O65 1.729(18) .
W116 O64 1.85(2) .
W116 O75 1.88(2) .
W116 O76 1.93(2) .
W116 O67 1.97(3) .
W117 O600 1.78(4) .
W117 O210 1.821(17) .
W117 O317 1.911(19) .
W117 O312 2.070(15) .
W117 O212 2.085(15) .
W117 W118 2.201(3) .
W117 K17 2.366(9) .
W117 K16 3.485(10) .
W118 O601 1.75(3) .
W118 O317 1.839(16) .
W118 O210 1.884(16) .
W118 O99 2.005(18) .
W118 O95 2.086(16) .
W118 K16 2.327(10) .
W118 K17 3.450(8) .
W119 O202 1.824(17) .
W119 O327 1.831(17) .
W119 O540 1.85(4) .
W119 O200 2.200(18) .
W119 O328 2.272(14) .
W119 K17 3.568(8) .
W120 O105 1.838(19) .
W120 O107 1.845(18) .
W120 O539 1.86(3) .
W120 O106 2.28(3) .
W120 O108 2.314(18) .
W120 K16 3.520(10) .
W211 W258 2.34(4) .
W251 W258 1.46(4) .
W251 W256 2.98(4) .
W255 W256 1.32(5) .
Se1 O170 1.695(17) .
Se1 O188 1.702(16) .
Se1 O187 1.703(17) .
Se2 O136 1.686(17) .
Se2 O130 1.712(19) .
Se2 O129 1.717(15) .
Se3 O393 1.69(2) .
Se3 O398 1.72(2) .
Se3 O399 1.74(2) .
Se4 O371 1.69(3) .
Se4 O384 1.69(2) .
Se4 O370 1.711(19) .
Se5 O74 1.670(19) .
Se5 O73 1.70(2) .
Se5 O71 1.711(18) .
Se6 O41 1.682(17) .
Se6 O27 1.695(17) .
Se6 O25 1.710(18) .
Se7 O232 1.665(19) .
Se7 O230 1.715(18) .
Se7 O242 1.73(2) .
Se8 O277 1.71(2) .
Se8 O292 1.735(19) .
Se8 O291 1.75(2) .
Co1 O210 2.040(17) .
Co1 O208 2.042(16) .
Co1 O102 2.047(14) .
Co1 O110 2.111(17) .
Co1 O203 2.123(17) .
Co1 O209 2.166(16) .
Co1 K16 3.823(9) .
Co1 K17 3.855(9) .
Co2 O317 1.998(17) .
Co2 O318 2.050(18) .
Co2 O310 2.074(17) .
Co2 O315 2.123(18) .
Co2 O316 2.166(18) .
Co2 O319 2.177(16) .
Co2 K17 3.799(9) .
Co2 K16 3.845(9) .
K1 O271 2.731(18) .
K1 O268 2.785(19) .
K1 O269 2.78(2) .
K1 O250 2.814(19) .
K1 O272 2.818(16) .
K1 O267 2.97(2) .
K1 O255 3.034(16) .
K1 O265 3.06(2) .
K1 O258 3.059(16) .
K1 O263 3.098(19) .
K1 O248 3.244(19) .
K1 O274 3.265(18) .
K2 O30 2.75(2) .
K2 O46 2.80(2) .
K2 O29 2.813(19) .
K2 O47 2.84(2) .
K2 O54 2.87(2) .
K2 O44 2.92(2) .
K2 O40 3.033(18) .
K2 O53 3.039(16) .
K2 O50 3.040(18) .
K2 O51 3.056(19) .
K2 O57 3.275(19) .
K2 O14 3.311(16) .
K3 O361 2.77(2) .
K3 O356 2.77(2) .
K3 O377 2.77(3) .
K3 O389 2.80(2) .
K3 O339 2.87(2) .
K3 O338 2.892(19) .
K3 O357 2.90(3) .
K3 O387 2.95(2) .
K3 O391 3.21(2) .
K3 O385 3.24(3) .
K3 O340 3.32(2) .
K3 O337 3.33(2) .
K4 O147 2.70(2) .
K4 O158 2.739(15) .
K4 O145 2.756(16) .
K4 O169 2.784(17) .
K4 O168 2.804(17) .
K4 O151 2.895(18) .
K4 O154 2.922(17) .
K4 O157 2.946(16) .
K4 O164 3.235(18) .
K4 O150 3.250(17) .
K4 O143 3.254(18) .
K4 O160 3.286(17) .
K5 O23 2.747(18) 1_455
K5 O153 2.756(18) .
K5 O144 2.762(16) .
K5 O156 2.82(2) .
K5 O500 2.85(2) .
K5 O159 2.885(17) .
K5 O501 2.91(3) .
K5 O154 3.139(18) .
K5 O11 3.37(2) 1_455
K5 W16 3.784(6) 1_455
K6 O332 2.64(2) .
K6 O56 2.75(2) .
K6 O92 2.76(2) .
K6 O79 2.91(2) .
K6 O364 2.92(2) .
K6 O88 2.99(2) .
K6 O90 3.05(2) .
K6 O78 3.078(19) .
K6 O420 3.33(2) .
K7 O201 2.662(18) .
K7 O214 2.801(17) .
K7 O189 2.840(16) .
K7 O198 2.896(19) .
K7 O166 2.987(19) .
K7 O194 3.065(17) .
K7 O215 3.18(2) .
K7 O199 3.289(15) .
K8 O308 2.72(2) .
K8 O321 2.76(2) .
K8 O302 2.79(3) .
K8 O343 2.81(3) .
K8 O304 2.93(2) .
K8 O262 2.973(19) .
K8 O305 3.02(2) .
K8 O300 3.20(2) .
K8 O264 3.34(2) .
K9 O413 2.725(18) .
K9 O214 2.735(16) .
K9 O234 2.74(2) .
K9 O191 2.788(19) .
K9 O256 2.855(18) .
K9 O217 2.898(19) .
K9 O219 3.010(18) .
K9 O223 3.23(2) .
K9 O218 3.351(17) .
K10 O510 2.70(3) .
K10 O251 2.813(19) .
K10 O528 2.81(3) .
K10 O273 2.82(2) .
K10 O270 2.82(2) .
K10 O506 2.83(3) .
K10 O249 2.88(2) .
K10 O506 3.35(3) 2_666
K11 O156 2.77(2) 1_655
K11 O545 2.81(5) .
K11 O196 2.90(2) 1_655
K11 O23 2.916(18) .
K11 O38 3.09(2) .
K11 O500 3.37(3) 1_655
K11 K5 4.117(10) 1_655
K11 K30 4.80(2) .
K12 O414 2.61(2) .
K12 O363 2.80(2) .
K12 O92 2.81(2) .
K12 O359 2.94(2) .
K12 O335 2.96(2) .
K12 O358 3.16(2) .
K12 O87 3.22(3) .
K12 O331 3.34(2) .
K13 O112 2.642(17) .
K13 O35 2.808(19) .
K13 O131 2.892(19) .
K13 O148 2.914(18) .
K13 O115 3.01(2) .
K13 O149 3.074(17) .
K13 O109 3.231(19) .
K13 O519 3.39(4) .
K14 O113 2.66(2) .
K14 O35 2.69(2) .
K14 O28 2.730(17) .
K14 O118 2.78(3) .
K14 O43 2.817(19) .
K14 O33 2.932(19) .
K14 O98 3.06(2) .
K14 O18 3.178(19) .
K14 O37 3.294(18) .
K15 O58 2.71(3) 1_565
K15 O542 2.75(5) .
K15 O62 2.76(2) 2_765
K15 O42 2.76(2) 1_565
K15 O15 2.84(2) 1_565
K15 O45 2.97(2) 1_565
K15 W33 3.975(7) 1_565
K15 W107 4.071(7) 1_565
K15 W70 4.121(9) 1_565
K16 O210 2.71(2) .
K16 O317 2.72(2) .
K16 O105 2.79(2) .
K16 O107 2.83(2) .
K16 O101 2.91(2) .
K16 O99 2.935(19) .
K16 K17 2.963(12) .
K16 O95 2.97(2) .
K16 O110 3.151(17) .
K16 O319 3.158(16) .
K16 O205 3.345(18) .
K17 O210 2.695(18) .
K17 O317 2.71(2) .
K17 O327 2.812(17) .
K17 O202 2.830(18) .
K17 O312 2.955(19) .
K17 O260 2.967(19) .
K17 O212 3.02(2) .
K17 O315 3.109(18) .
K17 O203 3.166(17) .
K17 O329 3.30(2) .
K18 O313 2.59(2) .
K18 O349 2.75(2) .
K18 O308 2.80(2) .
K18 O348 2.84(2) .
K18 O322 2.94(2) .
K18 O354 3.03(3) .
K18 O314 3.19(2) .
K19 O167 2.801(19) .
K19 O146 2.81(2) .
K19 O142 2.83(2) .
K19 O548 2.84(4) 1_545
K19 O171 2.90(2) .
K19 O544 3.13(6) .
K20 O209 2.733(18) .
K20 O519 2.79(4) .
K20 O34 2.88(2) .
K20 O516 2.96(4) .
K20 O544 3.00(6) 2_656
K20 O36 3.054(19) .
K20 O112 3.09(2) .
K20 O102 3.126(18) .
K20 K28 4.381(19) .
K21 O93 2.71(2) .
K21 O55 2.856(19) .
K21 O83 2.89(2) .
K21 O84 2.93(3) .
K21 O49 2.97(2) .
K21 O91 3.38(2) .
K21 K25 5.032(19) .
K22 O513 2.61(4) .
K22 O501 2.67(3) .
K22 O153 2.69(2) .
K22 O500 2.70(3) .
K22 O134 2.81(2) .
K22 O13 2.88(2) 1_455
K22 K36 3.31(3) 1_455
K22 W28 3.991(12) 1_455
K22 K35 4.10(2) 1_455
K23 O70 2.79(3) 1_455
K23 O390 2.88(3) .
K23 O388 2.94(3) .
K23 O48 3.00(3) 1_455
K23 O419 3.05(3) .
K23 O403 3.06(3) .
K23 K35 3.72(2) 1_455
K23 K36 4.28(3) 1_455
K24 O409 2.72(3) .
K24 O407 2.75(3) 2_565
K24 O355 2.77(3) .
K24 O408 2.83(3) .
K24 O360 2.89(2) .
K25 O316 2.74(2) .
K25 O414 3.00(3) .
K25 O91 3.06(2) .
K25 O87 3.06(3) .
K25 O318 3.08(2) .
K25 K26 4.60(2) .
K26 O316 2.75(3) .
K26 O306 2.99(3) .
K26 O313 3.01(3) .
K26 O307 3.09(3) .
K26 O310 3.12(2) .
K27 O34 2.66(2) .
K27 O185 2.78(2) 2_656
K27 O21 2.99(2) .
K27 O20 3.36(2) .
K27 O19 3.37(3) .
K27 K7 4.998(15) 2_656
K28 O209 2.71(2) .
K28 O534 2.74(4) .
K28 O215 3.01(2) .
K28 O201 3.11(2) .
K28 O211 3.13(2) .
K28 O208 3.15(2) .
K28 O504 3.40(3) .
K28 K33 4.83(3) .
K29 O116 2.79(2) .
K29 O108 2.85(3) .
K29 O133 2.90(3) .
K29 O152 3.11(3) .
K29 O206 3.11(3) .
K29 O132 3.14(3) .
K29 O539 3.15(4) .
K29 O114 3.25(2) .
K30 O100 2.64(2) .
K30 O22 2.82(2) .
K30 O545 2.85(6) .
K30 O516 2.97(4) .
K30 O31 2.98(2) .
K30 O32 3.02(3) .
K30 O39 3.28(3) .
K30 O36 3.39(3) .
K31 O309 2.68(3) .
K31 O294 2.86(3) .
K31 O297 2.90(3) .
K31 O296 2.99(2) .
K31 O266 3.06(3) .
K31 O307 3.36(3) .
K33 O213 2.64(3) .
K33 O235 2.84(3) .
K33 O546 2.94(6) .
K33 O245 3.10(3) .
K33 O216 3.14(3) .
K33 O252 3.30(3) .
K33 O211 3.41(3) .
K34 O512 2.68(4) .
K34 O323 2.74(2) .
K34 O353 2.78(3) .
K34 O328 2.87(3) .
K34 O352 2.98(3) .
K34 O342 3.08(3) .
K34 O540 3.15(4) .
K34 O341 3.23(3) .
K34 O324 3.24(2) .
K35 K36 2.07(3) .
K35 O59 2.65(3) .
K35 O13 2.65(3) .
K35 O48 2.75(3) .
K35 O38 2.97(2) .
K35 O500 3.34(3) 1_655
K35 K23 3.72(2) 1_655
K35 K22 4.10(2) 1_655
K36 O59 2.89(4) .
K36 O419 2.90(4) 1_655
K36 O374 2.95(4) 1_655
K36 O13 3.08(3) .
K36 K22 3.31(3) 1_655
K36 K23 4.28(3) 1_655
O11 K5 3.37(2) 1_655
O13 K22 2.88(2) 1_655
O15 K15 2.84(2) 1_545
O23 K5 2.747(18) 1_655
O42 K15 2.76(2) 1_545
O45 K15 2.97(2) 1_545
O48 K23 3.00(3) 1_655
O58 K15 2.71(3) 1_545
O62 K15 2.76(2) 2_765
O70 K23 2.79(3) 1_655
O156 K11 2.77(2) 1_455
O185 K27 2.78(2) 2_656
O196 K11 2.90(2) 1_455
O374 K36 2.95(4) 1_455
O407 K24 2.75(3) 2_565
O419 K36 2.90(4) 1_455
O500 K35 3.34(3) 1_455
O500 K11 3.37(3) 1_455
O503 O503 0.96(5) 2_656
O506 K10 3.35(3) 2_666
O507 O523 1.57(5) 2_755
O508 O601 1.26(4) .
O517 O518 1.51(5) 2_755
O518 O517 1.51(5) 2_755
O523 O507 1.57(5) 2_755
O538 O600 1.23(5) .
O544 K20 3.00(6) 2_656
O548 K19 2.84(4) 1_565
N2 C2 1.43(5) .
N3 C3 1.56(5) .
